data_1574032
loop_
_publ_author_name
'Lin, Yan-Yan'
'Nan, Zi-Ang'
'Lei, Zhen'
'Wang, Quan-Ming'

_publ_section_title
;
 Efficient synthesis of Au<sub>36</sub>(SR)<sub>24</sub> nanoclusters
 <i>via</i> the cluster-from-cluster approach.
;
_journal_issue 14
_journal_name_full Nanoscale
_journal_page_first 8724
_journal_page_last 8730
_journal_paper_doi 10.1039/d5nr00203f
_journal_volume 17
_journal_year 2025
_chemical_formula_moiety '0.5(C240 H154 Au36 S24), 0.5(C230 H161 Au36 S24)'
_chemical_formula_sum 'C240 H168 Au36 S24'
_chemical_formula_weight 10911.97
_space_group_crystal_system monoclinic
_space_group_IT_number 4
_space_group_name_Hall 'P 2yb'
_space_group_name_H-M_alt 'P 1 21 1'
_atom_sites_solution_hydrogens geom
_atom_sites_solution_primary direct
_audit_creation_date 2021-05-17
_audit_creation_method
;
Olex2 1.3
(compiled 2020.11.12 svn.r5f609507 for OlexSys, GUI svn.r6272)
;
_audit_update_record
;
2025-01-15 deposited with the CCDC.	2025-02-28 downloaded from the CCDC.
;
_cell_angle_alpha 90
_cell_angle_beta 92.729(2)
_cell_angle_gamma 90
_cell_formula_units_Z 4
_cell_length_a 20.1507(3)
_cell_length_b 61.3884(7)
_cell_length_c 20.3138(5)
_cell_measurement_reflns_used 31970
_cell_measurement_temperature 173.00(10)
_cell_measurement_theta_max 58.9420
_cell_measurement_theta_min 3.5850
_cell_volume 25100.1(8)
_computing_molecular_graphics 'Olex2 1.3 (Dolomanov et al., 2009)'
_computing_publication_material 'Olex2 1.3 (Dolomanov et al., 2009)'
_computing_structure_refinement 'SHELXL 2018/3 (Sheldrick, 2015)'
_computing_structure_solution 'SHELXS  (Sheldrick, 2008)'
_diffrn_ambient_temperature 173.00(10)
_diffrn_detector_area_resol_mean 10.4273
_diffrn_measured_fraction_theta_full 0.993
_diffrn_measured_fraction_theta_max 0.993
_diffrn_measurement_device_type 'multiwire proportional'
_diffrn_measurement_method 'phi and omega scans'
_diffrn_radiation_monochromator graphite
_diffrn_radiation_type CuK\a
_diffrn_radiation_wavelength 1.54178
_diffrn_reflns_av_R_equivalents 0.0805
_diffrn_reflns_av_unetI/netI 0.0998
_diffrn_reflns_Laue_measured_fraction_full 0.993
_diffrn_reflns_Laue_measured_fraction_max 0.993
_diffrn_reflns_limit_h_max 22
_diffrn_reflns_limit_h_min -13
_diffrn_reflns_limit_k_max 68
_diffrn_reflns_limit_k_min -68
_diffrn_reflns_limit_l_max 22
_diffrn_reflns_limit_l_min -22
_diffrn_reflns_number 152422
_diffrn_reflns_point_group_measured_fraction_full 0.963
_diffrn_reflns_point_group_measured_fraction_max 0.963
_diffrn_reflns_theta_full 59.194
_diffrn_reflns_theta_max 59.194
_diffrn_reflns_theta_min 3.611
_diffrn_source 'micro-focus sealed X-ray tube'
_exptl_absorpt_coefficient_mu 40.627
_exptl_absorpt_correction_T_max 1.00000
_exptl_absorpt_correction_T_min 0.10762
_exptl_absorpt_correction_type multi-scan
_exptl_absorpt_process_details
;
CrysAlisPro 1.171.39.7e (Rigaku Oxford Diffraction, 2015)
Empirical absorption correction using spherical harmonics,
 implemented in SCALE3 ABSPACK scaling algorithm.
;
_exptl_crystal_colour black
_exptl_crystal_colour_primary black
_exptl_crystal_density_diffrn 2.888
_exptl_crystal_description block
_exptl_crystal_F_000 19344
_exptl_crystal_size_max 0.12
_exptl_crystal_size_mid 0.12
_exptl_crystal_size_min 0.1
_refine_diff_density_max 2.941
_refine_diff_density_min -1.697
_refine_diff_density_rms 0.243
_refine_ls_abs_structure_details
;
 Flack x determined using 15179 quotients [(I+)-(I-)]/[(I+)+(I-)]
 (Parsons, Flack and Wagner, Acta Cryst. B69 (2013) 249-259).
;
_refine_ls_abs_structure_Flack 0.185(10)
_refine_ls_extinction_method none
_refine_ls_goodness_of_fit_ref 1.003
_refine_ls_hydrogen_treatment constr
_refine_ls_matrix_type full
_refine_ls_number_parameters 4201
_refine_ls_number_reflns 70055
_refine_ls_number_restraints 3465
_refine_ls_restrained_S_all 0.979
_refine_ls_R_factor_all 0.1030
_refine_ls_R_factor_gt 0.0757
_refine_ls_shift/su_max 0.172
_refine_ls_shift/su_mean 0.004
_refine_ls_structure_factor_coef Fsqd
_refine_ls_weighting_details 'w=1/[\s^2^(Fo^2^)+(0.1097P)^2^] where P=(Fo^2^+2Fc^2^)/3'
_refine_ls_weighting_scheme calc
_refine_ls_wR_factor_gt 0.1843
_refine_ls_wR_factor_ref 0.2062
_reflns_Friedel_coverage 0.918
_reflns_Friedel_fraction_full 0.932
_reflns_Friedel_fraction_max 0.932
_reflns_number_gt 48503
_reflns_number_total 70055
_reflns_threshold_expression 'I > 2\s(I)'
_cod_data_source_file d5nr00203f2.cif
_cod_data_source_block 10
_cod_depositor_comments 'Adding full bibliography for 1574029--1574035.cif.'
_cod_database_code 1574032
_shelx_shelxl_version_number 2018/3
_shelx_space_group_comment
;
The symmetry employed for this shelxl refinement is uniquely defined
by the following loop, which should always be used as a source of
symmetry information in preference to the above space-group names.
They are only intended as comments.
;
_olex2_refinement_description
;
1. Restrained distances
 S40-C400 = S26-C260 = S47-C470
 1.75 with sigma of 0.02
 S26-C260
 1.75 with sigma of 0.02
 S47-C470
 1.75 with sigma of 0.02
 S40-C400
 1.75 with sigma of 0.02
 S18-C180
 1.75 with sigma of 0.02
 S42-C420
 1.75 with sigma of 0.02
 S43-C430
 1.75 with sigma of 0.02
 S8-C80
 1.75 with sigma of 0.02
 C401-S40 \\sim S40-C409
 with sigma of 0.02
 S6-C61 \\sim S6-C69
 with sigma of 0.02
 S47-C479 \\sim S47-C471
 with sigma of 0.02
 S40-C401 \\sim S40-C409
 with sigma of 0.02
 S18-C181 \\sim S18-C189
 with sigma of 0.02
 S47-C471 \\sim S47-C479
 with sigma of 0.02
 S42-C421 \\sim S42-C429
 with sigma of 0.02
 S43-C431 \\sim S43-C439
 with sigma of 0.02
 S8-C81 \\sim S8-C89
 with sigma of 0.02
 S26-C261 \\sim S26-C269
 with sigma of 0.02
2. Restrained planarity
 C85, C84, C83, C82, C87, C86, C88, C81, C80, C89, S8
 with sigma of 0.1
 C474, C475, C476, C473, C472, C477, C478, C471, C470, C479, S47
 with sigma of 0.1
 S40, C400, C401, C409, C408, C407, C402, C403, C406, C405, C404
 with sigma of 0.1
 S18, C180, C189, C181, C188, C187, C182, C183, C186, C184, C185
 with sigma of 0.1
 S42, C420, C429, C421, C422, C427, C428, C426, C423, C424, C425
 with sigma of 0.1
 C264, C265, C266, C263, C262, C267, C268, C261, C260, C269, S26
 with sigma of 0.1
 C475, C474, C473, C476, C477, C472, C471, C478, C479, C470, S47
 with sigma of 0.1
3. Uiso/Uaniso restraints and constraints
S28 \\sim C283 \\sim C285 \\sim C286 \\sim C289 \\sim C281 \\sim C280 \\sim
C284 \\sim C287 \\sim C288 \\sim C282: within 2A with sigma of 0.001 and sigma
for terminal atoms of 0.002 within 2A
S39 \\sim C399 \\sim C393 \\sim C395 \\sim C391 \\sim C390 \\sim C397 \\sim
C392 \\sim C398 \\sim C396 \\sim C394: within 2A with sigma of 0.001 and sigma
for terminal atoms of 0.002 within 2A
S9 \\sim C90 \\sim C96 \\sim C95 \\sim C93 \\sim C91 \\sim C94 \\sim C99 \\sim
C98 \\sim C92 \\sim C97: within 2A with sigma of 0.001 and sigma for terminal
atoms of 0.002 within 2A
S24 \\sim C247 \\sim C248 \\sim C240 \\sim C241 \\sim C249 \\sim C244 \\sim
C246 \\sim C242 \\sim C245 \\sim C243: within 2A with sigma of 0.001 and sigma
for terminal atoms of 0.002 within 2A
S2 \\sim C23 \\sim C24 \\sim C21 \\sim C20 \\sim C29 \\sim C28 \\sim C25 \\sim
C27 \\sim C22 \\sim C26: within 2A with sigma of 0.001 and sigma for terminal
atoms of 0.002 within 2A
S12 \\sim C125 \\sim C124 \\sim C121 \\sim C126 \\sim C120 \\sim C122 \\sim
C129 \\sim C127 \\sim C128 \\sim C123: within 2A with sigma of 0.001 and sigma
for terminal atoms of 0.002 within 2A
S36 \\sim C360 \\sim C365 \\sim C363 \\sim C362 \\sim C369 \\sim C366 \\sim
C364 \\sim C368 \\sim C367 \\sim C361: within 2A with sigma of 0.001 and sigma
for terminal atoms of 0.002 within 2A
S33 \\sim C339 \\sim C332 \\sim C336 \\sim C330 \\sim C337 \\sim C338 \\sim
C335 \\sim C331 \\sim C334 \\sim C333: within 2A with sigma of 0.001 and sigma
for terminal atoms of 0.002 within 2A
S38 \\sim C387 \\sim C384 \\sim C380 \\sim C389 \\sim C381 \\sim C385 \\sim
C386 \\sim C388 \\sim C382 \\sim C383: within 2A with sigma of 0.001 and sigma
for terminal atoms of 0.002 within 2A
S48 \\sim C482 \\sim C487 \\sim C486 \\sim C480 \\sim C481 \\sim C489 \\sim
C485 \\sim C484 \\sim C483 \\sim C488: within 2A with sigma of 0.001 and sigma
for terminal atoms of 0.002 within 2A
S35 \\sim C356 \\sim C354 \\sim C353 \\sim C351 \\sim C352 \\sim C358 \\sim
C357 \\sim C350 \\sim C359 \\sim C355: within 2A with sigma of 0.001 and sigma
for terminal atoms of 0.002 within 2A
S29 \\sim C299 \\sim C290 \\sim C298 \\sim C291 \\sim C292 \\sim C293 \\sim
C294 \\sim C296 \\sim C297 \\sim C295: within 2A with sigma of 0.001 and sigma
for terminal atoms of 0.002 within 2A
S41 \\sim C415 \\sim C419: within 2A with sigma of 0.001 and sigma for terminal
atoms of 0.002 within 2A
S19 \\sim C199 \\sim C191 \\sim C195 \\sim C190 \\sim C196 \\sim C197 \\sim
C194 \\sim C193 \\sim C192 \\sim C198: within 2A with sigma of 0.001 and sigma
for terminal atoms of 0.002 within 2A
S7 \\sim C78 \\sim C72 \\sim C70 \\sim C75 \\sim C71 \\sim C79 \\sim C77 \\sim
C76 \\sim C73 \\sim C74: within 2A with sigma of 0.001 and sigma for terminal
atoms of 0.002 within 2A
S3 \\sim C34 \\sim C35 \\sim C33 \\sim C37 \\sim C30 \\sim C39 \\sim C31 \\sim
C36 \\sim C32 \\sim C38: within 2A with sigma of 0.001 and sigma for terminal
atoms of 0.002 within 2A
S23 \\sim C236 \\sim C231 \\sim C232 \\sim C237 \\sim C239 \\sim C238 \\sim
C234 \\sim C230 \\sim C233 \\sim C235: within 2A with sigma of 0.001 and sigma
for terminal atoms of 0.002 within 2A
S4 \\sim C46 \\sim C40 \\sim C42 \\sim C41 \\sim C43 \\sim C44 \\sim C49 \\sim
C47 \\sim C48 \\sim C45: within 2A with sigma of 0.001 and sigma for terminal
atoms of 0.002 within 2A
S34 \\sim C341 \\sim C343 \\sim C349 \\sim C345 \\sim C346 \\sim C344 \\sim
C340 \\sim C342 \\sim C347 \\sim C348: within 2A with sigma of 0.001 and sigma
for terminal atoms of 0.002 within 2A
S30 \\sim C303 \\sim C301 \\sim C300 \\sim C307 \\sim C302 \\sim C308 \\sim
C305 \\sim C304 \\sim C306 \\sim C309: within 2A with sigma of 0.001 and sigma
for terminal atoms of 0.002 within 2A
S11 \\sim C117 \\sim C112 \\sim C114 \\sim C119 \\sim C110 \\sim C118 \\sim
C113 \\sim C111 \\sim C115 \\sim C116: within 2A with sigma of 0.001 and sigma
for terminal atoms of 0.002 within 2A
S21 \\sim C213 \\sim C210 \\sim C211 \\sim C215 \\sim C218 \\sim C219 \\sim
C214 \\sim C212 \\sim C216 \\sim C217: within 2A with sigma of 0.001 and sigma
for terminal atoms of 0.002 within 2A
S15 \\sim C155 \\sim C151 \\sim C159 \\sim C152 \\sim C150 \\sim C157 \\sim
C154 \\sim C158 \\sim C156 \\sim C153: within 2A with sigma of 0.001 and sigma
for terminal atoms of 0.002 within 2A
S41 \\sim C415 \\sim C410 \\sim C411 \\sim C413 \\sim C419 \\sim C412 \\sim
C416 \\sim C418 \\sim C414 \\sim C417: within 2A with sigma of 0.001 and sigma
for terminal atoms of 0.002 within 2A
S17 \\sim C173 \\sim C175 \\sim C170 \\sim C179 \\sim C171 \\sim C178 \\sim
C177 \\sim C174 \\sim C172 \\sim C176: within 2A with sigma of 0.001 and sigma
for terminal atoms of 0.002 within 2A
S5 \\sim C57 \\sim C58 \\sim C55 \\sim C56 \\sim C50 \\sim C59 \\sim C51 \\sim
C52 \\sim C53 \\sim C54: within 2A with sigma of 0.001 and sigma for terminal
atoms of 0.002 within 2A
S10 \\sim C104 \\sim C109 \\sim C102 \\sim C105 \\sim C108 \\sim C101 \\sim
C106 \\sim C107 \\sim C103 \\sim C100: within 2A with sigma of 0.001 and sigma
for terminal atoms of 0.002 within 2A
S22 \\sim C224 \\sim C226 \\sim C225 \\sim C220 \\sim C227 \\sim C228 \\sim
C229 \\sim C222 \\sim C221 \\sim C223: within 2A with sigma of 0.001 and sigma
for terminal atoms of 0.002 within 2A
S13 \\sim C132 \\sim C138 \\sim C139 \\sim C131 \\sim C133 \\sim C137 \\sim
C136 \\sim C130 \\sim C135 \\sim C134: within 2A with sigma of 0.001 and sigma
for terminal atoms of 0.002 within 2A
S18 \\sim C185 \\sim C181 \\sim C180 \\sim C189 \\sim C187 \\sim C188 \\sim
C182 \\sim C186 \\sim C183 \\sim C184: within 2A with sigma of 0.001 and sigma
for terminal atoms of 0.002 within 2A
S8 \\sim C80 \\sim C89 \\sim C83 \\sim C85 \\sim C81 \\sim C88 \\sim C82 \\sim
C86 \\sim C87 \\sim C84: within 2A with sigma of 0.001 and sigma for terminal
atoms of 0.002 within 2A
S31 \\sim C316 \\sim C312 \\sim C311 \\sim C319 \\sim C317 \\sim C310 \\sim
C313 \\sim C318 \\sim C314 \\sim C315: within 2A with sigma of 0.001 and sigma
for terminal atoms of 0.002 within 2A
S44 \\sim C447 \\sim C442 \\sim C445 \\sim C446 \\sim C448 \\sim C441 \\sim
C449 \\sim C440 \\sim C444 \\sim C443: within 2A with sigma of 0.001 and sigma
for terminal atoms of 0.002 within 2A
S45 \\sim C455 \\sim C456 \\sim C458 \\sim C451 \\sim C457 \\sim C459 \\sim
C452 \\sim C450 \\sim C454 \\sim C453: within 2A with sigma of 0.001 and sigma
for terminal atoms of 0.002 within 2A
Au57 \\sim Au50 \\sim S44 \\sim C447 \\sim C442 \\sim C445 \\sim C446 \\sim
C448 \\sim C441 \\sim C449 \\sim C440 \\sim C444 \\sim C443: within 2A with
sigma of 0.001 and sigma for terminal atoms of 0.002 within 2A
S37 \\sim C372 \\sim C374 \\sim C371 \\sim C377 \\sim C370 \\sim C378 \\sim
C373 \\sim C379 \\sim C376 \\sim C375: within 2A with sigma of 0.001 and sigma
for terminal atoms of 0.002 within 2A
S32 \\sim C320 \\sim C322 \\sim C328 \\sim C329 \\sim C327 \\sim C326 \\sim
C321 \\sim C325 \\sim C324 \\sim C323: within 2A with sigma of 0.001 and sigma
for terminal atoms of 0.002 within 2A
Au41 \\sim Au51 \\sim S31 \\sim C316 \\sim C312 \\sim C311 \\sim C319 \\sim
C317 \\sim C310 \\sim C313 \\sim C318 \\sim C314 \\sim C315: within 2A with
sigma of 0.001 and sigma for terminal atoms of 0.002 within 2A
S20 \\sim C201 \\sim C209 \\sim C208 \\sim C202 \\sim C207 \\sim C200 \\sim
C205 \\sim C204 \\sim C203 \\sim C206: within 2A with sigma of 0.001 and sigma
for terminal atoms of 0.002 within 2A
Au38 \\sim Au73 \\sim Au37 \\sim S26 \\sim C268 \\sim C265 \\sim C263 \\sim
C266 \\sim C267 \\sim C262 \\sim C269 \\sim C260 \\sim C264 \\sim C261: within
2A with sigma of 0.001 and sigma for terminal atoms of 0.002 within 2A
Au28 \\sim Au4 \\sim S6 \\sim C60 \\sim C61 \\sim C64 \\sim C69 \\sim C66 \\sim
C68 \\sim C62 \\sim C67 \\sim C65 \\sim C63: within 2A with sigma of 0.001 and
sigma for terminal atoms of 0.002 within 2A
S25 \\sim C253 \\sim C259 \\sim C252 \\sim C250 \\sim C258 \\sim C251 \\sim
C256 \\sim C254 \\sim C257 \\sim C255: within 2A with sigma of 0.001 and sigma
for terminal atoms of 0.002 within 2A
Au49 \\sim Au55 \\sim S47 \\sim C474 \\sim C471 \\sim C472 \\sim C473 \\sim
C479 \\sim C470 \\sim C477 \\sim C476 \\sim C478 \\sim C475: within 2A with
sigma of 0.001 and sigma for terminal atoms of 0.002 within 2A
S14 \\sim C145 \\sim C146 \\sim C144 \\sim C149 \\sim C148 \\sim C147 \\sim
C140 \\sim C142 \\sim C141 \\sim C143: within 2A with sigma of 0.001 and sigma
for terminal atoms of 0.002 within 2A
S16 \\sim C161 \\sim C165 \\sim C160 \\sim C162 \\sim C167 \\sim C169 \\sim
C164 \\sim C163 \\sim C168 \\sim C166: within 2A with sigma of 0.001 and sigma
for terminal atoms of 0.002 within 2A
Au72 \\sim Au69 \\sim S43 \\sim C430 \\sim C433 \\sim C438 \\sim C436 \\sim
C431 \\sim C439 \\sim C437 \\sim C432 \\sim C434 \\sim C435: within 2A with
sigma of 0.001 and sigma for terminal atoms of 0.002 within 2A
Au59 \\sim Au67 \\sim S40 \\sim C404 \\sim C403 \\sim C401 \\sim C405 \\sim
C400 \\sim C409 \\sim C406 \\sim C408 \\sim C407 \\sim C402: within 2A with
sigma of 0.001 and sigma for terminal atoms of 0.002 within 2A
Au61 \\sim Au38 \\sim S27: within 2A with sigma of 0.001 and sigma for terminal
atoms of 0.002 within 2A
Au70 \\sim S42 \\sim Au67 \\sim C420 \\sim C429 \\sim C428 \\sim C427 \\sim
C422 \\sim C421 \\sim C423 \\sim C424 \\sim C425 \\sim C426: within 2A with
sigma of 0.001 and sigma for terminal atoms of 0.002 within 2A
C463 \\sim C464 \\sim C466 \\sim C465 \\sim C467 \\sim C462 \\sim C468 \\sim
C469 \\sim C460 \\sim C461 \\sim S46 \\sim Au50 \\sim Au49: within 2A with
sigma of 0.001 and sigma for terminal atoms of 0.002 within 2A
C66 \\sim C65 \\sim C64 \\sim C63 \\sim C62 \\sim C67 \\sim C68 \\sim C69 \\sim
C60 \\sim C61 \\sim S6 \\sim Au4 \\sim Au28: within 2A with sigma of 0.001 and
sigma for terminal atoms of 0.002 within 2A
C404 \\sim C405 \\sim C406 \\sim C407 \\sim C401 \\sim C403 \\sim C402 \\sim
C408 \\sim C400 \\sim C409 \\sim S40 \\sim Au67 \\sim Au59: within 2A with
sigma of 0.001 and sigma for terminal atoms of 0.002 within 2A
Au6 \\sim S8 \\sim Au5 \\sim C80 \\sim C81 \\sim C89 \\sim C88 \\sim C87 \\sim
C82 \\sim C83 \\sim C84 \\sim C85 \\sim C86: within 2A with sigma of 0.001 and
sigma for terminal atoms of 0.002 within 2A
C265 \\sim C266 \\sim C264 \\sim C267 \\sim C262 \\sim C263 \\sim C261 \\sim
C260 \\sim C269 \\sim C268 \\sim S26 \\sim Au38 \\sim Au37 \\sim Au73: within
2A with sigma of 0.001 and sigma for terminal atoms of 0.002 within 2A
Au55 \\sim S47 \\sim Au49 \\sim C470 \\sim C471 \\sim C479 \\sim C478 \\sim
C477 \\sim C472 \\sim C476 \\sim C475 \\sim C474 \\sim C473: within 2A with
sigma of 0.001 and sigma for terminal atoms of 0.002 within 2A
S1 \\sim C10 \\sim C11 \\sim C12 \\sim C18 \\sim C19 \\sim C17 \\sim C13 \\sim
C14 \\sim C15 \\sim C16: within 2A with sigma of 0.001 and sigma for terminal
atoms of 0.002 within 2A
4. Others
 Fixed Sof: Au38(0.5) Au73(0.5) S49(0.5) S27(0.5)
5.a Aromatic/amide H refined with riding coordinates:
 C356(H356), C355(H355), C354(H354), C353(H353), C358(H358), C359(H359),
 C351(H351), C268(H268), C269(H269), C261(H261), C266(H266), C265(H265),
 C264(H264), C263(H263), C201(H201), C209(H209), C208(H208), C203(H203),
 C204(H204), C205(H205), C206(H206), C468(H468), C469(H469), C461(H461),
 C466(H466), C465(H465), C464(H464), C463(H463), C226(H226), C225(H225),
 C224(H224), C223(H223), C228(H228), C229(H229), C221(H221), C161(H161),
 C169(H169), C168(H168), C163(H163), C164(H164), C165(H165), C166(H166),
 C346(H346), C345(H345), C344(H344), C343(H343), C348(H348), C349(H349),
 C341(H341), C301(H301), C309(H309), C308(H308), C303(H303), C304(H304),
 C305(H305), C306(H306), C411(H411), C419(H419), C418(H418), C413(H413),
 C414(H414), C415(H415), C416(H416), C71(H71), C79(H79), C78(H78), C73(H73),
 C74(H74), C75(H75), C76(H76), C471(H471), C479(H479), C478(H478), C473(H473),
 C474(H474), C475(H475), C476(H476), C401(H401), C409(H409), C408(H408),
 C403(H403), C404(H404), C405(H405), C406(H406), C133(H133), C134(H134),
 C135(H135), C136(H136), C131(H131), C139(H139), C138(H138), C371(H371),
 C379(H379), C378(H378), C373(H373), C374(H374), C375(H375), C376(H376),
 C126(H126), C125(H125), C124(H124), C123(H123), C128(H128), C129(H129),
 C121(H121), C391(H391), C399(H399), C398(H398), C393(H393), C394(H394),
 C395(H395), C396(H396), C151(H151), C159(H159), C158(H158), C153(H153),
 C154(H154), C155(H155), C156(H156), C21(H21), C29(H29), C28(H28), C23(H23),
 C24(H24), C25(H25), C26(H26), C441(H441), C449(H449), C448(H448), C443(H443),
 C444(H444), C445(H445), C446(H446), C458(H458), C459(H459), C451(H451),
 C456(H456), C455(H455), C454(H454), C453(H453), C311(H311), C319(H319),
 C318(H318), C313(H313), C314(H314), C315(H315), C316(H316), C281(H281),
 C289(H289), C288(H288), C283(H283), C284(H284), C285(H285), C286(H286),
 C248(H248), C249(H249), C241(H241), C246(H246), C245(H245), C244(H244),
 C243(H243), C61(H61), C69(H69), C68(H68), C63(H63), C64(H64), C65(H65),
 C66(H66), C41(H41), C49(H49), C48(H48), C43(H43), C44(H44), C45(H45), C46(H46),
  C148(H148), C149(H149), C141(H141), C146(H146), C145(H145), C144(H144),
 C143(H143), C481(H481), C489(H489), C488(H488), C483(H483), C484(H484),
 C485(H485), C486(H486), C211(H211), C219(H219), C218(H218), C213(H213),
 C214(H214), C215(H215), C216(H216), C328(H328), C329(H329), C321(H321),
 C326(H326), C325(H325), C324(H324), C323(H323), C431(H431), C439(H439),
 C438(H438), C433(H433), C434(H434), C435(H435), C436(H436), C36(H36), C35(H35),
  C34(H34), C33(H33), C38(H38), C39(H39), C31(H31), C98(H98), C99(H99),
 C91(H91), C96(H96), C95(H95), C94(H94), C93(H93), C421(H421), C429(H429),
 C428(H428), C423(H423), C424(H424), C425(H425), C426(H426), C366(H366),
 C365(H365), C364(H364), C363(H363), C368(H368), C369(H369), C361(H361),
 C336(H336), C335(H335), C334(H334), C333(H333), C338(H338), C339(H339),
 C331(H331), C11(H11), C19(H19), C18(H18), C13(H13), C14(H14), C15(H15),
 C16(H16), C251(H251), C259(H259), C258(H258), C253(H253), C254(H254),
 C255(H255), C256(H256), C111(H111), C119(H119), C118(H118), C113(H113),
 C114(H114), C115(H115), C116(H116), C51(H51), C59(H59), C58(H58), C53(H53),
 C54(H54), C55(H55), C56(H56), C233(H233), C234(H234), C235(H235), C236(H236),
 C231(H231), C239(H239), C238(H238), C103(H103), C104(H104), C105(H105),
 C106(H106), C101(H101), C109(H109), C108(H108), C296(H296), C295(H295),
 C294(H294), C293(H293), C298(H298), C299(H299), C291(H291), C193(H193),
 C194(H194), C195(H195), C196(H196), C191(H191), C199(H199), C198(H198),
 C383(H383), C384(H384), C385(H385), C386(H386), C381(H381), C389(H389),
 C388(H388), C176(H176), C175(H175), C174(H174), C173(H173), C178(H178),
 C179(H179), C171(H171)
5.b Naphthalene refined as free rotating group:
 C356(C355,C354,C353,C352,C357,C358,C359,C350,C351), C268(C269,C260,C261,C262,
 C267,C266,C265,C264,C263), C201(C200,C209,C208,C207,C202,C203,C204,C205,C206),
 C468(C469,C460,C461,C462,C467,C466,C465,C464,C463), C226(C225,C224,C223,C222,
 C227,C228,C229,C220,C221), C161(C160,C169,C168,C167,C162,C163,C164,C165,C166),
 C346(C345,C344,C343,C342,C347,C348,C349,C340,C341), C301(C300,C309,C308,C307,
 C302,C303,C304,C305,C306), C411(C410,C419,C418,C417,C412,C413,C414,C415,C416),
 C71(C70,C79,C78,C77,C72,C73,C74,C75,C76), C471(C470,C479,C478,C477,C472,C473,
 C474,C475,C476), C401(C400,C409,C408,C407,C402,C403,C404,C405,C406), C133(C134,
 C135,C136,C137,C132,C131,C130,C139,C138), C371(C370,C379,C378,C377,C372,C373,
 C374,C375,C376), C126(C125,C124,C123,C122,C127,C128,C129,C120,C121), C391(C390,
 C399,C398,C397,C392,C393,C394,C395,C396), C151(C150,C159,C158,C157,C152,C153,
 C154,C155,C156), C21(C20,C29,C28,C27,C22,C23,C24,C25,C26), C441(C440,C449,C448,
 C447,C442,C443,C444,C445,C446), C458(C459,C450,C451,C452,C457,C456,C455,C454,
 C453), C311(C310,C319,C318,C317,C312,C313,C314,C315,C316), C281(C280,C289,C288,
 C287,C282,C283,C284,C285,C286), C248(C249,C240,C241,C242,C247,C246,C245,C244,
 C243), C61(C60,C69,C68,C67,C62,C63,C64,C65,C66), C41(C40,C49,C48,C47,C42,C43,
 C44,C45,C46), C148(C149,C140,C141,C142,C147,C146,C145,C144,C143), C481(C480,
 C489,C488,C487,C482,C483,C484,C485,C486), C211(C210,C219,C218,C217,C212,C213,
 C214,C215,C216), C328(C329,C320,C321,C322,C327,C326,C325,C324,C323), C431(C430,
 C439,C438,C437,C432,C433,C434,C435,C436), C81(C80,C89,C88,C87,C82,C83,C84,C85,
 C86), C181(C180,C189,C188,C187,C182,C183,C184,C185,C186), C36(C35,C34,C33,C32,
 C37,C38,C39,C30,C31), C98(C99,C90,C91,C92,C97,C96,C95,C94,C93), C421(C420,C429,
 C428,C427,C422,C423,C424,C425,C426), C366(C365,C364,C363,C362,C367,C368,C369,
 C360,C361), C336(C335,C334,C333,C332,C337,C338,C339,C330,C331), C11(C10,C19,
 C18,C17,C12,C13,C14,C15,C16), C251(C250,C259,C258,C257,C252,C253,C254,C255,
 C256), C111(C110,C119,C118,C117,C112,C113,C114,C115,C116), C51(C50,C59,C58,C57,
 C52,C53,C54,C55,C56), C233(C234,C235,C236,C237,C232,C231,C230,C239,C238),
 C103(C104,C105,C106,C107,C102,C101,C100,C109,C108), C296(C295,C294,C293,C292,
 C297,C298,C299,C290,C291), C193(C194,C195,C196,C197,C192,C191,C190,C199,C198),
 C383(C384,C385,C386,C387,C382,C381,C380,C389,C388), C176(C175,C174,C173,C172,
 C177,C178,C179,C170,C171)
;
_smtbx_masks_void_probe_radius 1.2
_smtbx_masks_void_truncation_radius 1.2
_olex2_submission_special_instructions 'No special instructions were received'

loop_
_space_group_symop_operation_xyz
'x, y, z'
'-x, y+1/2, -z'

loop_
_atom_site_label
_atom_site_type_symbol
_atom_site_fract_x
_atom_site_fract_y
_atom_site_fract_z
_atom_site_U_iso_or_equiv
_atom_site_adp_type
_atom_site_occupancy
_atom_site_site_symmetry_order
_atom_site_calc_flag
_atom_site_refinement_flags_posn
_atom_site_refinement_flags_adp
_atom_site_refinement_flags_occupancy
_atom_site_disorder_assembly
_atom_site_disorder_group
Au7 Au 0.95329(15) 0.31329(6) -0.0799(2) 0.1360(12) Uani 1 1 d . . . . .
Au18 Au 0.82891(10) 0.33302(3) 0.29089(12) 0.0752(5) Uani 1 1 d . . . . .
Au6 Au 0.73716(15) 0.26058(5) 0.4361(2) 0.1384(13) Uani 1 1 d . . . . .
Au26 Au 0.75882(9) 0.30552(3) 0.19137(13) 0.0774(6) Uani 1 1 d . . . . .
Au5 Au 0.76494(17) 0.30818(7) 0.5362(2) 0.1427(12) Uani 1 1 d . . . . .
Au11 Au 0.80303(10) 0.36791(3) 0.20863(11) 0.0725(5) Uani 1 1 d . . . . .
Au61 Au 0.49975(18) 0.09656(4) -0.4138(3) 0.176(2) Uani 1 1 d . . . . .
Au12 Au 0.93202(10) 0.35819(3) 0.24955(11) 0.0731(5) Uani 1 1 d . . . . .
Au38 Au 0.3565(3) 0.07678(10) -0.4176(4) 0.1168(17) Uani 0.5 1 d . U P A 1
Au63 Au 0.75945(10) 0.08291(3) -0.31495(12) 0.0799(6) Uani 1 1 d . . . . .
Au41 Au 0.75236(17) 0.04974(5) -0.64080(16) 0.1196(9) Uani 1 1 d . . . . .
Au20 Au 0.86867(10) 0.33361(3) 0.15401(12) 0.0758(5) Uani 1 1 d . . . . .
Au73 Au 0.3824(3) 0.07361(10) -0.4671(4) 0.1142(17) Uani 0.5 1 d . U P A 2
Au15 Au 0.68575(10) 0.33991(3) 0.24110(12) 0.0778(5) Uani 1 1 d . . . . .
Au54 Au 0.83558(11) 0.04606(3) -0.33912(12) 0.0803(6) Uani 1 1 d . . . . .
Au19 Au 0.71762(10) 0.34118(3) 0.11336(12) 0.0777(5) Uani 1 1 d . . . . .
Au27 Au 0.89393(9) 0.29457(3) 0.23359(13) 0.0798(6) Uani 1 1 d . . . . .
Au62 Au 0.62238(11) 0.08795(3) -0.36359(14) 0.0884(7) Uani 1 1 d . . . . .
Au56 Au 0.65369(11) 0.05753(3) -0.25507(12) 0.0804(6) Uani 1 1 d . . . . .
Au53 Au 0.69151(11) 0.04728(3) -0.38817(11) 0.0767(5) Uani 1 1 d . . . . .
Au21 Au 1.00292(10) 0.31852(3) 0.19924(13) 0.0838(6) Uani 1 1 d . . . . .
Au48 Au 0.72418(11) 0.02091(3) -0.28241(11) 0.0788(6) Uani 1 1 d . . . . .
Au57 Au 0.80798(12) 0.05554(3) -0.21268(13) 0.0875(6) Uani 1 1 d . . . . .
Au47 Au 0.59353(11) 0.02457(3) -0.32797(12) 0.0804(6) Uani 1 1 d . . . . .
Au17 Au 0.97372(11) 0.31757(3) 0.32849(13) 0.0870(6) Uani 1 1 d . . . . .
Au9 Au 0.75938(12) 0.37632(4) 0.34613(12) 0.0866(6) Uani 1 1 d . . . . .
Au66 Au 0.71276(12) 0.08945(4) -0.17532(14) 0.0936(7) Uani 1 1 d . . . . .
Au1 Au 0.63731(11) 0.38548(3) 0.15797(11) 0.0810(6) Uani 1 1 d . . . . .
Au24 Au 0.85413(11) 0.29764(3) 0.37445(14) 0.0904(7) Uani 1 1 d . . . . .
Au32 Au 0.78772(10) 0.27020(3) 0.26946(16) 0.0970(8) Uani 1 1 d . . . . .
Au68 Au 0.72459(12) 0.11023(3) -0.41761(14) 0.0942(7) Uani 1 1 d . . . . .
Au30 Au 0.93396(10) 0.29864(4) 0.08462(14) 0.0922(7) Uani 1 1 d . . . . .
Au35 Au 0.82470(10) 0.27053(3) 0.14010(16) 0.0977(8) Uani 1 1 d . . . . .
Au23 Au 0.72662(10) 0.30837(4) 0.34295(14) 0.0928(7) Uani 1 1 d . . . . .
Au51 Au 0.71794(12) 0.03316(4) -0.50962(12) 0.0894(6) Uani 1 1 d . . . . .
Au16 Au 0.80265(12) 0.33572(4) 0.42112(14) 0.0922(6) Uani 1 1 d . . . . .
Au3 Au 1.10303(11) 0.35357(4) 0.30618(13) 0.0862(6) Uani 1 1 d . . . . .
Au28 Au 1.01650(10) 0.28022(3) 0.27125(16) 0.0966(8) Uani 1 1 d . . . . .
Au2 Au 0.52354(11) 0.34176(3) 0.12188(13) 0.0883(7) Uani 1 1 d . . . . .
Au71 Au 0.68772(12) 0.11983(3) -0.29142(15) 0.0963(8) Uani 1 1 d . . . . .
Au14 Au 0.98928(12) 0.36810(4) 0.12046(13) 0.0901(6) Uani 1 1 d . . . . .
Au10 Au 0.91936(12) 0.36121(4) 0.40286(12) 0.0876(6) Uani 1 1 d . . . . .
Au72 Au 0.82720(14) 0.12339(4) -0.23369(18) 0.1110(9) Uani 1 1 d . . . . .
Au13 Au 0.82906(11) 0.37655(4) 0.05686(12) 0.0861(6) Uani 1 1 d . . . . .
Au59 Au 0.65824(12) 0.07319(4) -0.49690(13) 0.0914(7) Uani 1 1 d . . . . .
Au29 Au 0.80773(10) 0.31047(4) 0.05224(14) 0.0886(7) Uani 1 1 d . . . . .
Au60 Au 0.78845(12) 0.06824(4) -0.46108(14) 0.0903(7) Uani 1 1 d . . . . .
Au65 Au 0.58487(12) 0.09550(4) -0.21694(17) 0.1028(8) Uani 1 1 d . . . . .
Au39 Au 0.89245(12) 0.00950(3) -0.22201(13) 0.0910(7) Uani 1 1 d . . . . .
Au49 Au 0.53736(15) 0.02693(5) -0.19564(15) 0.1085(8) Uani 1 1 d . . . . .
Au25 Au 0.62922(9) 0.31069(3) 0.15143(14) 0.0843(6) Uani 1 1 d . . . . .
Au64 Au 0.89068(11) 0.08213(3) -0.27774(14) 0.0892(7) Uani 1 1 d . . . . .
Au40 Au 1.00151(13) 0.05526(4) -0.23048(15) 0.1022(8) Uani 1 1 d . . . . .
Au69 Au 0.88098(12) 0.10886(4) -0.39147(16) 0.1028(8) Uani 1 1 d . . . . .
Au46 Au 0.76914(13) 0.00095(3) -0.40662(12) 0.0911(7) Uani 1 1 d . . . . .
Au34 Au 0.68690(11) 0.27353(4) 0.07832(17) 0.1044(9) Uani 1 1 d . . . . .
Au45 Au 0.61045(14) 0.00578(4) -0.47242(13) 0.1005(8) Uani 1 1 d . . . . .
Au55 Au 0.51648(13) 0.06668(4) -0.31214(18) 0.1115(10) Uani 1 1 d . . . . .
Au58 Au 0.61369(14) 0.06257(4) -0.13076(14) 0.1010(7) Uani 1 1 d . . . . .
Au22 Au 0.91127(12) 0.33906(4) 0.03108(14) 0.0954(7) Uani 1 1 d . . . . .
Au37 Au 0.42150(15) 0.02266(4) -0.38650(17) 0.1163(10) Uani 1 1 d . . . . .
Au52 Au 0.54337(13) 0.05512(4) -0.43656(15) 0.1022(8) Uani 1 1 d . . . . .
Au33 Au 0.91440(11) 0.24962(4) 0.32171(17) 0.1051(9) Uani 1 1 d . . . . .
Au8 Au 0.88245(13) 0.26338(5) -0.0216(2) 0.1318(13) Uani 1 1 d . . . . .
Au44 Au 0.63740(12) 0.13755(4) -0.13272(17) 0.1073(9) Uani 1 1 d . . . . .
Au31 Au 0.63240(12) 0.27567(4) 0.2424(2) 0.1242(12) Uani 1 1 d . . . . .
Au50 Au 0.70093(16) 0.02562(4) -0.12694(14) 0.1105(8) Uani 1 1 d . . . . .
Au36 Au 0.97235(11) 0.25132(4) 0.16721(18) 0.1124(10) Uani 1 1 d . . . . .
Au70 Au 0.53710(12) 0.13336(4) -0.3319(2) 0.1219(11) Uani 1 1 d . . . . .
Au43 Au 0.58265(16) 0.09409(5) -0.03225(17) 0.1176(9) Uani 1 1 d . . . . .
Au4 Au 1.15134(11) 0.29637(4) 0.30850(17) 0.1051(8) Uani 1 1 d . . . . .
Au42 Au 0.77599(16) 0.10536(4) -0.58272(17) 0.1173(9) Uani 1 1 d . . . . .
Au67 Au 0.59650(16) 0.12396(4) -0.4849(2) 0.1298(12) Uani 1 1 d . . . . .
S17 S 0.9007(8) 0.2658(3) 0.4238(12) 0.128(4) Uani 1 1 d . U . . .
S26 S 0.3304(12) 0.0408(4) -0.4183(17) 0.191(5) Uani 1 1 d D U . . .
S39 S 0.8736(9) 0.0140(2) -0.3907(8) 0.101(3) Uani 1 1 d . U . . .
S24 S 0.7294(7) 0.2904(3) -0.0118(9) 0.108(3) Uani 1 1 d . U . . .
S1 S 0.7433(8) 0.3987(2) 0.1703(8) 0.094(3) Uani 1 1 d . U . . .
S46 S 0.6124(12) 0.0027(4) -0.1508(11) 0.139(4) Uani 1 1 d . U . . .
S22 S 0.9195(10) 0.3969(3) 0.0894(9) 0.118(3) Uani 1 1 d . U . . .
S30 S 1.0017(8) 0.0923(3) -0.2462(12) 0.126(4) Uani 1 1 d . U . . .
S2 S 0.5254(8) 0.3787(2) 0.1383(8) 0.100(3) Uani 1 1 d . U . . .
S44 S 0.7916(11) 0.0472(3) -0.1010(10) 0.134(4) Uani 1 1 d . U . . .
S45 S 0.7946(8) 0.1147(3) -0.1327(10) 0.117(4) Uani 1 1 d . U . . .
S42 S 0.5804(9) 0.1530(3) -0.4162(13) 0.148(4) Uani 1 1 d D U . . .
S13 S 0.8611(9) 0.3919(3) 0.3689(9) 0.108(3) Uani 1 1 d . U . . .
S48 S 0.4877(9) 0.1152(3) -0.2474(12) 0.130(4) Uani 1 1 d . U . . .
S14 S 0.6509(7) 0.3663(3) 0.3191(8) 0.100(3) Uani 1 1 d . U . . .
S41 S 0.9017(8) 0.0784(3) -0.4534(10) 0.110(3) Uani 1 1 d . U . . .
S23 S 0.7363(8) 0.3584(3) 0.0132(8) 0.099(3) Uani 1 1 d . U . . .
S16 S 0.6130(9) 0.3004(3) 0.3262(12) 0.129(4) Uani 1 1 d . U . . .
S25 S 0.5075(8) -0.0005(2) -0.3595(9) 0.103(3) Uani 1 1 d . U . . .
S49 S 0.4207(14) 0.1054(5) -0.509(2) 0.115(12) Uani 0.5 1 d . . P A 2
S3 S 0.5188(7) 0.3046(3) 0.1087(10) 0.114(3) Uani 1 1 d . U . . .
S21 S 1.0270(8) 0.2749(3) 0.0979(12) 0.127(4) Uani 1 1 d . U . . .
S28 S 0.7874(7) -0.0044(2) -0.2168(8) 0.088(3) Uani 1 1 d . U . . .
S4 S 1.0186(8) 0.3784(3) 0.3034(9) 0.103(3) Uani 1 1 d . U . . .
S31 S 0.7347(10) 0.0133(3) -0.6111(11) 0.131(4) Uani 1 1 d . U . . .
S20 S 1.0734(9) 0.3446(4) 0.1518(11) 0.128(4) Uani 1 1 d . U . . .
S36 S 0.6576(8) 0.1517(2) -0.2357(10) 0.107(3) Uani 1 1 d . U . . .
S15 S 0.9775(7) 0.3310(3) 0.4378(9) 0.103(3) Uani 1 1 d . U . . .
S38 S 0.5442(9) 0.0313(3) -0.5263(10) 0.123(4) Uani 1 1 d . U . . .
S29 S 1.0020(8) 0.0181(3) -0.2135(10) 0.112(3) Uani 1 1 d . U . . .
S33 S 0.7845(10) 0.1296(3) -0.4969(12) 0.132(4) Uani 1 1 d . U . . .
S7 S 0.7904(11) 0.3450(4) 0.5347(11) 0.141(4) Uani 1 1 d . U . . .
S18 S 0.6498(8) 0.2508(3) 0.1620(14) 0.148(4) Uani 1 1 d D U . . .
S37 S 0.6749(9) -0.0206(3) -0.4191(10) 0.116(3) Uani 1 1 d . U . . .
S35 S 0.6132(11) 0.1301(4) -0.0264(15) 0.155(4) Uani 1 1 d . U . . .
S43 S 0.8589(11) 0.1395(3) -0.3277(15) 0.157(4) Uani 1 1 d D U . . .
S19 S 0.9195(8) 0.2268(3) 0.2328(14) 0.139(4) Uani 1 1 d . U . . .
S9 S 0.7274(9) 0.2461(3) 0.3322(12) 0.129(4) Uani 1 1 d . U . . .
S5 S 1.1941(8) 0.3310(3) 0.3181(11) 0.119(3) Uani 1 1 d . U . . .
S12 S 0.8512(8) 0.2427(3) 0.0664(11) 0.125(4) Uani 1 1 d . U . . .
S47 S 0.4505(11) 0.0459(4) -0.2446(14) 0.160(5) Uani 1 1 d D U . . .
S10 S 0.9776(13) 0.3496(4) -0.0599(13) 0.153(4) Uani 1 1 d . U . . .
S34 S 0.5520(14) 0.0578(4) -0.0315(12) 0.153(4) Uani 1 1 d . U . . .
S40 S 0.6159(13) 0.1003(4) -0.5685(15) 0.174(5) Uani 1 1 d D U . . .
S6 S 1.1137(11) 0.2611(4) 0.307(2) 0.215(5) Uani 1 1 d D U . . .
S32 S 0.7767(11) 0.0838(4) -0.6773(11) 0.134(4) Uani 1 1 d . U . . .
S11 S 0.9195(11) 0.2788(4) -0.1144(11) 0.141(4) Uani 1 1 d . U . . .
S8 S 0.7394(15) 0.2712(6) 0.5429(19) 0.202(5) Uani 1 1 d D U . . .
S27 S 0.3877(19) 0.1139(7) -0.430(2) 0.129(12) Uani 0.5 1 d . . P A 1
C356 C 0.8674(17) 0.1407(7) 0.128(2) 0.155(4) Uani 1 1 d G U . . .
H356 H 0.890821 0.153722 0.124687 0.187 Uiso 1 1 calc R U . . .
C355 C 0.8923(18) 0.1241(8) 0.168(2) 0.156(4) Uani 1 1 d G U . . .
H355 H 0.932452 0.125967 0.192280 0.187 Uiso 1 1 calc R U . . .
C354 C 0.857(2) 0.1047(7) 0.173(2) 0.156(4) Uani 1 1 d G U . . .
H354 H 0.873934 0.093606 0.200348 0.187 Uiso 1 1 calc R U . . .
C353 C 0.797(2) 0.1020(6) 0.138(2) 0.155(4) Uani 1 1 d G U . . .
H353 H 0.773785 0.088999 0.140823 0.187 Uiso 1 1 calc R U . . .
C352 C 0.7723(15) 0.1186(5) 0.0971(19) 0.155(4) Uani 1 1 d G U . . .
C357 C 0.8074(15) 0.1380(5) 0.0923(19) 0.155(4) Uani 1 1 d G U . . .
C358 C 0.782(2) 0.1546(6) 0.052(2) 0.155(4) Uani 1 1 d G U . . .
H358 H 0.805877 0.167591 0.048526 0.186 Uiso 1 1 calc R U . . .
C359 C 0.722(2) 0.1519(7) 0.016(2) 0.155(4) Uani 1 1 d G U . . .
H359 H 0.705728 0.162984 -0.011001 0.186 Uiso 1 1 calc R U . . .
C350 C 0.6874(18) 0.1325(8) 0.021(2) 0.155(4) Uani 1 1 d G U . . .
C351 C 0.7123(17) 0.1158(7) 0.061(2) 0.155(4) Uani 1 1 d G U . . .
H351 H 0.688837 0.102868 0.064658 0.186 Uiso 1 1 calc R U . . .
C268 C 0.2196(18) 0.0725(5) -0.290(2) 0.191(5) Uani 1 1 d G U . . .
H268 H 0.200568 0.086274 -0.286961 0.229 Uiso 1 1 calc R U . . .
C269 C 0.2565(18) 0.0675(5) -0.344(2) 0.191(5) Uani 1 1 d DG U . . .
H269 H 0.262117 0.077827 -0.377181 0.229 Uiso 1 1 calc R U . A 2
C260 C 0.2849(17) 0.0470(5) -0.3496(18) 0.191(5) Uani 1 1 d DG U . . .
C261 C 0.2765(17) 0.0315(4) -0.3007(19) 0.191(5) Uani 1 1 d DG U . . .
H261 H 0.295499 0.017772 -0.304196 0.229 Uiso 1 1 calc R U . . .
C262 C 0.2396(14) 0.0366(5) -0.2467(18) 0.191(5) Uani 1 1 d G U . . .
C267 C 0.2112(14) 0.0571(5) -0.2415(19) 0.191(5) Uani 1 1 d G U . . .
C266 C 0.1743(18) 0.0621(7) -0.187(2) 0.191(5) Uani 1 1 d G U . . .
H266 H 0.155255 0.075876 -0.184017 0.229 Uiso 1 1 calc R U . . .
C265 C 0.1658(19) 0.0467(8) -0.139(2) 0.191(5) Uani 1 1 d G U . . .
H265 H 0.141171 0.050073 -0.102413 0.229 Uiso 1 1 calc R U . . .
C264 C 0.194(2) 0.0262(8) -0.1437(19) 0.191(5) Uani 1 1 d G U . . .
H264 H 0.188635 0.015822 -0.111028 0.229 Uiso 1 1 calc R U . . .
C263 C 0.231(2) 0.0211(6) -0.1978(19) 0.191(5) Uani 1 1 d G U . . .
H263 H 0.250183 0.007374 -0.201247 0.229 Uiso 1 1 calc R U . . .
C201 C 1.1234(16) 0.3542(6) 0.0288(18) 0.129(4) Uani 1 1 d G U . . .
H201 H 1.103624 0.367806 0.031606 0.155 Uiso 1 1 calc R U . . .
C200 C 1.1148(18) 0.3388(8) 0.0778(16) 0.129(4) Uani 1 1 d G U . . .
C209 C 1.1444(19) 0.3184(7) 0.0736(16) 0.129(4) Uani 1 1 d G U . . .
H209 H 1.138653 0.308077 0.106372 0.155 Uiso 1 1 calc R U . . .
C208 C 1.1826(18) 0.3134(5) 0.0204(18) 0.129(4) Uani 1 1 d G U . . .
H208 H 1.202457 0.299800 0.017620 0.155 Uiso 1 1 calc R U . . .
C207 C 1.1913(12) 0.3288(5) -0.0286(15) 0.129(4) Uani 1 1 d G U . . .
C202 C 1.1617(12) 0.3492(5) -0.0244(15) 0.129(4) Uani 1 1 d G U . . .
C203 C 1.1703(18) 0.3646(5) -0.0734(19) 0.130(4) Uani 1 1 d G U . . .
H203 H 1.150470 0.378260 -0.070552 0.155 Uiso 1 1 calc R U . . .
C204 C 1.2085(19) 0.3597(7) -0.1265(17) 0.130(4) Uani 1 1 d G U . . .
H204 H 1.214274 0.369984 -0.159306 0.156 Uiso 1 1 calc R U . . .
C205 C 1.2381(18) 0.3393(8) -0.1307(16) 0.130(4) Uani 1 1 d G U . . .
H205 H 1.263692 0.335982 -0.166301 0.156 Uiso 1 1 calc R U . . .
C206 C 1.2295(16) 0.3239(6) -0.0817(18) 0.130(4) Uani 1 1 d G U . . .
H206 H 1.249306 0.310255 -0.084544 0.155 Uiso 1 1 calc R U . . .
C468 C 0.5807(17) -0.0186(7) 0.039(2) 0.140(4) Uani 1 1 d G U . . .
H468 H 0.604390 -0.024259 0.075866 0.168 Uiso 1 1 calc R U . . .
C469 C 0.6136(18) -0.0130(7) -0.017(2) 0.140(4) Uani 1 1 d G U . . .
H469 H 0.659332 -0.014772 -0.017757 0.168 Uiso 1 1 calc R U . . .
C460 C 0.578(2) -0.0045(7) -0.071(2) 0.140(4) Uani 1 1 d G U . . .
C461 C 0.510(2) -0.0018(7) -0.0699(16) 0.140(4) Uani 1 1 d G U . . .
H461 H 0.485970 0.003793 -0.106419 0.168 Uiso 1 1 calc R U . . .
C462 C 0.4768(17) -0.0075(5) -0.0138(14) 0.140(4) Uani 1 1 d G U . . .
C467 C 0.5123(17) -0.0159(5) 0.0408(14) 0.140(4) Uani 1 1 d G U . . .
C466 C 0.479(2) -0.0216(7) 0.0969(15) 0.140(4) Uani 1 1 d G U . . .
H466 H 0.503080 -0.027224 0.133444 0.168 Uiso 1 1 calc R U . . .
C465 C 0.411(2) -0.0189(7) 0.098(2) 0.140(4) Uani 1 1 d G U . . .
H465 H 0.388927 -0.022685 0.135927 0.168 Uiso 1 1 calc R U . . .
C464 C 0.3755(17) -0.0105(7) 0.044(2) 0.140(4) Uani 1 1 d G U . . .
H464 H 0.329716 -0.008660 0.044786 0.168 Uiso 1 1 calc R U . . .
C463 C 0.4084(18) -0.0048(7) -0.012(2) 0.140(4) Uani 1 1 d G U . . .
H463 H 0.384655 0.000827 -0.048837 0.168 Uiso 1 1 calc R U . . .
C226 C 1.0405(15) 0.4287(6) -0.1530(15) 0.120(4) Uani 1 1 d G U . . .
H226 H 1.086245 0.430349 -0.154527 0.144 Uiso 1 1 calc R U . . .
C225 C 1.000(2) 0.4338(6) -0.2079(13) 0.120(4) Uani 1 1 d G U . . .
H225 H 1.018003 0.438809 -0.246168 0.144 Uiso 1 1 calc R U . . .
C224 C 0.9312(19) 0.4313(6) -0.2057(14) 0.120(4) Uani 1 1 d G U . . .
H224 H 0.903806 0.434673 -0.242404 0.144 Uiso 1 1 calc R U . . .
C223 C 0.9036(14) 0.4237(6) -0.1485(16) 0.120(4) Uani 1 1 d G U . . .
H223 H 0.857850 0.422077 -0.147000 0.144 Uiso 1 1 calc R U . . .
C222 C 0.9445(13) 0.4187(4) -0.0936(13) 0.120(4) Uani 1 1 d G U . . .
C227 C 1.0129(13) 0.4211(4) -0.0959(13) 0.120(4) Uani 1 1 d G U . . .
C228 C 1.0538(14) 0.4161(6) -0.0410(15) 0.119(4) Uani 1 1 d G U . . .
H228 H 1.099598 0.417733 -0.042463 0.143 Uiso 1 1 calc R U . . .
C229 C 1.0263(19) 0.4085(6) 0.0162(14) 0.119(4) Uani 1 1 d G U . . .
H229 H 1.053644 0.405137 0.052943 0.143 Uiso 1 1 calc R U . . .
C220 C 0.958(2) 0.4060(7) 0.0185(14) 0.119(3) Uani 1 1 d G U . . .
C221 C 0.9170(15) 0.4111(6) -0.0364(15) 0.119(4) Uani 1 1 d G U . . .
H221 H 0.871204 0.409461 -0.034929 0.143 Uiso 1 1 calc R U . . .
C161 C 0.5887(16) 0.2928(6) 0.454(2) 0.130(4) Uani 1 1 d G U . . .
H161 H 0.618253 0.303818 0.467003 0.156 Uiso 1 1 calc R U . . .
C160 C 0.5862(18) 0.2856(7) 0.389(2) 0.130(4) Uani 1 1 d G U . . .
C169 C 0.542(2) 0.2691(7) 0.3692(17) 0.130(4) Uani 1 1 d G U . . .
H169 H 0.540416 0.264273 0.325849 0.156 Uiso 1 1 calc R U . . .
C168 C 0.5004(18) 0.2600(6) 0.4144(18) 0.130(4) Uani 1 1 d G U . . .
H168 H 0.470867 0.249061 0.401184 0.156 Uiso 1 1 calc R U . . .
C167 C 0.5029(13) 0.2673(4) 0.4792(17) 0.130(4) Uani 1 1 d G U . . .
C162 C 0.5470(13) 0.2837(4) 0.4989(17) 0.130(4) Uani 1 1 d G U . . .
C163 C 0.5495(18) 0.2910(6) 0.5638(18) 0.130(4) Uani 1 1 d G U . . .
H163 H 0.579068 0.301994 0.576992 0.156 Uiso 1 1 calc R U . . .
C164 C 0.508(2) 0.2819(7) 0.6089(17) 0.130(4) Uani 1 1 d G U . . .
H164 H 0.509520 0.286783 0.652330 0.157 Uiso 1 1 calc R U . . .
C165 C 0.4637(18) 0.2655(7) 0.5892(19) 0.130(4) Uani 1 1 d G U . . .
H165 H 0.435827 0.259404 0.619424 0.157 Uiso 1 1 calc R U . . .
C166 C 0.4612(16) 0.2582(6) 0.524(2) 0.130(4) Uani 1 1 d G U . . .
H166 H 0.431680 0.247237 0.511180 0.156 Uiso 1 1 calc R U . . .
C346 C 0.708(2) 0.0207(7) 0.1924(19) 0.153(4) Uani 1 1 d G U . . .
H346 H 0.685046 0.012900 0.223316 0.184 Uiso 1 1 calc R U . . .
C345 C 0.776(2) 0.0233(8) 0.200(2) 0.153(4) Uani 1 1 d G U . . .
H345 H 0.799290 0.017150 0.236751 0.184 Uiso 1 1 calc R U . . .
C344 C 0.811(2) 0.0350(8) 0.154(3) 0.153(4) Uani 1 1 d G U . . .
H344 H 0.856382 0.036703 0.159750 0.184 Uiso 1 1 calc R U . . .
C343 C 0.776(2) 0.0442(7) 0.100(2) 0.153(4) Uani 1 1 d G U . . .
H343 H 0.799231 0.052007 0.069314 0.184 Uiso 1 1 calc R U . . .
C342 C 0.708(2) 0.0416(5) 0.0921(16) 0.153(4) Uani 1 1 d G U . . .
C347 C 0.674(2) 0.0299(5) 0.1383(16) 0.153(4) Uani 1 1 d G U . . .
C348 C 0.605(2) 0.0274(7) 0.130(2) 0.153(4) Uani 1 1 d G U . . .
H348 H 0.582357 0.019522 0.161084 0.184 Uiso 1 1 calc R U . . .
C349 C 0.571(2) 0.0365(8) 0.076(3) 0.153(4) Uani 1 1 d G U . . .
H349 H 0.525203 0.034825 0.070648 0.184 Uiso 1 1 calc R U . . .
C340 C 0.605(3) 0.0482(8) 0.030(2) 0.153(4) Uani 1 1 d G U . . .
C341 C 0.674(3) 0.0508(7) 0.0379(19) 0.153(4) Uani 1 1 d G U . . .
H341 H 0.696536 0.058629 0.007078 0.184 Uiso 1 1 calc R U . . .
C301 C 1.0510(15) 0.0829(5) -0.3664(18) 0.126(4) Uani 1 1 d G U . . .
H301 H 1.025642 0.070241 -0.369166 0.152 Uiso 1 1 calc R U . . .
C300 C 1.0453(16) 0.0969(6) -0.3132(17) 0.126(4) Uani 1 1 d G U . . .
C309 C 1.0833(17) 0.1158(6) -0.3090(17) 0.126(4) Uani 1 1 d G U . . .
H309 H 1.079472 0.125220 -0.273452 0.152 Uiso 1 1 calc R U . . .
C308 C 1.1268(16) 0.1207(4) -0.3579(18) 0.126(4) Uani 1 1 d G U . . .
H308 H 1.152199 0.133361 -0.355137 0.152 Uiso 1 1 calc R U . . .
C307 C 1.1325(12) 0.1067(4) -0.4111(16) 0.127(4) Uani 1 1 d G U . . .
C302 C 1.0946(12) 0.0878(4) -0.4153(16) 0.127(4) Uani 1 1 d G U . . .
C303 C 1.1002(16) 0.0737(4) -0.4684(18) 0.127(4) Uani 1 1 d G U . . .
H303 H 1.074875 0.061087 -0.471249 0.152 Uiso 1 1 calc R U . . .
C304 C 1.1438(17) 0.0786(5) -0.5174(17) 0.127(4) Uani 1 1 d G U . . .
H304 H 1.147601 0.069227 -0.552936 0.152 Uiso 1 1 calc R U . . .
C305 C 1.1817(16) 0.0975(6) -0.5132(17) 0.127(4) Uani 1 1 d G U . . .
H305 H 1.210879 0.100786 -0.545924 0.152 Uiso 1 1 calc R U . . .
C306 C 1.1761(15) 0.1116(5) -0.4600(18) 0.127(4) Uani 1 1 d G U . . .
H306 H 1.201434 0.124206 -0.457225 0.152 Uiso 1 1 calc R U . . .
C411 C 0.9229(15) 0.0725(5) -0.5864(16) 0.111(3) Uani 1 1 d G U . . .
H411 H 0.894682 0.060564 -0.584959 0.133 Uiso 1 1 calc R U . . .
C410 C 0.9323(17) 0.0859(6) -0.5315(14) 0.111(3) Uani 1 1 d G U . . .
C419 C 0.9745(18) 0.1037(5) -0.5337(14) 0.111(3) Uani 1 1 d G U . . .
H419 H 0.980803 0.112685 -0.496992 0.133 Uiso 1 1 calc R U . . .
C418 C 1.0074(16) 0.1082(4) -0.5908(16) 0.111(3) Uani 1 1 d G U . . .
H418 H 1.035681 0.120184 -0.592243 0.133 Uiso 1 1 calc R U . . .
C417 C 0.9981(11) 0.0949(3) -0.6457(14) 0.111(3) Uani 1 1 d G U . . .
C412 C 0.9558(11) 0.0770(4) -0.6435(14) 0.111(3) Uani 1 1 d G U . . .
C413 C 0.9465(16) 0.0636(4) -0.6984(16) 0.111(3) Uani 1 1 d G U . . .
H413 H 0.918201 0.051689 -0.696913 0.134 Uiso 1 1 calc R U . . .
C414 C 0.9793(18) 0.0681(5) -0.7554(14) 0.111(3) Uani 1 1 d G U . . .
H414 H 0.973078 0.059186 -0.792165 0.134 Uiso 1 1 calc R U . . .
C415 C 1.0216(17) 0.0860(6) -0.7576(14) 0.112(3) Uani 1 1 d G U . . .
H415 H 1.043577 0.088996 -0.795810 0.134 Uiso 1 1 calc R U . . .
C416 C 1.0309(15) 0.0994(5) -0.7027(15) 0.111(3) Uani 1 1 d G U . . .
H416 H 1.059201 0.111308 -0.704202 0.134 Uiso 1 1 calc R U . . .
C71 C 0.8985(17) 0.3327(7) 0.615(2) 0.141(4) Uani 1 1 d G U . . .
H71 H 0.877321 0.319475 0.621263 0.169 Uiso 1 1 calc R U . . .
C70 C 0.8681(18) 0.3485(8) 0.574(2) 0.141(4) Uani 1 1 d G U . . .
C79 C 0.900(2) 0.3682(7) 0.564(2) 0.141(4) Uani 1 1 d G U . . .
H79 H 0.879412 0.378748 0.537453 0.169 Uiso 1 1 calc R U . . .
C78 C 0.962(2) 0.3722(6) 0.595(2) 0.141(4) Uani 1 1 d G U . . .
H78 H 0.983139 0.385414 0.587897 0.169 Uiso 1 1 calc R U . . .
C77 C 0.9924(15) 0.3564(5) 0.6348(16) 0.141(4) Uani 1 1 d G U . . .
C72 C 0.9607(15) 0.3367(5) 0.6448(16) 0.141(4) Uani 1 1 d G U . . .
C73 C 0.991(2) 0.3209(6) 0.685(2) 0.141(4) Uani 1 1 d G U . . .
H73 H 0.969912 0.307709 0.691703 0.169 Uiso 1 1 calc R U . . .
C74 C 1.053(2) 0.3249(7) 0.715(2) 0.141(4) Uani 1 1 d G U . . .
H74 H 1.073639 0.314375 0.742149 0.169 Uiso 1 1 calc R U . . .
C75 C 1.0850(17) 0.3447(8) 0.705(2) 0.141(4) Uani 1 1 d G U . . .
H75 H 1.126551 0.347344 0.725468 0.169 Uiso 1 1 calc R U . . .
C76 C 1.0545(17) 0.3604(7) 0.665(2) 0.141(4) Uani 1 1 d G U . . .
H76 H 1.075736 0.373648 0.658342 0.169 Uiso 1 1 calc R U . . .
C471 C 0.3710(15) 0.0749(5) -0.1861(15) 0.160(5) Uani 1 1 d DG U . . .
H471 H 0.363632 0.080921 -0.227786 0.193 Uiso 1 1 calc R U . . .
C470 C 0.4143(14) 0.0574(5) -0.1771(15) 0.160(5) Uani 1 1 d DG U . . .
C479 C 0.4253(17) 0.0484(5) -0.1148(16) 0.160(5) Uani 1 1 d DG U . . .
H479 H 0.454275 0.036661 -0.108730 0.192 Uiso 1 1 calc R U . . .
C478 C 0.3929(19) 0.0568(6) -0.0615(15) 0.161(5) Uani 1 1 d G U . . .
H478 H 0.400187 0.050723 -0.019822 0.193 Uiso 1 1 calc R U . . .
C477 C 0.3495(14) 0.0742(5) -0.0705(16) 0.161(5) Uani 1 1 d G U . . .
C472 C 0.3386(12) 0.0833(4) -0.1328(17) 0.161(5) Uani 1 1 d G U . . .
C473 C 0.2952(17) 0.1008(5) -0.142(2) 0.161(5) Uani 1 1 d G U . . .
H473 H 0.287870 0.106818 -0.183553 0.193 Uiso 1 1 calc R U . . .
C474 C 0.2628(17) 0.1092(6) -0.089(3) 0.161(5) Uani 1 1 d G U . . .
H474 H 0.233781 0.120881 -0.094647 0.193 Uiso 1 1 calc R U . . .
C475 C 0.2737(18) 0.1001(7) -0.026(2) 0.161(5) Uani 1 1 d G U . . .
H475 H 0.252057 0.105783 0.009336 0.193 Uiso 1 1 calc R U . . .
C476 C 0.3171(19) 0.0827(7) -0.0173(18) 0.161(5) Uani 1 1 d G U . . .
H476 H 0.324422 0.076622 0.024414 0.193 Uiso 1 1 calc R U . . .
C401 C 0.5244(15) 0.1198(4) -0.6494(17) 0.175(5) Uani 1 1 d DG U . . .
H401 H 0.547903 0.132625 -0.640490 0.210 Uiso 1 1 calc R U . . .
C400 C 0.5456(12) 0.1004(4) -0.6206(13) 0.174(5) Uani 1 1 d DG U . . .
C409 C 0.5105(19) 0.0813(4) -0.634(2) 0.175(5) Uani 1 1 d DG U . . .
H409 H 0.524704 0.068224 -0.614671 0.210 Uiso 1 1 calc R U . . .
C408 C 0.454(2) 0.0816(5) -0.676(3) 0.175(5) Uani 1 1 d G U . . .
H408 H 0.430571 0.068854 -0.684998 0.210 Uiso 1 1 calc R U . . .
C407 C 0.4328(16) 0.1011(5) -0.7049(18) 0.175(5) Uani 1 1 d G U . . .
C402 C 0.4680(15) 0.1202(4) -0.6915(16) 0.175(5) Uani 1 1 d G U . . .
C403 C 0.447(2) 0.1397(5) -0.720(3) 0.175(5) Uani 1 1 d G U . . .
H403 H 0.470256 0.152484 -0.711426 0.210 Uiso 1 1 calc R U . . .
C404 C 0.390(2) 0.1401(7) -0.762(3) 0.175(5) Uani 1 1 d G U . . .
H404 H 0.376123 0.153116 -0.781753 0.210 Uiso 1 1 calc R U . . .
C405 C 0.355(2) 0.1210(7) -0.776(2) 0.175(5) Uani 1 1 d G U . . .
H405 H 0.317456 0.121231 -0.804009 0.210 Uiso 1 1 calc R U . . .
C406 C 0.3764(19) 0.1015(7) -0.747(2) 0.175(5) Uani 1 1 d G U . . .
H406 H 0.352920 0.088714 -0.755938 0.210 Uiso 1 1 calc R U . . .
C133 C 0.9819(12) 0.4353(5) 0.5500(16) 0.109(3) Uani 1 1 d G U . . .
H133 H 1.020734 0.431999 0.529152 0.131 Uiso 1 1 calc R U . . .
C134 C 0.9846(15) 0.4479(5) 0.6069(17) 0.109(3) Uani 1 1 d G U . . .
H134 H 1.025254 0.453055 0.624100 0.131 Uiso 1 1 calc R U . . .
C135 C 0.9265(18) 0.4529(5) 0.6380(14) 0.109(3) Uani 1 1 d G U . . .
H135 H 0.928361 0.461342 0.676084 0.131 Uiso 1 1 calc R U . . .
C136 C 0.8658(16) 0.4453(5) 0.6123(14) 0.109(3) Uani 1 1 d G U . . .
H136 H 0.826948 0.448573 0.633122 0.131 Uiso 1 1 calc R U . . .
C137 C 0.8631(12) 0.4326(4) 0.5554(12) 0.109(3) Uani 1 1 d G U . . .
C132 C 0.9211(12) 0.4277(4) 0.5242(12) 0.109(3) Uani 1 1 d G U . . .
C131 C 0.9184(16) 0.4151(5) 0.4674(14) 0.108(3) Uani 1 1 d G U . . .
H131 H 0.957267 0.411734 0.446526 0.130 Uiso 1 1 calc R U . . .
C130 C 0.8577(19) 0.4074(5) 0.4416(14) 0.108(3) Uani 1 1 d G U . . .
C139 C 0.7996(16) 0.4124(5) 0.4728(17) 0.108(3) Uani 1 1 d G U . . .
H139 H 0.758961 0.407251 0.455543 0.130 Uiso 1 1 calc R U . . .
C138 C 0.8023(12) 0.4250(5) 0.5297(16) 0.108(3) Uani 1 1 d G U . . .
H138 H 0.763478 0.428307 0.550490 0.130 Uiso 1 1 calc R U . . .
C371 C 0.7624(16) -0.0444(5) -0.5001(17) 0.117(3) Uani 1 1 d G U . . .
H371 H 0.798109 -0.036091 -0.483905 0.140 Uiso 1 1 calc R U . . .
C370 C 0.6991(18) -0.0406(5) -0.4783(18) 0.117(3) Uani 1 1 d G U . . .
C379 C 0.6457(15) -0.0530(6) -0.5025(19) 0.117(3) Uani 1 1 d G U . . .
H379 H 0.603373 -0.050410 -0.487923 0.140 Uiso 1 1 calc R U . . .
C378 C 0.6556(13) -0.0693(5) -0.5486(18) 0.117(4) Uani 1 1 d G U . . .
H378 H 0.619863 -0.077595 -0.564781 0.140 Uiso 1 1 calc R U . . .
C377 C 0.7189(13) -0.0731(4) -0.5704(13) 0.117(3) Uani 1 1 d G U . . .
C372 C 0.7723(13) -0.0607(4) -0.5462(13) 0.117(3) Uani 1 1 d G U . . .
C373 C 0.8355(13) -0.0646(5) -0.5680(18) 0.117(4) Uani 1 1 d G U . . .
H373 H 0.871265 -0.056231 -0.551773 0.141 Uiso 1 1 calc R U . . .
C374 C 0.8454(15) -0.0808(6) -0.6140(18) 0.117(4) Uani 1 1 d G U . . .
H374 H 0.887759 -0.083416 -0.628632 0.141 Uiso 1 1 calc R U . . .
C375 C 0.7920(18) -0.0933(5) -0.6383(17) 0.117(4) Uani 1 1 d G U . . .
H375 H 0.798638 -0.104168 -0.669071 0.141 Uiso 1 1 calc R U . . .
C376 C 0.7287(16) -0.0894(5) -0.6164(17) 0.117(4) Uani 1 1 d G U . . .
H376 H 0.693024 -0.097736 -0.632653 0.141 Uiso 1 1 calc R U . . .
C126 C 0.6066(14) 0.1901(5) 0.012(2) 0.126(4) Uani 1 1 d G U . . .
H126 H 0.589530 0.182218 0.046748 0.151 Uiso 1 1 calc R U . . .
C125 C 0.5744(14) 0.1896(6) -0.050(2) 0.126(4) Uani 1 1 d G U . . .
H125 H 0.535898 0.181420 -0.056848 0.151 Uiso 1 1 calc R U . . .
C124 C 0.5999(17) 0.2013(6) -0.1014(18) 0.126(4) Uani 1 1 d G U . . .
H124 H 0.578435 0.201010 -0.142943 0.151 Uiso 1 1 calc R U . . .
C123 C 0.6576(17) 0.2135(6) -0.0909(15) 0.126(4) Uani 1 1 d G U . . .
H123 H 0.674604 0.221396 -0.125444 0.151 Uiso 1 1 calc R U . . .
C122 C 0.6897(12) 0.2140(4) -0.0289(15) 0.126(4) Uani 1 1 d G U . . .
C127 C 0.6642(12) 0.2023(4) 0.0227(15) 0.126(4) Uani 1 1 d G U . . .
C128 C 0.6963(17) 0.2028(6) 0.0848(15) 0.126(4) Uani 1 1 d G U . . .
H128 H 0.679279 0.194910 0.119301 0.151 Uiso 1 1 calc R U . . .
C129 C 0.7539(17) 0.2150(7) 0.0953(19) 0.126(4) Uani 1 1 d G U . . .
H129 H 0.775448 0.215296 0.136804 0.151 Uiso 1 1 calc R U . . .
C120 C 0.7794(14) 0.2267(6) 0.044(2) 0.125(4) Uani 1 1 d G U . . .
C121 C 0.7473(14) 0.2262(5) -0.018(2) 0.126(4) Uani 1 1 d G U . . .
H121 H 0.764358 0.234089 -0.052887 0.151 Uiso 1 1 calc R U . . .
C391 C 0.8837(14) 0.0059(5) -0.5237(13) 0.102(3) Uani 1 1 d G U . . .
H391 H 0.842824 -0.000958 -0.521262 0.122 Uiso 1 1 calc R U . . .
C390 C 0.9112(18) 0.0170(5) -0.4693(12) 0.102(3) Uani 1 1 d G U . . .
C399 C 0.9723(18) 0.0273(5) -0.4730(12) 0.102(3) Uani 1 1 d G U . . .
H399 H 0.990645 0.034733 -0.436534 0.122 Uiso 1 1 calc R U . . .
C398 C 1.0059(14) 0.0266(4) -0.5311(14) 0.102(3) Uani 1 1 d G U . . .
H398 H 1.046806 0.033500 -0.533545 0.122 Uiso 1 1 calc R U . . .
C397 C 0.9785(11) 0.0155(3) -0.5855(11) 0.102(3) Uani 1 1 d G U . . .
C392 C 0.9174(11) 0.0052(3) -0.5818(11) 0.102(3) Uani 1 1 d G U . . .
C393 C 0.8899(14) -0.0059(4) -0.6363(14) 0.102(3) Uani 1 1 d G U . . .
H393 H 0.849012 -0.012758 -0.633827 0.123 Uiso 1 1 calc R U . . .
C394 C 0.9235(18) -0.0066(5) -0.6944(12) 0.102(3) Uani 1 1 d G U . . .
H394 H 0.905172 -0.013991 -0.730840 0.123 Uiso 1 1 calc R U . . .
C395 C 0.9847(17) 0.0037(5) -0.6981(12) 0.102(3) Uani 1 1 d G U . . .
H395 H 1.007162 0.003237 -0.736984 0.123 Uiso 1 1 calc R U . . .
C396 C 1.0121(14) 0.0148(5) -0.6437(13) 0.102(3) Uani 1 1 d G U . . .
H396 H 1.052995 0.021699 -0.646116 0.123 Uiso 1 1 calc R U . . .
C151 C 1.1084(12) 0.3215(5) 0.4598(18) 0.104(3) Uani 1 1 d G U . . .
H151 H 1.097639 0.307866 0.442174 0.125 Uiso 1 1 calc R U . . .
C150 C 1.0615(11) 0.3381(6) 0.4574(19) 0.104(3) Uani 1 1 d G U . . .
C159 C 1.0775(13) 0.3584(5) 0.4838(19) 0.104(3) Uani 1 1 d G U . . .
H159 H 1.046142 0.369529 0.482201 0.125 Uiso 1 1 calc R U . . .
C158 C 1.1405(14) 0.3621(4) 0.5125(18) 0.104(3) Uani 1 1 d G U . . .
H158 H 1.151229 0.375720 0.530189 0.125 Uiso 1 1 calc R U . . .
C157 C 1.1874(11) 0.3455(4) 0.5149(13) 0.104(3) Uani 1 1 d G U . . .
C152 C 1.1713(11) 0.3252(4) 0.4886(13) 0.104(3) Uani 1 1 d G U . . .
C153 C 1.2182(14) 0.3086(4) 0.4910(18) 0.104(3) Uani 1 1 d G U . . .
H153 H 1.207507 0.294958 0.473309 0.125 Uiso 1 1 calc R U . . .
C154 C 1.2812(13) 0.3123(5) 0.5197(19) 0.104(3) Uani 1 1 d G U . . .
H154 H 1.312596 0.301148 0.521297 0.125 Uiso 1 1 calc R U . . .
C155 C 1.2973(11) 0.3326(6) 0.5461(18) 0.104(3) Uani 1 1 d G U . . .
H155 H 1.339394 0.335075 0.565305 0.125 Uiso 1 1 calc R U . . .
C156 C 1.2504(12) 0.3492(5) 0.5437(18) 0.104(3) Uani 1 1 d G U . . .
H156 H 1.261104 0.362811 0.561326 0.125 Uiso 1 1 calc R U . . .
C21 C 0.4434(14) 0.3683(4) 0.2399(12) 0.100(3) Uani 1 1 d G U . . .
H21 H 0.430682 0.356090 0.215559 0.120 Uiso 1 1 calc R U . . .
C20 C 0.4885(14) 0.3830(5) 0.2153(13) 0.100(3) Uani 1 1 d G U . . .
C29 C 0.5075(13) 0.4013(5) 0.2517(15) 0.100(3) Uani 1 1 d G U . . .
H29 H 0.537747 0.411128 0.235183 0.120 Uiso 1 1 calc R U . . .
C28 C 0.4813(13) 0.4050(4) 0.3128(15) 0.100(3) Uani 1 1 d G U . . .
H28 H 0.494040 0.417253 0.337163 0.120 Uiso 1 1 calc R U . . .
C27 C 0.4362(10) 0.3903(3) 0.3375(12) 0.100(3) Uani 1 1 d G U . . .
C22 C 0.4172(10) 0.3720(3) 0.3010(12) 0.100(3) Uani 1 1 d G U . . .
C23 C 0.3720(13) 0.3574(4) 0.3257(15) 0.101(3) Uani 1 1 d G U . . .
H23 H 0.359329 0.345107 0.301329 0.121 Uiso 1 1 calc R U . . .
C24 C 0.3458(13) 0.3610(5) 0.3868(15) 0.101(3) Uani 1 1 d G U . . .
H24 H 0.315621 0.351231 0.403309 0.121 Uiso 1 1 calc R U . . .
C25 C 0.3648(14) 0.3794(5) 0.4232(13) 0.101(3) Uani 1 1 d G U . . .
H25 H 0.347298 0.381812 0.464113 0.121 Uiso 1 1 calc R U . . .
C26 C 0.4100(14) 0.3940(4) 0.3986(12) 0.101(3) Uani 1 1 d G U . . .
H26 H 0.422684 0.406269 0.422938 0.121 Uiso 1 1 calc R U . . .
C441 C 0.8475(16) 0.0154(7) -0.0232(19) 0.134(4) Uani 1 1 d G U . . .
H441 H 0.804505 0.011049 -0.014520 0.161 Uiso 1 1 calc R U . . .
C440 C 0.858(2) 0.0314(6) -0.0699(19) 0.134(4) Uani 1 1 d G U . . .
C449 C 0.922(2) 0.0379(6) -0.0828(17) 0.134(4) Uani 1 1 d G U . . .
H449 H 0.928647 0.048601 -0.114115 0.161 Uiso 1 1 calc R U . . .
C448 C 0.9759(19) 0.0283(6) -0.0490(17) 0.134(4) Uani 1 1 d G U . . .
H448 H 1.018819 0.032598 -0.057686 0.161 Uiso 1 1 calc R U . . .
C447 C 0.9657(15) 0.0122(5) -0.0023(13) 0.135(4) Uani 1 1 d G U . . .
C442 C 0.9015(15) 0.0058(5) 0.0106(13) 0.134(4) Uani 1 1 d G U . . .
C443 C 0.8913(19) -0.0103(6) 0.0574(17) 0.135(4) Uani 1 1 d G U . . .
H443 H 0.848352 -0.014582 0.066028 0.161 Uiso 1 1 calc R U . . .
C444 C 0.945(2) -0.0199(6) 0.0912(17) 0.135(4) Uani 1 1 d G U . . .
H444 H 0.938522 -0.030586 0.122459 0.162 Uiso 1 1 calc R U . . .
C445 C 1.010(2) -0.0134(6) 0.0783(18) 0.135(4) Uani 1 1 d G U . . .
H445 H 1.045680 -0.019812 0.100878 0.162 Uiso 1 1 calc R U . . .
C446 C 1.0197(16) 0.0026(6) 0.0315(19) 0.135(4) Uani 1 1 d G U . . .
H446 H 1.062668 0.006965 0.022867 0.162 Uiso 1 1 calc R U . . .
C458 C 0.8955(13) 0.0836(6) 0.0218(17) 0.118(4) Uani 1 1 d G U . . .
H458 H 0.885501 0.076956 0.061242 0.141 Uiso 1 1 calc R U . . .
C459 C 0.8449(11) 0.0922(6) -0.019(2) 0.118(4) Uani 1 1 d G U . . .
H459 H 0.801034 0.091311 -0.007220 0.141 Uiso 1 1 calc R U . . .
C450 C 0.8599(14) 0.1022(6) -0.078(2) 0.118(4) Uani 1 1 d G U . . .
C451 C 0.9255(16) 0.1035(5) -0.0961(16) 0.118(4) Uani 1 1 d G U . . .
H451 H 0.935519 0.110167 -0.135504 0.141 Uiso 1 1 calc R U . . .
C452 C 0.9761(12) 0.0949(4) -0.0551(14) 0.118(4) Uani 1 1 d G U . . .
C457 C 0.9611(12) 0.0850(4) 0.0039(14) 0.118(4) Uani 1 1 d G U . . .
C456 C 1.0117(16) 0.0764(5) 0.0449(16) 0.118(4) Uani 1 1 d G U . . .
H456 H 1.001697 0.069703 0.084341 0.141 Uiso 1 1 calc R U . . .
C455 C 1.0773(14) 0.0777(6) 0.027(2) 0.118(4) Uani 1 1 d G U . . .
H455 H 1.111174 0.071953 0.054433 0.142 Uiso 1 1 calc R U . . .
C454 C 1.0923(11) 0.0877(6) -0.032(2) 0.118(4) Uani 1 1 d G U . . .
H454 H 1.136185 0.088558 -0.043939 0.142 Uiso 1 1 calc R U . . .
C453 C 1.0417(13) 0.0963(6) -0.0730(17) 0.118(4) Uani 1 1 d G U . . .
H453 H 1.051721 0.102914 -0.112404 0.141 Uiso 1 1 calc R U . . .
C311 C 0.6144(17) 0.0194(6) -0.680(2) 0.132(4) Uani 1 1 d G U . . .
H311 H 0.625525 0.033910 -0.687361 0.158 Uiso 1 1 calc R U . . .
C310 C 0.6599(16) 0.0056(7) -0.648(2) 0.131(4) Uani 1 1 d G U . . .
C319 C 0.6433(18) -0.0160(7) -0.637(2) 0.132(4) Uani 1 1 d G U . . .
H319 H 0.673755 -0.025248 -0.615177 0.158 Uiso 1 1 calc R U . . .
C318 C 0.5813(19) -0.0238(5) -0.658(2) 0.132(4) Uani 1 1 d G U . . .
H318 H 0.570222 -0.038326 -0.651014 0.158 Uiso 1 1 calc R U . . .
C317 C 0.5358(15) -0.0100(5) -0.6907(15) 0.132(4) Uani 1 1 d G U . . .
C312 C 0.5524(15) 0.0116(5) -0.7015(15) 0.132(4) Uani 1 1 d G U . . .
C313 C 0.5069(19) 0.0254(5) -0.734(2) 0.132(4) Uani 1 1 d G U . . .
H313 H 0.518033 0.039878 -0.741191 0.158 Uiso 1 1 calc R U . . .
C314 C 0.4449(18) 0.0176(7) -0.755(2) 0.132(4) Uani 1 1 d G U . . .
H314 H 0.414500 0.026800 -0.777028 0.159 Uiso 1 1 calc R U . . .
C315 C 0.4283(15) -0.0041(7) -0.744(2) 0.132(4) Uani 1 1 d G U . . .
H315 H 0.386847 -0.009318 -0.758856 0.159 Uiso 1 1 calc R U . . .
C316 C 0.4738(17) -0.0179(6) -0.712(2) 0.132(4) Uani 1 1 d G U . . .
H316 H 0.462725 -0.032358 -0.704846 0.158 Uiso 1 1 calc R U . . .
C281 C 0.8309(12) -0.0382(3) -0.2983(14) 0.088(3) Uani 1 1 d G U . . .
H281 H 0.868338 -0.029818 -0.305300 0.105 Uiso 1 1 calc R U . . .
C280 C 0.7820(14) -0.0304(3) -0.2584(14) 0.088(3) Uani 1 1 d G U . . .
C289 C 0.7261(13) -0.0429(4) -0.2480(13) 0.088(3) Uani 1 1 d G U . . .
H289 H 0.693381 -0.037700 -0.221309 0.105 Uiso 1 1 calc R U . . .
C288 C 0.7190(11) -0.0633(4) -0.2774(13) 0.088(3) Uani 1 1 d G U . . .
H288 H 0.681531 -0.071682 -0.270445 0.105 Uiso 1 1 calc R U . . .
C287 C 0.7678(9) -0.0711(3) -0.3173(10) 0.088(3) Uani 1 1 d G U . . .
C282 C 0.8238(9) -0.0586(3) -0.3278(10) 0.088(3) Uani 1 1 d G U . . .
C283 C 0.8727(11) -0.0664(4) -0.3676(13) 0.088(3) Uani 1 1 d G U . . .
H283 H 0.910101 -0.057996 -0.374619 0.105 Uiso 1 1 calc R U . . .
C284 C 0.8656(13) -0.0867(4) -0.3971(13) 0.088(3) Uani 1 1 d G U . . .
H284 H 0.898253 -0.091978 -0.423757 0.105 Uiso 1 1 calc R U . . .
C285 C 0.8096(14) -0.0993(3) -0.3866(14) 0.088(3) Uani 1 1 d G U . . .
H285 H 0.804850 -0.112910 -0.406331 0.105 Uiso 1 1 calc R U . . .
C286 C 0.7607(12) -0.0915(3) -0.3468(14) 0.088(3) Uani 1 1 d G U . . .
H286 H 0.723296 -0.099861 -0.339768 0.105 Uiso 1 1 calc R U . . .
C248 C 0.6390(11) 0.3305(6) -0.1458(17) 0.108(3) Uani 1 1 d G U . . .
H248 H 0.651640 0.339034 -0.180754 0.130 Uiso 1 1 calc R U . . .
C249 C 0.6870(9) 0.3203(6) -0.1051(19) 0.108(3) Uani 1 1 d G U . . .
H249 H 0.731808 0.322041 -0.112963 0.130 Uiso 1 1 calc R U . . .
C240 C 0.6681(12) 0.3075(6) -0.0528(17) 0.108(3) Uani 1 1 d G U . . .
C241 C 0.6012(13) 0.3048(6) -0.0412(15) 0.108(3) Uani 1 1 d G U . . .
H241 H 0.588558 0.296229 -0.006156 0.130 Uiso 1 1 calc R U . . .
C242 C 0.5532(10) 0.3150(4) -0.0818(12) 0.108(3) Uani 1 1 d G U . . .
C247 C 0.5721(10) 0.3278(4) -0.1341(12) 0.108(3) Uani 1 1 d G U . . .
C246 C 0.5240(13) 0.3380(5) -0.1747(15) 0.109(3) Uani 1 1 d G U . . .
H246 H 0.536681 0.346573 -0.209682 0.130 Uiso 1 1 calc R U . . .
C245 C 0.4571(12) 0.3354(6) -0.1630(17) 0.109(3) Uani 1 1 d G U . . .
H245 H 0.424970 0.342164 -0.190175 0.130 Uiso 1 1 calc R U . . .
C244 C 0.4382(9) 0.3225(6) -0.1107(18) 0.109(3) Uani 1 1 d G U . . .
H244 H 0.393427 0.320761 -0.102878 0.130 Uiso 1 1 calc R U . . .
C243 C 0.4862(11) 0.3123(6) -0.0701(16) 0.109(3) Uani 1 1 d G U . . .
H243 H 0.473593 0.303768 -0.035086 0.130 Uiso 1 1 calc R U . . .
C61 C 1.168(2) 0.2280(5) 0.226(3) 0.216(5) Uani 1 1 d DG U . . .
H61 H 1.161328 0.218855 0.261346 0.259 Uiso 1 1 calc R U . . .
C60 C 1.154(2) 0.2501(5) 0.231(3) 0.216(5) Uani 1 1 d G U . . .
C69 C 1.165(2) 0.2639(5) 0.178(3) 0.216(5) Uani 1 1 d DG U . . .
H69 H 1.155139 0.278633 0.180689 0.259 Uiso 1 1 calc R U . . .
C68 C 1.190(2) 0.2555(6) 0.120(3) 0.216(5) Uani 1 1 d G U . . .
H68 H 1.197032 0.264713 0.084939 0.259 Uiso 1 1 calc R U . . .
C67 C 1.2043(15) 0.2334(6) 0.116(3) 0.216(5) Uani 1 1 d G U . . .
C62 C 1.1936(15) 0.2197(5) 0.169(3) 0.216(5) Uani 1 1 d G U . . .
C63 C 1.208(2) 0.1976(5) 0.164(3) 0.216(5) Uani 1 1 d G U . . .
H63 H 1.200831 0.188438 0.199460 0.259 Uiso 1 1 calc R U . . .
C64 C 1.233(2) 0.1893(6) 0.107(3) 0.216(5) Uani 1 1 d G U . . .
H64 H 1.242724 0.174517 0.103712 0.259 Uiso 1 1 calc R U . . .
C65 C 1.244(2) 0.2030(8) 0.054(3) 0.216(5) Uani 1 1 d G U . . .
H65 H 1.260577 0.197445 0.015507 0.259 Uiso 1 1 calc R U . . .
C66 C 1.229(2) 0.2251(7) 0.058(3) 0.216(5) Uani 1 1 d G U . . .
H66 H 1.236537 0.234294 0.023050 0.259 Uiso 1 1 calc R U . . .
C41 C 1.0927(15) 0.4037(4) 0.2157(15) 0.103(3) Uani 1 1 d G U . . .
H41 H 1.124540 0.392709 0.215947 0.124 Uiso 1 1 calc R U . . .
C40 C 1.0366(17) 0.4013(5) 0.2524(15) 0.103(3) Uani 1 1 d G U . . .
C49 C 0.9890(14) 0.4177(5) 0.2521(15) 0.103(3) Uani 1 1 d G U . . .
H49 H 0.951512 0.416107 0.276605 0.124 Uiso 1 1 calc R U . . .
C48 C 0.9975(12) 0.4365(5) 0.2151(15) 0.104(3) Uani 1 1 d G U . . .
H48 H 0.965607 0.447417 0.214858 0.124 Uiso 1 1 calc R U . . .
C47 C 1.0535(11) 0.4388(3) 0.1784(12) 0.104(3) Uani 1 1 d G U . . .
C42 C 1.1011(11) 0.4224(3) 0.1787(12) 0.104(3) Uani 1 1 d G U . . .
C43 C 1.1572(12) 0.4248(5) 0.1421(15) 0.104(3) Uani 1 1 d G U . . .
H43 H 1.189041 0.413838 0.142284 0.124 Uiso 1 1 calc R U . . .
C44 C 1.1656(14) 0.4436(5) 0.1051(15) 0.104(3) Uani 1 1 d G U . . .
H44 H 1.203139 0.445148 0.080535 0.124 Uiso 1 1 calc R U . . .
C45 C 1.1180(16) 0.4600(5) 0.1047(15) 0.104(3) Uani 1 1 d G U . . .
H45 H 1.123674 0.472502 0.079988 0.125 Uiso 1 1 calc R U . . .
C46 C 1.0620(15) 0.4576(4) 0.1414(15) 0.104(3) Uani 1 1 d G U . . .
H46 H 1.030112 0.468547 0.141190 0.124 Uiso 1 1 calc R U . . .
C148 C 0.5112(13) 0.3450(5) 0.4295(13) 0.100(3) Uani 1 1 d G U . B 1
H148 H 0.468752 0.339379 0.421431 0.120 Uiso 1 1 calc R U . B 1
C149 C 0.5516(16) 0.3491(5) 0.3773(11) 0.100(3) Uani 1 1 d G U . . .
H149 H 0.536171 0.346186 0.334295 0.120 Uiso 1 1 calc R U . B 1
C140 C 0.6151(16) 0.3575(6) 0.3893(13) 0.100(3) Uani 1 1 d G U . B 1
C141 C 0.6382(12) 0.3618(5) 0.4536(14) 0.100(3) Uani 1 1 d G U . B 1
H141 H 0.680687 0.367389 0.461621 0.120 Uiso 1 1 calc R U . B 1
C142 C 0.5978(10) 0.3577(4) 0.5058(12) 0.100(3) Uani 1 1 d G U . B 1
C147 C 0.5343(10) 0.3493(4) 0.4937(12) 0.101(3) Uani 1 1 d G U . B 1
C146 C 0.4939(12) 0.3452(5) 0.5459(14) 0.101(3) Uani 1 1 d G U . B 1
H146 H 0.451455 0.339612 0.537882 0.121 Uiso 1 1 calc R U . B 1
C145 C 0.5170(15) 0.3495(6) 0.6102(13) 0.101(3) Uani 1 1 d G U . B 1
H145 H 0.490001 0.346810 0.645114 0.121 Uiso 1 1 calc R U . B 1
C144 C 0.5805(16) 0.3579(5) 0.6222(11) 0.101(3) Uani 1 1 d G U . . .
H144 H 0.595968 0.360815 0.665212 0.121 Uiso 1 1 calc R U . B 1
C143 C 0.6209(13) 0.3620(5) 0.5700(13) 0.101(3) Uani 1 1 d G U . B 1
H143 H 0.663389 0.367623 0.578078 0.121 Uiso 1 1 calc R U . B 1
C481 C 0.4594(17) 0.1237(5) -0.121(2) 0.131(4) Uani 1 1 d G U . . .
H481 H 0.467782 0.109045 -0.111661 0.157 Uiso 1 1 calc R U . . .
C480 C 0.4731(17) 0.1321(6) -0.182(2) 0.130(4) Uani 1 1 d G U . . .
C489 C 0.4606(18) 0.1539(7) -0.1961(18) 0.131(4) Uani 1 1 d G U . . .
H489 H 0.469813 0.159607 -0.237179 0.157 Uiso 1 1 calc R U . . .
C488 C 0.4343(17) 0.1673(5) -0.1487(19) 0.131(4) Uani 1 1 d G U . . .
H488 H 0.425967 0.181916 -0.157941 0.157 Uiso 1 1 calc R U . . .
C487 C 0.4206(12) 0.1588(4) -0.0873(18) 0.131(4) Uani 1 1 d G U . . .
C482 C 0.4331(12) 0.1370(4) -0.0735(18) 0.131(4) Uani 1 1 d G U . . .
C483 C 0.4194(17) 0.1286(5) -0.0121(19) 0.131(4) Uani 1 1 d G U . . .
H483 H 0.427770 0.113946 -0.002850 0.157 Uiso 1 1 calc R U . . .
C484 C 0.3931(17) 0.1419(7) 0.0354(18) 0.131(4) Uani 1 1 d G U . . .
H484 H 0.383924 0.136254 0.076391 0.157 Uiso 1 1 calc R U . . .
C485 C 0.3806(17) 0.1637(6) 0.0215(19) 0.131(4) Uani 1 1 d G U . . .
H485 H 0.363016 0.172689 0.053253 0.157 Uiso 1 1 calc R U . . .
C486 C 0.3943(17) 0.1722(5) -0.040(2) 0.131(4) Uani 1 1 d G U . . .
H486 H 0.385953 0.186817 -0.049123 0.157 Uiso 1 1 calc R U . . .
C211 C 1.0698(16) 0.2745(5) -0.0272(18) 0.127(4) Uani 1 1 d G U . . .
H211 H 1.069591 0.289586 -0.022704 0.153 Uiso 1 1 calc R U . . .
C210 C 1.0432(16) 0.2615(6) 0.0209(17) 0.127(4) Uani 1 1 d G U . . .
C219 C 1.0436(16) 0.2389(6) 0.0141(17) 0.127(4) Uani 1 1 d G U . . .
H219 H 1.025743 0.230214 0.046285 0.153 Uiso 1 1 calc R U . . .
C218 C 1.0705(16) 0.2294(5) -0.0407(18) 0.127(4) Uani 1 1 d G U . . .
H218 H 1.070739 0.214372 -0.045206 0.153 Uiso 1 1 calc R U . . .
C217 C 1.0971(11) 0.2425(4) -0.0888(16) 0.128(4) Uani 1 1 d G U . . .
C212 C 1.0968(11) 0.2650(4) -0.0820(16) 0.128(4) Uani 1 1 d G U . . .
C213 C 1.1234(16) 0.2781(5) -0.1301(18) 0.128(4) Uani 1 1 d G U . . .
H213 H 1.123164 0.293137 -0.125593 0.153 Uiso 1 1 calc R U . . .
C214 C 1.1504(16) 0.2686(6) -0.1849(17) 0.128(4) Uani 1 1 d G U . . .
H214 H 1.168161 0.277296 -0.217085 0.153 Uiso 1 1 calc R U . . .
C215 C 1.1507(16) 0.2460(6) -0.1917(16) 0.128(4) Uani 1 1 d G U . . .
H215 H 1.168736 0.239689 -0.228338 0.153 Uiso 1 1 calc R U . . .
C216 C 1.1241(16) 0.2330(5) -0.1436(18) 0.128(4) Uani 1 1 d G U . . .
H216 H 1.124315 0.217923 -0.148101 0.153 Uiso 1 1 calc R U . . .
C328 C 0.612(2) 0.0872(5) -0.799(2) 0.134(4) Uani 1 1 d G U . . .
H328 H 0.582884 0.077549 -0.820296 0.161 Uiso 1 1 calc R U . . .
C329 C 0.663(2) 0.0793(5) -0.757(2) 0.134(4) Uani 1 1 d G U . . .
H329 H 0.668054 0.064342 -0.750480 0.161 Uiso 1 1 calc R U . . .
C320 C 0.7072(19) 0.0937(7) -0.725(2) 0.134(4) Uani 1 1 d G U . . .
C321 C 0.7001(17) 0.1160(6) -0.735(2) 0.134(4) Uani 1 1 d G U . . .
H321 H 0.729452 0.125588 -0.713332 0.161 Uiso 1 1 calc R U . . .
C322 C 0.6490(14) 0.1239(5) -0.7766(15) 0.134(4) Uani 1 1 d G U . . .
C327 C 0.6051(14) 0.1095(5) -0.8086(15) 0.134(4) Uani 1 1 d G U . . .
C326 C 0.5541(18) 0.1174(6) -0.850(2) 0.134(4) Uani 1 1 d G U . . .
H326 H 0.524735 0.107765 -0.871912 0.161 Uiso 1 1 calc R U . . .
C325 C 0.5470(19) 0.1397(7) -0.860(2) 0.134(4) Uani 1 1 d G U . . .
H325 H 0.512847 0.144992 -0.888247 0.161 Uiso 1 1 calc R U . . .
C324 C 0.591(2) 0.1541(5) -0.828(2) 0.134(4) Uani 1 1 d G U . . .
H324 H 0.586129 0.169012 -0.834766 0.161 Uiso 1 1 calc R U . . .
C323 C 0.642(2) 0.1462(5) -0.786(2) 0.134(4) Uani 1 1 d G U . . .
H323 H 0.671299 0.155806 -0.764950 0.161 Uiso 1 1 calc R U . . .
C431 C 0.9606(15) 0.1553(6) -0.2507(15) 0.158(4) Uani 1 1 d DG U . . .
H431 H 0.937913 0.150050 -0.215172 0.190 Uiso 1 1 calc R U . . .
C430 C 0.9341(14) 0.1525(6) -0.3146(15) 0.158(4) Uani 1 1 d DG U . . .
C439 C 0.9680(16) 0.1603(6) -0.3677(15) 0.158(4) Uani 1 1 d DG U . . .
H439 H 0.950231 0.158455 -0.410387 0.189 Uiso 1 1 calc R U . . .
C438 C 1.0285(16) 0.1709(6) -0.3569(18) 0.158(4) Uani 1 1 d G U . . .
H438 H 1.051179 0.176167 -0.392440 0.190 Uiso 1 1 calc R U . . .
C437 C 1.0550(12) 0.1737(4) -0.293(2) 0.158(4) Uani 1 1 d G U . . .
C432 C 1.0211(13) 0.1659(4) -0.2399(17) 0.158(4) Uani 1 1 d G U . . .
C433 C 1.0476(19) 0.1687(6) -0.1761(18) 0.158(4) Uani 1 1 d G U . . .
H433 H 1.024945 0.163449 -0.140564 0.190 Uiso 1 1 calc R U . . .
C434 C 1.1081(19) 0.1793(6) -0.165(2) 0.159(4) Uani 1 1 d G U . . .
H434 H 1.125893 0.181160 -0.122614 0.190 Uiso 1 1 calc R U . . .
C435 C 1.1421(16) 0.1871(6) -0.218(3) 0.159(4) Uani 1 1 d G U . . .
H435 H 1.182527 0.194219 -0.211246 0.190 Uiso 1 1 calc R U . . .
C436 C 1.1155(14) 0.1843(6) -0.282(3) 0.158(4) Uani 1 1 d G U . . .
H436 H 1.138215 0.189567 -0.317827 0.190 Uiso 1 1 calc R U . . .
C81 C 0.848(2) 0.2452(6) 0.571(2) 0.202(5) Uani 1 1 d DG U . . .
C80 C 0.8117(18) 0.2632(6) 0.590(2) 0.202(5) Uani 1 1 d DG U . . .
C89 C 0.834(2) 0.2757(7) 0.643(2) 0.202(5) Uani 1 1 d DG U . . .
C88 C 0.893(2) 0.2702(9) 0.678(2) 0.202(5) Uani 1 1 d G U . . .
C87 C 0.9292(18) 0.2522(8) 0.659(2) 0.202(5) Uani 1 1 d G U . . .
C82 C 0.9069(17) 0.2397(6) 0.605(2) 0.202(5) Uani 1 1 d G U . . .
C83 C 0.943(2) 0.2218(8) 0.586(3) 0.202(5) Uani 1 1 d G U . . .
C84 C 1.002(2) 0.2163(10) 0.621(4) 0.202(5) Uani 1 1 d G U . . .
C85 C 1.0244(19) 0.2288(11) 0.675(3) 0.202(5) Uani 1 1 d G U . . .
C86 C 0.988(2) 0.2468(10) 0.694(3) 0.202(5) Uani 1 1 d G U . . .
C181 C 0.5364(10) 0.2289(4) 0.1870(14) 0.149(4) Uani 1 1 d DG U . . .
C180 C 0.5720(9) 0.2398(3) 0.1401(15) 0.149(4) Uani 1 1 d DG U . . .
C189 C 0.5456(14) 0.2419(5) 0.0759(15) 0.149(4) Uani 1 1 d DG U . . .
C188 C 0.4837(15) 0.2331(6) 0.0586(16) 0.149(4) Uani 1 1 d G U . . .
C187 C 0.4481(11) 0.2222(4) 0.1055(17) 0.149(4) Uani 1 1 d G U . . .
C182 C 0.4744(10) 0.2201(4) 0.1697(16) 0.149(4) Uani 1 1 d G U . . .
C183 C 0.4388(14) 0.2093(6) 0.217(2) 0.149(4) Uani 1 1 d G U . . .
C184 C 0.3769(14) 0.2005(6) 0.199(2) 0.150(4) Uani 1 1 d G U . . .
C185 C 0.3505(11) 0.2025(5) 0.135(3) 0.150(4) Uani 1 1 d G U . . .
C186 C 0.3861(12) 0.2134(6) 0.088(2) 0.149(4) Uani 1 1 d G U . . .
C36 C 0.3257(13) 0.2630(5) 0.2708(17) 0.115(3) Uani 1 1 d G U . . .
H36 H 0.299783 0.251940 0.251885 0.138 Uiso 1 1 calc R U . . .
C35 C 0.3160(14) 0.2696(6) 0.3351(17) 0.115(4) Uani 1 1 d G U . . .
H35 H 0.283736 0.262886 0.359277 0.138 Uiso 1 1 calc R U . . .
C34 C 0.3547(16) 0.2862(6) 0.3634(15) 0.115(4) Uani 1 1 d G U . . .
H34 H 0.348268 0.290592 0.406420 0.138 Uiso 1 1 calc R U . . .
C33 C 0.4030(15) 0.2962(5) 0.3273(15) 0.115(3) Uani 1 1 d G U . . .
H33 H 0.428848 0.307353 0.346171 0.137 Uiso 1 1 calc R U . . .
C32 C 0.4126(10) 0.2897(4) 0.2629(14) 0.114(3) Uani 1 1 d G U . . .
C37 C 0.3739(10) 0.2731(4) 0.2347(14) 0.114(3) Uani 1 1 d G U . . .
C38 C 0.3835(15) 0.2665(5) 0.1703(15) 0.114(3) Uani 1 1 d G U . . .
H38 H 0.357675 0.255424 0.151445 0.137 Uiso 1 1 calc R U . . .
C39 C 0.4318(16) 0.2766(6) 0.1342(15) 0.114(3) Uani 1 1 d G U . . .
H39 H 0.438254 0.272185 0.091194 0.137 Uiso 1 1 calc R U . . .
C30 C 0.4705(14) 0.2932(6) 0.1625(17) 0.114(3) Uani 1 1 d G U . . .
C31 C 0.4609(13) 0.2997(5) 0.2268(18) 0.114(3) Uani 1 1 d G U . . .
H31 H 0.486742 0.310837 0.245726 0.137 Uiso 1 1 calc R U . . .
C98 C 0.7792(17) 0.1872(5) 0.2655(17) 0.129(4) Uani 1 1 d G U . . .
H98 H 0.770557 0.179265 0.227077 0.155 Uiso 1 1 calc R U . . .
C99 C 0.7520(17) 0.2079(6) 0.272(2) 0.129(4) Uani 1 1 d G U . . .
H99 H 0.725230 0.213752 0.237757 0.155 Uiso 1 1 calc R U . . .
C90 C 0.7649(17) 0.2198(4) 0.329(2) 0.129(4) Uani 1 1 d G U . . .
C91 C 0.8050(17) 0.2111(4) 0.380(2) 0.129(4) Uani 1 1 d G U . . .
H91 H 0.813619 0.219051 0.418577 0.155 Uiso 1 1 calc R U . . .
C92 C 0.8321(12) 0.1904(4) 0.3738(16) 0.129(4) Uani 1 1 d G U . . .
C97 C 0.8192(12) 0.1785(4) 0.3164(16) 0.129(4) Uani 1 1 d G U . . .
C96 C 0.8464(18) 0.1578(4) 0.310(2) 0.129(4) Uani 1 1 d G U . . .
H96 H 0.837771 0.149858 0.271646 0.155 Uiso 1 1 calc R U . . .
C95 C 0.8865(17) 0.1491(4) 0.361(2) 0.129(4) Uani 1 1 d G U . . .
H95 H 0.904630 0.135263 0.356715 0.155 Uiso 1 1 calc R U . . .
C94 C 0.8994(17) 0.1610(5) 0.418(2) 0.129(4) Uani 1 1 d G U . . .
H94 H 0.926162 0.155156 0.452465 0.155 Uiso 1 1 calc R U . . .
C93 C 0.8722(17) 0.1817(5) 0.4248(17) 0.129(4) Uani 1 1 d G U . . .
H93 H 0.880836 0.189643 0.463148 0.155 Uiso 1 1 calc R U . . .
C421 C 0.5032(11) 0.1689(4) -0.5219(15) 0.149(4) Uani 1 1 d DG U . . .
H421 H 0.530919 0.160973 -0.548223 0.179 Uiso 1 1 calc R U . . .
C420 C 0.5136(10) 0.1686(3) -0.4537(15) 0.149(4) Uani 1 1 d DG U . . .
C429 C 0.4721(15) 0.1805(5) -0.4144(15) 0.149(4) Uani 1 1 d DG U . . .
H429 H 0.479027 0.180261 -0.368770 0.179 Uiso 1 1 calc R U . . .
C428 C 0.4201(16) 0.1926(6) -0.4431(18) 0.149(4) Uani 1 1 d G U . . .
H428 H 0.392376 0.200515 -0.416743 0.179 Uiso 1 1 calc R U . . .
C427 C 0.4097(12) 0.1929(4) -0.5112(18) 0.149(4) Uani 1 1 d G U . . .
C422 C 0.4512(12) 0.1810(4) -0.5506(15) 0.149(4) Uani 1 1 d G U . . .
C423 C 0.4408(18) 0.1813(6) -0.6187(16) 0.149(4) Uani 1 1 d G U . . .
H423 H 0.468593 0.173398 -0.645096 0.179 Uiso 1 1 calc R U . . .
C424 C 0.3889(19) 0.1935(7) -0.6475(19) 0.149(4) Uani 1 1 d G U . . .
H424 H 0.381943 0.193652 -0.693071 0.179 Uiso 1 1 calc R U . . .
C425 C 0.3474(16) 0.2053(6) -0.608(2) 0.149(4) Uani 1 1 d G U . . .
H425 H 0.312671 0.213423 -0.627334 0.179 Uiso 1 1 calc R U . . .
C426 C 0.3578(14) 0.2050(5) -0.540(2) 0.149(4) Uani 1 1 d G U . . .
H426 H 0.330047 0.212940 -0.513620 0.179 Uiso 1 1 calc R U . . .
C366 C 0.8896(13) 0.2130(4) -0.2100(16) 0.107(3) Uani 1 1 d G U . . .
H366 H 0.903027 0.220364 -0.247148 0.129 Uiso 1 1 calc R U . . .
C365 C 0.9225(13) 0.2165(5) -0.1493(18) 0.107(3) Uani 1 1 d G U . . .
H365 H 0.957913 0.226238 -0.145709 0.129 Uiso 1 1 calc R U . . .
C364 C 0.9024(15) 0.2055(5) -0.0938(16) 0.107(3) Uani 1 1 d G U . . .
H364 H 0.924427 0.207898 -0.053105 0.129 Uiso 1 1 calc R U . . .
C363 C 0.8495(15) 0.1910(5) -0.0991(13) 0.107(3) Uani 1 1 d G U . . .
H363 H 0.836054 0.183685 -0.061941 0.129 Uiso 1 1 calc R U . . .
C362 C 0.8166(11) 0.1875(3) -0.1598(13) 0.107(3) Uani 1 1 d G U . . .
C367 C 0.8367(11) 0.1985(3) -0.2153(13) 0.107(3) Uani 1 1 d G U . . .
C368 C 0.8038(15) 0.1950(5) -0.2761(13) 0.107(3) Uani 1 1 d G U . . .
H368 H 0.817197 0.202338 -0.313219 0.129 Uiso 1 1 calc R U . . .
C369 C 0.7508(15) 0.1805(5) -0.2814(16) 0.107(3) Uani 1 1 d G U . . .
H369 H 0.728824 0.178125 -0.322057 0.129 Uiso 1 1 calc R U . . .
C360 C 0.7308(13) 0.1695(5) -0.2259(19) 0.107(3) Uani 1 1 d G U . . .
C361 C 0.7636(13) 0.1730(5) -0.1651(17) 0.107(3) Uani 1 1 d G U . . .
H361 H 0.750219 0.165658 -0.128015 0.129 Uiso 1 1 calc R U . . .
C336 C 0.6334(19) 0.2104(4) -0.543(2) 0.133(4) Uani 1 1 d G U . . .
H336 H 0.636005 0.221055 -0.510096 0.159 Uiso 1 1 calc R U . . .
C335 C 0.5936(18) 0.2137(5) -0.600(2) 0.133(4) Uani 1 1 d G U . . .
H335 H 0.569731 0.226541 -0.605184 0.160 Uiso 1 1 calc R U . . .
C334 C 0.5897(18) 0.1977(6) -0.648(2) 0.133(4) Uani 1 1 d G U . . .
H334 H 0.563124 0.199907 -0.686254 0.160 Uiso 1 1 calc R U . . .
C333 C 0.6254(19) 0.1785(6) -0.6397(17) 0.133(4) Uani 1 1 d G U . . .
H333 H 0.622791 0.167785 -0.672236 0.159 Uiso 1 1 calc R U . . .
C332 C 0.6651(14) 0.1752(4) -0.5828(16) 0.133(4) Uani 1 1 d G U . . .
C337 C 0.6691(14) 0.1911(4) -0.5342(16) 0.133(4) Uani 1 1 d G U . . .
C338 C 0.709(2) 0.1878(6) -0.4772(17) 0.133(4) Uani 1 1 d G U . . .
H338 H 0.711460 0.198524 -0.444726 0.159 Uiso 1 1 calc R U . . .
C339 C 0.7446(19) 0.1686(6) -0.469(2) 0.132(4) Uani 1 1 d G U . . .
H339 H 0.771128 0.166403 -0.430705 0.159 Uiso 1 1 calc R U . . .
C330 C 0.7406(19) 0.1526(5) -0.517(2) 0.132(4) Uani 1 1 d G U . . .
C331 C 0.701(2) 0.1559(4) -0.574(2) 0.132(4) Uani 1 1 d G U . . .
H331 H 0.698250 0.145253 -0.606863 0.159 Uiso 1 1 calc R U . . .
C11 C 0.6909(14) 0.4216(4) 0.2753(14) 0.095(3) Uani 1 1 d G U . . .
H11 H 0.654222 0.412387 0.272209 0.114 Uiso 1 1 calc R U . . .
C10 C 0.7437(16) 0.4183(4) 0.2348(13) 0.095(3) Uani 1 1 d G U . . .
C19 C 0.7985(14) 0.4320(5) 0.2394(13) 0.095(3) Uani 1 1 d G U . . .
H19 H 0.833867 0.429821 0.212351 0.114 Uiso 1 1 calc R U . . .
C18 C 0.8005(12) 0.4491(4) 0.2844(14) 0.095(3) Uani 1 1 d G U . . .
H18 H 0.837193 0.458313 0.287466 0.114 Uiso 1 1 calc R U . . .
C17 C 0.7477(11) 0.4524(3) 0.3248(11) 0.095(3) Uani 1 1 d G U . . .
C12 C 0.6929(11) 0.4387(3) 0.3203(11) 0.095(3) Uani 1 1 d G U . . .
C13 C 0.6401(12) 0.4420(4) 0.3607(14) 0.095(3) Uani 1 1 d G U . . .
H13 H 0.603395 0.432770 0.357646 0.114 Uiso 1 1 calc R U . . .
C14 C 0.6421(14) 0.4590(5) 0.4057(13) 0.095(3) Uani 1 1 d G U . . .
H14 H 0.606718 0.461262 0.432762 0.115 Uiso 1 1 calc R U . . .
C15 C 0.6969(16) 0.4728(4) 0.4103(13) 0.095(3) Uani 1 1 d G U . . .
H15 H 0.698202 0.484226 0.440392 0.115 Uiso 1 1 calc R U . . .
C16 C 0.7497(14) 0.4695(4) 0.3698(14) 0.095(3) Uani 1 1 d G U . . .
H16 H 0.786363 0.478697 0.372908 0.115 Uiso 1 1 calc R U . . .
C251 C 0.4326(15) -0.0157(4) -0.2630(14) 0.104(3) Uani 1 1 d G U . . .
H251 H 0.400211 -0.005729 -0.277352 0.125 Uiso 1 1 calc R U . . .
C250 C 0.4920(17) -0.0170(5) -0.2948(14) 0.104(3) Uani 1 1 d G U . . .
C259 C 0.5404(14) -0.0318(5) -0.2733(15) 0.104(3) Uani 1 1 d G U . . .
H259 H 0.580203 -0.032735 -0.294597 0.125 Uiso 1 1 calc R U . . .
C258 C 0.5294(12) -0.0454(5) -0.2201(16) 0.105(3) Uani 1 1 d G U . . .
H258 H 0.561749 -0.055323 -0.205751 0.125 Uiso 1 1 calc R U . . .
C257 C 0.4699(11) -0.0441(3) -0.1883(12) 0.105(3) Uani 1 1 d G U . . .
C252 C 0.4215(11) -0.0292(3) -0.2098(12) 0.105(3) Uani 1 1 d G U . . .
C253 C 0.3621(12) -0.0279(5) -0.1780(16) 0.105(3) Uani 1 1 d G U . . .
H253 H 0.329705 -0.017939 -0.192341 0.126 Uiso 1 1 calc R U . . .
C254 C 0.3510(14) -0.0414(5) -0.1248(15) 0.105(3) Uani 1 1 d G U . . .
H254 H 0.311249 -0.040527 -0.103494 0.126 Uiso 1 1 calc R U . . .
C255 C 0.3994(17) -0.0563(5) -0.1033(14) 0.105(3) Uani 1 1 d G U . . .
H255 H 0.392016 -0.065324 -0.067692 0.126 Uiso 1 1 calc R U . . .
C256 C 0.4589(15) -0.0576(4) -0.1351(14) 0.105(3) Uani 1 1 d G U . . .
H256 H 0.491240 -0.067534 -0.120735 0.126 Uiso 1 1 calc R U . . .
C111 C 0.8411(16) 0.3033(7) -0.193(2) 0.141(4) Uani 1 1 d G U . . .
H111 H 0.871921 0.314447 -0.186873 0.169 Uiso 1 1 calc R U . . .
C110 C 0.8515(19) 0.2833(8) -0.162(2) 0.141(4) Uani 1 1 d G U . . .
C119 C 0.805(2) 0.2666(7) -0.172(2) 0.141(4) Uani 1 1 d G U . . .
H119 H 0.812313 0.253267 -0.151487 0.169 Uiso 1 1 calc R U . . .
C118 C 0.749(2) 0.2700(6) -0.213(2) 0.141(4) Uani 1 1 d G U . . .
H118 H 0.717928 0.258821 -0.219312 0.169 Uiso 1 1 calc R U . . .
C117 C 0.7384(15) 0.2900(6) -0.2437(15) 0.141(4) Uani 1 1 d G U . . .
C112 C 0.7845(15) 0.3066(6) -0.2340(16) 0.141(4) Uani 1 1 d G U . . .
C113 C 0.774(2) 0.3266(6) -0.265(2) 0.141(4) Uani 1 1 d G U . . .
H113 H 0.804954 0.337766 -0.258428 0.169 Uiso 1 1 calc R U . . .
C114 C 0.718(2) 0.3299(7) -0.306(2) 0.141(4) Uani 1 1 d G U . . .
H114 H 0.710569 0.343320 -0.326253 0.169 Uiso 1 1 calc R U . . .
C115 C 0.6714(19) 0.3133(8) -0.315(2) 0.141(4) Uani 1 1 d G U . . .
H115 H 0.633571 0.315507 -0.342474 0.169 Uiso 1 1 calc R U . . .
C116 C 0.6818(16) 0.2933(7) -0.284(2) 0.141(4) Uani 1 1 d G U . . .
H116 H 0.650957 0.282140 -0.290870 0.169 Uiso 1 1 calc R U . . .
C51 C 1.2398(15) 0.3561(6) 0.2223(16) 0.119(4) Uani 1 1 d G U . . .
H51 H 1.220529 0.368058 0.241898 0.143 Uiso 1 1 calc R U . . .
C50 C 1.2325(16) 0.3354(7) 0.2492(16) 0.119(3) Uani 1 1 d G U . . .
C59 C 1.2612(16) 0.3175(5) 0.2200(19) 0.119(4) Uani 1 1 d G U . . .
H59 H 1.256328 0.303688 0.237971 0.143 Uiso 1 1 calc R U . . .
C58 C 1.2972(16) 0.3202(4) 0.1639(19) 0.119(4) Uani 1 1 d G U . . .
H58 H 1.316462 0.308205 0.144339 0.143 Uiso 1 1 calc R U . . .
C57 C 1.3045(11) 0.3408(4) 0.1370(14) 0.120(4) Uani 1 1 d G U . . .
C52 C 1.2758(11) 0.3588(4) 0.1662(14) 0.120(4) Uani 1 1 d G U . . .
C53 C 1.2831(16) 0.3794(4) 0.1394(19) 0.120(4) Uani 1 1 d G U . . .
H53 H 1.263847 0.391401 0.158928 0.144 Uiso 1 1 calc R U . . .
C54 C 1.3191(16) 0.3821(5) 0.0833(19) 0.120(4) Uani 1 1 d G U . . .
H54 H 1.323981 0.395919 0.065296 0.144 Uiso 1 1 calc R U . . .
C55 C 1.3478(16) 0.3642(7) 0.0540(16) 0.120(4) Uani 1 1 d G U . . .
H55 H 1.371948 0.365993 0.016516 0.144 Uiso 1 1 calc R U . . .
C56 C 1.3406(15) 0.3435(6) 0.0809(16) 0.120(4) Uani 1 1 d G U . . .
H56 H 1.359783 0.331549 0.061366 0.144 Uiso 1 1 calc R U . . .
C233 C 0.4927(12) 0.3771(4) -0.0499(17) 0.101(3) Uani 1 1 d G U . . .
H233 H 0.482118 0.362561 -0.042661 0.121 Uiso 1 1 calc R U . . .
C234 C 0.4434(11) 0.3916(5) -0.0716(17) 0.101(3) Uani 1 1 d G U . . .
H234 H 0.399877 0.386791 -0.078818 0.121 Uiso 1 1 calc R U . . .
C235 C 0.4591(12) 0.4133(5) -0.0825(17) 0.101(3) Uani 1 1 d G U . . .
H235 H 0.426154 0.423024 -0.096967 0.121 Uiso 1 1 calc R U . . .
C236 C 0.5241(13) 0.4205(4) -0.0717(17) 0.101(3) Uani 1 1 d G U . . .
H236 H 0.534672 0.435027 -0.078961 0.121 Uiso 1 1 calc R U . . .
C237 C 0.5734(11) 0.4060(3) -0.0500(12) 0.100(3) Uani 1 1 d G U . . .
C232 C 0.5577(11) 0.3843(3) -0.0391(12) 0.100(3) Uani 1 1 d G U . . .
C231 C 0.6069(14) 0.3698(4) -0.0175(17) 0.100(3) Uani 1 1 d G U . . .
H231 H 0.596408 0.355235 -0.010210 0.120 Uiso 1 1 calc R U . . .
C230 C 0.6720(13) 0.3770(5) -0.0067(17) 0.100(3) Uani 1 1 d G U . . .
C239 C 0.6877(11) 0.3987(5) -0.0176(17) 0.100(3) Uani 1 1 d G U . . .
H239 H 0.731206 0.403471 -0.010351 0.120 Uiso 1 1 calc R U . . .
C238 C 0.6384(12) 0.4132(4) -0.0392(17) 0.100(3) Uani 1 1 d G U . . .
H238 H 0.648967 0.427701 -0.046507 0.120 Uiso 1 1 calc R U . . .
C103 C 0.7539(19) 0.3760(8) -0.173(2) 0.154(4) Uani 1 1 d G U . . .
H103 H 0.731128 0.370982 -0.137246 0.184 Uiso 1 1 calc R U . . .
C104 C 0.7193(19) 0.3858(8) -0.226(3) 0.154(4) Uani 1 1 d G U . . .
H104 H 0.673386 0.387267 -0.225694 0.184 Uiso 1 1 calc R U . . .
C105 C 0.753(2) 0.3933(8) -0.279(2) 0.154(4) Uani 1 1 d G U . . .
H105 H 0.730180 0.399832 -0.314854 0.184 Uiso 1 1 calc R U . . .
C106 C 0.822(2) 0.3911(7) -0.2798(19) 0.154(4) Uani 1 1 d G U . . .
H106 H 0.844716 0.396111 -0.315566 0.184 Uiso 1 1 calc R U . . .
C107 C 0.8565(19) 0.3813(5) -0.2268(17) 0.154(4) Uani 1 1 d G U . . .
C102 C 0.8225(19) 0.3738(5) -0.1734(17) 0.154(4) Uani 1 1 d G U . . .
C101 C 0.857(2) 0.3640(7) -0.1204(19) 0.154(4) Uani 1 1 d G U . . .
H101 H 0.834344 0.358996 -0.084680 0.184 Uiso 1 1 calc R U . . .
C100 C 0.926(2) 0.3618(8) -0.121(2) 0.153(4) Uani 1 1 d G U . . .
C109 C 0.9598(19) 0.3693(8) -0.174(3) 0.154(4) Uani 1 1 d G U . . .
H109 H 1.005677 0.367839 -0.174547 0.184 Uiso 1 1 calc R U . . .
C108 C 0.9252(19) 0.3791(8) -0.227(2) 0.154(4) Uani 1 1 d G U . . .
H108 H 0.947938 0.384124 -0.262996 0.184 Uiso 1 1 calc R U . . .
C296 C 1.1022(15) -0.0181(5) -0.4601(15) 0.113(4) Uani 1 1 d G U . . .
H296 H 1.087730 -0.031758 -0.474738 0.136 Uiso 1 1 calc R U . . .
C295 C 1.1466(15) -0.0063(6) -0.4963(15) 0.113(4) Uani 1 1 d G U . . .
H295 H 1.161874 -0.012034 -0.535215 0.136 Uiso 1 1 calc R U . . .
C294 C 1.1683(14) 0.0140(6) -0.4744(16) 0.113(4) Uani 1 1 d G U . . .
H294 H 1.198003 0.021950 -0.498658 0.136 Uiso 1 1 calc R U . . .
C293 C 1.1455(14) 0.0226(4) -0.4163(17) 0.113(4) Uani 1 1 d G U . . .
H293 H 1.159988 0.036210 -0.401623 0.136 Uiso 1 1 calc R U . . .
C292 C 1.1011(11) 0.0108(4) -0.3800(14) 0.113(3) Uani 1 1 d G U . . .
C297 C 1.0794(11) -0.0096(4) -0.4019(14) 0.113(3) Uani 1 1 d G U . . .
C298 C 1.0350(14) -0.0214(4) -0.3657(17) 0.113(3) Uani 1 1 d G U . . .
H298 H 1.020531 -0.035032 -0.380369 0.135 Uiso 1 1 calc R U . . .
C299 C 1.0122(14) -0.0129(6) -0.3076(16) 0.113(3) Uani 1 1 d G U . . .
H299 H 0.982514 -0.020772 -0.283333 0.135 Uiso 1 1 calc R U . . .
C290 C 1.0339(16) 0.0075(6) -0.2857(15) 0.113(3) Uani 1 1 d G U . . .
C291 C 1.0783(15) 0.0193(5) -0.3219(15) 0.113(3) Uani 1 1 d G U . . .
H291 H 1.092786 0.032936 -0.307248 0.135 Uiso 1 1 calc R U . . .
C193 C 1.0750(17) 0.1824(6) 0.3960(18) 0.140(4) Uani 1 1 d G U . . .
H193 H 1.062371 0.191341 0.430082 0.168 Uiso 1 1 calc R U . . .
C194 C 1.1195(17) 0.1654(6) 0.409(2) 0.140(4) Uani 1 1 d G U . . .
H194 H 1.136556 0.163048 0.451740 0.168 Uiso 1 1 calc R U . . .
C195 C 1.1384(16) 0.1520(5) 0.358(2) 0.140(4) Uani 1 1 d G U . . .
H195 H 1.168152 0.140638 0.366762 0.168 Uiso 1 1 calc R U . . .
C196 C 1.1129(15) 0.1555(5) 0.294(2) 0.140(4) Uani 1 1 d G U . . .
H196 H 1.125562 0.146521 0.260126 0.168 Uiso 1 1 calc R U . . .
C197 C 1.0684(11) 0.1725(4) 0.2812(19) 0.140(4) Uani 1 1 d G U . . .
C192 C 1.0495(11) 0.1859(4) 0.3321(19) 0.140(4) Uani 1 1 d G U . . .
C191 C 1.0051(15) 0.2028(5) 0.319(2) 0.140(4) Uani 1 1 d G U . . .
H191 H 0.992406 0.211817 0.353217 0.168 Uiso 1 1 calc R U . . .
C190 C 0.9796(16) 0.2064(5) 0.255(2) 0.139(4) Uani 1 1 d G U . . .
C199 C 0.9985(17) 0.1929(6) 0.204(2) 0.140(4) Uani 1 1 d G U . . .
H199 H 0.981409 0.195293 0.161602 0.168 Uiso 1 1 calc R U . . .
C198 C 1.0429(17) 0.1760(6) 0.2173(19) 0.140(4) Uani 1 1 d G U . . .
H198 H 1.055594 0.166999 0.183257 0.168 Uiso 1 1 calc R U . . .
C383 C 0.2994(16) 0.0395(4) -0.607(2) 0.124(4) Uani 1 1 d G U . . .
H383 H 0.305907 0.054498 -0.604565 0.148 Uiso 1 1 calc R U . . .
C384 C 0.2389(15) 0.0312(6) -0.631(2) 0.124(4) Uani 1 1 d G U . . .
H384 H 0.204872 0.040606 -0.644819 0.148 Uiso 1 1 calc R U . . .
C385 C 0.2292(14) 0.0088(6) -0.634(2) 0.124(4) Uani 1 1 d G U . . .
H385 H 0.188703 0.003224 -0.650529 0.148 Uiso 1 1 calc R U . . .
C386 C 0.2801(15) -0.0053(5) -0.614(2) 0.124(4) Uani 1 1 d G U . . .
H386 H 0.273571 -0.020268 -0.615986 0.148 Uiso 1 1 calc R U . . .
C387 C 0.3406(13) 0.0030(4) -0.5896(15) 0.123(4) Uani 1 1 d G U . . .
C382 C 0.3503(13) 0.0254(4) -0.5862(15) 0.124(4) Uani 1 1 d G U . . .
C381 C 0.4108(15) 0.0338(5) -0.562(2) 0.123(4) Uani 1 1 d G U . . .
H381 H 0.417288 0.048746 -0.559751 0.148 Uiso 1 1 calc R U . . .
C380 C 0.4617(14) 0.0197(6) -0.541(2) 0.123(4) Uani 1 1 d G U . . .
C389 C 0.4520(15) -0.0027(6) -0.545(2) 0.123(4) Uani 1 1 d G U . . .
H389 H 0.485991 -0.012127 -0.530916 0.148 Uiso 1 1 calc R U . . .
C388 C 0.3914(16) -0.0110(4) -0.569(2) 0.123(4) Uani 1 1 d G U . . .
H388 H 0.384957 -0.026019 -0.571169 0.148 Uiso 1 1 calc R U . . .
C176 C 1.1467(15) 0.2693(6) 0.5918(18) 0.129(4) Uani 1 1 d G U . . .
H176 H 1.146765 0.277709 0.629823 0.155 Uiso 1 1 calc R U . . .
C175 C 1.2020(13) 0.2568(6) 0.578(2) 0.129(4) Uani 1 1 d G U . . .
H175 H 1.239024 0.256828 0.607626 0.155 Uiso 1 1 calc R U . . .
C174 C 1.2020(13) 0.2442(6) 0.522(2) 0.129(4) Uani 1 1 d G U . . .
H174 H 1.238944 0.235807 0.512714 0.155 Uiso 1 1 calc R U . . .
C173 C 1.1466(15) 0.2441(6) 0.478(2) 0.129(4) Uani 1 1 d G U . . .
H173 H 1.146606 0.235665 0.439998 0.155 Uiso 1 1 calc R U . . .
C172 C 1.0914(12) 0.2566(4) 0.4913(16) 0.129(4) Uani 1 1 d G U . . .
C177 C 1.0914(11) 0.2692(4) 0.5482(16) 0.129(4) Uani 1 1 d G U . . .
C178 C 1.0361(15) 0.2817(6) 0.562(2) 0.129(4) Uani 1 1 d G U . . .
H178 H 1.036169 0.290135 0.599557 0.155 Uiso 1 1 calc R U . . .
C179 C 0.9808(13) 0.2816(6) 0.518(2) 0.129(4) Uani 1 1 d G U . . .
H179 H 0.943829 0.289995 0.526843 0.154 Uiso 1 1 calc R U . . .
C170 C 0.9808(13) 0.2690(7) 0.461(2) 0.129(4) Uani 1 1 d G U . . .
C171 C 1.0360(15) 0.2565(6) 0.4478(18) 0.129(4) Uani 1 1 d G U . . .
H171 H 1.036003 0.248092 0.409730 0.155 Uiso 1 1 calc R U . . .

loop_
_atom_site_aniso_label
_atom_site_aniso_U_11
_atom_site_aniso_U_22
_atom_site_aniso_U_33
_atom_site_aniso_U_23
_atom_site_aniso_U_13
_atom_site_aniso_U_12
Au7 0.1098(19) 0.144(3) 0.156(3) -0.066(2) 0.0316(18) -0.0060(17)
Au18 0.0743(11) 0.0631(10) 0.0893(15) 0.0054(10) 0.0131(10) 0.0071(8)
Au6 0.0987(18) 0.1072(19) 0.211(4) 0.026(2) 0.027(2) -0.0015(14)
Au26 0.0603(10) 0.0605(10) 0.1113(18) -0.0018(11) 0.0039(10) 0.0076(8)
Au5 0.121(2) 0.160(3) 0.152(3) 0.011(2) 0.054(2) 0.0077(19)
Au11 0.0819(12) 0.0602(10) 0.0756(13) -0.0037(10) 0.0072(10) 0.0095(8)
Au61 0.145(2) 0.0685(14) 0.301(6) 0.025(2) -0.115(3) -0.0049(15)
Au12 0.0827(12) 0.0628(10) 0.0742(13) -0.0044(10) 0.0078(10) -0.0023(8)
Au38 0.116(4) 0.104(3) 0.128(4) 0.017(3) -0.028(3) -0.013(2)
Au63 0.0875(12) 0.0588(10) 0.0917(16) 0.0005(10) -0.0125(11) 0.0052(9)
Au41 0.158(2) 0.111(2) 0.0895(19) 0.0146(16) 0.0081(17) -0.0209(17)
Au20 0.0747(11) 0.0640(10) 0.0891(15) -0.0129(10) 0.0090(10) 0.0042(8)
Au73 0.115(4) 0.100(3) 0.125(4) 0.019(3) -0.028(3) -0.015(2)
Au15 0.0784(12) 0.0737(12) 0.0818(14) -0.0001(11) 0.0100(10) 0.0128(9)
Au54 0.0961(13) 0.0593(10) 0.0843(15) -0.0035(10) -0.0087(11) 0.0017(9)
Au19 0.0841(12) 0.0686(11) 0.0802(14) -0.0030(10) 0.0023(10) 0.0070(9)
Au27 0.0615(10) 0.0630(10) 0.1145(18) -0.0099(11) 0.0016(10) 0.0060(8)
Au62 0.0920(14) 0.0631(11) 0.1080(19) 0.0054(11) -0.0164(13) 0.0002(9)
Au56 0.0969(13) 0.0586(10) 0.0851(15) -0.0030(10) -0.0024(11) 0.0025(9)
Au53 0.0974(13) 0.0615(10) 0.0702(13) 0.0068(10) -0.0058(10) -0.0034(9)
Au21 0.0714(11) 0.0787(12) 0.1017(17) -0.0180(12) 0.0094(11) -0.0027(9)
Au48 0.1059(14) 0.0566(10) 0.0729(14) 0.0033(10) -0.0065(11) 0.0024(9)
Au57 0.1080(15) 0.0688(12) 0.0838(16) -0.0039(11) -0.0138(12) 0.0051(10)
Au47 0.0946(13) 0.0664(11) 0.0797(14) 0.0034(10) -0.0012(11) -0.0095(9)
Au17 0.0902(13) 0.0730(12) 0.0972(17) -0.0040(12) -0.0024(12) 0.0067(10)
Au9 0.1076(15) 0.0754(12) 0.0775(15) 0.0021(11) 0.0124(12) 0.0188(11)
Au66 0.0962(14) 0.0772(13) 0.1061(19) -0.0164(13) -0.0084(13) 0.0021(10)
Au1 0.0992(14) 0.0701(11) 0.0728(14) -0.0087(10) -0.0052(11) 0.0147(10)
Au24 0.0805(13) 0.0722(12) 0.118(2) 0.0130(13) 0.0003(12) 0.0135(9)
Au32 0.0681(11) 0.0601(11) 0.162(3) 0.0122(13) -0.0046(13) 0.0051(9)
Au68 0.1053(15) 0.0596(11) 0.115(2) 0.0109(12) -0.0180(14) 0.0031(10)
Au30 0.0685(11) 0.0903(14) 0.118(2) -0.0334(14) 0.0065(12) 0.0066(10)
Au35 0.0718(12) 0.0659(11) 0.154(3) -0.0257(14) -0.0062(13) 0.0050(9)
Au23 0.0705(12) 0.0895(14) 0.120(2) 0.0279(14) 0.0185(12) 0.0141(10)
Au51 0.1167(16) 0.0742(12) 0.0764(15) 0.0074(11) -0.0035(12) -0.0113(11)
Au16 0.0993(15) 0.0836(14) 0.0950(17) 0.0102(12) 0.0189(12) 0.0150(11)
Au3 0.0854(13) 0.0860(14) 0.0871(16) 0.0044(12) 0.0038(11) -0.0132(10)
Au28 0.0671(11) 0.0694(12) 0.152(2) -0.0125(14) -0.0044(13) 0.0089(9)
Au2 0.0867(13) 0.0764(12) 0.0997(17) -0.0096(12) -0.0183(12) 0.0130(10)
Au71 0.1016(15) 0.0567(11) 0.129(2) -0.0033(12) -0.0109(14) 0.0014(10)
Au14 0.0951(14) 0.0981(15) 0.0777(15) -0.0113(12) 0.0102(11) -0.0184(11)
Au10 0.1099(16) 0.0784(13) 0.0757(15) 0.0021(11) 0.0161(12) 0.0026(11)
Au72 0.1174(18) 0.0628(12) 0.150(3) -0.0132(14) -0.0223(17) 0.0052(11)
Au13 0.0987(14) 0.0848(13) 0.0754(14) -0.0112(11) 0.0122(11) 0.0035(11)
Au59 0.1032(15) 0.0746(13) 0.0941(17) 0.0167(12) -0.0195(13) -0.0045(10)
Au29 0.0711(11) 0.0824(13) 0.1122(19) -0.0236(13) 0.0022(11) 0.0023(9)
Au60 0.0978(14) 0.0722(12) 0.0997(18) 0.0120(12) -0.0069(13) -0.0048(10)
Au65 0.0879(14) 0.0698(13) 0.150(3) -0.0101(14) 0.0038(15) 0.0015(10)
Au39 0.1095(16) 0.0670(12) 0.0945(17) 0.0088(11) -0.0163(13) 0.0024(10)
Au49 0.128(2) 0.1025(17) 0.0963(19) -0.0227(15) 0.0236(15) -0.0265(14)
Au25 0.0631(10) 0.0720(12) 0.1175(19) -0.0031(12) 0.0031(11) 0.0078(9)
Au64 0.0954(14) 0.0612(11) 0.1086(19) -0.0033(11) -0.0200(13) -0.0012(10)
Au40 0.1059(16) 0.0744(13) 0.123(2) 0.0042(13) -0.0344(15) -0.0011(11)
Au69 0.1003(15) 0.0695(12) 0.136(2) 0.0174(14) -0.0191(15) -0.0055(11)
Au46 0.1306(18) 0.0678(12) 0.0742(15) 0.0010(11) -0.0016(13) 0.0023(11)
Au34 0.0756(13) 0.0749(13) 0.161(3) -0.0211(15) -0.0115(14) 0.0081(10)
Au45 0.1317(19) 0.0944(16) 0.0743(16) 0.0087(13) -0.0052(14) -0.0292(13)
Au55 0.0946(15) 0.0743(13) 0.164(3) -0.0128(16) -0.0129(16) 0.0005(11)
Au58 0.1246(18) 0.0846(15) 0.0947(18) -0.0139(13) 0.0129(14) -0.0069(12)
Au22 0.0926(14) 0.0959(15) 0.0991(18) -0.0262(14) 0.0210(12) -0.0052(11)
Au37 0.132(2) 0.0883(15) 0.124(2) 0.0069(16) -0.0344(18) -0.0237(14)
Au52 0.1097(17) 0.0877(14) 0.106(2) 0.0220(14) -0.0259(15) -0.0165(12)
Au33 0.0726(12) 0.0691(12) 0.172(3) 0.0089(15) -0.0072(14) 0.0070(9)
Au8 0.0824(15) 0.117(2) 0.195(4) -0.079(2) -0.0018(17) 0.0075(13)
Au44 0.0938(15) 0.0763(13) 0.152(3) -0.0233(15) 0.0096(15) -0.0031(11)
Au31 0.0741(13) 0.0872(15) 0.210(4) 0.0405(19) -0.0047(17) 0.0078(11)
Au50 0.157(2) 0.0894(16) 0.0843(18) -0.0110(14) 0.0023(16) 0.0050(15)
Au36 0.0665(12) 0.0863(14) 0.183(3) -0.0365(17) -0.0093(15) 0.0105(10)
Au70 0.0893(15) 0.0717(13) 0.203(4) 0.0059(17) -0.0133(18) -0.0021(11)
Au43 0.137(2) 0.0980(17) 0.120(2) -0.0284(17) 0.0304(17) -0.0137(15)
Au4 0.0685(12) 0.0965(15) 0.149(3) 0.0065(16) -0.0040(13) 0.0005(11)
Au42 0.151(2) 0.0874(16) 0.111(2) 0.0243(15) -0.0148(18) -0.0057(15)
Au67 0.128(2) 0.0856(16) 0.171(3) 0.0194(18) -0.043(2) 0.0197(14)
S17 0.094(6) 0.115(7) 0.174(9) 0.025(7) -0.011(7) 0.003(6)
S26 0.151(9) 0.125(8) 0.290(11) -0.027(9) -0.057(9) -0.027(8)
S39 0.145(7) 0.072(5) 0.087(7) 0.005(5) 0.005(6) 0.005(5)
S24 0.085(6) 0.125(7) 0.115(8) -0.014(6) 0.016(6) 0.015(5)
S1 0.126(7) 0.067(5) 0.091(7) 0.002(5) 0.006(6) 0.019(5)
S46 0.179(9) 0.142(8) 0.097(8) -0.024(7) 0.023(8) -0.018(8)
S22 0.146(8) 0.126(7) 0.085(7) 0.008(6) 0.024(6) -0.011(7)
S30 0.104(7) 0.090(6) 0.179(9) 0.001(7) -0.030(7) -0.008(6)
S2 0.115(7) 0.083(6) 0.100(7) -0.002(6) -0.019(6) 0.010(5)
S44 0.175(9) 0.137(8) 0.086(7) -0.001(7) -0.022(7) 0.024(7)
S45 0.114(7) 0.105(7) 0.131(8) -0.036(6) -0.014(7) 0.020(6)
S42 0.113(7) 0.133(8) 0.197(10) 0.016(8) -0.015(8) 0.011(6)
S13 0.136(7) 0.096(6) 0.091(7) -0.003(6) 0.009(6) 0.007(6)
S48 0.109(7) 0.104(7) 0.176(9) -0.034(7) 0.000(7) -0.013(6)
S14 0.106(6) 0.099(6) 0.094(7) -0.001(6) 0.008(5) 0.006(5)
S41 0.121(7) 0.088(6) 0.123(8) 0.008(6) 0.010(6) 0.002(5)
S23 0.118(7) 0.102(6) 0.076(6) -0.002(6) -0.001(5) 0.022(5)
S16 0.117(7) 0.125(8) 0.146(9) 0.032(7) 0.016(7) 0.010(6)
S25 0.117(7) 0.089(6) 0.103(7) -0.002(6) 0.001(6) -0.017(5)
S49 0.087(17) 0.11(2) 0.15(3) 0.05(2) -0.034(19) -0.003(14)
S3 0.089(6) 0.111(7) 0.141(8) 0.001(7) 0.001(6) 0.003(5)
S21 0.090(6) 0.108(7) 0.181(9) -0.037(7) 0.007(7) 0.000(6)
S28 0.103(6) 0.070(5) 0.090(6) 0.006(5) -0.002(5) 0.010(4)
S4 0.114(7) 0.095(6) 0.100(7) -0.003(6) 0.000(6) -0.017(5)
S31 0.147(8) 0.129(8) 0.117(8) -0.001(7) 0.006(7) -0.009(7)
S20 0.116(7) 0.145(8) 0.125(8) -0.023(7) 0.019(7) -0.036(7)
S36 0.111(7) 0.081(6) 0.127(8) -0.008(6) -0.006(6) -0.002(5)
S15 0.100(6) 0.107(7) 0.103(7) 0.012(6) 0.005(6) 0.003(5)
S38 0.131(7) 0.115(7) 0.120(8) 0.021(7) -0.020(7) -0.023(6)
S29 0.108(7) 0.102(7) 0.123(8) 0.009(6) -0.026(6) 0.001(5)
S33 0.150(8) 0.094(7) 0.153(9) 0.025(7) 0.008(7) 0.007(6)
S7 0.152(8) 0.154(9) 0.116(8) 0.003(8) 0.006(7) 0.019(8)
S18 0.088(6) 0.113(7) 0.243(10) -0.004(8) -0.007(8) 0.003(6)
S37 0.137(7) 0.103(7) 0.108(8) -0.011(6) 0.003(7) -0.019(6)
S35 0.139(8) 0.131(8) 0.197(10) -0.058(8) 0.034(8) -0.008(7)
S43 0.155(8) 0.087(7) 0.226(10) 0.001(8) -0.036(8) -0.009(6)
S19 0.096(6) 0.099(7) 0.221(10) -0.009(8) 0.002(7) 0.007(6)
S9 0.114(7) 0.090(6) 0.181(9) 0.025(7) -0.010(7) 0.002(6)
S5 0.092(6) 0.126(7) 0.138(8) 0.012(7) 0.011(6) -0.001(6)
S12 0.108(7) 0.121(7) 0.146(9) -0.037(7) -0.005(7) 0.016(6)
S47 0.143(8) 0.135(8) 0.200(10) -0.046(8) -0.001(8) -0.024(7)
S10 0.195(9) 0.140(8) 0.129(9) -0.011(8) 0.050(8) -0.015(8)
S34 0.217(10) 0.125(8) 0.116(8) 0.003(7) -0.001(8) -0.008(8)
S40 0.194(9) 0.125(8) 0.198(10) 0.042(8) -0.044(9) 0.008(8)
S6 0.102(8) 0.120(8) 0.418(11) -0.021(10) -0.035(9) 0.006(7)
S32 0.150(8) 0.137(8) 0.115(8) 0.008(7) 0.018(7) -0.026(7)
S11 0.146(8) 0.157(9) 0.120(8) -0.050(8) 0.024(7) -0.014(8)
S8 0.196(10) 0.203(10) 0.210(10) 0.052(10) 0.041(9) -0.014(9)
S27 0.12(2) 0.15(3) 0.11(3) 0.01(2) 0.00(2) 0.00(2)
C356 0.139(8) 0.132(8) 0.197(10) -0.057(8) 0.034(8) -0.008(7)
C355 0.139(8) 0.132(8) 0.197(10) -0.057(8) 0.034(8) -0.008(7)
C354 0.139(8) 0.132(8) 0.197(10) -0.057(8) 0.034(8) -0.008(7)
C353 0.139(8) 0.132(8) 0.197(10) -0.057(8) 0.034(8) -0.008(7)
C352 0.139(8) 0.132(8) 0.197(10) -0.057(8) 0.034(8) -0.008(7)
C357 0.139(8) 0.132(8) 0.197(10) -0.057(8) 0.034(8) -0.008(7)
C358 0.139(8) 0.132(8) 0.197(10) -0.057(8) 0.034(8) -0.008(7)
C359 0.139(8) 0.132(8) 0.197(10) -0.058(8) 0.034(8) -0.008(7)
C350 0.139(8) 0.132(8) 0.197(10) -0.058(8) 0.034(8) -0.008(7)
C351 0.139(8) 0.132(8) 0.197(10) -0.058(8) 0.034(8) -0.008(7)
C268 0.151(9) 0.126(8) 0.290(11) -0.027(9) -0.057(9) -0.027(8)
C269 0.151(9) 0.126(8) 0.290(11) -0.027(9) -0.057(9) -0.027(8)
C260 0.151(9) 0.126(8) 0.290(11) -0.027(9) -0.057(9) -0.027(8)
C261 0.151(9) 0.126(8) 0.290(11) -0.027(9) -0.057(9) -0.027(8)
C262 0.151(9) 0.126(8) 0.290(11) -0.027(9) -0.056(9) -0.027(8)
C267 0.151(9) 0.126(8) 0.290(11) -0.027(9) -0.057(9) -0.027(8)
C266 0.151(9) 0.126(8) 0.290(11) -0.027(9) -0.056(9) -0.027(8)
C265 0.151(9) 0.126(8) 0.290(11) -0.027(9) -0.056(9) -0.027(8)
C264 0.151(9) 0.126(8) 0.290(11) -0.027(9) -0.056(9) -0.026(8)
C263 0.151(9) 0.126(8) 0.290(11) -0.027(9) -0.056(9) -0.026(8)
C201 0.117(7) 0.146(8) 0.126(8) -0.023(7) 0.020(7) -0.035(7)
C200 0.116(7) 0.146(8) 0.125(8) -0.023(7) 0.020(6) -0.035(7)
C209 0.117(7) 0.146(8) 0.126(8) -0.023(7) 0.020(7) -0.035(7)
C208 0.117(7) 0.146(8) 0.126(8) -0.022(7) 0.020(7) -0.035(7)
C207 0.117(7) 0.147(8) 0.126(8) -0.022(7) 0.020(7) -0.035(7)
C202 0.117(7) 0.147(8) 0.126(8) -0.022(7) 0.020(7) -0.035(7)
C203 0.117(7) 0.147(8) 0.126(8) -0.022(7) 0.020(7) -0.035(7)
C204 0.118(7) 0.147(8) 0.126(8) -0.022(7) 0.020(7) -0.035(7)
C205 0.118(7) 0.147(8) 0.126(8) -0.022(7) 0.020(7) -0.035(7)
C206 0.117(7) 0.147(8) 0.126(8) -0.022(7) 0.020(7) -0.035(7)
C468 0.180(9) 0.143(8) 0.098(8) -0.023(7) 0.023(8) -0.018(8)
C469 0.180(9) 0.143(8) 0.098(8) -0.023(7) 0.022(8) -0.018(8)
C460 0.180(9) 0.143(8) 0.098(8) -0.023(7) 0.023(7) -0.018(8)
C461 0.180(9) 0.143(8) 0.098(8) -0.023(7) 0.023(8) -0.018(8)
C462 0.180(9) 0.143(8) 0.098(8) -0.023(7) 0.023(8) -0.018(8)
C467 0.180(9) 0.143(8) 0.098(8) -0.023(7) 0.023(8) -0.018(8)
C466 0.180(9) 0.144(8) 0.099(8) -0.023(7) 0.023(8) -0.018(8)
C465 0.180(9) 0.144(8) 0.099(8) -0.023(7) 0.023(8) -0.018(8)
C464 0.180(9) 0.144(8) 0.099(8) -0.023(7) 0.023(8) -0.018(8)
C463 0.180(9) 0.144(8) 0.099(8) -0.023(7) 0.023(8) -0.018(8)
C226 0.147(8) 0.127(7) 0.087(7) 0.008(7) 0.024(7) -0.011(7)
C225 0.147(8) 0.128(7) 0.087(7) 0.008(7) 0.024(7) -0.011(7)
C224 0.147(8) 0.128(7) 0.087(7) 0.008(7) 0.024(7) -0.011(7)
C223 0.147(8) 0.127(7) 0.087(7) 0.008(7) 0.024(7) -0.011(7)
C222 0.147(8) 0.127(7) 0.087(7) 0.008(6) 0.024(6) -0.011(7)
C227 0.147(8) 0.127(7) 0.087(7) 0.008(6) 0.024(6) -0.011(7)
C228 0.147(8) 0.127(7) 0.086(7) 0.008(6) 0.024(6) -0.011(7)
C229 0.146(8) 0.127(7) 0.086(7) 0.008(6) 0.024(6) -0.011(7)
C220 0.146(8) 0.127(7) 0.086(7) 0.008(6) 0.024(6) -0.011(7)
C221 0.146(8) 0.127(7) 0.086(7) 0.008(6) 0.024(6) -0.011(7)
C161 0.119(7) 0.126(8) 0.146(9) 0.032(7) 0.016(7) 0.009(6)
C160 0.118(7) 0.126(8) 0.146(9) 0.032(7) 0.016(7) 0.010(6)
C169 0.118(7) 0.126(8) 0.146(9) 0.032(7) 0.016(7) 0.010(6)
C168 0.119(7) 0.126(8) 0.146(9) 0.032(7) 0.016(7) 0.009(6)
C167 0.119(7) 0.127(8) 0.146(9) 0.032(7) 0.016(7) 0.009(6)
C162 0.119(7) 0.127(8) 0.146(9) 0.032(7) 0.016(7) 0.009(6)
C163 0.119(7) 0.127(8) 0.146(9) 0.032(7) 0.016(7) 0.009(6)
C164 0.119(7) 0.127(8) 0.146(9) 0.032(8) 0.016(7) 0.009(6)
C165 0.119(7) 0.127(8) 0.146(9) 0.031(8) 0.016(7) 0.009(6)
C166 0.119(7) 0.127(8) 0.146(9) 0.032(7) 0.016(7) 0.009(6)
C346 0.217(10) 0.125(8) 0.117(9) 0.003(7) -0.001(8) -0.008(8)
C345 0.217(10) 0.125(8) 0.117(9) 0.003(8) -0.001(8) -0.008(8)
C344 0.217(10) 0.125(8) 0.117(9) 0.003(8) -0.001(8) -0.008(8)
C343 0.217(10) 0.125(8) 0.117(9) 0.003(7) -0.001(8) -0.008(8)
C342 0.217(10) 0.125(8) 0.116(8) 0.003(7) -0.001(8) -0.008(8)
C347 0.217(10) 0.125(8) 0.117(8) 0.003(7) -0.001(8) -0.008(8)
C348 0.217(10) 0.125(8) 0.117(8) 0.003(7) -0.001(8) -0.008(8)
C349 0.217(10) 0.125(8) 0.117(8) 0.003(7) -0.001(8) -0.008(8)
C340 0.217(10) 0.125(8) 0.116(8) 0.003(7) -0.001(8) -0.008(8)
C341 0.217(10) 0.125(8) 0.116(8) 0.003(7) -0.001(8) -0.008(8)
C301 0.104(7) 0.091(6) 0.180(9) 0.001(7) -0.029(7) -0.008(6)
C300 0.104(7) 0.091(6) 0.179(9) 0.001(7) -0.030(7) -0.008(6)
C309 0.104(7) 0.091(6) 0.180(9) 0.001(7) -0.029(7) -0.008(6)
C308 0.105(7) 0.091(6) 0.180(9) 0.002(7) -0.029(7) -0.008(6)
C307 0.105(7) 0.092(6) 0.180(9) 0.002(7) -0.029(7) -0.007(6)
C302 0.105(7) 0.092(6) 0.180(9) 0.002(7) -0.029(7) -0.007(6)
C303 0.105(7) 0.092(6) 0.180(9) 0.002(7) -0.029(7) -0.007(6)
C304 0.105(7) 0.092(7) 0.180(9) 0.002(7) -0.029(7) -0.007(6)
C305 0.105(7) 0.092(7) 0.180(9) 0.002(7) -0.029(7) -0.007(6)
C306 0.105(7) 0.092(6) 0.180(9) 0.002(7) -0.029(7) -0.007(6)
C411 0.121(7) 0.089(6) 0.123(8) 0.008(6) 0.011(6) 0.002(6)
C410 0.121(7) 0.089(6) 0.123(8) 0.008(6) 0.011(6) 0.002(5)
C419 0.121(7) 0.089(6) 0.123(8) 0.008(6) 0.011(6) 0.002(6)
C418 0.121(7) 0.089(6) 0.123(8) 0.008(6) 0.011(6) 0.002(6)
C417 0.121(7) 0.090(6) 0.123(8) 0.008(6) 0.011(6) 0.002(6)
C412 0.121(7) 0.090(6) 0.123(8) 0.008(6) 0.011(6) 0.002(6)
C413 0.122(7) 0.090(6) 0.123(8) 0.008(6) 0.011(7) 0.001(6)
C414 0.122(7) 0.090(6) 0.123(8) 0.008(6) 0.011(7) 0.001(6)
C415 0.122(7) 0.090(6) 0.123(8) 0.008(6) 0.011(7) 0.001(6)
C416 0.122(7) 0.090(6) 0.123(8) 0.008(6) 0.011(7) 0.001(6)
C71 0.152(8) 0.155(9) 0.116(8) 0.003(8) 0.006(7) 0.019(8)
C70 0.152(8) 0.155(9) 0.116(8) 0.003(8) 0.006(7) 0.019(8)
C79 0.152(8) 0.155(9) 0.116(8) 0.003(8) 0.006(7) 0.019(8)
C78 0.152(8) 0.155(9) 0.116(8) 0.003(8) 0.006(7) 0.018(8)
C77 0.152(8) 0.155(9) 0.116(8) 0.003(8) 0.006(7) 0.018(8)
C72 0.152(8) 0.155(9) 0.116(8) 0.003(8) 0.006(7) 0.018(8)
C73 0.152(8) 0.155(9) 0.116(8) 0.003(8) 0.006(7) 0.018(8)
C74 0.152(8) 0.155(9) 0.116(8) 0.003(8) 0.006(7) 0.018(8)
C75 0.152(8) 0.155(9) 0.116(8) 0.003(8) 0.006(7) 0.018(8)
C76 0.152(8) 0.155(9) 0.116(8) 0.003(8) 0.006(7) 0.018(8)
C471 0.144(8) 0.136(8) 0.201(10) -0.046(8) -0.001(8) -0.023(7)
C470 0.144(8) 0.135(8) 0.200(10) -0.046(8) -0.001(8) -0.024(7)
C479 0.144(8) 0.136(8) 0.201(10) -0.046(8) -0.001(8) -0.023(7)
C478 0.144(8) 0.136(8) 0.201(10) -0.046(8) -0.001(8) -0.023(7)
C477 0.144(8) 0.136(8) 0.201(10) -0.046(8) -0.001(8) -0.023(7)
C472 0.144(8) 0.136(8) 0.201(10) -0.046(8) -0.001(8) -0.023(7)
C473 0.145(8) 0.136(8) 0.201(10) -0.046(8) -0.001(9) -0.023(7)
C474 0.145(8) 0.136(8) 0.201(10) -0.045(8) -0.001(9) -0.023(7)
C475 0.145(8) 0.136(8) 0.201(10) -0.045(8) -0.001(9) -0.023(7)
C476 0.145(8) 0.136(8) 0.201(10) -0.046(8) -0.001(9) -0.023(7)
C401 0.194(9) 0.126(8) 0.198(10) 0.041(8) -0.044(9) 0.008(8)
C400 0.194(9) 0.126(8) 0.198(10) 0.041(8) -0.044(9) 0.008(8)
C409 0.194(9) 0.126(8) 0.198(10) 0.041(8) -0.044(9) 0.008(8)
C408 0.194(9) 0.126(8) 0.198(10) 0.041(8) -0.044(9) 0.008(8)
C407 0.194(9) 0.126(8) 0.198(10) 0.041(8) -0.044(9) 0.008(8)
C402 0.194(9) 0.126(8) 0.198(10) 0.041(8) -0.044(9) 0.008(8)
C403 0.195(9) 0.127(8) 0.199(10) 0.041(8) -0.044(9) 0.008(8)
C404 0.195(9) 0.127(8) 0.199(10) 0.041(8) -0.044(9) 0.008(8)
C405 0.195(9) 0.127(8) 0.199(10) 0.041(8) -0.044(9) 0.008(8)
C406 0.195(9) 0.127(8) 0.199(10) 0.041(8) -0.044(9) 0.008(8)
C133 0.137(7) 0.097(6) 0.092(7) -0.004(6) 0.009(6) 0.007(6)
C134 0.137(7) 0.098(7) 0.092(7) -0.004(6) 0.009(6) 0.007(6)
C135 0.137(7) 0.098(7) 0.092(7) -0.004(6) 0.009(6) 0.007(6)
C136 0.137(7) 0.097(6) 0.092(7) -0.004(6) 0.009(6) 0.007(6)
C137 0.137(7) 0.097(6) 0.092(7) -0.004(6) 0.009(6) 0.007(6)
C132 0.137(7) 0.097(6) 0.092(7) -0.004(6) 0.009(6) 0.007(6)
C131 0.137(7) 0.097(6) 0.092(7) -0.004(6) 0.009(6) 0.007(6)
C130 0.136(7) 0.097(6) 0.092(7) -0.004(6) 0.009(6) 0.007(6)
C139 0.137(7) 0.097(6) 0.092(7) -0.004(6) 0.009(6) 0.007(6)
C138 0.137(7) 0.097(6) 0.092(7) -0.004(6) 0.009(6) 0.007(6)
C371 0.138(7) 0.104(7) 0.109(8) -0.011(6) 0.004(7) -0.019(6)
C370 0.137(7) 0.104(7) 0.109(8) -0.011(6) 0.003(7) -0.019(6)
C379 0.138(7) 0.104(7) 0.109(8) -0.012(6) 0.004(7) -0.019(6)
C378 0.138(7) 0.104(7) 0.109(8) -0.012(6) 0.004(7) -0.019(6)
C377 0.138(7) 0.104(7) 0.109(8) -0.012(6) 0.004(7) -0.019(6)
C372 0.138(7) 0.104(7) 0.109(8) -0.012(6) 0.004(7) -0.019(6)
C373 0.138(8) 0.104(7) 0.109(8) -0.012(6) 0.004(7) -0.018(6)
C374 0.138(8) 0.104(7) 0.109(8) -0.012(6) 0.004(7) -0.018(6)
C375 0.138(8) 0.104(7) 0.109(8) -0.012(6) 0.004(7) -0.018(6)
C376 0.138(8) 0.104(7) 0.109(8) -0.012(6) 0.004(7) -0.018(6)
C126 0.109(7) 0.121(7) 0.146(9) -0.037(7) -0.005(7) 0.016(6)
C125 0.109(7) 0.121(7) 0.146(9) -0.037(7) -0.005(7) 0.016(6)
C124 0.109(7) 0.121(7) 0.146(9) -0.037(7) -0.005(7) 0.016(6)
C123 0.109(7) 0.121(7) 0.146(9) -0.037(7) -0.005(7) 0.016(6)
C122 0.109(7) 0.121(7) 0.146(9) -0.037(7) -0.005(7) 0.016(6)
C127 0.109(7) 0.121(7) 0.146(9) -0.037(7) -0.005(7) 0.016(6)
C128 0.109(7) 0.121(7) 0.146(9) -0.037(7) -0.005(7) 0.016(6)
C129 0.109(7) 0.121(7) 0.146(9) -0.037(7) -0.005(7) 0.016(6)
C120 0.108(7) 0.121(7) 0.146(9) -0.037(7) -0.005(7) 0.016(6)
C121 0.108(7) 0.121(7) 0.146(9) -0.037(7) -0.005(7) 0.016(6)
C391 0.145(7) 0.073(5) 0.088(7) 0.004(5) 0.005(6) 0.004(5)
C390 0.145(7) 0.073(5) 0.087(7) 0.004(5) 0.005(6) 0.004(5)
C399 0.145(7) 0.073(5) 0.088(7) 0.004(5) 0.005(6) 0.004(5)
C398 0.145(7) 0.073(5) 0.088(7) 0.004(5) 0.005(6) 0.004(5)
C397 0.145(7) 0.073(5) 0.088(7) 0.004(5) 0.005(6) 0.004(5)
C392 0.145(7) 0.073(5) 0.088(7) 0.004(5) 0.005(6) 0.004(5)
C393 0.145(8) 0.073(6) 0.088(7) 0.004(5) 0.005(6) 0.004(5)
C394 0.145(8) 0.074(6) 0.088(7) 0.004(5) 0.005(6) 0.004(5)
C395 0.145(8) 0.074(6) 0.088(7) 0.004(5) 0.005(6) 0.004(5)
C396 0.145(8) 0.074(6) 0.088(7) 0.004(5) 0.005(6) 0.004(5)
C151 0.101(6) 0.108(7) 0.103(7) 0.012(6) 0.005(6) 0.003(5)
C150 0.101(6) 0.108(7) 0.103(7) 0.012(6) 0.005(6) 0.003(5)
C159 0.101(6) 0.108(7) 0.103(7) 0.012(6) 0.005(6) 0.003(5)
C158 0.101(6) 0.108(7) 0.103(7) 0.012(6) 0.005(6) 0.003(5)
C157 0.101(6) 0.108(7) 0.103(7) 0.012(6) 0.005(6) 0.003(5)
C152 0.101(6) 0.108(7) 0.103(7) 0.012(6) 0.005(6) 0.003(5)
C153 0.101(6) 0.108(7) 0.103(7) 0.012(6) 0.005(6) 0.003(6)
C154 0.101(6) 0.109(7) 0.103(7) 0.012(6) 0.005(6) 0.003(6)
C155 0.101(6) 0.109(7) 0.103(7) 0.012(6) 0.005(6) 0.003(6)
C156 0.101(6) 0.108(7) 0.103(7) 0.012(6) 0.005(6) 0.003(6)
C21 0.115(7) 0.084(6) 0.100(7) -0.002(6) -0.018(6) 0.009(5)
C20 0.115(7) 0.083(6) 0.100(7) -0.002(6) -0.019(6) 0.009(5)
C29 0.115(7) 0.083(6) 0.100(7) -0.002(6) -0.018(6) 0.009(5)
C28 0.115(7) 0.084(6) 0.100(7) -0.003(6) -0.018(6) 0.009(5)
C27 0.115(7) 0.084(6) 0.101(7) -0.003(6) -0.018(6) 0.009(5)
C22 0.115(7) 0.084(6) 0.100(7) -0.003(6) -0.018(6) 0.009(5)
C23 0.115(7) 0.084(6) 0.101(7) -0.003(6) -0.018(6) 0.009(5)
C24 0.115(7) 0.084(6) 0.101(7) -0.003(6) -0.018(6) 0.008(5)
C25 0.115(7) 0.084(6) 0.101(7) -0.003(6) -0.018(6) 0.008(5)
C26 0.115(7) 0.084(6) 0.101(7) -0.003(6) -0.018(6) 0.008(5)
C441 0.176(9) 0.138(8) 0.087(7) -0.001(7) -0.022(7) 0.024(7)
C440 0.176(9) 0.138(8) 0.087(7) -0.001(7) -0.022(7) 0.024(7)
C449 0.176(9) 0.138(8) 0.087(7) -0.001(7) -0.022(7) 0.024(7)
C448 0.176(9) 0.138(8) 0.087(7) -0.001(7) -0.022(7) 0.024(7)
C447 0.176(9) 0.138(8) 0.087(7) -0.001(7) -0.022(7) 0.024(7)
C442 0.176(9) 0.138(8) 0.087(7) -0.001(7) -0.022(7) 0.024(7)
C443 0.176(9) 0.138(8) 0.087(7) -0.001(7) -0.022(7) 0.024(8)
C444 0.176(9) 0.138(8) 0.087(7) -0.001(7) -0.022(7) 0.024(8)
C445 0.176(9) 0.138(8) 0.087(7) -0.001(7) -0.022(7) 0.024(8)
C446 0.176(9) 0.138(8) 0.087(7) -0.001(7) -0.022(7) 0.024(8)
C458 0.114(7) 0.106(7) 0.131(8) -0.036(7) -0.014(7) 0.020(6)
C459 0.114(7) 0.106(7) 0.131(8) -0.036(7) -0.014(7) 0.020(6)
C450 0.114(7) 0.106(7) 0.131(8) -0.036(6) -0.014(7) 0.020(6)
C451 0.114(7) 0.106(7) 0.131(8) -0.036(7) -0.014(7) 0.020(6)
C452 0.114(7) 0.106(7) 0.131(8) -0.036(7) -0.014(7) 0.020(6)
C457 0.114(7) 0.106(7) 0.131(8) -0.036(7) -0.014(7) 0.020(6)
C456 0.114(7) 0.106(7) 0.131(8) -0.036(7) -0.014(7) 0.020(6)
C455 0.115(7) 0.106(7) 0.131(8) -0.036(7) -0.014(7) 0.020(6)
C454 0.115(7) 0.106(7) 0.131(8) -0.036(7) -0.014(7) 0.020(6)
C453 0.114(7) 0.106(7) 0.131(8) -0.036(7) -0.014(7) 0.020(6)
C311 0.148(8) 0.129(8) 0.118(8) -0.001(7) 0.006(7) -0.009(7)
C310 0.148(8) 0.129(8) 0.118(8) -0.001(7) 0.006(7) -0.009(7)
C319 0.148(8) 0.129(8) 0.118(8) -0.001(7) 0.006(7) -0.009(7)
C318 0.148(8) 0.129(8) 0.118(8) -0.001(7) 0.006(7) -0.009(7)
C317 0.148(8) 0.129(8) 0.118(8) -0.001(7) 0.006(7) -0.009(7)
C312 0.148(8) 0.129(8) 0.118(8) -0.001(7) 0.006(7) -0.009(7)
C313 0.148(8) 0.130(8) 0.118(8) -0.001(7) 0.007(7) -0.009(7)
C314 0.148(8) 0.130(8) 0.118(8) -0.001(7) 0.007(7) -0.009(7)
C315 0.148(8) 0.130(8) 0.118(8) -0.001(7) 0.007(7) -0.009(7)
C316 0.148(8) 0.130(8) 0.118(8) -0.001(7) 0.007(7) -0.009(7)
C281 0.103(6) 0.070(5) 0.090(6) 0.005(5) -0.002(5) 0.010(4)
C280 0.103(6) 0.070(5) 0.090(6) 0.005(5) -0.002(5) 0.010(4)
C289 0.103(6) 0.070(5) 0.090(6) 0.005(5) -0.002(5) 0.010(4)
C288 0.103(6) 0.070(5) 0.090(6) 0.005(5) -0.002(5) 0.010(5)
C287 0.103(6) 0.070(5) 0.090(6) 0.005(5) -0.002(5) 0.010(4)
C282 0.103(6) 0.070(5) 0.090(6) 0.005(5) -0.002(5) 0.010(4)
C283 0.103(6) 0.070(5) 0.090(6) 0.005(5) -0.002(5) 0.010(5)
C284 0.103(6) 0.070(5) 0.090(7) 0.005(5) -0.002(5) 0.010(5)
C285 0.103(6) 0.070(5) 0.090(7) 0.005(5) -0.002(5) 0.010(5)
C286 0.103(6) 0.070(5) 0.090(6) 0.005(5) -0.002(5) 0.010(5)
C248 0.086(6) 0.126(7) 0.115(8) -0.014(7) 0.016(6) 0.014(5)
C249 0.086(6) 0.126(7) 0.115(8) -0.014(7) 0.016(6) 0.014(5)
C240 0.085(6) 0.126(7) 0.115(8) -0.014(6) 0.016(6) 0.015(5)
C241 0.086(6) 0.126(7) 0.115(8) -0.014(6) 0.016(6) 0.014(5)
C242 0.086(6) 0.126(7) 0.115(8) -0.014(7) 0.016(6) 0.015(5)
C247 0.086(6) 0.126(7) 0.115(8) -0.014(7) 0.016(6) 0.015(5)
C246 0.086(6) 0.126(7) 0.115(8) -0.014(7) 0.016(6) 0.015(6)
C245 0.086(6) 0.126(7) 0.115(8) -0.014(7) 0.016(6) 0.015(6)
C244 0.086(6) 0.126(7) 0.115(8) -0.014(7) 0.016(6) 0.015(6)
C243 0.086(6) 0.126(7) 0.115(8) -0.014(7) 0.016(6) 0.015(6)
C61 0.104(8) 0.121(8) 0.418(11) -0.021(10) -0.035(9) 0.006(7)
C60 0.103(8) 0.121(8) 0.418(11) -0.021(10) -0.035(9) 0.006(7)
C69 0.103(8) 0.121(8) 0.418(11) -0.021(10) -0.035(9) 0.006(7)
C68 0.104(8) 0.121(8) 0.419(11) -0.021(10) -0.035(9) 0.006(7)
C67 0.104(8) 0.121(8) 0.419(11) -0.021(10) -0.034(9) 0.006(7)
C62 0.104(8) 0.121(8) 0.419(11) -0.021(10) -0.034(9) 0.006(7)
C63 0.104(8) 0.121(8) 0.419(11) -0.021(10) -0.034(9) 0.006(7)
C64 0.104(8) 0.121(8) 0.419(11) -0.021(10) -0.034(9) 0.006(7)
C65 0.104(8) 0.121(8) 0.419(11) -0.021(10) -0.034(9) 0.006(7)
C66 0.104(8) 0.121(8) 0.419(11) -0.021(10) -0.034(9) 0.006(7)
C41 0.114(7) 0.096(6) 0.100(7) -0.003(6) 0.000(6) -0.017(5)
C40 0.114(7) 0.095(6) 0.100(7) -0.003(6) 0.000(6) -0.017(5)
C49 0.114(7) 0.096(6) 0.100(7) -0.003(6) 0.000(6) -0.017(5)
C48 0.114(7) 0.096(6) 0.100(7) -0.003(6) 0.000(6) -0.017(5)
C47 0.114(7) 0.096(6) 0.100(7) -0.003(6) 0.000(6) -0.017(5)
C42 0.114(7) 0.096(6) 0.100(7) -0.003(6) 0.000(6) -0.017(5)
C43 0.114(7) 0.096(6) 0.100(7) -0.003(6) 0.000(6) -0.017(6)
C44 0.115(7) 0.096(6) 0.100(7) -0.003(6) 0.000(6) -0.017(6)
C45 0.115(7) 0.096(6) 0.100(7) -0.003(6) 0.000(6) -0.017(6)
C46 0.114(7) 0.096(6) 0.100(7) -0.003(6) 0.000(6) -0.017(6)
C148 0.107(6) 0.100(6) 0.095(7) -0.001(6) 0.008(6) 0.005(5)
C149 0.106(6) 0.100(6) 0.095(7) -0.001(6) 0.008(6) 0.005(5)
C140 0.106(6) 0.100(6) 0.095(7) -0.001(6) 0.008(5) 0.006(5)
C141 0.107(6) 0.100(6) 0.095(7) -0.001(6) 0.008(6) 0.005(5)
C142 0.107(6) 0.100(6) 0.095(7) -0.001(6) 0.008(6) 0.005(5)
C147 0.107(6) 0.101(6) 0.095(7) -0.001(6) 0.008(6) 0.005(5)
C146 0.107(6) 0.101(6) 0.095(7) -0.001(6) 0.008(6) 0.005(6)
C145 0.107(7) 0.101(6) 0.095(7) -0.001(6) 0.008(6) 0.005(6)
C144 0.107(7) 0.101(6) 0.095(7) -0.001(6) 0.008(6) 0.005(6)
C143 0.107(6) 0.101(6) 0.095(7) -0.001(6) 0.008(6) 0.005(6)
C481 0.110(7) 0.105(7) 0.177(9) -0.034(7) 0.000(7) -0.013(6)
C480 0.110(7) 0.104(7) 0.176(9) -0.034(7) 0.000(7) -0.013(6)
C489 0.110(7) 0.105(7) 0.177(9) -0.034(7) 0.000(7) -0.013(6)
C488 0.110(7) 0.105(7) 0.177(9) -0.034(7) 0.000(7) -0.013(6)
C487 0.110(7) 0.105(7) 0.177(9) -0.034(7) 0.000(7) -0.013(6)
C482 0.110(7) 0.105(7) 0.177(9) -0.034(7) 0.000(7) -0.013(6)
C483 0.111(7) 0.105(7) 0.177(9) -0.034(7) 0.000(7) -0.013(6)
C484 0.111(7) 0.105(7) 0.177(9) -0.034(7) 0.000(7) -0.013(6)
C485 0.111(7) 0.105(7) 0.177(9) -0.034(7) 0.000(7) -0.013(6)
C486 0.111(7) 0.105(7) 0.177(9) -0.034(7) 0.000(7) -0.013(6)
C211 0.091(6) 0.109(7) 0.181(9) -0.037(7) 0.008(7) 0.000(6)
C210 0.091(6) 0.109(7) 0.181(9) -0.037(7) 0.008(7) 0.000(6)
C219 0.091(6) 0.109(7) 0.181(9) -0.037(7) 0.008(7) 0.000(6)
C218 0.092(6) 0.109(7) 0.181(9) -0.037(7) 0.008(7) 0.000(6)
C217 0.092(6) 0.110(7) 0.181(9) -0.037(7) 0.008(7) 0.000(6)
C212 0.092(6) 0.110(7) 0.181(9) -0.037(7) 0.008(7) 0.000(6)
C213 0.092(6) 0.110(7) 0.181(9) -0.037(7) 0.008(7) 0.000(6)
C214 0.092(6) 0.110(7) 0.182(9) -0.037(7) 0.008(7) 0.000(6)
C215 0.092(6) 0.110(7) 0.182(9) -0.037(7) 0.008(7) 0.000(6)
C216 0.092(6) 0.110(7) 0.181(9) -0.037(7) 0.008(7) 0.000(6)
C328 0.150(8) 0.138(8) 0.115(8) 0.008(7) 0.018(7) -0.026(7)
C329 0.150(8) 0.138(8) 0.115(8) 0.008(7) 0.018(7) -0.026(7)
C320 0.150(8) 0.137(8) 0.115(8) 0.008(7) 0.018(7) -0.026(7)
C321 0.150(8) 0.138(8) 0.115(8) 0.008(7) 0.018(7) -0.026(7)
C322 0.150(8) 0.138(8) 0.115(8) 0.008(7) 0.018(7) -0.026(7)
C327 0.150(8) 0.138(8) 0.115(8) 0.008(7) 0.018(7) -0.026(7)
C326 0.150(8) 0.138(8) 0.116(8) 0.008(8) 0.018(7) -0.026(7)
C325 0.150(8) 0.138(8) 0.116(8) 0.008(8) 0.018(7) -0.026(7)
C324 0.150(8) 0.138(8) 0.116(8) 0.008(8) 0.018(7) -0.026(7)
C323 0.150(8) 0.138(8) 0.115(8) 0.008(8) 0.018(7) -0.026(7)
C431 0.155(8) 0.088(7) 0.226(10) 0.001(8) -0.036(8) -0.009(6)
C430 0.155(8) 0.087(7) 0.226(10) 0.001(8) -0.036(8) -0.009(6)
C439 0.155(8) 0.088(7) 0.226(10) 0.001(8) -0.036(8) -0.009(6)
C438 0.155(8) 0.088(7) 0.226(10) 0.001(8) -0.035(8) -0.009(6)
C437 0.156(8) 0.088(7) 0.227(10) 0.001(8) -0.035(8) -0.009(6)
C432 0.156(8) 0.088(7) 0.227(10) 0.001(8) -0.035(8) -0.009(6)
C433 0.156(8) 0.089(7) 0.227(10) 0.001(8) -0.035(8) -0.009(6)
C434 0.156(8) 0.089(7) 0.227(10) 0.001(8) -0.035(8) -0.009(7)
C435 0.156(8) 0.089(7) 0.227(10) 0.001(8) -0.035(8) -0.009(7)
C436 0.156(8) 0.089(7) 0.227(10) 0.001(8) -0.035(8) -0.009(7)
C81 0.196(10) 0.203(10) 0.210(10) 0.052(10) 0.040(9) -0.014(9)
C80 0.196(10) 0.203(10) 0.210(10) 0.052(10) 0.041(9) -0.014(9)
C89 0.196(10) 0.203(10) 0.210(10) 0.052(10) 0.040(9) -0.014(9)
C88 0.196(10) 0.203(10) 0.210(10) 0.052(10) 0.040(9) -0.014(9)
C87 0.196(10) 0.203(10) 0.210(10) 0.052(10) 0.040(9) -0.014(9)
C82 0.196(10) 0.203(10) 0.210(10) 0.052(10) 0.040(9) -0.014(9)
C83 0.196(10) 0.203(10) 0.210(10) 0.052(10) 0.040(9) -0.014(9)
C84 0.197(10) 0.203(10) 0.210(10) 0.052(10) 0.040(9) -0.014(9)
C85 0.197(10) 0.203(10) 0.210(10) 0.052(10) 0.040(9) -0.014(9)
C86 0.196(10) 0.203(10) 0.210(10) 0.052(10) 0.040(9) -0.014(9)
C181 0.089(6) 0.113(7) 0.243(10) -0.005(8) -0.007(8) 0.003(6)
C180 0.089(6) 0.113(7) 0.243(10) -0.005(8) -0.007(7) 0.003(6)
C189 0.089(6) 0.113(7) 0.243(10) -0.005(8) -0.007(8) 0.003(6)
C188 0.089(7) 0.114(7) 0.243(10) -0.005(8) -0.007(8) 0.003(6)
C187 0.090(6) 0.114(7) 0.243(10) -0.005(8) -0.007(8) 0.003(6)
C182 0.090(6) 0.114(7) 0.243(10) -0.005(8) -0.007(8) 0.003(6)
C183 0.090(7) 0.114(7) 0.243(10) -0.005(8) -0.007(8) 0.003(6)
C184 0.090(7) 0.114(7) 0.243(10) -0.005(8) -0.006(8) 0.003(6)
C185 0.090(7) 0.114(7) 0.243(10) -0.005(8) -0.006(8) 0.003(6)
C186 0.090(7) 0.114(7) 0.243(10) -0.005(8) -0.006(8) 0.003(6)
C36 0.090(6) 0.112(7) 0.141(8) 0.001(7) 0.001(6) 0.004(5)
C35 0.090(6) 0.112(7) 0.141(9) 0.001(7) 0.001(6) 0.004(5)
C34 0.090(6) 0.112(7) 0.141(9) 0.002(7) 0.001(6) 0.004(5)
C33 0.090(6) 0.112(7) 0.141(8) 0.002(7) 0.001(6) 0.004(5)
C32 0.090(6) 0.112(7) 0.141(8) 0.002(7) 0.001(6) 0.004(5)
C37 0.090(6) 0.112(7) 0.141(8) 0.001(7) 0.001(6) 0.004(5)
C38 0.090(6) 0.112(7) 0.141(8) 0.001(7) 0.001(6) 0.004(5)
C39 0.089(6) 0.112(7) 0.141(8) 0.001(7) 0.001(6) 0.003(5)
C30 0.089(6) 0.111(7) 0.141(8) 0.002(7) 0.001(6) 0.003(5)
C31 0.089(6) 0.112(7) 0.141(8) 0.002(7) 0.001(6) 0.003(5)
C98 0.114(7) 0.091(6) 0.181(9) 0.025(7) -0.010(7) 0.002(6)
C99 0.114(7) 0.091(6) 0.181(9) 0.025(7) -0.010(7) 0.002(6)
C90 0.114(7) 0.091(6) 0.181(9) 0.025(7) -0.010(7) 0.002(6)
C91 0.114(7) 0.091(6) 0.181(9) 0.025(7) -0.010(7) 0.002(6)
C92 0.114(7) 0.091(6) 0.181(9) 0.025(7) -0.010(7) 0.002(6)
C97 0.114(7) 0.091(6) 0.181(9) 0.025(7) -0.010(7) 0.002(6)
C96 0.114(7) 0.091(7) 0.181(9) 0.025(7) -0.010(7) 0.002(6)
C95 0.115(7) 0.091(7) 0.181(9) 0.025(7) -0.010(7) 0.002(6)
C94 0.114(7) 0.091(7) 0.181(9) 0.025(7) -0.010(7) 0.002(6)
C93 0.114(7) 0.091(7) 0.181(9) 0.025(7) -0.010(7) 0.002(6)
C421 0.113(7) 0.134(8) 0.197(10) 0.016(8) -0.015(8) 0.011(6)
C420 0.113(7) 0.134(8) 0.197(10) 0.016(8) -0.015(8) 0.011(6)
C429 0.113(7) 0.134(8) 0.197(10) 0.016(8) -0.015(8) 0.011(6)
C428 0.114(7) 0.134(8) 0.197(10) 0.016(8) -0.015(8) 0.011(6)
C427 0.114(7) 0.134(8) 0.197(10) 0.016(8) -0.015(8) 0.011(6)
C422 0.114(7) 0.134(8) 0.197(10) 0.016(8) -0.015(8) 0.011(6)
C423 0.114(7) 0.134(8) 0.197(10) 0.016(8) -0.015(8) 0.011(7)
C424 0.114(7) 0.135(8) 0.197(10) 0.016(8) -0.015(8) 0.011(7)
C425 0.114(7) 0.135(8) 0.197(10) 0.016(8) -0.015(8) 0.011(7)
C426 0.114(7) 0.134(8) 0.197(10) 0.016(8) -0.015(8) 0.011(7)
C366 0.112(7) 0.081(6) 0.128(8) -0.008(6) -0.005(6) -0.003(5)
C365 0.112(7) 0.081(6) 0.128(8) -0.008(6) -0.005(6) -0.003(5)
C364 0.112(7) 0.081(6) 0.128(8) -0.008(6) -0.005(6) -0.003(5)
C363 0.112(7) 0.081(6) 0.128(8) -0.008(6) -0.006(6) -0.003(5)
C362 0.112(7) 0.081(6) 0.128(8) -0.008(6) -0.006(6) -0.003(5)
C367 0.112(7) 0.081(6) 0.128(8) -0.008(6) -0.006(6) -0.003(5)
C368 0.112(7) 0.081(6) 0.128(8) -0.008(6) -0.005(6) -0.003(5)
C369 0.112(7) 0.081(6) 0.128(8) -0.008(6) -0.006(6) -0.003(5)
C360 0.111(7) 0.081(6) 0.128(8) -0.008(6) -0.006(6) -0.003(5)
C361 0.112(7) 0.081(6) 0.128(8) -0.008(6) -0.006(6) -0.003(5)
C336 0.150(8) 0.095(7) 0.153(9) 0.025(7) 0.009(8) 0.007(7)
C335 0.151(8) 0.095(7) 0.153(9) 0.025(7) 0.009(8) 0.007(7)
C334 0.151(8) 0.095(7) 0.153(9) 0.025(7) 0.009(8) 0.007(7)
C333 0.150(8) 0.095(7) 0.153(9) 0.025(7) 0.009(8) 0.007(7)
C332 0.150(8) 0.095(7) 0.153(9) 0.025(7) 0.009(7) 0.007(6)
C337 0.150(8) 0.095(7) 0.153(9) 0.025(7) 0.009(7) 0.007(6)
C338 0.150(8) 0.095(7) 0.153(9) 0.025(7) 0.009(7) 0.007(6)
C339 0.150(8) 0.095(7) 0.153(9) 0.025(7) 0.009(7) 0.007(6)
C330 0.150(8) 0.094(7) 0.153(9) 0.025(7) 0.008(7) 0.007(6)
C331 0.150(8) 0.095(7) 0.153(9) 0.025(7) 0.009(7) 0.007(6)
C11 0.126(7) 0.068(5) 0.091(7) 0.001(5) 0.006(6) 0.019(5)
C10 0.126(7) 0.068(5) 0.091(7) 0.001(5) 0.006(6) 0.019(5)
C19 0.126(7) 0.068(5) 0.091(7) 0.001(5) 0.006(6) 0.019(5)
C18 0.126(7) 0.068(5) 0.092(7) 0.001(5) 0.006(6) 0.018(5)
C17 0.126(7) 0.068(5) 0.092(7) 0.001(5) 0.006(6) 0.018(5)
C12 0.126(7) 0.068(5) 0.091(7) 0.001(5) 0.006(6) 0.018(5)
C13 0.126(7) 0.068(5) 0.092(7) 0.001(5) 0.006(6) 0.018(5)
C14 0.126(7) 0.068(5) 0.092(7) 0.001(5) 0.006(6) 0.018(5)
C15 0.126(7) 0.068(5) 0.092(7) 0.001(5) 0.006(6) 0.018(5)
C16 0.126(7) 0.068(5) 0.092(7) 0.001(5) 0.006(6) 0.018(5)
C251 0.118(7) 0.090(6) 0.104(7) -0.002(6) 0.002(6) -0.017(5)
C250 0.118(7) 0.090(6) 0.103(7) -0.002(6) 0.002(6) -0.017(5)
C259 0.118(7) 0.090(6) 0.104(7) -0.002(6) 0.002(6) -0.017(5)
C258 0.119(7) 0.091(6) 0.104(7) -0.002(6) 0.002(6) -0.016(6)
C257 0.119(7) 0.091(6) 0.104(7) -0.002(6) 0.002(6) -0.016(6)
C252 0.119(7) 0.091(6) 0.104(7) -0.002(6) 0.002(6) -0.016(6)
C253 0.119(7) 0.091(6) 0.104(7) -0.002(6) 0.002(6) -0.016(6)
C254 0.119(7) 0.091(6) 0.104(7) -0.002(6) 0.002(6) -0.016(6)
C255 0.119(7) 0.091(6) 0.104(7) -0.002(6) 0.002(6) -0.016(6)
C256 0.119(7) 0.091(6) 0.104(7) -0.002(6) 0.002(6) -0.016(6)
C111 0.147(8) 0.158(9) 0.120(8) -0.050(8) 0.024(7) -0.014(8)
C110 0.146(8) 0.157(9) 0.120(8) -0.050(8) 0.024(7) -0.014(8)
C119 0.146(8) 0.158(9) 0.120(8) -0.050(8) 0.024(7) -0.014(8)
C118 0.147(8) 0.158(9) 0.120(8) -0.050(8) 0.024(7) -0.014(8)
C117 0.147(8) 0.158(9) 0.120(8) -0.050(8) 0.024(7) -0.014(8)
C112 0.147(8) 0.158(9) 0.120(8) -0.050(8) 0.024(7) -0.014(8)
C113 0.147(8) 0.158(9) 0.120(8) -0.050(8) 0.024(7) -0.014(8)
C114 0.147(8) 0.158(9) 0.120(8) -0.050(8) 0.024(7) -0.014(8)
C115 0.147(8) 0.158(9) 0.120(8) -0.050(8) 0.024(7) -0.014(8)
C116 0.147(8) 0.158(9) 0.120(8) -0.050(8) 0.024(7) -0.014(8)
C51 0.093(6) 0.127(7) 0.139(8) 0.012(7) 0.011(6) 0.000(6)
C50 0.092(6) 0.127(7) 0.139(8) 0.012(7) 0.011(6) -0.001(6)
C59 0.092(6) 0.127(7) 0.139(8) 0.012(7) 0.011(6) 0.000(6)
C58 0.093(6) 0.127(7) 0.139(8) 0.012(7) 0.011(6) 0.000(6)
C57 0.093(6) 0.127(7) 0.139(8) 0.012(7) 0.011(6) 0.000(6)
C52 0.093(6) 0.127(7) 0.139(8) 0.012(7) 0.011(6) 0.000(6)
C53 0.093(6) 0.127(7) 0.140(9) 0.012(7) 0.011(6) 0.000(6)
C54 0.094(6) 0.127(7) 0.140(9) 0.012(7) 0.011(6) 0.000(6)
C55 0.094(6) 0.128(7) 0.140(9) 0.012(7) 0.011(6) 0.000(6)
C56 0.093(6) 0.127(7) 0.140(9) 0.012(7) 0.011(6) 0.000(6)
C233 0.120(7) 0.104(6) 0.077(6) -0.002(6) -0.002(6) 0.022(6)
C234 0.120(7) 0.104(6) 0.078(6) -0.002(6) -0.002(6) 0.022(6)
C235 0.120(7) 0.104(6) 0.078(6) -0.002(6) -0.002(6) 0.022(6)
C236 0.120(7) 0.104(6) 0.077(6) -0.002(6) -0.002(6) 0.022(6)
C237 0.120(7) 0.104(6) 0.077(6) -0.002(6) -0.002(6) 0.022(6)
C232 0.120(7) 0.104(6) 0.077(6) -0.002(6) -0.002(6) 0.022(6)
C231 0.119(7) 0.103(6) 0.077(6) -0.002(6) -0.001(6) 0.022(6)
C230 0.119(6) 0.103(6) 0.076(6) -0.002(6) -0.002(5) 0.022(5)
C239 0.119(7) 0.103(6) 0.077(6) -0.002(6) -0.002(6) 0.022(6)
C238 0.119(7) 0.103(6) 0.077(6) -0.002(6) -0.002(6) 0.022(6)
C103 0.196(9) 0.140(8) 0.129(9) -0.011(8) 0.050(8) -0.015(8)
C104 0.196(9) 0.140(8) 0.129(9) -0.011(8) 0.050(8) -0.015(8)
C105 0.196(9) 0.140(8) 0.129(9) -0.011(8) 0.050(8) -0.015(8)
C106 0.196(9) 0.140(8) 0.129(9) -0.011(8) 0.050(8) -0.015(8)
C107 0.196(9) 0.140(8) 0.129(9) -0.011(8) 0.050(8) -0.015(8)
C102 0.196(9) 0.140(8) 0.129(9) -0.011(8) 0.050(8) -0.015(8)
C101 0.196(9) 0.140(8) 0.129(9) -0.011(8) 0.050(8) -0.015(8)
C100 0.195(9) 0.140(8) 0.129(9) -0.011(8) 0.050(8) -0.015(8)
C109 0.196(9) 0.140(8) 0.129(9) -0.011(8) 0.050(8) -0.015(8)
C108 0.196(9) 0.140(8) 0.129(9) -0.011(8) 0.050(8) -0.015(8)
C296 0.109(7) 0.103(7) 0.124(8) 0.008(6) -0.025(6) 0.001(6)
C295 0.109(7) 0.103(7) 0.124(8) 0.008(6) -0.025(6) 0.001(6)
C294 0.109(7) 0.103(7) 0.124(8) 0.008(6) -0.025(6) 0.001(6)
C293 0.109(7) 0.103(7) 0.124(8) 0.008(6) -0.025(6) 0.001(6)
C292 0.109(7) 0.103(7) 0.124(8) 0.008(6) -0.025(6) 0.001(6)
C297 0.109(7) 0.103(7) 0.124(8) 0.008(6) -0.025(6) 0.001(6)
C298 0.109(7) 0.103(7) 0.124(8) 0.008(6) -0.025(6) 0.001(6)
C299 0.109(7) 0.103(7) 0.124(8) 0.008(6) -0.026(6) 0.001(6)
C290 0.109(7) 0.102(7) 0.124(8) 0.009(6) -0.026(6) 0.001(5)
C291 0.109(7) 0.103(7) 0.124(8) 0.008(6) -0.026(6) 0.001(5)
C193 0.097(7) 0.101(7) 0.221(10) -0.008(8) 0.002(7) 0.007(6)
C194 0.098(7) 0.101(7) 0.221(10) -0.008(8) 0.002(7) 0.007(6)
C195 0.098(7) 0.101(7) 0.221(10) -0.008(8) 0.002(7) 0.007(6)
C196 0.098(7) 0.101(7) 0.221(10) -0.008(8) 0.002(7) 0.007(6)
C197 0.097(7) 0.101(7) 0.221(10) -0.008(8) 0.002(7) 0.007(6)
C192 0.097(7) 0.101(7) 0.221(10) -0.008(8) 0.002(7) 0.007(6)
C191 0.097(7) 0.100(7) 0.221(10) -0.008(8) 0.002(7) 0.007(6)
C190 0.097(6) 0.100(7) 0.221(10) -0.009(8) 0.002(7) 0.007(6)
C199 0.097(7) 0.100(7) 0.221(10) -0.008(8) 0.002(7) 0.007(6)
C198 0.097(7) 0.101(7) 0.221(10) -0.008(8) 0.002(7) 0.007(6)
C383 0.132(8) 0.116(7) 0.120(8) 0.021(7) -0.019(7) -0.023(6)
C384 0.132(8) 0.116(7) 0.120(8) 0.021(7) -0.019(7) -0.023(6)
C385 0.132(8) 0.116(7) 0.120(8) 0.021(7) -0.019(7) -0.023(6)
C386 0.132(8) 0.116(7) 0.120(8) 0.021(7) -0.019(7) -0.023(6)
C387 0.132(7) 0.116(7) 0.120(8) 0.021(7) -0.019(7) -0.023(6)
C382 0.132(7) 0.116(7) 0.120(8) 0.021(7) -0.019(7) -0.023(6)
C381 0.132(7) 0.116(7) 0.120(8) 0.021(7) -0.019(7) -0.023(6)
C380 0.131(7) 0.116(7) 0.120(8) 0.021(7) -0.020(7) -0.023(6)
C389 0.132(7) 0.116(7) 0.120(8) 0.021(7) -0.019(7) -0.023(6)
C388 0.132(7) 0.116(7) 0.120(8) 0.021(7) -0.019(7) -0.023(6)
C176 0.095(6) 0.117(7) 0.174(9) 0.025(7) -0.012(7) 0.003(6)
C175 0.095(6) 0.117(7) 0.174(9) 0.025(7) -0.012(7) 0.003(6)
C174 0.095(6) 0.117(7) 0.174(9) 0.025(7) -0.012(7) 0.003(6)
C173 0.095(6) 0.117(7) 0.174(9) 0.025(7) -0.012(7) 0.003(6)
C172 0.095(6) 0.116(7) 0.174(9) 0.025(7) -0.012(7) 0.003(6)
C177 0.095(6) 0.117(7) 0.174(9) 0.025(7) -0.012(7) 0.003(6)
C178 0.095(6) 0.116(7) 0.174(9) 0.025(7) -0.012(7) 0.003(6)
C179 0.095(6) 0.116(7) 0.174(9) 0.025(7) -0.012(7) 0.003(6)
C170 0.094(6) 0.116(7) 0.174(9) 0.025(7) -0.011(7) 0.003(6)
C171 0.095(6) 0.116(7) 0.174(9) 0.025(7) -0.012(7) 0.003(6)

loop_
_atom_type_symbol
_atom_type_description
_atom_type_scat_dispersion_real
_atom_type_scat_dispersion_imag
_atom_type_scat_source
C C 0.0181 0.0091 'International Tables Vol C Tables 4.2.6.8 and 6.1.1.4'
H H 0.0000 0.0000 'International Tables Vol C Tables 4.2.6.8 and 6.1.1.4'
Au Au -4.4197 7.2980 'International Tables Vol C Tables 4.2.6.8 and 6.1.1.4'
S S 0.3331 0.5567 'International Tables Vol C Tables 4.2.6.8 and 6.1.1.4'

loop_
_geom_angle_atom_site_label_1
_geom_angle_atom_site_label_2
_geom_angle_atom_site_label_3
_geom_angle
_geom_angle_site_symmetry_1
_geom_angle_site_symmetry_3
_geom_angle_publ_flag
S10 Au7 Au22 53.7(6) . . ?
S10 Au7 S11 171.0(10) . . ?
S11 Au7 Au22 129.6(6) . . ?
Au26 Au18 Au15 55.57(6) . . ?
Au26 Au18 Au27 58.68(6) . . ?
Au26 Au18 Au17 113.93(8) . . ?
Au26 Au18 Au9 120.57(8) . . ?
Au26 Au18 Au10 175.05(9) . . ?
Au11 Au18 Au26 87.62(9) . . ?
Au11 Au18 Au12 60.10(7) . . ?
Au11 Au18 Au20 57.76(7) . . ?
Au11 Au18 Au15 62.63(7) . . ?
Au11 Au18 Au27 117.13(10) . . ?
Au11 Au18 Au17 122.13(9) . . ?
Au11 Au18 Au9 59.83(7) . . ?
Au11 Au18 Au24 179.57(11) . . ?
Au11 Au18 Au23 121.85(9) . . ?
Au11 Au18 Au10 95.27(8) . . ?
Au12 Au18 Au26 117.20(10) . . ?
Au12 Au18 Au20 57.25(7) . . ?
Au12 Au18 Au15 122.57(9) . . ?
Au12 Au18 Au27 88.46(8) . . ?
Au12 Au18 Au17 62.34(7) . . ?
Au12 Au18 Au9 89.43(8) . . ?
Au12 Au18 Au24 120.31(9) . . ?
Au12 Au18 Au23 175.59(12) . . ?
Au12 Au18 Au10 61.33(7) . . ?
Au20 Au18 Au26 59.95(7) . . ?
Au20 Au18 Au15 88.89(8) . . ?
Au20 Au18 Au27 59.43(7) . . ?
Au20 Au18 Au17 86.64(8) . . ?
Au20 Au18 Au9 117.51(8) . . ?
Au20 Au18 Au10 118.42(8) . . ?
Au15 Au18 Au17 169.29(9) . . ?
Au15 Au18 Au9 65.21(7) . . ?
Au15 Au18 Au10 129.37(9) . . ?
Au27 Au18 Au15 114.22(9) . . ?
Au27 Au18 Au17 55.25(6) . . ?
Au27 Au18 Au9 176.92(11) . . ?
Au27 Au18 Au10 116.37(8) . . ?
Au17 Au18 Au9 125.41(9) . . ?
Au17 Au18 Au10 61.12(7) . . ?
Au9 Au18 Au10 64.38(7) . . ?
Au24 Au18 Au26 92.24(9) . . ?
Au24 Au18 Au20 122.50(10) . . ?
Au24 Au18 Au15 116.97(9) . . ?
Au24 Au18 Au27 63.11(8) . . ?
Au24 Au18 Au17 58.29(7) . . ?
Au24 Au18 Au9 119.93(11) . . ?
Au24 Au18 Au23 57.73(7) . . ?
Au24 Au18 Au10 84.90(9) . . ?
Au23 Au18 Au26 67.18(9) . . ?
Au23 Au18 Au20 127.13(10) . . ?
Au23 Au18 Au15 59.85(7) . . ?
Au23 Au18 Au27 93.73(9) . . ?
Au23 Au18 Au17 116.00(9) . . ?
Au23 Au18 Au9 88.53(9) . . ?
Au23 Au18 Au10 114.27(11) . . ?
Au16 Au18 Au26 126.33(10) . . ?
Au16 Au18 Au11 120.11(10) . . ?
Au16 Au18 Au12 116.47(10) . . ?
Au16 Au18 Au20 173.72(10) . . ?
Au16 Au18 Au15 95.13(9) . . ?
Au16 Au18 Au27 122.63(10) . . ?
Au16 Au18 Au17 90.20(9) . . ?
Au16 Au18 Au9 60.37(8) . . ?
Au16 Au18 Au24 59.68(9) . . ?
Au16 Au18 Au23 59.14(9) . . ?
Au16 Au18 Au10 55.33(8) . . ?
S8 Au6 S9 172.8(9) . . ?
Au18 Au26 Au23 54.33(7) . . ?
Au18 Au26 Au29 114.42(9) . . ?
Au18 Au26 Au34 177.29(9) . . ?
Au18 Au26 Au31 116.72(12) . . ?
Au20 Au26 Au18 59.82(7) . . ?
Au20 Au26 Au23 114.15(9) . . ?
Au20 Au26 Au29 54.63(7) . . ?
Au20 Au26 Au34 118.75(11) . . ?
Au20 Au26 Au31 176.26(12) . . ?
Au15 Au26 Au18 64.00(7) . . ?
Au15 Au26 Au20 93.82(8) . . ?
Au15 Au26 Au19 57.80(7) . . ?
Au15 Au26 Au27 124.99(10) . . ?
Au15 Au26 Au23 58.17(7) . . ?
Au15 Au26 Au29 117.33(9) . . ?
Au15 Au26 Au34 118.67(8) . . ?
Au15 Au26 Au31 83.09(9) . . ?
Au19 Au26 Au18 93.44(8) . . ?
Au19 Au26 Au20 66.54(7) . . ?
Au19 Au26 Au27 126.70(9) . . ?
Au19 Au26 Au23 115.81(9) . . ?
Au19 Au26 Au29 59.94(8) . . ?
Au19 Au26 Au34 87.87(9) . . ?
Au19 Au26 Au31 113.18(8) . . ?
Au27 Au26 Au18 61.03(7) . . ?
Au27 Au26 Au20 60.17(7) . . ?
Au27 Au26 Au23 87.61(9) . . ?
Au27 Au26 Au29 87.52(8) . . ?
Au27 Au26 Au34 116.31(8) . . ?
Au27 Au26 Au31 120.06(9) . . ?
Au32 Au26 Au18 88.52(9) . . ?
Au32 Au26 Au20 118.28(8) . . ?
Au32 Au26 Au15 119.45(12) . . ?
Au32 Au26 Au19 175.07(10) . . ?
Au32 Au26 Au27 58.15(7) . . ?
Au32 Au26 Au35 60.51(10) . . ?
Au32 Au26 Au23 61.93(9) . . ?
Au32 Au26 Au29 123.17(10) . . ?
Au32 Au26 Au34 90.36(9) . . ?
Au32 Au26 Au31 61.94(7) . . ?
Au35 Au26 Au18 118.86(8) . . ?
Au35 Au26 Au20 88.71(9) . . ?
Au35 Au26 Au15 176.96(10) . . ?
Au35 Au26 Au19 121.99(12) . . ?
Au35 Au26 Au27 57.84(7) . . ?
Au35 Au26 Au23 122.19(10) . . ?
Au35 Au26 Au29 62.94(9) . . ?
Au35 Au26 Au34 58.48(7) . . ?
Au35 Au26 Au31 94.45(9) . . ?
Au23 Au26 Au34 127.05(10) . . ?
Au23 Au26 Au31 62.40(9) . . ?
Au29 Au26 Au23 168.63(9) . . ?
Au29 Au26 Au34 64.26(8) . . ?
Au29 Au26 Au31 128.75(11) . . ?
Au25 Au26 Au18 124.15(9) . . ?
Au25 Au26 Au20 125.49(10) . . ?
Au25 Au26 Au15 60.22(7) . . ?
Au25 Au26 Au19 59.03(7) . . ?
Au25 Au26 Au27 173.28(10) . . ?
Au25 Au26 Au32 116.20(10) . . ?
Au25 Au26 Au35 116.87(10) . . ?
Au25 Au26 Au23 92.59(9) . . ?
Au25 Au26 Au29 93.44(10) . . ?
Au25 Au26 Au34 58.54(7) . . ?
Au25 Au26 Au31 54.59(8) . . ?
Au34 Au26 Au31 64.78(10) . . ?
S7 Au5 Au16 51.6(6) . . ?
S7 Au5 S8 177.4(11) . . ?
S8 Au5 Au16 131.0(10) . . ?
Au18 Au11 Au12 59.97(7) . . ?
Au18 Au11 Au15 63.38(7) . . ?
Au18 Au11 Au19 92.97(8) . . ?
Au18 Au11 Au9 68.02(8) . . ?
Au18 Au11 Au13 132.84(9) . . ?
Au12 Au11 Au15 123.18(9) . . ?
Au12 Au11 Au19 125.25(9) . . ?
Au12 Au11 Au9 94.03(9) . . ?
Au12 Au11 Au13 97.53(9) . . ?
Au20 Au11 Au18 64.39(8) . . ?
Au20 Au11 Au12 59.39(7) . . ?
Au20 Au11 Au15 92.79(8) . . ?
Au20 Au11 Au19 66.08(7) . . ?
Au20 Au11 Au9 132.30(10) . . ?
Au20 Au11 Au13 68.50(8) . . ?
Au15 Au11 Au13 118.10(9) . . ?
Au19 Au11 Au15 53.24(7) . . ?
Au19 Au11 Au13 65.54(7) . . ?
Au9 Au11 Au15 68.23(8) . . ?
Au9 Au11 Au19 120.38(9) . . ?
Au9 Au11 Au13 159.14(9) . . ?
S1 Au11 Au18 154.9(4) . . ?
S1 Au11 Au12 137.2(4) . . ?
S1 Au11 Au20 136.9(4) . . ?
S1 Au11 Au15 97.8(4) . . ?
S1 Au11 Au19 87.5(4) . . ?
S1 Au11 Au9 90.1(4) . . ?
S1 Au11 Au13 69.7(4) . . ?
Au73 Au61 Au67 128.8(2) . . ?
Au62 Au61 Au38 139.93(18) . . ?
Au62 Au61 Au73 139.69(17) . . ?
Au62 Au61 Au55 60.56(10) . . ?
Au62 Au61 Au52 65.39(9) . . ?
Au62 Au61 Au70 73.99(10) . . ?
Au62 Au61 Au67 71.64(12) . . ?
Au55 Au61 Au38 80.83(17) . . ?
Au55 Au61 Au73 91.41(17) . . ?
Au55 Au61 Au70 93.95(17) . . ?
Au55 Au61 Au67 132.20(12) . . ?
Au52 Au61 Au38 86.48(16) . . ?
Au52 Au61 Au73 75.50(16) . . ?
Au52 Au61 Au55 58.80(10) . . ?
Au52 Au61 Au70 138.41(12) . . ?
Au52 Au61 Au67 102.65(19) . . ?
Au70 Au61 Au38 122.2(2) . . ?
Au70 Au61 Au73 141.0(2) . . ?
Au70 Au61 Au67 71.37(12) . . ?
Au67 Au61 Au38 145.7(2) . . ?
S49 Au61 Au73 48.9(7) . . ?
S49 Au61 Au62 151.3(10) . . ?
S49 Au61 Au55 140.2(7) . . ?
S49 Au61 Au52 105.5(9) . . ?
S49 Au61 Au70 114.5(8) . . ?
S49 Au61 Au67 85.0(8) . . ?
S27 Au61 Au38 48.4(10) . . ?
S27 Au61 Au62 160.6(10) . . ?
S27 Au61 Au55 117.1(10) . . ?
S27 Au61 Au52 131.9(10) . . ?
S27 Au61 Au70 87.3(10) . . ?
S27 Au61 Au67 107.6(10) . . ?
Au18 Au12 Au11 59.93(7) . . ?
Au18 Au12 Au21 91.52(8) . . ?
Au18 Au12 Au17 64.85(7) . . ?
Au18 Au12 Au14 135.49(10) . . ?
Au18 Au12 Au10 68.45(8) . . ?
Au11 Au12 Au21 121.74(9) . . ?
Au11 Au12 Au17 124.46(9) . . ?
Au11 Au12 Au14 95.14(9) . . ?
Au11 Au12 Au10 99.57(9) . . ?
Au20 Au12 Au18 64.65(8) . . ?
Au20 Au12 Au11 60.16(7) . . ?
Au20 Au12 Au21 61.76(7) . . ?
Au20 Au12 Au17 91.70(8) . . ?
Au20 Au12 Au14 70.98(8) . . ?
Au20 Au12 Au10 132.89(10) . . ?
Au21 Au12 Au17 53.06(8) . . ?
Au21 Au12 Au10 116.37(9) . . ?
Au17 Au12 Au10 64.02(8) . . ?
Au14 Au12 Au21 69.99(8) . . ?
Au14 Au12 Au17 121.31(10) . . ?
Au14 Au12 Au10 156.06(9) . . ?
S4 Au12 Au18 134.8(4) . . ?
S4 Au12 Au11 133.6(4) . . ?
S4 Au12 Au20 158.3(5) . . ?
S4 Au12 Au21 103.2(4) . . ?
S4 Au12 Au17 90.4(4) . . ?
S4 Au12 Au14 89.5(4) . . ?
S4 Au12 Au10 66.7(4) . . ?
S26 Au38 Au61 126.2(7) . . ?
S26 Au38 S27 173.2(15) . . ?
S26 Au38 C269 66.9(9) . . ?
S27 Au38 Au61 51.9(9) . . ?
S27 Au38 C269 118.8(13) . . ?
C269 Au38 Au61 143.4(9) . . ?
Au54 Au63 Au62 123.25(9) . . ?
Au54 Au63 Au56 93.35(8) . . ?
Au54 Au63 Au53 63.59(7) . . ?
Au54 Au63 Au57 58.03(8) . . ?
Au54 Au63 Au66 117.76(10) . . ?
Au54 Au63 Au72 119.24(9) . . ?
Au54 Au63 Au60 58.64(8) . . ?
Au54 Au63 Au69 83.35(9) . . ?
Au62 Au63 Au56 60.16(8) . . ?
Au62 Au63 Au53 59.73(7) . . ?
Au62 Au63 Au66 88.39(9) . . ?
Au62 Au63 Au72 117.46(9) . . ?
Au62 Au63 Au60 85.80(9) . . ?
Au62 Au63 Au69 119.59(10) . . ?
Au56 Au63 Au66 54.99(7) . . ?
Au56 Au63 Au72 119.28(11) . . ?
Au56 Au63 Au60 113.81(9) . . ?
Au56 Au63 Au69 175.74(10) . . ?
Au53 Au63 Au56 59.22(7) . . ?
Au53 Au63 Au66 114.19(10) . . ?
Au53 Au63 Au72 177.14(10) . . ?
Au53 Au63 Au60 54.59(7) . . ?
Au53 Au63 Au69 116.71(11) . . ?
Au57 Au63 Au62 127.34(11) . . ?
Au57 Au63 Au56 67.18(8) . . ?
Au57 Au63 Au53 93.80(8) . . ?
Au57 Au63 Au66 60.29(8) . . ?
Au57 Au63 Au72 87.62(9) . . ?
Au57 Au63 Au60 116.58(9) . . ?
Au57 Au63 Au69 112.91(9) . . ?
Au66 Au63 Au72 64.44(9) . . ?
Au66 Au63 Au60 168.76(9) . . ?
Au66 Au63 Au69 129.03(9) . . ?
Au68 Au63 Au54 119.03(12) . . ?
Au68 Au63 Au62 58.07(8) . . ?
Au68 Au63 Au56 118.22(9) . . ?
Au68 Au63 Au53 88.51(9) . . ?
Au68 Au63 Au57 174.49(12) . . ?
Au68 Au63 Au66 123.13(10) . . ?
Au68 Au63 Au71 60.59(10) . . ?
Au68 Au63 Au72 90.29(9) . . ?
Au68 Au63 Au60 61.01(8) . . ?
Au68 Au63 Au69 61.61(8) . . ?
Au71 Au63 Au54 178.42(11) . . ?
Au71 Au63 Au62 58.05(7) . . ?
Au71 Au63 Au56 88.13(10) . . ?
Au71 Au63 Au53 117.75(9) . . ?
Au71 Au63 Au57 122.20(12) . . ?
Au71 Au63 Au66 62.72(9) . . ?
Au71 Au63 Au72 59.43(8) . . ?
Au71 Au63 Au60 121.21(10) . . ?
Au71 Au63 Au69 95.20(9) . . ?
Au72 Au63 Au69 64.84(9) . . ?
Au60 Au63 Au72 126.81(11) . . ?
Au60 Au63 Au69 62.15(8) . . ?
Au64 Au63 Au54 59.90(7) . . ?
Au64 Au63 Au62 173.62(11) . . ?
Au64 Au63 Au56 126.09(10) . . ?
Au64 Au63 Au53 123.40(10) . . ?
Au64 Au63 Au57 58.93(8) . . ?
Au64 Au63 Au66 94.74(10) . . ?
Au64 Au63 Au68 115.68(11) . . ?
Au64 Au63 Au71 118.71(10) . . ?
Au64 Au63 Au72 59.46(8) . . ?
Au64 Au63 Au60 92.01(10) . . ?
Au64 Au63 Au69 54.29(8) . . ?
S31 Au41 Au51 52.9(6) . . ?
S32 Au41 Au51 132.0(6) . . ?
S32 Au41 S31 174.2(9) . . ?
Au18 Au20 Au26 60.23(8) . . ?
Au18 Au20 Au19 86.91(8) . . ?
Au18 Au20 Au21 89.35(9) . . ?
Au18 Au20 Au14 116.03(8) . . ?
Au18 Au20 Au13 119.88(8) . . ?
Au26 Au20 Au19 54.76(6) . . ?
Au26 Au20 Au21 115.14(9) . . ?
Au26 Au20 Au14 175.57(10) . . ?
Au26 Au20 Au13 116.81(8) . . ?
Au11 Au20 Au18 57.85(7) . . ?
Au11 Au20 Au26 87.84(8) . . ?
Au11 Au20 Au19 61.01(7) . . ?
Au11 Au20 Au27 118.65(11) . . ?
Au11 Au20 Au21 124.33(9) . . ?
Au11 Au20 Au30 174.90(12) . . ?
Au11 Au20 Au14 88.02(8) . . ?
Au11 Au20 Au13 62.06(7) . . ?
Au11 Au20 Au29 119.55(9) . . ?
Au12 Au20 Au18 58.10(7) . . ?
Au12 Au20 Au26 118.32(11) . . ?
Au12 Au20 Au11 60.45(7) . . ?
Au12 Au20 Au19 121.25(9) . . ?
Au12 Au20 Au27 89.82(9) . . ?
Au12 Au20 Au21 64.08(7) . . ?
Au12 Au20 Au30 123.00(9) . . ?
Au12 Au20 Au14 58.03(7) . . ?
Au12 Au20 Au13 94.23(8) . . ?
Au12 Au20 Au29 176.61(12) . . ?
Au19 Au20 Au14 124.07(9) . . ?
Au19 Au20 Au13 62.07(7) . . ?
Au27 Au20 Au18 60.86(7) . . ?
Au27 Au20 Au26 59.24(7) . . ?
Au27 Au20 Au19 113.99(8) . . ?
Au27 Au20 Au21 55.93(7) . . ?
Au27 Au20 Au14 121.80(8) . . ?
Au27 Au20 Au13 175.48(9) . . ?
Au21 Au20 Au19 169.63(9) . . ?
Au21 Au20 Au14 66.20(7) . . ?
Au21 Au20 Au13 127.88(9) . . ?
Au30 Au20 Au18 126.83(10) . . ?
Au30 Au20 Au26 93.19(8) . . ?
Au30 Au20 Au19 115.75(8) . . ?
Au30 Au20 Au27 65.98(8) . . ?
Au30 Au20 Au21 59.57(7) . . ?
Au30 Au20 Au14 91.07(9) . . ?
Au30 Au20 Au13 113.14(10) . . ?
Au14 Au20 Au13 62.32(7) . . ?
Au29 Au20 Au18 125.06(10) . . ?
Au29 Au20 Au26 64.87(8) . . ?
Au29 Au20 Au19 59.18(7) . . ?
Au29 Au20 Au27 92.98(9) . . ?
Au29 Au20 Au21 116.11(9) . . ?
Au29 Au20 Au30 56.75(7) . . ?
Au29 Au20 Au14 118.73(11) . . ?
Au29 Au20 Au13 83.05(9) . . ?
Au22 Au20 Au18 173.02(10) . . ?
Au22 Au20 Au26 126.09(10) . . ?
Au22 Au20 Au11 117.32(10) . . ?
Au22 Au20 Au12 115.54(10) . . ?
Au22 Au20 Au19 94.88(9) . . ?
Au22 Au20 Au27 123.96(10) . . ?
Au22 Au20 Au21 89.99(9) . . ?
Au22 Au20 Au30 58.22(9) . . ?
Au22 Au20 Au14 57.51(8) . . ?
Au22 Au20 Au13 55.79(8) . . ?
Au22 Au20 Au29 61.24(9) . . ?
S26 Au73 Au61 126.2(6) . . ?
S49 Au73 Au61 56.0(7) . . ?
S49 Au73 S26 174.4(12) . . ?
Au26 Au15 Au18 60.43(7) . . ?
Au26 Au15 Au11 85.40(8) . . ?
Au26 Au15 Au23 67.63(9) . . ?
Au11 Au15 Au18 53.99(6) . . ?
Au19 Au15 Au18 93.34(9) . . ?
Au19 Au15 Au26 61.36(8) . . ?
Au19 Au15 Au11 63.26(8) . . ?
Au19 Au15 Au23 128.79(10) . . ?
Au19 Au15 Au25 59.69(8) . . ?
Au23 Au15 Au18 56.05(7) . . ?
Au23 Au15 Au11 109.55(8) . . ?
Au25 Au15 Au18 118.93(9) . . ?
Au25 Au15 Au26 58.56(7) . . ?
Au25 Au15 Au11 121.85(10) . . ?
Au25 Au15 Au23 97.47(9) . . ?
S14 Au15 Au18 100.2(4) . . ?
S14 Au15 Au26 158.1(4) . . ?
S14 Au15 Au11 90.9(4) . . ?
S14 Au15 Au19 134.9(4) . . ?
S14 Au15 Au23 93.6(4) . . ?
S14 Au15 Au25 138.7(4) . . ?
Au63 Au54 Au53 60.71(7) . . ?
Au63 Au54 Au48 85.52(9) . . ?
Au63 Au54 Au60 67.35(8) . . ?
Au63 Au54 Au46 122.09(9) . . ?
Au53 Au54 Au46 61.69(7) . . ?
Au48 Au54 Au53 54.21(7) . . ?
Au48 Au54 Au46 55.84(7) . . ?
Au57 Au54 Au63 61.37(8) . . ?
Au57 Au54 Au53 94.00(9) . . ?
Au57 Au54 Au48 63.68(8) . . ?
Au57 Au54 Au60 128.61(10) . . ?
Au57 Au54 Au64 59.67(9) . . ?
Au57 Au54 Au46 118.00(10) . . ?
Au60 Au54 Au53 56.32(7) . . ?
Au60 Au54 Au48 110.11(9) . . ?
Au60 Au54 Au46 86.05(8) . . ?
Au64 Au54 Au63 58.71(7) . . ?
Au64 Au54 Au53 119.33(9) . . ?
Au64 Au54 Au48 122.26(11) . . ?
Au64 Au54 Au60 96.67(9) . . ?
Au64 Au54 Au46 177.20(11) . . ?
S39 Au54 Au63 160.3(4) . . ?
S39 Au54 Au53 101.5(4) . . ?
S39 Au54 Au48 90.3(4) . . ?
S39 Au54 Au57 132.8(4) . . ?
S39 Au54 Au60 96.3(4) . . ?
S39 Au54 Au64 137.4(4) . . ?
S39 Au54 Au46 42.5(4) . . ?
Au26 Au19 Au11 85.27(8) . . ?
Au26 Au19 Au20 58.71(7) . . ?
Au26 Au19 Au1 128.42(10) . . ?
Au26 Au19 Au13 120.80(8) . . ?
Au26 Au19 Au29 64.22(8) . . ?
Au11 Au19 Au20 52.91(6) . . ?
Au11 Au19 Au1 69.44(7) . . ?
Au11 Au19 Au13 59.84(7) . . ?
Au20 Au19 Au1 121.86(8) . . ?
Au20 Au19 Au13 62.12(7) . . ?
Au15 Au19 Au26 60.84(8) . . ?
Au15 Au19 Au11 63.50(8) . . ?
Au15 Au19 Au20 90.85(8) . . ?
Au15 Au19 Au1 67.65(7) . . ?
Au15 Au19 Au13 122.60(9) . . ?
Au15 Au19 Au29 124.59(10) . . ?
Au15 Au19 Au25 61.24(9) . . ?
Au1 Au19 Au13 84.61(7) . . ?
Au29 Au19 Au11 106.00(8) . . ?
Au29 Au19 Au20 53.59(6) . . ?
Au29 Au19 Au1 164.46(11) . . ?
Au29 Au19 Au13 80.43(8) . . ?
Au25 Au19 Au26 58.86(7) . . ?
Au25 Au19 Au11 123.61(11) . . ?
Au25 Au19 Au20 117.49(9) . . ?
Au25 Au19 Au1 98.74(9) . . ?
Au25 Au19 Au13 175.85(11) . . ?
Au25 Au19 Au29 96.04(9) . . ?
S23 Au19 Au26 142.1(4) . . ?
S23 Au19 Au11 101.6(4) . . ?
S23 Au19 Au20 95.8(4) . . ?
S23 Au19 Au15 154.5(4) . . ?
S23 Au19 Au1 88.1(4) . . ?
S23 Au19 Au13 43.4(4) . . ?
S23 Au19 Au29 78.1(4) . . ?
S23 Au19 Au25 133.8(4) . . ?
Au18 Au27 Au24 55.59(7) . . ?
Au18 Au27 Au30 116.63(9) . . ?
Au18 Au27 Au33 119.88(11) . . ?
Au26 Au27 Au18 60.29(7) . . ?
Au26 Au27 Au20 60.59(7) . . ?
Au26 Au27 Au24 88.72(9) . . ?
Au26 Au27 Au30 88.71(9) . . ?
Au26 Au27 Au33 116.47(9) . . ?
Au20 Au27 Au18 59.71(7) . . ?
Au20 Au27 Au24 115.27(9) . . ?
Au20 Au27 Au30 56.92(7) . . ?
Au20 Au27 Au33 177.00(9) . . ?
Au21 Au27 Au18 92.70(8) . . ?
Au21 Au27 Au26 123.37(10) . . ?
Au21 Au27 Au20 62.80(8) . . ?
Au21 Au27 Au17 58.20(8) . . ?
Au21 Au27 Au24 117.23(10) . . ?
Au21 Au27 Au30 58.42(8) . . ?
Au21 Au27 Au33 120.10(8) . . ?
Au17 Au27 Au18 65.32(8) . . ?
Au17 Au27 Au26 125.61(9) . . ?
Au17 Au27 Au20 92.64(8) . . ?
Au17 Au27 Au24 59.34(8) . . ?
Au17 Au27 Au30 116.61(9) . . ?
Au17 Au27 Au33 89.74(9) . . ?
Au24 Au27 Au30 171.88(9) . . ?
Au24 Au27 Au33 64.52(9) . . ?
Au32 Au27 Au18 87.98(9) . . ?
Au32 Au27 Au26 57.97(7) . . ?
Au32 Au27 Au20 118.53(8) . . ?
Au32 Au27 Au21 178.66(11) . . ?
Au32 Au27 Au17 121.16(13) . . ?
Au32 Au27 Au24 62.28(9) . . ?
Au32 Au27 Au30 122.23(10) . . ?
Au32 Au27 Au33 58.57(7) . . ?
Au30 Au27 Au33 123.41(9) . . ?
Au35 Au27 Au18 118.82(8) . . ?
Au35 Au27 Au26 58.54(7) . . ?
Au35 Au27 Au20 89.36(9) . . ?
Au35 Au27 Au21 119.85(13) . . ?
Au35 Au27 Au17 175.83(10) . . ?
Au35 Au27 Au24 122.88(11) . . ?
Au35 Au27 Au32 60.70(10) . . ?
Au35 Au27 Au30 61.68(9) . . ?
Au35 Au27 Au33 88.38(9) . . ?
Au28 Au27 Au18 124.36(10) . . ?
Au28 Au27 Au26 174.36(10) . . ?
Au28 Au27 Au20 123.89(10) . . ?
Au28 Au27 Au21 61.12(8) . . ?
Au28 Au27 Au17 59.13(8) . . ?
Au28 Au27 Au24 91.87(10) . . ?
Au28 Au27 Au32 117.55(10) . . ?
Au28 Au27 Au30 91.45(10) . . ?
Au28 Au27 Au35 116.77(10) . . ?
Au28 Au27 Au33 58.99(8) . . ?
Au61 Au62 Au63 174.03(13) . . ?
Au61 Au62 Au56 124.94(14) . . ?
Au61 Au62 Au53 122.90(12) . . ?
Au61 Au62 Au68 116.43(14) . . ?
Au61 Au62 Au71 118.23(12) . . ?
Au61 Au62 Au59 88.44(15) . . ?
Au61 Au62 Au65 94.18(15) . . ?
Au61 Au62 Au55 61.35(12) . . ?
Au61 Au62 Au52 58.24(10) . . ?
Au61 Au62 Au70 55.79(10) . . ?
Au61 Au62 Au67 58.58(12) . . ?
Au63 Au62 Au56 60.66(7) . . ?
Au63 Au62 Au53 60.82(7) . . ?
Au63 Au62 Au59 90.51(10) . . ?
Au63 Au62 Au65 87.77(9) . . ?
Au63 Au62 Au52 125.75(10) . . ?
Au63 Au62 Au70 120.72(9) . . ?
Au63 Au62 Au67 115.77(11) . . ?
Au56 Au62 Au59 115.90(9) . . ?
Au56 Au62 Au65 55.57(8) . . ?
Au56 Au62 Au70 118.59(12) . . ?
Au56 Au62 Au67 176.28(10) . . ?
Au53 Au62 Au56 59.74(7) . . ?
Au53 Au62 Au59 56.26(7) . . ?
Au53 Au62 Au65 115.31(9) . . ?
Au53 Au62 Au52 64.92(8) . . ?
Au53 Au62 Au70 177.23(12) . . ?
Au53 Au62 Au67 120.06(12) . . ?
Au68 Au62 Au63 57.97(8) . . ?
Au68 Au62 Au56 118.61(9) . . ?
Au68 Au62 Au53 89.11(10) . . ?
Au68 Au62 Au59 64.44(9) . . ?
Au68 Au62 Au65 121.64(10) . . ?
Au68 Au62 Au55 177.75(11) . . ?
Au68 Au62 Au52 122.75(13) . . ?
Au68 Au62 Au70 93.66(9) . . ?
Au68 Au62 Au67 57.85(9) . . ?
Au71 Au62 Au63 58.00(7) . . ?
Au71 Au62 Au56 88.40(9) . . ?
Au71 Au62 Au53 118.79(9) . . ?
Au71 Au62 Au68 60.53(10) . . ?
Au71 Au62 Au59 124.89(12) . . ?
Au71 Au62 Au65 61.27(9) . . ?
Au71 Au62 Au55 119.79(14) . . ?
Au71 Au62 Au52 175.69(14) . . ?
Au71 Au62 Au70 62.72(8) . . ?
Au71 Au62 Au67 88.63(9) . . ?
Au59 Au62 Au65 170.74(10) . . ?
Au59 Au62 Au70 125.21(11) . . ?
Au59 Au62 Au67 64.25(10) . . ?
Au65 Au62 Au70 63.04(10) . . ?
Au65 Au62 Au67 124.52(11) . . ?
Au55 Au62 Au63 124.23(11) . . ?
Au55 Au62 Au56 63.60(9) . . ?
Au55 Au62 Au53 92.53(9) . . ?
Au55 Au62 Au59 115.31(11) . . ?
Au55 Au62 Au65 58.92(10) . . ?
Au55 Au62 Au52 56.80(10) . . ?
Au55 Au62 Au70 84.70(10) . . ?
Au55 Au62 Au67 119.93(10) . . ?
Au52 Au62 Au56 91.98(8) . . ?
Au52 Au62 Au59 58.64(9) . . ?
Au52 Au62 Au65 115.60(11) . . ?
Au52 Au62 Au70 113.47(10) . . ?
Au52 Au62 Au67 91.16(10) . . ?
Au67 Au62 Au70 61.77(10) . . ?
Au63 Au56 Au57 54.34(7) . . ?
Au63 Au56 Au49 176.36(10) . . ?
Au63 Au56 Au55 114.37(10) . . ?
Au63 Au56 Au50 116.36(9) . . ?
Au62 Au56 Au63 59.18(7) . . ?
Au62 Au56 Au57 113.53(10) . . ?
Au62 Au56 Au49 120.62(10) . . ?
Au62 Au56 Au55 55.21(9) . . ?
Au62 Au56 Au50 174.90(10) . . ?
Au53 Au56 Au63 60.33(8) . . ?
Au53 Au56 Au62 59.78(8) . . ?
Au53 Au56 Au57 86.99(9) . . ?
Au53 Au56 Au49 116.19(9) . . ?
Au53 Au56 Au55 87.64(10) . . ?
Au53 Au56 Au50 121.08(9) . . ?
Au48 Au56 Au63 87.58(9) . . ?
Au48 Au56 Au62 117.80(11) . . ?
Au48 Au56 Au53 58.10(7) . . ?
Au48 Au56 Au57 60.88(7) . . ?
Au48 Au56 Au47 60.37(7) . . ?
Au48 Au56 Au66 119.17(10) . . ?
Au48 Au56 Au65 175.70(12) . . ?
Au48 Au56 Au49 89.50(9) . . ?
Au48 Au56 Au55 123.67(10) . . ?
Au48 Au56 Au50 63.03(8) . . ?
Au57 Au56 Au49 125.71(10) . . ?
Au57 Au56 Au50 62.08(8) . . ?
Au47 Au56 Au63 118.33(11) . . ?
Au47 Au56 Au62 89.45(9) . . ?
Au47 Au56 Au53 58.00(8) . . ?
Au47 Au56 Au57 121.03(9) . . ?
Au47 Au56 Au66 176.80(13) . . ?
Au47 Au56 Au65 122.81(10) . . ?
Au47 Au56 Au49 58.20(8) . . ?
Au47 Au56 Au55 63.63(8) . . ?
Au47 Au56 Au50 95.13(8) . . ?
Au66 Au56 Au63 64.49(9) . . ?
Au66 Au56 Au62 93.44(9) . . ?
Au66 Au56 Au53 124.80(11) . . ?
Au66 Au56 Au57 58.91(7) . . ?
Au66 Au56 Au65 57.47(8) . . ?
Au66 Au56 Au49 118.95(11) . . ?
Au66 Au56 Au55 117.09(10) . . ?
Au66 Au56 Au50 82.04(9) . . ?
Au65 Au56 Au63 92.91(9) . . ?
Au65 Au56 Au62 65.93(9) . . ?
Au65 Au56 Au53 125.70(11) . . ?
Au65 Au56 Au57 116.13(9) . . ?
Au65 Au56 Au49 90.16(10) . . ?
Au65 Au56 Au55 59.90(8) . . ?
Au65 Au56 Au50 113.05(11) . . ?
Au49 Au56 Au50 64.01(9) . . ?
Au55 Au56 Au57 168.64(11) . . ?
Au55 Au56 Au49 65.64(9) . . ?
Au55 Au56 Au50 129.10(12) . . ?
Au58 Au56 Au63 125.31(10) . . ?
Au58 Au56 Au62 124.44(11) . . ?
Au58 Au56 Au53 173.80(10) . . ?
Au58 Au56 Au48 117.72(11) . . ?
Au58 Au56 Au57 94.72(10) . . ?
Au58 Au56 Au47 116.29(11) . . ?
Au58 Au56 Au66 60.84(9) . . ?
Au58 Au56 Au65 58.68(10) . . ?
Au58 Au56 Au49 58.11(8) . . ?
Au58 Au56 Au55 91.67(11) . . ?
Au58 Au56 Au50 55.20(9) . . ?
Au63 Au53 Au54 55.70(6) . . ?
Au63 Au53 Au46 119.30(9) . . ?
Au63 Au53 Au52 117.19(9) . . ?
Au54 Au53 Au46 63.91(7) . . ?
Au54 Au53 Au52 172.55(9) . . ?
Au62 Au53 Au63 59.44(7) . . ?
Au62 Au53 Au54 115.08(8) . . ?
Au62 Au53 Au46 176.67(11) . . ?
Au62 Au53 Au52 57.75(7) . . ?
Au56 Au53 Au63 60.44(8) . . ?
Au56 Au53 Au54 89.37(8) . . ?
Au56 Au53 Au62 60.48(8) . . ?
Au56 Au53 Au46 116.19(9) . . ?
Au56 Au53 Au52 88.31(9) . . ?
Au48 Au53 Au63 87.38(8) . . ?
Au48 Au53 Au54 62.42(8) . . ?
Au48 Au53 Au62 118.03(11) . . ?
Au48 Au53 Au56 57.62(7) . . ?
Au48 Au53 Au47 60.24(8) . . ?
Au48 Au53 Au59 178.80(11) . . ?
Au48 Au53 Au60 122.30(10) . . ?
Au48 Au53 Au46 58.64(7) . . ?
Au48 Au53 Au52 121.68(10) . . ?
Au47 Au53 Au63 118.56(11) . . ?
Au47 Au53 Au54 122.61(9) . . ?
Au47 Au53 Au62 89.94(9) . . ?
Au47 Au53 Au56 58.11(8) . . ?
Au47 Au53 Au59 119.51(10) . . ?
Au47 Au53 Au60 174.42(11) . . ?
Au47 Au53 Au46 88.15(8) . . ?
Au47 Au53 Au52 61.60(8) . . ?
Au51 Au53 Au63 126.47(11) . . ?
Au51 Au53 Au54 93.74(10) . . ?
Au51 Au53 Au62 123.37(10) . . ?
Au51 Au53 Au56 172.86(10) . . ?
Au51 Au53 Au48 118.49(10) . . ?
Au51 Au53 Au47 114.95(10) . . ?
Au51 Au53 Au59 60.43(9) . . ?
Au51 Au53 Au60 59.54(9) . . ?
Au51 Au53 Au46 59.95(8) . . ?
Au51 Au53 Au52 89.37(9) . . ?
Au59 Au53 Au63 93.72(8) . . ?
Au59 Au53 Au54 117.87(10) . . ?
Au59 Au53 Au62 63.02(9) . . ?
Au59 Au53 Au56 123.39(10) . . ?
Au59 Au53 Au60 57.84(8) . . ?
Au59 Au53 Au46 120.31(11) . . ?
Au59 Au53 Au52 58.18(8) . . ?
Au60 Au53 Au63 66.99(9) . . ?
Au60 Au53 Au54 60.40(8) . . ?
Au60 Au53 Au62 92.73(9) . . ?
Au60 Au53 Au56 127.43(10) . . ?
Au60 Au53 Au46 89.41(9) . . ?
Au60 Au53 Au52 116.01(9) . . ?
Au52 Au53 Au46 123.38(9) . . ?
Au20 Au21 Au12 54.16(6) . . ?
Au27 Au21 Au12 87.08(8) . . ?
Au27 Au21 Au20 61.27(7) . . ?
Au27 Au21 Au30 67.97(9) . . ?
Au27 Au21 Au28 58.34(7) . . ?
Au17 Au21 Au12 64.13(8) . . ?
Au17 Au21 Au20 94.00(9) . . ?
Au17 Au21 Au27 62.16(9) . . ?
Au17 Au21 Au30 130.10(10) . . ?
Au17 Au21 Au28 59.55(9) . . ?
Au30 Au21 Au12 113.02(9) . . ?
Au30 Au21 Au20 59.40(7) . . ?
Au28 Au21 Au12 122.68(11) . . ?
Au28 Au21 Au20 119.58(9) . . ?
Au28 Au21 Au30 95.58(10) . . ?
S20 Au21 Au12 84.0(5) . . ?
S20 Au21 Au20 102.6(5) . . ?
S20 Au21 Au27 163.8(5) . . ?
S20 Au21 Au17 124.6(5) . . ?
S20 Au21 Au30 103.3(5) . . ?
S20 Au21 Au28 137.7(5) . . ?
Au54 Au48 Au57 53.61(8) . . ?
Au54 Au48 Au50 118.42(9) . . ?
Au56 Au48 Au54 93.47(8) . . ?
Au56 Au48 Au53 64.28(8) . . ?
Au56 Au48 Au57 67.07(7) . . ?
Au56 Au48 Au47 60.25(7) . . ?
Au56 Au48 Au46 133.78(10) . . ?
Au56 Au48 Au50 68.05(9) . . ?
Au53 Au48 Au54 63.38(8) . . ?
Au53 Au48 Au57 93.43(8) . . ?
Au53 Au48 Au47 59.99(8) . . ?
Au53 Au48 Au46 69.60(8) . . ?
Au53 Au48 Au50 132.27(10) . . ?
Au57 Au48 Au50 65.34(9) . . ?
Au47 Au48 Au54 123.32(9) . . ?
Au47 Au48 Au57 127.07(9) . . ?
Au47 Au48 Au46 94.19(9) . . ?
Au47 Au48 Au50 98.07(10) . . ?
Au46 Au48 Au54 67.89(8) . . ?
Au46 Au48 Au57 119.95(11) . . ?
Au46 Au48 Au50 158.13(9) . . ?
S28 Au48 Au54 99.2(4) . . ?
S28 Au48 Au56 134.0(4) . . ?
S28 Au48 Au53 157.9(4) . . ?
S28 Au48 Au57 85.6(3) . . ?
S28 Au48 Au47 136.0(4) . . ?
S28 Au48 Au46 91.7(4) . . ?
S28 Au48 Au50 67.0(4) . . ?
Au63 Au57 Au56 58.47(7) . . ?
Au63 Au57 Au48 84.67(8) . . ?
Au63 Au57 Au66 63.99(9) . . ?
Au63 Au57 Au39 129.04(11) . . ?
Au63 Au57 Au50 119.85(10) . . ?
Au54 Au57 Au63 60.60(8) . . ?
Au54 Au57 Au56 89.64(8) . . ?
Au54 Au57 Au48 62.71(8) . . ?
Au54 Au57 Au66 123.95(10) . . ?
Au54 Au57 Au39 68.52(8) . . ?
Au54 Au57 Au64 60.76(9) . . ?
Au54 Au57 Au50 122.35(9) . . ?
Au56 Au57 Au39 120.98(8) . . ?
Au56 Au57 Au50 61.44(8) . . ?
Au48 Au57 Au56 52.05(6) . . ?
Au48 Au57 Au39 69.52(7) . . ?
Au48 Au57 Au50 60.23(8) . . ?
Au66 Au57 Au56 53.53(7) . . ?
Au66 Au57 Au48 105.10(9) . . ?
Au66 Au57 Au39 163.43(12) . . ?
Au66 Au57 Au50 79.18(10) . . ?
Au39 Au57 Au50 84.71(8) . . ?
Au64 Au57 Au63 58.79(8) . . ?
Au64 Au57 Au56 117.25(9) . . ?
Au64 Au57 Au48 122.38(11) . . ?
Au64 Au57 Au66 97.03(10) . . ?
Au64 Au57 Au39 98.98(10) . . ?
Au64 Au57 Au50 176.03(11) . . ?
S44 Au57 Au63 141.2(5) . . ?
S44 Au57 Au54 154.8(5) . . ?
S44 Au57 Au56 95.1(5) . . ?
S44 Au57 Au48 101.3(6) . . ?
S44 Au57 Au66 77.5(5) . . ?
S44 Au57 Au39 88.0(5) . . ?
S44 Au57 Au64 135.5(6) . . ?
S44 Au57 Au50 42.8(6) . . ?
Au56 Au47 Au48 59.38(7) . . ?
Au56 Au47 Au49 69.78(9) . . ?
Au56 Au47 Au45 134.22(11) . . ?
Au56 Au47 Au55 62.12(8) . . ?
Au56 Au47 Au52 93.42(9) . . ?
Au53 Au47 Au56 63.89(8) . . ?
Au53 Au47 Au48 59.77(7) . . ?
Au53 Au47 Au49 133.65(10) . . ?
Au53 Au47 Au45 70.34(8) . . ?
Au53 Au47 Au55 89.83(9) . . ?
Au53 Au47 Au52 65.45(8) . . ?
Au48 Au47 Au49 95.69(10) . . ?
Au48 Au47 Au45 97.89(10) . . ?
Au48 Au47 Au55 121.18(9) . . ?
Au48 Au47 Au52 125.05(10) . . ?
Au49 Au47 Au45 155.99(10) . . ?
Au49 Au47 Au55 69.15(11) . . ?
Au49 Au47 Au52 120.00(11) . . ?
Au55 Au47 Au45 118.86(11) . . ?
Au52 Au47 Au45 66.45(9) . . ?
Au52 Au47 Au55 52.90(10) . . ?
S25 Au47 Au56 156.2(5) . . ?
S25 Au47 Au53 137.4(5) . . ?
S25 Au47 Au48 135.1(4) . . ?
S25 Au47 Au49 88.3(5) . . ?
S25 Au47 Au45 68.1(5) . . ?
S25 Au47 Au55 102.1(4) . . ?
S25 Au47 Au52 89.5(4) . . ?
Au18 Au17 Au10 62.49(7) . . ?
Au12 Au17 Au18 52.81(6) . . ?
Au12 Au17 Au10 59.20(7) . . ?
Au27 Au17 Au18 59.43(7) . . ?
Au27 Au17 Au12 85.22(8) . . ?
Au27 Au17 Au24 63.52(9) . . ?
Au27 Au17 Au10 121.92(9) . . ?
Au21 Au17 Au18 90.00(9) . . ?
Au21 Au17 Au12 62.81(8) . . ?
Au21 Au17 Au27 59.64(8) . . ?
Au21 Au17 Au24 122.82(10) . . ?
Au21 Au17 Au28 61.27(10) . . ?
Au21 Au17 Au10 121.22(10) . . ?
Au24 Au17 Au18 54.97(7) . . ?
Au24 Au17 Au12 107.53(8) . . ?
Au24 Au17 Au10 84.01(9) . . ?
Au28 Au17 Au18 117.42(10) . . ?
Au28 Au17 Au12 123.08(12) . . ?
Au28 Au17 Au27 58.06(7) . . ?
Au28 Au17 Au24 93.83(10) . . ?
Au28 Au17 Au10 177.36(13) . . ?
S15 Au17 Au18 96.4(4) . . ?
S15 Au17 Au12 101.7(4) . . ?
S15 Au17 Au27 143.7(4) . . ?
S15 Au17 Au21 154.1(4) . . ?
S15 Au17 Au24 80.5(4) . . ?
S15 Au17 Au28 134.1(4) . . ?
S15 Au17 Au10 44.1(4) . . ?
Au11 Au9 Au18 52.15(6) . . ?
Au11 Au9 Au16 103.63(9) . . ?
Au16 Au9 Au18 51.55(7) . . ?
S13 Au9 Au18 90.9(4) . . ?
S13 Au9 Au11 87.8(5) . . ?
S13 Au9 Au16 90.5(4) . . ?
S13 Au9 S14 170.5(6) . . ?
S14 Au9 Au18 96.9(4) . . ?
S14 Au9 Au11 92.8(4) . . ?
S14 Au9 Au16 98.5(4) . . ?
Au63 Au66 Au72 60.53(8) . . ?
Au56 Au66 Au63 60.53(8) . . ?
Au56 Au66 Au57 67.56(8) . . ?
Au56 Au66 Au71 85.95(9) . . ?
Au56 Au66 Au72 120.91(12) . . ?
Au56 Au66 Au58 58.35(9) . . ?
Au57 Au66 Au63 55.73(8) . . ?
Au57 Au66 Au71 108.65(12) . . ?
Au57 Au66 Au72 83.18(9) . . ?
Au71 Au66 Au63 53.55(8) . . ?
Au71 Au66 Au72 55.68(8) . . ?
Au65 Au66 Au63 93.38(11) . . ?
Au65 Au66 Au56 62.47(8) . . ?
Au65 Au66 Au57 129.69(11) . . ?
Au65 Au66 Au71 63.28(9) . . ?
Au65 Au66 Au72 117.67(11) . . ?
Au65 Au66 Au58 59.54(10) . . ?
Au58 Au66 Au63 118.86(10) . . ?
Au58 Au66 Au57 98.69(10) . . ?
Au58 Au66 Au71 121.62(10) . . ?
Au58 Au66 Au72 177.22(11) . . ?
S45 Au66 Au63 100.5(5) . . ?
S45 Au66 Au56 159.5(5) . . ?
S45 Au66 Au57 95.9(4) . . ?
S45 Au66 Au71 88.3(5) . . ?
S45 Au66 Au72 41.8(5) . . ?
S45 Au66 Au65 131.0(4) . . ?
S45 Au66 Au58 139.5(6) . . ?
S1 Au1 Au19 81.6(3) . . ?
S1 Au1 S2 169.1(5) . . ?
S2 Au1 Au19 106.9(4) . . ?
Au18 Au24 Au27 61.30(8) . . ?
Au18 Au24 Au17 66.74(8) . . ?
Au18 Au24 Au32 86.68(9) . . ?
Au17 Au24 Au27 57.14(8) . . ?
Au17 Au24 Au32 111.09(12) . . ?
Au32 Au24 Au27 54.32(8) . . ?
Au23 Au24 Au18 61.44(8) . . ?
Au23 Au24 Au27 94.79(10) . . ?
Au23 Au24 Au17 128.14(11) . . ?
Au23 Au24 Au32 65.10(9) . . ?
Au23 Au24 Au16 60.20(9) . . ?
Au16 Au24 Au18 59.06(8) . . ?
Au16 Au24 Au27 120.21(10) . . ?
Au16 Au24 Au17 94.90(9) . . ?
Au16 Au24 Au32 124.31(10) . . ?
S17 Au24 Au18 163.1(6) . . ?
S17 Au24 Au27 103.4(6) . . ?
S17 Au24 Au17 99.6(5) . . ?
S17 Au24 Au32 89.5(5) . . ?
S17 Au24 Au23 130.9(4) . . ?
S17 Au24 Au16 134.8(6) . . ?
Au26 Au32 Au27 63.88(8) . . ?
Au26 Au32 Au24 92.46(9) . . ?
Au26 Au32 Au35 60.15(9) . . ?
Au26 Au32 Au23 66.24(8) . . ?
Au26 Au32 Au33 133.99(11) . . ?
Au26 Au32 Au31 68.52(8) . . ?
Au27 Au32 Au24 63.40(8) . . ?
Au27 Au32 Au35 59.59(9) . . ?
Au27 Au32 Au23 92.82(8) . . ?
Au27 Au32 Au33 70.20(8) . . ?
Au27 Au32 Au31 132.36(10) . . ?
Au24 Au32 Au23 52.97(7) . . ?
Au24 Au32 Au33 68.87(8) . . ?
Au24 Au32 Au31 118.03(12) . . ?
Au35 Au32 Au24 122.90(10) . . ?
Au35 Au32 Au23 126.12(10) . . ?
Au35 Au32 Au33 94.37(11) . . ?
Au35 Au32 Au31 98.20(12) . . ?
Au23 Au32 Au31 65.66(9) . . ?
Au33 Au32 Au23 120.30(12) . . ?
Au33 Au32 Au31 157.44(11) . . ?
S9 Au32 Au26 135.9(4) . . ?
S9 Au32 Au27 157.9(5) . . ?
S9 Au32 Au24 101.3(6) . . ?
S9 Au32 Au35 134.0(6) . . ?
S9 Au32 Au23 89.3(5) . . ?
S9 Au32 Au33 89.8(4) . . ?
S9 Au32 Au31 68.0(4) . . ?
Au63 Au68 Au62 63.96(8) . . ?
Au63 Au68 Au71 59.72(9) . . ?
Au63 Au68 Au59 92.05(8) . . ?
Au63 Au68 Au60 66.70(8) . . ?
Au63 Au68 Au69 68.89(8) . . ?
Au63 Au68 Au67 134.90(13) . . ?
Au62 Au68 Au71 59.72(9) . . ?
Au62 Au68 Au59 61.47(9) . . ?
Au62 Au68 Au60 91.72(9) . . ?
Au62 Au68 Au69 132.72(10) . . ?
Au62 Au68 Au67 71.01(10) . . ?
Au71 Au68 Au59 121.11(11) . . ?
Au71 Au68 Au60 126.00(10) . . ?
Au71 Au68 Au69 99.15(10) . . ?
Au71 Au68 Au67 95.70(12) . . ?
Au59 Au68 Au69 118.34(10) . . ?
Au60 Au68 Au59 52.79(7) . . ?
Au60 Au68 Au69 66.05(8) . . ?
Au67 Au68 Au59 67.78(9) . . ?
Au67 Au68 Au60 118.48(11) . . ?
Au67 Au68 Au69 156.21(13) . . ?
S33 Au68 Au63 134.6(5) . . ?
S33 Au68 Au62 159.3(5) . . ?
S33 Au68 Au71 133.5(6) . . ?
S33 Au68 Au59 103.8(6) . . ?
S33 Au68 Au60 89.6(5) . . ?
S33 Au68 Au69 66.1(5) . . ?
S33 Au68 Au67 90.2(5) . . ?
Au20 Au30 Au27 57.11(7) . . ?
Au20 Au30 Au21 61.03(7) . . ?
Au20 Au30 Au35 83.57(9) . . ?
Au20 Au30 Au8 133.29(9) . . ?
Au27 Au30 Au8 120.05(12) . . ?
Au21 Au30 Au27 53.61(7) . . ?
Au21 Au30 Au35 105.42(11) . . ?
Au21 Au30 Au8 161.51(12) . . ?
Au35 Au30 Au27 52.00(8) . . ?
Au35 Au30 Au8 69.49(10) . . ?
Au29 Au30 Au20 58.51(7) . . ?
Au29 Au30 Au27 88.52(10) . . ?
Au29 Au30 Au21 119.30(10) . . ?
Au29 Au30 Au35 63.51(8) . . ?
Au29 Au30 Au22 61.41(9) . . ?
Au29 Au30 Au8 75.24(8) . . ?
Au22 Au30 Au20 56.93(8) . . ?
Au22 Au30 Au27 113.84(10) . . ?
Au22 Au30 Au21 90.13(9) . . ?
Au22 Au30 Au35 123.28(9) . . ?
Au22 Au30 Au8 107.62(12) . . ?
S21 Au30 Au20 140.1(5) . . ?
S21 Au30 Au27 94.5(6) . . ?
S21 Au30 Au21 79.8(5) . . ?
S21 Au30 Au35 101.0(5) . . ?
S21 Au30 Au29 157.2(4) . . ?
S21 Au30 Au22 135.7(5) . . ?
S21 Au30 Au8 83.7(5) . . ?
Au26 Au35 Au32 59.34(9) . . ?
Au26 Au35 Au30 93.87(9) . . ?
Au26 Au35 Au29 63.30(8) . . ?
Au26 Au35 Au34 69.94(8) . . ?
Au26 Au35 Au36 132.69(10) . . ?
Au27 Au35 Au26 63.63(8) . . ?
Au27 Au35 Au32 59.71(9) . . ?
Au27 Au35 Au30 66.32(8) . . ?
Au27 Au35 Au29 90.67(9) . . ?
Au27 Au35 Au34 133.56(10) . . ?
Au27 Au35 Au36 69.06(8) . . ?
Au32 Au35 Au30 125.88(10) . . ?
Au32 Au35 Au29 122.37(10) . . ?
Au32 Au35 Au34 96.44(11) . . ?
Au32 Au35 Au36 97.08(11) . . ?
Au30 Au35 Au36 66.06(8) . . ?
Au29 Au35 Au30 52.49(7) . . ?
Au29 Au35 Au36 118.17(11) . . ?
Au34 Au35 Au30 118.70(12) . . ?
Au34 Au35 Au29 68.21(8) . . ?
Au34 Au35 Au36 157.37(11) . . ?
S12 Au35 Au26 159.4(5) . . ?
S12 Au35 Au27 135.3(4) . . ?
S12 Au35 Au32 132.8(6) . . ?
S12 Au35 Au30 89.2(5) . . ?
S12 Au35 Au29 103.6(6) . . ?
S12 Au35 Au34 90.7(4) . . ?
S12 Au35 Au36 66.9(4) . . ?
Au18 Au23 Au26 58.48(8) . . ?
Au18 Au23 Au15 64.09(8) . . ?
Au18 Au23 Au32 84.79(9) . . ?
Au15 Au23 Au26 54.20(7) . . ?
Au15 Au23 Au32 105.52(11) . . ?
Au24 Au23 Au18 60.83(8) . . ?
Au24 Au23 Au26 88.87(10) . . ?
Au24 Au23 Au15 124.20(11) . . ?
Au24 Au23 Au32 61.93(8) . . ?
Au24 Au23 Au16 60.72(9) . . ?
Au32 Au23 Au26 51.83(8) . . ?
Au16 Au23 Au18 59.03(9) . . ?
Au16 Au23 Au26 117.51(10) . . ?
Au16 Au23 Au15 97.79(10) . . ?
Au16 Au23 Au32 121.71(9) . . ?
S16 Au23 Au18 141.9(5) . . ?
S16 Au23 Au26 95.2(6) . . ?
S16 Au23 Au15 78.3(5) . . ?
S16 Au23 Au24 153.2(5) . . ?
S16 Au23 Au32 100.4(6) . . ?
S16 Au23 Au16 136.7(6) . . ?
Au41 Au51 Au46 139.41(13) . . ?
Au53 Au51 Au41 141.08(11) . . ?
Au53 Au51 Au59 61.33(9) . . ?
Au53 Au51 Au60 62.52(9) . . ?
Au53 Au51 Au46 69.65(8) . . ?
Au53 Au51 Au45 76.27(10) . . ?
Au59 Au51 Au41 84.26(11) . . ?
Au59 Au51 Au46 130.89(12) . . ?
Au59 Au51 Au45 99.17(11) . . ?
Au60 Au51 Au41 85.07(10) . . ?
Au60 Au51 Au59 59.05(8) . . ?
Au60 Au51 Au46 96.37(9) . . ?
Au60 Au51 Au45 138.66(13) . . ?
Au45 Au51 Au41 130.47(11) . . ?
Au45 Au51 Au46 70.85(9) . . ?
S31 Au51 Au41 50.4(5) . . ?
S31 Au51 Au53 168.5(5) . . ?
S31 Au51 Au59 127.3(5) . . ?
S31 Au51 Au60 127.5(5) . . ?
S31 Au51 Au46 101.7(5) . . ?
S31 Au51 Au45 93.9(5) . . ?
Au18 Au16 Au5 141.84(13) . . ?
Au18 Au16 Au9 68.08(8) . . ?
Au18 Au16 Au24 61.26(9) . . ?
Au18 Au16 Au23 61.83(9) . . ?
Au18 Au16 Au10 73.09(9) . . ?
Au5 Au16 Au9 140.84(12) . . ?
Au24 Au16 Au5 84.45(11) . . ?
Au24 Au16 Au9 129.19(12) . . ?
Au24 Au16 Au10 95.42(10) . . ?
Au23 Au16 Au5 87.17(12) . . ?
Au23 Au16 Au9 94.21(10) . . ?
Au23 Au16 Au24 59.08(8) . . ?
Au23 Au16 Au10 134.60(13) . . ?
Au10 Au16 Au5 130.28(13) . . ?
Au10 Au16 Au9 72.76(9) . . ?
S7 Au16 Au18 168.6(6) . . ?
S7 Au16 Au5 49.1(6) . . ?
S7 Au16 Au9 104.4(6) . . ?
S7 Au16 Au24 126.3(6) . . ?
S7 Au16 Au23 128.6(6) . . ?
S7 Au16 Au10 96.8(6) . . ?
S4 Au3 S5 173.4(6) . . ?
Au27 Au28 Au21 60.53(8) . . ?
Au27 Au28 Au17 62.81(8) . . ?
Au27 Au28 Au33 70.63(8) . . ?
Au27 Au28 Au36 75.26(9) . . ?
Au27 Au28 Au4 141.31(10) . . ?
Au21 Au28 Au33 131.15(9) . . ?
Au21 Au28 Au36 96.68(12) . . ?
Au21 Au28 Au4 85.24(9) . . ?
Au17 Au28 Au21 59.18(8) . . ?
Au17 Au28 Au33 98.33(11) . . ?
Au17 Au28 Au36 137.77(10) . . ?
Au17 Au28 Au4 85.08(9) . . ?
Au36 Au28 Au33 70.79(11) . . ?
Au36 Au28 Au4 130.17(12) . . ?
Au4 Au28 Au33 139.36(13) . . ?
S6 Au28 Au27 168.9(6) . . ?
S6 Au28 Au21 129.9(8) . . ?
S6 Au28 Au17 124.1(8) . . ?
S6 Au28 Au33 98.9(8) . . ?
S6 Au28 Au36 98.1(8) . . ?
S6 Au28 Au4 49.6(6) . . ?
S2 Au2 Au25 127.9(4) . . ?
S2 Au2 S3 177.8(7) . . ?
S3 Au2 Au25 53.0(4) . . ?
Au63 Au71 Au62 63.95(8) . . ?
Au63 Au71 Au66 63.73(8) . . ?
Au63 Au71 Au68 59.68(9) . . ?
Au63 Au71 Au72 68.69(8) . . ?
Au63 Au71 Au65 93.36(9) . . ?
Au63 Au71 Au70 131.90(10) . . ?
Au62 Au71 Au66 91.99(9) . . ?
Au62 Au71 Au68 59.74(10) . . ?
Au62 Au71 Au72 132.62(10) . . ?
Au62 Au71 Au65 65.89(10) . . ?
Au62 Au71 Au70 67.95(8) . . ?
Au66 Au71 Au70 118.56(12) . . ?
Au68 Au71 Au66 123.22(10) . . ?
Au68 Au71 Au72 95.15(12) . . ?
Au68 Au71 Au65 125.46(10) . . ?
Au68 Au71 Au70 96.32(11) . . ?
Au72 Au71 Au66 67.82(9) . . ?
Au72 Au71 Au65 119.51(13) . . ?
Au72 Au71 Au70 159.39(10) . . ?
Au65 Au71 Au66 53.01(8) . . ?
Au65 Au71 Au70 66.03(9) . . ?
S36 Au71 Au63 157.1(4) . . ?
S36 Au71 Au62 136.2(4) . . ?
S36 Au71 Au66 100.1(5) . . ?
S36 Au71 Au68 135.2(5) . . ?
S36 Au71 Au72 90.6(4) . . ?
S36 Au71 Au65 88.4(5) . . ?
S36 Au71 Au70 69.3(4) . . ?
Au12 Au14 Au20 50.99(7) . . ?
Au22 Au14 Au12 101.63(10) . . ?
Au22 Au14 Au20 50.64(8) . . ?
S22 Au14 Au12 98.0(5) . . ?
S22 Au14 Au20 95.8(5) . . ?
S22 Au14 Au22 89.7(5) . . ?
S20 Au14 Au12 86.5(5) . . ?
S20 Au14 Au20 94.6(5) . . ?
S20 Au14 Au22 99.0(5) . . ?
S20 Au14 S22 169.2(7) . . ?
Au12 Au10 Au18 50.23(6) . . ?
Au12 Au10 Au17 56.78(7) . . ?
Au17 Au10 Au18 56.39(6) . . ?
Au16 Au10 Au18 51.57(8) . . ?
Au16 Au10 Au12 101.66(10) . . ?
Au16 Au10 Au17 84.72(9) . . ?
S13 Au10 Au18 88.1(4) . . ?
S13 Au10 Au12 79.4(5) . . ?
S13 Au10 Au17 134.7(4) . . ?
S13 Au10 Au16 94.3(5) . . ?
S15 Au10 Au18 92.6(4) . . ?
S15 Au10 Au12 101.2(5) . . ?
S15 Au10 Au17 46.0(5) . . ?
S15 Au10 Au16 85.9(4) . . ?
S15 Au10 S13 179.3(7) . . ?
Au63 Au72 Au66 55.04(8) . . ?
Au71 Au72 Au63 51.88(7) . . ?
Au71 Au72 Au66 56.49(8) . . ?
Au64 Au72 Au63 51.39(7) . . ?
Au64 Au72 Au66 83.76(9) . . ?
Au64 Au72 Au71 103.13(9) . . ?
S45 Au72 Au63 98.5(4) . . ?
S45 Au72 Au66 45.2(4) . . ?
S45 Au72 Au71 91.7(4) . . ?
S45 Au72 Au64 102.6(4) . . ?
S45 Au72 S43 168.0(7) . . ?
S43 Au72 Au63 91.9(5) . . ?
S43 Au72 Au66 142.3(5) . . ?
S43 Au72 Au71 89.9(5) . . ?
S43 Au72 Au64 88.6(6) . . ?
Au11 Au13 Au20 49.44(6) . . ?
Au11 Au13 Au19 54.62(6) . . ?
Au19 Au13 Au20 55.81(6) . . ?
Au22 Au13 Au11 99.44(10) . . ?
Au22 Au13 Au20 50.38(8) . . ?
Au22 Au13 Au19 86.88(9) . . ?
S22 Au13 Au11 88.7(5) . . ?
S22 Au13 Au20 95.4(5) . . ?
S22 Au13 Au19 142.3(5) . . ?
S22 Au13 Au22 91.8(5) . . ?
S22 Au13 S23 173.4(6) . . ?
S23 Au13 Au11 97.1(4) . . ?
S23 Au13 Au20 90.7(4) . . ?
S23 Au13 Au19 44.0(4) . . ?
S23 Au13 Au22 90.4(4) . . ?
Au62 Au59 Au68 54.09(8) . . ?
Au62 Au59 Au67 63.00(10) . . ?
Au53 Au59 Au62 60.72(8) . . ?
Au53 Au59 Au68 85.65(9) . . ?
Au53 Au59 Au52 67.11(9) . . ?
Au53 Au59 Au67 123.24(13) . . ?
Au68 Au59 Au67 55.08(7) . . ?
Au51 Au59 Au62 118.88(10) . . ?
Au51 Au59 Au53 58.23(8) . . ?
Au51 Au59 Au68 122.08(9) . . ?
Au51 Au59 Au52 93.40(10) . . ?
Au51 Au59 Au67 175.48(13) . . ?
Au60 Au59 Au62 93.66(10) . . ?
Au60 Au59 Au53 61.82(8) . . ?
Au60 Au59 Au68 63.11(8) . . ?
Au60 Au59 Au51 60.18(8) . . ?
Au60 Au59 Au52 128.93(11) . . ?
Au60 Au59 Au67 116.17(10) . . ?
Au52 Au59 Au62 59.82(9) . . ?
Au52 Au59 Au68 113.64(12) . . ?
Au52 Au59 Au67 91.06(11) . . ?
S40 Au59 Au62 104.6(8) . . ?
S40 Au59 Au53 165.2(8) . . ?
S40 Au59 Au68 86.4(6) . . ?
S40 Au59 Au51 136.3(8) . . ?
S40 Au59 Au60 124.5(7) . . ?
S40 Au59 Au52 105.1(7) . . ?
S40 Au59 Au67 42.6(8) . . ?
Au20 Au29 Au26 60.50(8) . . ?
Au20 Au29 Au19 67.23(8) . . ?
Au20 Au29 Au35 86.66(10) . . ?
Au20 Au29 Au22 58.50(8) . . ?
Au19 Au29 Au26 55.84(7) . . ?
Au19 Au29 Au35 108.91(11) . . ?
Au30 Au29 Au26 95.15(10) . . ?
Au30 Au29 Au20 64.74(8) . . ?
Au30 Au29 Au19 131.71(11) . . ?
Au30 Au29 Au35 64.00(9) . . ?
Au30 Au29 Au22 60.04(9) . . ?
Au35 Au29 Au26 53.76(8) . . ?
Au22 Au29 Au26 118.99(10) . . ?
Au22 Au29 Au19 98.29(9) . . ?
Au22 Au29 Au35 122.42(10) . . ?
S24 Au29 Au26 102.9(5) . . ?
S24 Au29 Au20 162.3(4) . . ?
S24 Au29 Au19 99.1(4) . . ?
S24 Au29 Au30 126.6(4) . . ?
S24 Au29 Au35 87.5(5) . . ?
S24 Au29 Au22 137.5(5) . . ?
Au63 Au60 Au42 118.90(10) . . ?
Au54 Au60 Au63 54.01(7) . . ?
Au54 Au60 Au68 105.82(11) . . ?
Au54 Au60 Au42 160.35(10) . . ?
Au53 Au60 Au63 58.42(8) . . ?
Au53 Au60 Au54 63.28(8) . . ?
Au53 Au60 Au68 85.45(10) . . ?
Au53 Au60 Au42 131.79(10) . . ?
Au68 Au60 Au63 52.29(8) . . ?
Au68 Au60 Au42 67.66(9) . . ?
Au51 Au60 Au63 116.31(11) . . ?
Au51 Au60 Au54 94.60(9) . . ?
Au51 Au60 Au53 57.94(8) . . ?
Au51 Au60 Au68 123.61(11) . . ?
Au51 Au60 Au42 104.42(10) . . ?
Au59 Au60 Au63 90.01(10) . . ?
Au59 Au60 Au54 123.22(12) . . ?
Au59 Au60 Au53 60.34(8) . . ?
Au59 Au60 Au68 64.10(8) . . ?
Au59 Au60 Au51 60.77(8) . . ?
Au59 Au60 Au42 71.86(9) . . ?
S41 Au60 Au63 94.7(5) . . ?
S41 Au60 Au54 78.2(5) . . ?
S41 Au60 Au53 141.0(5) . . ?
S41 Au60 Au68 100.2(4) . . ?
S41 Au60 Au51 135.6(4) . . ?
S41 Au60 Au59 155.3(4) . . ?
S41 Au60 Au42 84.7(4) . . ?
Au62 Au65 Au44 121.99(11) . . ?
Au56 Au65 Au62 58.50(8) . . ?
Au56 Au65 Au71 85.04(10) . . ?
Au56 Au65 Au55 62.79(8) . . ?
Au56 Au65 Au44 130.20(10) . . ?
Au66 Au65 Au62 90.43(11) . . ?
Au66 Au65 Au56 60.06(8) . . ?
Au66 Au65 Au71 63.71(9) . . ?
Au66 Au65 Au55 122.53(11) . . ?
Au66 Au65 Au58 61.61(10) . . ?
Au66 Au65 Au44 70.24(9) . . ?
Au71 Au65 Au62 52.84(8) . . ?
Au71 Au65 Au44 69.90(9) . . ?
Au55 Au65 Au62 53.82(10) . . ?
Au55 Au65 Au71 106.36(14) . . ?
Au55 Au65 Au44 164.42(12) . . ?
Au58 Au65 Au62 116.55(11) . . ?
Au58 Au65 Au56 58.20(9) . . ?
Au58 Au65 Au71 124.05(11) . . ?
Au58 Au65 Au55 93.18(10) . . ?
Au58 Au65 Au44 101.40(12) . . ?
S48 Au65 Au62 93.5(6) . . ?
S48 Au65 Au56 139.4(5) . . ?
S48 Au65 Au66 157.1(4) . . ?
S48 Au65 Au71 101.3(6) . . ?
S48 Au65 Au55 77.1(4) . . ?
S48 Au65 Au58 134.4(6) . . ?
S48 Au65 Au44 88.7(4) . . ?
S28 Au39 Au57 80.6(3) . . ?
S29 Au39 Au57 107.3(4) . . ?
S29 Au39 S28 169.1(5) . . ?
Au47 Au49 Au56 52.02(7) . . ?
Au58 Au49 Au56 51.15(8) . . ?
Au58 Au49 Au47 103.16(11) . . ?
S46 Au49 Au56 92.8(6) . . ?
S46 Au49 Au47 93.2(6) . . ?
S46 Au49 Au58 89.0(5) . . ?
S46 Au49 S47 169.8(8) . . ?
S47 Au49 Au56 95.4(6) . . ?
S47 Au49 Au47 87.0(7) . . ?
S47 Au49 Au58 100.9(5) . . ?
Au26 Au25 Au15 61.22(7) . . ?
Au26 Au25 Au19 62.10(7) . . ?
Au26 Au25 Au2 145.57(10) . . ?
Au26 Au25 Au34 70.61(8) . . ?
Au26 Au25 Au31 74.03(9) . . ?
Au15 Au25 Au2 89.16(8) . . ?
Au15 Au25 Au34 131.71(9) . . ?
Au15 Au25 Au31 93.84(12) . . ?
Au19 Au25 Au15 59.07(8) . . ?
Au19 Au25 Au2 88.46(9) . . ?
Au19 Au25 Au34 96.22(10) . . ?
Au19 Au25 Au31 135.42(10) . . ?
Au2 Au25 Au34 134.30(11) . . ?
Au31 Au25 Au2 128.87(12) . . ?
Au31 Au25 Au34 75.36(11) . . ?
S3 Au25 Au26 163.7(4) . . ?
S3 Au25 Au15 133.8(5) . . ?
S3 Au25 Au19 128.2(5) . . ?
S3 Au25 Au2 50.4(4) . . ?
S3 Au25 Au34 94.5(5) . . ?
S3 Au25 Au31 96.3(5) . . ?
Au63 Au64 Au54 61.39(7) . . ?
Au63 Au64 Au57 62.28(8) . . ?
Au63 Au64 Au72 69.15(8) . . ?
Au63 Au64 Au40 145.65(10) . . ?
Au63 Au64 Au69 74.59(9) . . ?
Au54 Au64 Au72 130.39(10) . . ?
Au54 Au64 Au40 88.85(8) . . ?
Au54 Au64 Au69 94.93(10) . . ?
Au57 Au64 Au54 59.57(8) . . ?
Au57 Au64 Au72 94.71(12) . . ?
Au57 Au64 Au40 88.73(10) . . ?
Au57 Au64 Au69 136.37(10) . . ?
Au40 Au64 Au72 135.63(11) . . ?
Au69 Au64 Au72 74.93(10) . . ?
Au69 Au64 Au40 128.39(13) . . ?
S30 Au64 Au63 163.8(4) . . ?
S30 Au64 Au54 133.4(5) . . ?
S30 Au64 Au57 128.1(5) . . ?
S30 Au64 Au72 96.1(5) . . ?
S30 Au64 Au40 50.4(4) . . ?
S30 Au64 Au69 95.4(5) . . ?
S30 Au40 Au64 52.9(4) . . ?
S30 Au40 S29 179.3(7) . . ?
S29 Au40 Au64 127.5(4) . . ?
Au68 Au69 Au63 49.50(7) . . ?
Au64 Au69 Au63 51.12(7) . . ?
Au64 Au69 Au68 100.45(11) . . ?
S41 Au69 Au63 91.3(5) . . ?
S41 Au69 Au68 97.7(4) . . ?
S41 Au69 Au64 88.2(5) . . ?
S41 Au69 S43 179.2(8) . . ?
S43 Au69 Au63 87.9(6) . . ?
S43 Au69 Au68 81.8(5) . . ?
S43 Au69 Au64 91.2(7) . . ?
Au53 Au46 Au54 54.40(6) . . ?
Au48 Au46 Au54 56.27(7) . . ?
Au48 Au46 Au53 51.76(7) . . ?
Au48 Au46 Au51 102.08(9) . . ?
Au51 Au46 Au54 81.90(7) . . ?
Au51 Au46 Au53 50.40(7) . . ?
S39 Au46 Au54 45.2(4) . . ?
S39 Au46 Au53 97.0(4) . . ?
S39 Au46 Au48 93.0(4) . . ?
S39 Au46 Au51 98.7(4) . . ?
S39 Au46 S37 166.0(6) . . ?
S37 Au46 Au54 145.9(5) . . ?
S37 Au46 Au53 96.6(5) . . ?
S37 Au46 Au48 92.7(5) . . ?
S37 Au46 Au51 92.6(5) . . ?
Au35 Au34 Au26 51.59(6) . . ?
Au25 Au34 Au26 50.85(6) . . ?
Au25 Au34 Au35 102.32(10) . . ?
S24 Au34 Au26 96.8(4) . . ?
S24 Au34 Au35 89.3(4) . . ?
S24 Au34 Au25 102.7(4) . . ?
S24 Au34 S18 170.2(7) . . ?
S18 Au34 Au26 89.6(5) . . ?
S18 Au34 Au35 88.9(4) . . ?
S18 Au34 Au25 87.0(5) . . ?
Au51 Au45 Au47 98.38(9) . . ?
S38 Au45 Au47 96.1(6) . . ?
S38 Au45 Au51 84.5(5) . . ?
S38 Au45 S37 178.4(6) . . ?
S37 Au45 Au47 84.5(5) . . ?
S37 Au45 Au51 96.8(5) . . ?
Au61 Au55 Au56 119.28(14) . . ?
Au61 Au55 Au47 121.90(17) . . ?
Au61 Au55 Au65 97.44(11) . . ?
Au62 Au55 Au61 58.09(11) . . ?
Au62 Au55 Au56 61.19(8) . . ?
Au62 Au55 Au47 87.37(10) . . ?
Au62 Au55 Au65 67.26(10) . . ?
Au56 Au55 Au47 54.25(7) . . ?
Au65 Au55 Au56 57.31(8) . . ?
Au65 Au55 Au47 110.99(10) . . ?
Au52 Au55 Au61 59.98(14) . . ?
Au52 Au55 Au62 64.91(11) . . ?
Au52 Au55 Au56 95.16(11) . . ?
Au52 Au55 Au47 63.39(9) . . ?
Au52 Au55 Au65 131.99(13) . . ?
S47 Au55 Au61 138.4(6) . . ?
S47 Au55 Au62 163.1(6) . . ?
S47 Au55 Au56 102.2(6) . . ?
S47 Au55 Au47 84.6(6) . . ?
S47 Au55 Au65 101.9(6) . . ?
S47 Au55 Au52 123.4(5) . . ?
Au56 Au58 Au66 60.82(9) . . ?
Au56 Au58 Au65 63.12(10) . . ?
Au56 Au58 Au49 70.74(10) . . ?
Au56 Au58 Au50 74.06(10) . . ?
Au56 Au58 Au43 144.24(13) . . ?
Au66 Au58 Au49 131.56(13) . . ?
Au66 Au58 Au50 91.69(12) . . ?
Au66 Au58 Au43 90.61(11) . . ?
Au65 Au58 Au66 58.85(9) . . ?
Au65 Au58 Au49 99.96(12) . . ?
Au65 Au58 Au50 135.82(14) . . ?
Au65 Au58 Au43 84.31(12) . . ?
Au50 Au58 Au49 74.42(10) . . ?
Au50 Au58 Au43 131.84(14) . . ?
Au43 Au58 Au49 133.20(13) . . ?
S34 Au58 Au56 161.0(6) . . ?
S34 Au58 Au66 138.2(6) . . ?
S34 Au58 Au65 121.3(6) . . ?
S34 Au58 Au49 90.3(6) . . ?
S34 Au58 Au50 102.7(6) . . ?
S34 Au58 Au43 50.8(5) . . ?
Au7 Au22 Au14 129.76(11) . . ?
Au20 Au22 Au7 139.96(14) . . ?
Au20 Au22 Au30 64.84(9) . . ?
Au20 Au22 Au14 71.85(9) . . ?
Au20 Au22 Au13 73.83(9) . . ?
Au20 Au22 Au29 60.26(9) . . ?
Au30 Au22 Au7 76.47(12) . . ?
Au30 Au22 Au14 103.26(11) . . ?
Au30 Au22 Au13 137.20(13) . . ?
Au30 Au22 Au29 58.54(8) . . ?
Au13 Au22 Au7 139.56(15) . . ?
Au13 Au22 Au14 72.59(9) . . ?
Au29 Au22 Au7 91.43(11) . . ?
Au29 Au22 Au14 132.09(13) . . ?
Au29 Au22 Au13 91.94(9) . . ?
S10 Au22 Au7 50.4(6) . . ?
S10 Au22 Au20 162.0(6) . . ?
S10 Au22 Au30 117.2(6) . . ?
S10 Au22 Au14 90.6(6) . . ?
S10 Au22 Au13 105.5(6) . . ?
S10 Au22 Au29 137.2(6) . . ?
S26 Au37 Au52 102.8(7) . . ?
S26 Au37 S25 171.5(6) . . ?
S25 Au37 Au52 83.4(4) . . ?
Au61 Au52 Au62 56.37(8) . . ?
Au61 Au52 Au53 113.47(10) . . ?
Au61 Au52 Au47 123.42(16) . . ?
Au61 Au52 Au59 89.13(13) . . ?
Au61 Au52 Au37 104.78(15) . . ?
Au62 Au52 Au53 57.33(7) . . ?
Au62 Au52 Au47 84.44(8) . . ?
Au62 Au52 Au37 130.03(13) . . ?
Au53 Au52 Au37 120.87(9) . . ?
Au47 Au52 Au53 52.95(7) . . ?
Au47 Au52 Au37 68.65(8) . . ?
Au59 Au52 Au62 61.54(9) . . ?
Au59 Au52 Au53 54.71(7) . . ?
Au59 Au52 Au47 107.45(10) . . ?
Au59 Au52 Au37 165.44(14) . . ?
Au55 Au52 Au61 61.21(14) . . ?
Au55 Au52 Au62 58.30(9) . . ?
Au55 Au52 Au53 88.71(9) . . ?
Au55 Au52 Au47 63.72(9) . . ?
Au55 Au52 Au59 119.70(11) . . ?
Au55 Au52 Au37 71.99(11) . . ?
S38 Au52 Au61 136.6(5) . . ?
S38 Au52 Au62 143.3(5) . . ?
S38 Au52 Au53 96.1(5) . . ?
S38 Au52 Au47 99.5(4) . . ?
S38 Au52 Au59 82.8(5) . . ?
S38 Au52 Au55 154.4(5) . . ?
S38 Au52 Au37 84.1(5) . . ?
Au32 Au33 Au27 51.23(7) . . ?
Au32 Au33 Au28 101.61(10) . . ?
Au28 Au33 Au27 50.38(7) . . ?
S17 Au33 Au27 96.3(5) . . ?
S17 Au33 Au32 90.0(4) . . ?
S17 Au33 Au28 98.6(5) . . ?
S19 Au33 Au27 95.3(6) . . ?
S19 Au33 Au32 92.7(5) . . ?
S19 Au33 Au28 93.2(6) . . ?
S19 Au33 S17 167.1(7) . . ?
S12 Au8 Au30 86.6(5) . . ?
S11 Au8 Au30 99.8(5) . . ?
S11 Au8 S12 171.0(7) . . ?
S36 Au44 Au65 83.7(4) . . ?
S35 Au44 Au65 105.0(5) . . ?
S35 Au44 S36 169.4(7) . . ?
Au32 Au31 Au26 49.54(7) . . ?
Au25 Au31 Au26 51.38(7) . . ?
Au25 Au31 Au32 100.67(10) . . ?
S16 Au31 Au26 91.5(5) . . ?
S16 Au31 Au32 98.1(5) . . ?
S16 Au31 Au25 89.1(5) . . ?
S18 Au31 Au26 89.9(5) . . ?
S18 Au31 Au32 82.5(4) . . ?
S18 Au31 Au25 92.3(6) . . ?
S18 Au31 S16 178.4(8) . . ?
Au56 Au50 Au57 56.49(7) . . ?
Au48 Au50 Au56 48.93(7) . . ?
Au48 Au50 Au57 54.44(7) . . ?
Au58 Au50 Au56 50.74(8) . . ?
Au58 Au50 Au48 99.30(11) . . ?
Au58 Au50 Au57 87.80(10) . . ?
S46 Au50 Au56 90.3(6) . . ?
S46 Au50 Au48 83.5(6) . . ?
S46 Au50 Au57 136.9(6) . . ?
S46 Au50 Au58 90.5(6) . . ?
S44 Au50 Au56 92.0(5) . . ?
S44 Au50 Au48 97.2(6) . . ?
S44 Au50 Au57 44.3(5) . . ?
S44 Au50 Au58 91.7(5) . . ?
S44 Au50 S46 177.5(8) . . ?
Au28 Au36 Au35 98.68(9) . . ?
S21 Au36 Au35 97.3(4) . . ?
S21 Au36 Au28 85.5(5) . . ?
S19 Au36 Au35 83.6(4) . . ?
S19 Au36 Au28 96.5(6) . . ?
S19 Au36 S21 177.6(7) . . ?
Au61 Au70 Au62 50.22(8) . . ?
Au61 Au70 Au71 99.35(11) . . ?
Au71 Au70 Au62 49.33(6) . . ?
S42 Au70 Au61 94.5(6) . . ?
S42 Au70 Au62 94.4(6) . . ?
S42 Au70 Au71 86.5(4) . . ?
S42 Au70 S48 176.2(7) . . ?
S48 Au70 Au61 86.6(5) . . ?
S48 Au70 Au62 89.1(5) . . ?
S48 Au70 Au71 96.9(5) . . ?
S35 Au43 Au58 128.1(7) . . ?
S35 Au43 S34 176.7(10) . . ?
S34 Au43 Au58 54.7(7) . . ?
S5 Au4 Au28 132.0(4) . . ?
S6 Au4 Au28 51.8(5) . . ?
S6 Au4 S5 175.1(10) . . ?
S33 Au42 Au60 83.2(5) . . ?
S33 Au42 S32 172.4(7) . . ?
S32 Au42 Au60 102.6(5) . . ?
Au61 Au67 Au62 49.77(8) . . ?
Au61 Au67 Au59 76.50(11) . . ?
Au62 Au67 Au59 52.74(8) . . ?
Au68 Au67 Au61 100.91(12) . . ?
Au68 Au67 Au62 51.14(8) . . ?
Au68 Au67 Au59 57.14(7) . . ?
S42 Au67 Au61 91.7(6) . . ?
S42 Au67 Au62 95.0(6) . . ?
S42 Au67 Au68 94.9(4) . . ?
S42 Au67 Au59 145.7(5) . . ?
S40 Au67 Au61 98.0(7) . . ?
S40 Au67 Au62 95.8(6) . . ?
S40 Au67 Au68 89.2(5) . . ?
S40 Au67 Au59 44.0(5) . . ?
S40 Au67 S42 168.6(9) . . ?
Au33 S17 Au24 92.1(8) . . ?
C170 S17 Au24 115.1(15) . . ?
C170 S17 Au33 106.7(18) . . ?
Au37 S26 Au38 107.3(8) . . ?
Au37 S26 Au73 99.4(10) . . ?
C260 S26 Au38 85.0(13) . . ?
C260 S26 Au73 112.7(13) . . ?
C260 S26 Au37 109.6(16) . . ?
Au46 S39 Au54 92.3(6) . . ?
C390 S39 Au54 117.6(12) . . ?
C390 S39 Au46 109.6(13) . . ?
Au34 S24 Au29 93.5(7) . . ?
C240 S24 Au29 112.4(14) . . ?
C240 S24 Au34 111.0(14) . . ?
Au1 S1 Au11 102.3(5) . . ?
C10 S1 Au11 108.4(12) . . ?
C10 S1 Au1 107.0(13) . . ?
Au49 S46 Au50 100.3(9) . . ?
C460 S46 Au49 104(2) . . ?
C460 S46 Au50 106.5(17) . . ?
Au13 S22 Au14 97.3(7) . . ?
C220 S22 Au14 100.5(16) . . ?
C220 S22 Au13 108.3(16) . . ?
Au40 S30 Au64 76.7(5) . . ?
C300 S30 Au64 110.4(16) . . ?
C300 S30 Au40 106.4(16) . . ?
Au2 S2 Au1 102.3(6) . . ?
C20 S2 Au1 105.4(12) . . ?
C20 S2 Au2 105.5(13) . . ?
Au50 S44 Au57 92.9(6) . . ?
C440 S44 Au57 109.2(19) . . ?
C440 S44 Au50 110.4(18) . . ?
Au72 S45 Au66 92.9(6) . . ?
C450 S45 Au66 114.1(14) . . ?
C450 S45 Au72 114.6(16) . . ?
Au67 S42 Au70 96.5(8) . . ?
C420 S42 Au70 107.0(9) . . ?
C420 S42 Au67 106.3(10) . . ?
Au9 S13 Au10 99.0(6) . . ?
C130 S13 Au9 109.0(15) . . ?
C130 S13 Au10 103.2(14) . . ?
Au70 S48 Au65 93.5(7) . . ?
C480 S48 Au65 106.2(17) . . ?
C480 S48 Au70 112.0(17) . . ?
Au9 S14 Au15 91.9(6) . . ?
C140 S14 Au15 118.8(14) . . ?
C140 S14 Au9 108.5(13) . . ?
Au69 S41 Au60 93.0(6) . . ?
C410 S41 Au60 112.4(14) . . ?
C410 S41 Au69 110.9(13) . . ?
Au13 S23 Au19 92.6(5) . . ?
C230 S23 Au19 110.2(14) . . ?
C230 S23 Au13 110.5(13) . . ?
Au31 S16 Au23 92.6(7) . . ?
C160 S16 Au23 110.5(17) . . ?
C160 S16 Au31 106.0(19) . . ?
Au37 S25 Au47 101.2(6) . . ?
C250 S25 Au47 109.5(13) . . ?
C250 S25 Au37 113.0(15) . . ?
Au73 S49 Au61 75.1(9) . . ?
Au2 S3 Au25 76.6(5) . . ?
C30 S3 Au2 111.5(16) . . ?
C30 S3 Au25 113.3(16) . . ?
Au36 S21 Au30 93.2(6) . . ?
C210 S21 Au30 110.8(15) . . ?
C210 S21 Au36 110.3(15) . . ?
Au39 S28 Au48 101.7(5) . . ?
C280 S28 Au48 107.2(11) . . ?
C280 S28 Au39 110.0(12) . . ?
Au3 S4 Au12 101.1(6) . . ?
C40 S4 Au12 108.0(13) . . ?
C40 S4 Au3 111.6(14) . . ?
Au41 S31 Au51 76.7(6) . . ?
C310 S31 Au41 107.0(18) . . ?
C310 S31 Au51 110.6(19) . . ?
Au14 S20 Au21 95.1(6) . . ?
C200 S20 Au21 121.1(17) . . ?
C200 S20 Au14 105.1(18) . . ?
Au44 S36 Au71 100.4(6) . . ?
C360 S36 Au71 108.7(14) . . ?
C360 S36 Au44 107.4(14) . . ?
Au10 S15 Au17 89.9(6) . . ?
C150 S15 Au17 106.5(15) . . ?
C150 S15 Au10 109.9(13) . . ?
Au45 S38 Au52 94.6(7) . . ?
C380 S38 Au45 108.6(14) . . ?
C380 S38 Au52 109.6(18) . . ?
Au39 S29 Au40 102.8(6) . . ?
C290 S29 Au39 104.1(13) . . ?
C290 S29 Au40 104.0(15) . . ?
Au42 S33 Au68 99.6(7) . . ?
C330 S33 Au68 107.8(18) . . ?
C330 S33 Au42 109.5(19) . . ?
Au5 S7 Au16 79.3(8) . . ?
C70 S7 Au5 108.0(19) . . ?
C70 S7 Au16 110(2) . . ?
Au31 S18 Au34 100.8(7) . . ?
C180 S18 Au34 111.0(11) . . ?
C180 S18 Au31 106.0(8) . . ?
Au45 S37 Au46 95.3(7) . . ?
C370 S37 Au46 102.4(15) . . ?
C370 S37 Au45 109.2(16) . . ?
Au44 S35 Au43 102.3(9) . . ?
C350 S35 Au44 107(2) . . ?
C350 S35 Au43 109(2) . . ?
Au72 S43 Au69 100.6(7) . . ?
C430 S43 Au72 110.7(11) . . ?
C430 S43 Au69 105.6(16) . . ?
Au33 S19 Au36 95.6(7) . . ?
C190 S19 Au33 106.5(19) . . ?
C190 S19 Au36 106.3(16) . . ?
Au6 S9 Au32 103.5(7) . . ?
C90 S9 Au6 111.4(17) . . ?
C90 S9 Au32 108.8(17) . . ?
Au4 S5 Au3 104.7(6) . . ?
C50 S5 Au3 102.3(16) . . ?
C50 S5 Au4 105.7(18) . . ?
Au8 S12 Au35 99.9(8) . . ?
C120 S12 Au35 111.0(15) . . ?
C120 S12 Au8 110.4(18) . . ?
Au49 S47 Au55 95.0(8) . . ?
C470 S47 Au49 101.8(12) . . ?
C470 S47 Au55 121.0(12) . . ?
Au7 S10 Au22 75.9(7) . . ?
C100 S10 Au7 100(2) . . ?
C100 S10 Au22 109(2) . . ?
Au43 S34 Au58 74.4(8) . . ?
C340 S34 Au58 109(2) . . ?
C340 S34 Au43 100(2) . . ?
Au67 S40 Au59 93.4(10) . . ?
C400 S40 Au59 130.2(11) . . ?
C400 S40 Au67 106.9(11) . . ?
Au4 S6 Au28 78.6(7) . . ?
C60 S6 Au28 107.7(19) . . ?
C60 S6 Au4 101.0(15) . . ?
Au41 S32 Au42 104.1(9) . . ?
C320 S32 Au41 108.3(16) . . ?
C320 S32 Au42 102.8(19) . . ?
Au8 S11 Au7 103.4(8) . . ?
C110 S11 Au7 104(2) . . ?
C110 S11 Au8 105(2) . . ?
Au6 S8 Au5 102.7(12) . . ?
C80 S8 Au6 114.3(16) . . ?
C80 S8 Au5 97.1(16) . . ?
Au38 S27 Au61 79.7(13) . . ?
C355 C356 H356 120.0 . . ?
C355 C356 C357 120.0 . . ?
C357 C356 H356 120.0 . . ?
C356 C355 H355 120.0 . . ?
C356 C355 C354 120.0 . . ?
C354 C355 H355 120.0 . . ?
C355 C354 H354 120.0 . . ?
C353 C354 C355 120.0 . . ?
C353 C354 H354 120.0 . . ?
C354 C353 H353 120.0 . . ?
C354 C353 C352 120.0 . . ?
C352 C353 H353 120.0 . . ?
C353 C352 C351 120.0 . . ?
C357 C352 C353 120.0 . . ?
C357 C352 C351 120.0 . . ?
C352 C357 C356 120.0 . . ?
C358 C357 C356 120.0 . . ?
C358 C357 C352 120.0 . . ?
C357 C358 H358 120.0 . . ?
C357 C358 C359 120.0 . . ?
C359 C358 H358 120.0 . . ?
C358 C359 H359 120.0 . . ?
C350 C359 C358 120.0 . . ?
C350 C359 H359 120.0 . . ?
C359 C350 S35 117(3) . . ?
C359 C350 C351 120.0 . . ?
C351 C350 S35 123(3) . . ?
C352 C351 H351 120.0 . . ?
C350 C351 C352 120.0 . . ?
C350 C351 H351 120.0 . . ?
C269 C268 H268 120.0 . . ?
C269 C268 C267 120.0 . . ?
C267 C268 H268 120.0 . . ?
C268 C269 Au38 148.5(11) . . ?
C268 C269 H269 120.0 . . ?
C260 C269 Au38 79.9(10) . . ?
C260 C269 C268 120.0 . . ?
C260 C269 H269 120.0 . . ?
C269 C260 S26 119.4(10) . . ?
C269 C260 C261 120.0 . . ?
C261 C260 S26 120.5(10) . . ?
C260 C261 H261 120.0 . . ?
C262 C261 C260 120.0 . . ?
C262 C261 H261 120.0 . . ?
C261 C262 C267 120.0 . . ?
C261 C262 C263 120.0 . . ?
C267 C262 C263 120.0 . . ?
C262 C267 C268 120.0 . . ?
C266 C267 C268 120.0 . . ?
C266 C267 C262 120.0 . . ?
C267 C266 H266 120.0 . . ?
C267 C266 C265 120.0 . . ?
C265 C266 H266 120.0 . . ?
C266 C265 H265 120.0 . . ?
C264 C265 C266 120.0 . . ?
C264 C265 H265 120.0 . . ?
C265 C264 H264 120.0 . . ?
C265 C264 C263 120.0 . . ?
C263 C264 H264 120.0 . . ?
C262 C263 H263 120.0 . . ?
C264 C263 C262 120.0 . . ?
C264 C263 H263 120.0 . . ?
C200 C201 H201 120.0 . . ?
C200 C201 C202 120.0 . . ?
C202 C201 H201 120.0 . . ?
C201 C200 S20 123(2) . . ?
C201 C200 C209 120.0 . . ?
C209 C200 S20 117(2) . . ?
C200 C209 H209 120.0 . . ?
C208 C209 C200 120.0 . . ?
C208 C209 H209 120.0 . . ?
C209 C208 H208 120.0 . . ?
C209 C208 C207 120.0 . . ?
C207 C208 H208 120.0 . . ?
C208 C207 C202 120.0 . . ?
C208 C207 C206 120.0 . . ?
C202 C207 C206 120.0 . . ?
C207 C202 C201 120.0 . . ?
C203 C202 C201 120.0 . . ?
C203 C202 C207 120.0 . . ?
C202 C203 H203 120.0 . . ?
C202 C203 C204 120.0 . . ?
C204 C203 H203 120.0 . . ?
C203 C204 H204 120.0 . . ?
C205 C204 C203 120.0 . . ?
C205 C204 H204 120.0 . . ?
C204 C205 H205 120.0 . . ?
C204 C205 C206 120.0 . . ?
C206 C205 H205 120.0 . . ?
C207 C206 H206 120.0 . . ?
C205 C206 C207 120.0 . . ?
C205 C206 H206 120.0 . . ?
C469 C468 H468 120.0 . . ?
C469 C468 C467 120.0 . . ?
C467 C468 H468 120.0 . . ?
C468 C469 H469 120.0 . . ?
C468 C469 C460 120.0 . . ?
C460 C469 H469 120.0 . . ?
C469 C460 S46 126(3) . . ?
C469 C460 C461 120.0 . . ?
C461 C460 S46 114(3) . . ?
C460 C461 H461 120.0 . . ?
C462 C461 C460 120.0 . . ?
C462 C461 H461 120.0 . . ?
C461 C462 C463 120.0 . . ?
C467 C462 C461 120.0 . . ?
C467 C462 C463 120.0 . . ?
C462 C467 C468 120.0 . . ?
C462 C467 C466 120.0 . . ?
C466 C467 C468 120.0 . . ?
C467 C466 H466 120.0 . . ?
C465 C466 C467 120.0 . . ?
C465 C466 H466 120.0 . . ?
C466 C465 H465 120.0 . . ?
C464 C465 C466 120.0 . . ?
C464 C465 H465 120.0 . . ?
C465 C464 H464 120.0 . . ?
C465 C464 C463 120.0 . . ?
C463 C464 H464 120.0 . . ?
C462 C463 H463 120.0 . . ?
C464 C463 C462 120.0 . . ?
C464 C463 H463 120.0 . . ?
C225 C226 H226 120.0 . . ?
C225 C226 C227 120.0 . . ?
C227 C226 H226 120.0 . . ?
C226 C225 H225 120.0 . . ?
C224 C225 C226 120.0 . . ?
C224 C225 H225 120.0 . . ?
C225 C224 H224 120.0 . . ?
C223 C224 C225 120.0 . . ?
C223 C224 H224 120.0 . . ?
C224 C223 H223 120.0 . . ?
C224 C223 C222 120.0 . . ?
C222 C223 H223 120.0 . . ?
C223 C222 C221 120.0 . . ?
C227 C222 C223 120.0 . . ?
C227 C222 C221 120.0 . . ?
C222 C227 C226 120.0 . . ?
C228 C227 C226 120.0 . . ?
C228 C227 C222 120.0 . . ?
C227 C228 H228 120.0 . . ?
C227 C228 C229 120.0 . . ?
C229 C228 H228 120.0 . . ?
C228 C229 H229 120.0 . . ?
C220 C229 C228 120.0 . . ?
C220 C229 H229 120.0 . . ?
C229 C220 S22 122(2) . . ?
C229 C220 C221 120.0 . . ?
C221 C220 S22 118(2) . . ?
C222 C221 H221 120.0 . . ?
C220 C221 C222 120.0 . . ?
C220 C221 H221 120.0 . . ?
C160 C161 H161 120.0 . . ?
C160 C161 C162 120.0 . . ?
C162 C161 H161 120.0 . . ?
C161 C160 S16 123(2) . . ?
C169 C160 S16 114(2) . . ?
C169 C160 C161 120.0 . . ?
C160 C169 H169 120.0 . . ?
C160 C169 C168 120.0 . . ?
C168 C169 H169 120.0 . . ?
C169 C168 H168 120.0 . . ?
C167 C168 C169 120.0 . . ?
C167 C168 H168 120.0 . . ?
C168 C167 C162 120.0 . . ?
C168 C167 C166 120.0 . . ?
C162 C167 C166 120.0 . . ?
C167 C162 C161 120.0 . . ?
C163 C162 C161 120.0 . . ?
C163 C162 C167 120.0 . . ?
C162 C163 H163 120.0 . . ?
C162 C163 C164 120.0 . . ?
C164 C163 H163 120.0 . . ?
C163 C164 H164 120.0 . . ?
C163 C164 C165 120.0 . . ?
C165 C164 H164 120.0 . . ?
C164 C165 H165 120.0 . . ?
C166 C165 C164 120.0 . . ?
C166 C165 H165 120.0 . . ?
C167 C166 H166 120.0 . . ?
C165 C166 C167 120.0 . . ?
C165 C166 H166 120.0 . . ?
C345 C346 H346 120.0 . . ?
C345 C346 C347 120.0 . . ?
C347 C346 H346 120.0 . . ?
C346 C345 H345 120.0 . . ?
C346 C345 C344 120.0 . . ?
C344 C345 H345 120.0 . . ?
C345 C344 H344 120.0 . . ?
C343 C344 C345 120.0 . . ?
C343 C344 H344 120.0 . . ?
C344 C343 H343 120.0 . . ?
C342 C343 C344 120.0 . . ?
C342 C343 H343 120.0 . . ?
C343 C342 C341 120.0 . . ?
C347 C342 C343 120.0 . . ?
C347 C342 C341 120.0 . . ?
C342 C347 C346 120.0 . . ?
C348 C347 C346 120.0 . . ?
C348 C347 C342 120.0 . . ?
C347 C348 H348 120.0 . . ?
C347 C348 C349 120.0 . . ?
C349 C348 H348 120.0 . . ?
C348 C349 H349 120.0 . . ?
C340 C349 C348 120.0 . . ?
C340 C349 H349 120.0 . . ?
C349 C340 S34 111(3) . . ?
C349 C340 C341 120.0 . . ?
C341 C340 S34 129(3) . . ?
C342 C341 H341 120.0 . . ?
C340 C341 C342 120.0 . . ?
C340 C341 H341 120.0 . . ?
C300 C301 H301 120.0 . . ?
C300 C301 C302 120.0 . . ?
C302 C301 H301 120.0 . . ?
C301 C300 S30 126.2(19) . . ?
C301 C300 C309 120.0 . . ?
C309 C300 S30 113.5(19) . . ?
C300 C309 H309 120.0 . . ?
C308 C309 C300 120.0 . . ?
C308 C309 H309 120.0 . . ?
C309 C308 H308 120.0 . . ?
C307 C308 C309 120.0 . . ?
C307 C308 H308 120.0 . . ?
C308 C307 C302 120.0 . . ?
C308 C307 C306 120.0 . . ?
C302 C307 C306 120.0 . . ?
C307 C302 C301 120.0 . . ?
C303 C302 C301 120.0 . . ?
C303 C302 C307 120.0 . . ?
C302 C303 H303 120.0 . . ?
C304 C303 C302 120.0 . . ?
C304 C303 H303 120.0 . . ?
C303 C304 H304 120.0 . . ?
C303 C304 C305 120.0 . . ?
C305 C304 H304 120.0 . . ?
C304 C305 H305 120.0 . . ?
C304 C305 C306 120.0 . . ?
C306 C305 H305 120.0 . . ?
C307 C306 H306 120.0 . . ?
C305 C306 C307 120.0 . . ?
C305 C306 H306 120.0 . . ?
C410 C411 H411 120.0 . . ?
C410 C411 C412 120.0 . . ?
C412 C411 H411 120.0 . . ?
C411 C410 S41 121.4(18) . . ?
C411 C410 C419 120.0 . . ?
C419 C410 S41 117.8(18) . . ?
C410 C419 H419 120.0 . . ?
C418 C419 C410 120.0 . . ?
C418 C419 H419 120.0 . . ?
C419 C418 H418 120.0 . . ?
C417 C418 C419 120.0 . . ?
C417 C418 H418 120.0 . . ?
C418 C417 C412 120.0 . . ?
C418 C417 C416 120.0 . . ?
C416 C417 C412 120.0 . . ?
C417 C412 C411 120.0 . . ?
C413 C412 C411 120.0 . . ?
C413 C412 C417 120.0 . . ?
C412 C413 H413 120.0 . . ?
C412 C413 C414 120.0 . . ?
C414 C413 H413 120.0 . . ?
C413 C414 H414 120.0 . . ?
C415 C414 C413 120.0 . . ?
C415 C414 H414 120.0 . . ?
C414 C415 H415 120.0 . . ?
C416 C415 C414 120.0 . . ?
C416 C415 H415 120.0 . . ?
C417 C416 H416 120.0 . . ?
C415 C416 C417 120.0 . . ?
C415 C416 H416 120.0 . . ?
C70 C71 H71 120.0 . . ?
C70 C71 C72 120.0 . . ?
C72 C71 H71 120.0 . . ?
C71 C70 S7 123(3) . . ?
C71 C70 C79 120.0 . . ?
C79 C70 S7 117(3) . . ?
C70 C79 H79 120.0 . . ?
C78 C79 C70 120.0 . . ?
C78 C79 H79 120.0 . . ?
C79 C78 H78 120.0 . . ?
C79 C78 C77 120.0 . . ?
C77 C78 H78 120.0 . . ?
C78 C77 C72 120.0 . . ?
C78 C77 C76 120.0 . . ?
C72 C77 C76 120.0 . . ?
C77 C72 C71 120.0 . . ?
C77 C72 C73 120.0 . . ?
C73 C72 C71 120.0 . . ?
C72 C73 H73 120.0 . . ?
C74 C73 C72 120.0 . . ?
C74 C73 H73 120.0 . . ?
C73 C74 H74 120.0 . . ?
C73 C74 C75 120.0 . . ?
C75 C74 H74 120.0 . . ?
C74 C75 H75 120.0 . . ?
C76 C75 C74 120.0 . . ?
C76 C75 H75 120.0 . . ?
C77 C76 H76 120.0 . . ?
C75 C76 C77 120.0 . . ?
C75 C76 H76 120.0 . . ?
C470 C471 H471 120.0 . . ?
C470 C471 C472 120.0 . . ?
C472 C471 H471 120.0 . . ?
C471 C470 S47 119.7(10) . . ?
C479 C470 S47 120.2(10) . . ?
C479 C470 C471 120.0 . . ?
C470 C479 H479 120.0 . . ?
C470 C479 C478 120.0 . . ?
C478 C479 H479 120.0 . . ?
C479 C478 H478 120.0 . . ?
C479 C478 C477 120.0 . . ?
C477 C478 H478 120.0 . . ?
C478 C477 C476 120.0 . . ?
C472 C477 C478 120.0 . . ?
C472 C477 C476 120.0 . . ?
C477 C472 C471 120.0 . . ?
C473 C472 C471 120.0 . . ?
C473 C472 C477 120.0 . . ?
C472 C473 H473 120.0 . . ?
C474 C473 C472 120.0 . . ?
C474 C473 H473 120.0 . . ?
C473 C474 H474 120.0 . . ?
C473 C474 C475 120.0 . . ?
C475 C474 H474 120.0 . . ?
C474 C475 H475 120.0 . . ?
C476 C475 C474 120.0 . . ?
C476 C475 H475 120.0 . . ?
C477 C476 H476 120.0 . . ?
C475 C476 C477 120.0 . . ?
C475 C476 H476 120.0 . . ?
C400 C401 H401 120.0 . . ?
C400 C401 C402 120.0 . . ?
C402 C401 H401 120.0 . . ?
C401 C400 S40 119.2(10) . . ?
C401 C400 C409 120.0 . . ?
C409 C400 S40 120.8(10) . . ?
C400 C409 H409 120.0 . . ?
C408 C409 C400 120.0 . . ?
C408 C409 H409 120.0 . . ?
C409 C408 H408 120.0 . . ?
C409 C408 C407 120.0 . . ?
C407 C408 H408 120.0 . . ?
C408 C407 C406 120.0 . . ?
C402 C407 C408 120.0 . . ?
C402 C407 C406 120.0 . . ?
C407 C402 C401 120.0 . . ?
C407 C402 C403 120.0 . . ?
C403 C402 C401 120.0 . . ?
C402 C403 H403 120.0 . . ?
C402 C403 C404 120.0 . . ?
C404 C403 H403 120.0 . . ?
C403 C404 H404 120.0 . . ?
C405 C404 C403 120.0 . . ?
C405 C404 H404 120.0 . . ?
C404 C405 H405 120.0 . . ?
C404 C405 C406 120.0 . . ?
C406 C405 H405 120.0 . . ?
C407 C406 H406 120.0 . . ?
C405 C406 C407 120.0 . . ?
C405 C406 H406 120.0 . . ?
C134 C133 H133 120.0 . . ?
C134 C133 C132 120.0 . . ?
C132 C133 H133 120.0 . . ?
C133 C134 H134 120.0 . . ?
C135 C134 C133 120.0 . . ?
C135 C134 H134 120.0 . . ?
C134 C135 H135 120.0 . . ?
C134 C135 C136 120.0 . . ?
C136 C135 H135 120.0 . . ?
C135 C136 H136 120.0 . . ?
C137 C136 C135 120.0 . . ?
C137 C136 H136 120.0 . . ?
C136 C137 C138 120.0 . . ?
C132 C137 C136 120.0 . . ?
C132 C137 C138 120.0 . . ?
C137 C132 C133 120.0 . . ?
C137 C132 C131 120.0 . . ?
C131 C132 C133 120.0 . . ?
C132 C131 H131 120.0 . . ?
C130 C131 C132 120.0 . . ?
C130 C131 H131 120.0 . . ?
C131 C130 S13 115.4(19) . . ?
C139 C130 S13 124.6(19) . . ?
C139 C130 C131 120.0 . . ?
C130 C139 H139 120.0 . . ?
C130 C139 C138 120.0 . . ?
C138 C139 H139 120.0 . . ?
C137 C138 H138 120.0 . . ?
C139 C138 C137 120.0 . . ?
C139 C138 H138 120.0 . . ?
C370 C371 H371 120.0 . . ?
C370 C371 C372 120.0 . . ?
C372 C371 H371 120.0 . . ?
C371 C370 S37 127.6(18) . . ?
C371 C370 C379 120.0 . . ?
C379 C370 S37 112.4(18) . . ?
C370 C379 H379 120.0 . . ?
C378 C379 C370 120.0 . . ?
C378 C379 H379 120.0 . . ?
C379 C378 H378 120.0 . . ?
C379 C378 C377 120.0 . . ?
C377 C378 H378 120.0 . . ?
C378 C377 C376 120.0 . . ?
C372 C377 C378 120.0 . . ?
C372 C377 C376 120.0 . . ?
C377 C372 C371 120.0 . . ?
C377 C372 C373 120.0 . . ?
C373 C372 C371 120.0 . . ?
C372 C373 H373 120.0 . . ?
C374 C373 C372 120.0 . . ?
C374 C373 H373 120.0 . . ?
C373 C374 H374 120.0 . . ?
C373 C374 C375 120.0 . . ?
C375 C374 H374 120.0 . . ?
C374 C375 H375 120.0 . . ?
C376 C375 C374 120.0 . . ?
C376 C375 H375 120.0 . . ?
C377 C376 H376 120.0 . . ?
C375 C376 C377 120.0 . . ?
C375 C376 H376 120.0 . . ?
C125 C126 H126 120.0 . . ?
C125 C126 C127 120.0 . . ?
C127 C126 H126 120.0 . . ?
C126 C125 H125 120.0 . . ?
C124 C125 C126 120.0 . . ?
C124 C125 H125 120.0 . . ?
C125 C124 H124 120.0 . . ?
C125 C124 C123 120.0 . . ?
C123 C124 H124 120.0 . . ?
C124 C123 H123 120.0 . . ?
C122 C123 C124 120.0 . . ?
C122 C123 H123 120.0 . . ?
C123 C122 C121 120.0 . . ?
C127 C122 C123 120.0 . . ?
C127 C122 C121 120.0 . . ?
C122 C127 C126 120.0 . . ?
C128 C127 C126 120.0 . . ?
C128 C127 C122 120.0 . . ?
C127 C128 H128 120.0 . . ?
C127 C128 C129 120.0 . . ?
C129 C128 H128 120.0 . . ?
C128 C129 H129 120.0 . . ?
C128 C129 C120 120.0 . . ?
C120 C129 H129 120.0 . . ?
C129 C120 S12 114(2) . . ?
C129 C120 C121 120.0 . . ?
C121 C120 S12 126(2) . . ?
C122 C121 H121 120.0 . . ?
C120 C121 C122 120.0 . . ?
C120 C121 H121 120.0 . . ?
C390 C391 H391 120.0 . . ?
C390 C391 C392 120.0 . . ?
C392 C391 H391 120.0 . . ?
C391 C390 S39 119.0(17) . . ?
C399 C390 S39 120.2(17) . . ?
C399 C390 C391 120.0 . . ?
C390 C399 H399 120.0 . . ?
C390 C399 C398 120.0 . . ?
C398 C399 H399 120.0 . . ?
C399 C398 H398 120.0 . . ?
C397 C398 C399 120.0 . . ?
C397 C398 H398 120.0 . . ?
C398 C397 C392 120.0 . . ?
C398 C397 C396 120.0 . . ?
C392 C397 C396 120.0 . . ?
C397 C392 C391 120.0 . . ?
C393 C392 C391 120.0 . . ?
C393 C392 C397 120.0 . . ?
C392 C393 H393 120.0 . . ?
C392 C393 C394 120.0 . . ?
C394 C393 H393 120.0 . . ?
C393 C394 H394 120.0 . . ?
C393 C394 C395 120.0 . . ?
C395 C394 H394 120.0 . . ?
C394 C395 H395 120.0 . . ?
C394 C395 C396 120.0 . . ?
C396 C395 H395 120.0 . . ?
C397 C396 H396 120.0 . . ?
C395 C396 C397 120.0 . . ?
C395 C396 H396 120.0 . . ?
C150 C151 H151 120.0 . . ?
C150 C151 C152 120.0 . . ?
C152 C151 H151 120.0 . . ?
C151 C150 S15 117.9(16) . . ?
C159 C150 S15 120.6(17) . . ?
C159 C150 C151 120.0 . . ?
C150 C159 H159 120.0 . . ?
C150 C159 C158 120.0 . . ?
C158 C159 H159 120.0 . . ?
C159 C158 H158 120.0 . . ?
C159 C158 C157 120.0 . . ?
C157 C158 H158 120.0 . . ?
C158 C157 C156 120.0 . . ?
C152 C157 C158 120.0 . . ?
C152 C157 C156 120.0 . . ?
C157 C152 C151 120.0 . . ?
C157 C152 C153 120.0 . . ?
C153 C152 C151 120.0 . . ?
C152 C153 H153 120.0 . . ?
C154 C153 C152 120.0 . . ?
C154 C153 H153 120.0 . . ?
C153 C154 H154 120.0 . . ?
C153 C154 C155 120.0 . . ?
C155 C154 H154 120.0 . . ?
C154 C155 H155 120.0 . . ?
C154 C155 C156 120.0 . . ?
C156 C155 H155 120.0 . . ?
C157 C156 H156 120.0 . . ?
C155 C156 C157 120.0 . . ?
C155 C156 H156 120.0 . . ?
C20 C21 H21 120.0 . . ?
C20 C21 C22 120.0 . . ?
C22 C21 H21 120.0 . . ?
C21 C20 S2 121.9(16) . . ?
C21 C20 C29 120.0 . . ?
C29 C20 S2 118.1(16) . . ?
C20 C29 H29 120.0 . . ?
C20 C29 C28 120.0 . . ?
C28 C29 H29 120.0 . . ?
C29 C28 H28 120.0 . . ?
C27 C28 C29 120.0 . . ?
C27 C28 H28 120.0 . . ?
C28 C27 C26 120.0 . . ?
C22 C27 C28 120.0 . . ?
C22 C27 C26 120.0 . . ?
C27 C22 C21 120.0 . . ?
C27 C22 C23 120.0 . . ?
C23 C22 C21 120.0 . . ?
C22 C23 H23 120.0 . . ?
C22 C23 C24 120.0 . . ?
C24 C23 H23 120.0 . . ?
C23 C24 H24 120.0 . . ?
C23 C24 C25 120.0 . . ?
C25 C24 H24 120.0 . . ?
C24 C25 H25 120.0 . . ?
C26 C25 C24 120.0 . . ?
C26 C25 H25 120.0 . . ?
C27 C26 H26 120.0 . . ?
C25 C26 C27 120.0 . . ?
C25 C26 H26 120.0 . . ?
C440 C441 H441 120.0 . . ?
C440 C441 C442 120.0 . . ?
C442 C441 H441 120.0 . . ?
C441 C440 S44 120(2) . . ?
C449 C440 S44 118(2) . . ?
C449 C440 C441 120.0 . . ?
C440 C449 H449 120.0 . . ?
C448 C449 C440 120.0 . . ?
C448 C449 H449 120.0 . . ?
C449 C448 H448 120.0 . . ?
C449 C448 C447 120.0 . . ?
C447 C448 H448 120.0 . . ?
C448 C447 C442 120.0 . . ?
C448 C447 C446 120.0 . . ?
C442 C447 C446 120.0 . . ?
C447 C442 C441 120.0 . . ?
C447 C442 C443 120.0 . . ?
C443 C442 C441 120.0 . . ?
C442 C443 H443 120.0 . . ?
C444 C443 C442 120.0 . . ?
C444 C443 H443 120.0 . . ?
C443 C444 H444 120.0 . . ?
C443 C444 C445 120.0 . . ?
C445 C444 H444 120.0 . . ?
C444 C445 H445 120.0 . . ?
C446 C445 C444 120.0 . . ?
C446 C445 H445 120.0 . . ?
C447 C446 H446 120.0 . . ?
C445 C446 C447 120.0 . . ?
C445 C446 H446 120.0 . . ?
C459 C458 H458 120.0 . . ?
C459 C458 C457 120.0 . . ?
C457 C458 H458 120.0 . . ?
C458 C459 H459 120.0 . . ?
C458 C459 C450 120.0 . . ?
C450 C459 H459 120.0 . . ?
C459 C450 S45 121(2) . . ?
C451 C450 S45 119(2) . . ?
C451 C450 C459 120.0 . . ?
C450 C451 H451 120.0 . . ?
C452 C451 C450 120.0 . . ?
C452 C451 H451 120.0 . . ?
C451 C452 C457 120.0 . . ?
C451 C452 C453 120.0 . . ?
C457 C452 C453 120.0 . . ?
C452 C457 C458 120.0 . . ?
C456 C457 C458 120.0 . . ?
C456 C457 C452 120.0 . . ?
C457 C456 H456 120.0 . . ?
C455 C456 C457 120.0 . . ?
C455 C456 H456 120.0 . . ?
C456 C455 H455 120.0 . . ?
C456 C455 C454 120.0 . . ?
C454 C455 H455 120.0 . . ?
C455 C454 H454 120.0 . . ?
C455 C454 C453 120.0 . . ?
C453 C454 H454 120.0 . . ?
C452 C453 H453 120.0 . . ?
C454 C453 C452 120.0 . . ?
C454 C453 H453 120.0 . . ?
C310 C311 H311 120.0 . . ?
C310 C311 C312 120.0 . . ?
C312 C311 H311 120.0 . . ?
C311 C310 S31 126(2) . . ?
C311 C310 C319 120.0 . . ?
C319 C310 S31 114(2) . . ?
C310 C319 H319 120.0 . . ?
C310 C319 C318 120.0 . . ?
C318 C319 H319 120.0 . . ?
C319 C318 H318 120.0 . . ?
C317 C318 C319 120.0 . . ?
C317 C318 H318 120.0 . . ?
C318 C317 C316 120.0 . . ?
C312 C317 C318 120.0 . . ?
C312 C317 C316 120.0 . . ?
C317 C312 C311 120.0 . . ?
C317 C312 C313 120.0 . . ?
C313 C312 C311 120.0 . . ?
C312 C313 H313 120.0 . . ?
C312 C313 C314 120.0 . . ?
C314 C313 H313 120.0 . . ?
C313 C314 H314 120.0 . . ?
C315 C314 C313 120.0 . . ?
C315 C314 H314 120.0 . . ?
C314 C315 H315 120.0 . . ?
C314 C315 C316 120.0 . . ?
C316 C315 H315 120.0 . . ?
C317 C316 H316 120.0 . . ?
C315 C316 C317 120.0 . . ?
C315 C316 H316 120.0 . . ?
C280 C281 H281 120.0 . . ?
C280 C281 C282 120.0 . . ?
C282 C281 H281 120.0 . . ?
C281 C280 S28 123.3(15) . . ?
C281 C280 C289 120.0 . . ?
C289 C280 S28 116.7(15) . . ?
C280 C289 H289 120.0 . . ?
C288 C289 C280 120.0 . . ?
C288 C289 H289 120.0 . . ?
C289 C288 H288 120.0 . . ?
C289 C288 C287 120.0 . . ?
C287 C288 H288 120.0 . . ?
C288 C287 C286 120.0 . . ?
C282 C287 C288 120.0 . . ?
C282 C287 C286 120.0 . . ?
C287 C282 C281 120.0 . . ?
C283 C282 C281 120.0 . . ?
C283 C282 C287 120.0 . . ?
C282 C283 H283 120.0 . . ?
C282 C283 C284 120.0 . . ?
C284 C283 H283 120.0 . . ?
C283 C284 H284 120.0 . . ?
C285 C284 C283 120.0 . . ?
C285 C284 H284 120.0 . . ?
C284 C285 H285 120.0 . . ?
C284 C285 C286 120.0 . . ?
C286 C285 H285 120.0 . . ?
C287 C286 H286 120.0 . . ?
C285 C286 C287 120.0 . . ?
C285 C286 H286 120.0 . . ?
C249 C248 H248 120.0 . . ?
C249 C248 C247 120.0 . . ?
C247 C248 H248 120.0 . . ?
C248 C249 H249 120.0 . . ?
C248 C249 C240 120.0 . . ?
C240 C249 H249 120.0 . . ?
C249 C240 S24 118.6(18) . . ?
C249 C240 C241 120.0 . . ?
C241 C240 S24 120.3(18) . . ?
C240 C241 H241 120.0 . . ?
C240 C241 C242 120.0 . . ?
C242 C241 H241 120.0 . . ?
C241 C242 C243 120.0 . . ?
C247 C242 C241 120.0 . . ?
C247 C242 C243 120.0 . . ?
C242 C247 C248 120.0 . . ?
C246 C247 C248 120.0 . . ?
C246 C247 C242 120.0 . . ?
C247 C246 H246 120.0 . . ?
C247 C246 C245 120.0 . . ?
C245 C246 H246 120.0 . . ?
C246 C245 H245 120.0 . . ?
C244 C245 C246 120.0 . . ?
C244 C245 H245 120.0 . . ?
C245 C244 H244 120.0 . . ?
C245 C244 C243 120.0 . . ?
C243 C244 H244 120.0 . . ?
C242 C243 H243 120.0 . . ?
C244 C243 C242 120.0 . . ?
C244 C243 H243 120.0 . . ?
C60 C61 H61 120.0 . . ?
C60 C61 C62 120.0 . . ?
C62 C61 H61 120.0 . . ?
C61 C60 S6 119.7(10) . . ?
C61 C60 C69 120.0 . . ?
C69 C60 S6 120.2(10) . . ?
C60 C69 H69 120.0 . . ?
C68 C69 C60 120.0 . . ?
C68 C69 H69 120.0 . . ?
C69 C68 H68 120.0 . . ?
C69 C68 C67 120.0 . . ?
C67 C68 H68 120.0 . . ?
C62 C67 C68 120.0 . . ?
C62 C67 C66 120.0 . . ?
C66 C67 C68 120.0 . . ?
C67 C62 C61 120.0 . . ?
C63 C62 C61 120.0 . . ?
C63 C62 C67 120.0 . . ?
C62 C63 H63 120.0 . . ?
C62 C63 C64 120.0 . . ?
C64 C63 H63 120.0 . . ?
C63 C64 H64 120.0 . . ?
C65 C64 C63 120.0 . . ?
C65 C64 H64 120.0 . . ?
C64 C65 H65 120.0 . . ?
C64 C65 C66 120.0 . . ?
C66 C65 H65 120.0 . . ?
C67 C66 H66 120.0 . . ?
C65 C66 C67 120.0 . . ?
C65 C66 H66 120.0 . . ?
C40 C41 H41 120.0 . . ?
C40 C41 C42 120.0 . . ?
C42 C41 H41 120.0 . . ?
C41 C40 S4 125.7(18) . . ?
C41 C40 C49 120.0 . . ?
C49 C40 S4 114.3(18) . . ?
C40 C49 H49 120.0 . . ?
C48 C49 C40 120.0 . . ?
C48 C49 H49 120.0 . . ?
C49 C48 H48 120.0 . . ?
C49 C48 C47 120.0 . . ?
C47 C48 H48 120.0 . . ?
C48 C47 C42 120.0 . . ?
C48 C47 C46 120.0 . . ?
C46 C47 C42 120.0 . . ?
C47 C42 C41 120.0 . . ?
C43 C42 C41 120.0 . . ?
C43 C42 C47 120.0 . . ?
C42 C43 H43 120.0 . . ?
C44 C43 C42 120.0 . . ?
C44 C43 H43 120.0 . . ?
C43 C44 H44 120.0 . . ?
C45 C44 C43 120.0 . . ?
C45 C44 H44 120.0 . . ?
C44 C45 H45 120.0 . . ?
C44 C45 C46 120.0 . . ?
C46 C45 H45 120.0 . . ?
C47 C46 H46 120.0 . . ?
C45 C46 C47 120.0 . . ?
C45 C46 H46 120.0 . . ?
C149 C148 H148 120.0 . . ?
C149 C148 C147 120.0 . . ?
C147 C148 H148 120.0 . . ?
C148 C149 H149 120.0 . . ?
C140 C149 C148 120.0 . . ?
C140 C149 H149 120.0 . . ?
C149 C140 S14 113.0(17) . . ?
C141 C140 S14 125.7(17) . . ?
C141 C140 C149 120.0 . . ?
C140 C141 H141 120.0 . . ?
C142 C141 C140 120.0 . . ?
C142 C141 H141 120.0 . . ?
C141 C142 C147 120.0 . . ?
C141 C142 C143 120.0 . . ?
C147 C142 C143 120.0 . . ?
C142 C147 C148 120.0 . . ?
C146 C147 C148 120.0 . . ?
C146 C147 C142 120.0 . . ?
C147 C146 H146 120.0 . . ?
C147 C146 C145 120.0 . . ?
C145 C146 H146 120.0 . . ?
C146 C145 H145 120.0 . . ?
C146 C145 C144 120.0 . . ?
C144 C145 H145 120.0 . . ?
C145 C144 H144 120.0 . . ?
C145 C144 C143 120.0 . . ?
C143 C144 H144 120.0 . . ?
C142 C143 H143 120.0 . . ?
C144 C143 C142 120.0 . . ?
C144 C143 H143 120.0 . . ?
C480 C481 H481 120.0 . . ?
C480 C481 C482 120.0 . . ?
C482 C481 H481 120.0 . . ?
C481 C480 S48 121(2) . . ?
C489 C480 S48 118(2) . . ?
C489 C480 C481 120.0 . . ?
C480 C489 H489 120.0 . . ?
C488 C489 C480 120.0 . . ?
C488 C489 H489 120.0 . . ?
C489 C488 H488 120.0 . . ?
C489 C488 C487 120.0 . . ?
C487 C488 H488 120.0 . . ?
C488 C487 C482 120.0 . . ?
C488 C487 C486 120.0 . . ?
C482 C487 C486 120.0 . . ?
C487 C482 C481 120.0 . . ?
C487 C482 C483 120.0 . . ?
C483 C482 C481 120.0 . . ?
C482 C483 H483 120.0 . . ?
C482 C483 C484 120.0 . . ?
C484 C483 H483 120.0 . . ?
C483 C484 H484 120.0 . . ?
C485 C484 C483 120.0 . . ?
C485 C484 H484 120.0 . . ?
C484 C485 H485 120.0 . . ?
C484 C485 C486 120.0 . . ?
C486 C485 H485 120.0 . . ?
C487 C486 H486 120.0 . . ?
C485 C486 C487 120.0 . . ?
C485 C486 H486 120.0 . . ?
C210 C211 H211 120.0 . . ?
C210 C211 C212 120.0 . . ?
C212 C211 H211 120.0 . . ?
C211 C210 S21 116(2) . . ?
C219 C210 S21 123(2) . . ?
C219 C210 C211 120.0 . . ?
C210 C219 H219 120.0 . . ?
C210 C219 C218 120.0 . . ?
C218 C219 H219 120.0 . . ?
C219 C218 H218 120.0 . . ?
C217 C218 C219 120.0 . . ?
C217 C218 H218 120.0 . . ?
C218 C217 C216 120.0 . . ?
C212 C217 C218 120.0 . . ?
C212 C217 C216 120.0 . . ?
C217 C212 C211 120.0 . . ?
C217 C212 C213 120.0 . . ?
C213 C212 C211 120.0 . . ?
C212 C213 H213 120.0 . . ?
C212 C213 C214 120.0 . . ?
C214 C213 H213 120.0 . . ?
C213 C214 H214 120.0 . . ?
C215 C214 C213 120.0 . . ?
C215 C214 H214 120.0 . . ?
C214 C215 H215 120.0 . . ?
C214 C215 C216 120.0 . . ?
C216 C215 H215 120.0 . . ?
C217 C216 H216 120.0 . . ?
C215 C216 C217 120.0 . . ?
C215 C216 H216 120.0 . . ?
C329 C328 H328 120.0 . . ?
C329 C328 C327 120.0 . . ?
C327 C328 H328 120.0 . . ?
C328 C329 H329 120.0 . . ?
C328 C329 C320 120.0 . . ?
C320 C329 H329 120.0 . . ?
C329 C320 S32 121(2) . . ?
C329 C320 C321 120.0 . . ?
C321 C320 S32 119(2) . . ?
C320 C321 H321 120.0 . . ?
C322 C321 C320 120.0 . . ?
C322 C321 H321 120.0 . . ?
C321 C322 C323 120.0 . . ?
C327 C322 C321 120.0 . . ?
C327 C322 C323 120.0 . . ?
C322 C327 C328 120.0 . . ?
C322 C327 C326 120.0 . . ?
C326 C327 C328 120.0 . . ?
C327 C326 H326 120.0 . . ?
C327 C326 C325 120.0 . . ?
C325 C326 H326 120.0 . . ?
C326 C325 H325 120.0 . . ?
C326 C325 C324 120.0 . . ?
C324 C325 H325 120.0 . . ?
C325 C324 H324 120.0 . . ?
C325 C324 C323 120.0 . . ?
C323 C324 H324 120.0 . . ?
C322 C323 H323 120.0 . . ?
C324 C323 C322 120.0 . . ?
C324 C323 H323 120.0 . . ?
C430 C431 H431 120.0 . . ?
C430 C431 C432 120.0 . . ?
C432 C431 H431 120.0 . . ?
C431 C430 S43 119.9(10) . . ?
C439 C430 S43 120.1(10) . . ?
C439 C430 C431 120.0 . . ?
C430 C439 H439 120.0 . . ?
C430 C439 C438 120.0 . . ?
C438 C439 H439 120.0 . . ?
C439 C438 H438 120.0 . . ?
C439 C438 C437 120.0 . . ?
C437 C438 H438 120.0 . . ?
C438 C437 C436 120.0 . . ?
C432 C437 C438 120.0 . . ?
C432 C437 C436 120.0 . . ?
C437 C432 C431 120.0 . . ?
C437 C432 C433 120.0 . . ?
C433 C432 C431 120.0 . . ?
C432 C433 H433 120.0 . . ?
C434 C433 C432 120.0 . . ?
C434 C433 H433 120.0 . . ?
C433 C434 H434 120.0 . . ?
C435 C434 C433 120.0 . . ?
C435 C434 H434 120.0 . . ?
C434 C435 H435 120.0 . . ?
C434 C435 C436 120.0 . . ?
C436 C435 H435 120.0 . . ?
C437 C436 H436 120.0 . . ?
C435 C436 C437 120.0 . . ?
C435 C436 H436 120.0 . . ?
C81 C80 S8 120.3(11) . . ?
C81 C80 C89 120.0 . . ?
C89 C80 S8 119.6(11) . . ?
C80 C89 C88 120.0 . . ?
C87 C88 C89 120.0 . . ?
C88 C87 C82 120.0 . . ?
C87 C82 C81 120.0 . . ?
C83 C82 C81 120.0 . . ?
C83 C82 C87 120.0 . . ?
C82 C83 C84 120.0 . . ?
C85 C84 C83 120.0 . . ?
C84 C85 C86 120.0 . . ?
C85 C86 C87 120.0 . . ?
C181 C180 S18 119.9(10) . . ?
C181 C180 C189 120.0 . . ?
C189 C180 S18 120.1(10) . . ?
C180 C189 C188 120.0 . . ?
C187 C188 C189 120.0 . . ?
C182 C187 C188 120.0 . . ?
C187 C182 C181 120.0 . . ?
C183 C182 C181 120.0 . . ?
C183 C182 C187 120.0 . . ?
C184 C183 C182 120.0 . . ?
C183 C184 C185 120.0 . . ?
C186 C185 C184 120.0 . . ?
C185 C186 C187 120.0 . . ?
C35 C36 H36 120.0 . . ?
C35 C36 C37 120.0 . . ?
C37 C36 H36 120.0 . . ?
C36 C35 H35 120.0 . . ?
C36 C35 C34 120.0 . . ?
C34 C35 H35 120.0 . . ?
C35 C34 H34 120.0 . . ?
C35 C34 C33 120.0 . . ?
C33 C34 H34 120.0 . . ?
C34 C33 H33 120.0 . . ?
C32 C33 C34 120.0 . . ?
C32 C33 H33 120.0 . . ?
C33 C32 C31 120.0 . . ?
C37 C32 C33 120.0 . . ?
C37 C32 C31 120.0 . . ?
C32 C37 C36 120.0 . . ?
C32 C37 C38 120.0 . . ?
C38 C37 C36 120.0 . . ?
C37 C38 H38 120.0 . . ?
C39 C38 C37 120.0 . . ?
C39 C38 H38 120.0 . . ?
C38 C39 H39 120.0 . . ?
C30 C39 C38 120.0 . . ?
C30 C39 H39 120.0 . . ?
C39 C30 S3 112(2) . . ?
C39 C30 C31 120.0 . . ?
C31 C30 S3 128(2) . . ?
C32 C31 H31 120.0 . . ?
C30 C31 C32 120.0 . . ?
C30 C31 H31 120.0 . . ?
C99 C98 H98 120.0 . . ?
C99 C98 C97 120.0 . . ?
C97 C98 H98 120.0 . . ?
C98 C99 H99 120.0 . . ?
C90 C99 C98 120.0 . . ?
C90 C99 H99 120.0 . . ?
C99 C90 S9 116(2) . . ?
C91 C90 S9 124(2) . . ?
C91 C90 C99 120.0 . . ?
C90 C91 H91 120.0 . . ?
C92 C91 C90 120.0 . . ?
C92 C91 H91 120.0 . . ?
C91 C92 C97 120.0 . . ?
C91 C92 C93 120.0 . . ?
C97 C92 C93 120.0 . . ?
C92 C97 C98 120.0 . . ?
C96 C97 C98 120.0 . . ?
C96 C97 C92 120.0 . . ?
C97 C96 H96 120.0 . . ?
C97 C96 C95 120.0 . . ?
C95 C96 H96 120.0 . . ?
C96 C95 H95 120.0 . . ?
C94 C95 C96 120.0 . . ?
C94 C95 H95 120.0 . . ?
C95 C94 H94 120.0 . . ?
C95 C94 C93 120.0 . . ?
C93 C94 H94 120.0 . . ?
C92 C93 H93 120.0 . . ?
C94 C93 C92 120.0 . . ?
C94 C93 H93 120.0 . . ?
C420 C421 H421 120.0 . . ?
C420 C421 C422 120.0 . . ?
C422 C421 H421 120.0 . . ?
C421 C420 S42 120.3(10) . . ?
C421 C420 C429 120.0 . . ?
C429 C420 S42 119.7(10) . . ?
C420 C429 H429 120.0 . . ?
C428 C429 C420 120.0 . . ?
C428 C429 H429 120.0 . . ?
C429 C428 H428 120.0 . . ?
C427 C428 C429 120.0 . . ?
C427 C428 H428 120.0 . . ?
C428 C427 C422 120.0 . . ?
C428 C427 C426 120.0 . . ?
C422 C427 C426 120.0 . . ?
C427 C422 C421 120.0 . . ?
C423 C422 C421 120.0 . . ?
C423 C422 C427 120.0 . . ?
C422 C423 H423 120.0 . . ?
C422 C423 C424 120.0 . . ?
C424 C423 H423 120.0 . . ?
C423 C424 H424 120.0 . . ?
C423 C424 C425 120.0 . . ?
C425 C424 H424 120.0 . . ?
C424 C425 H425 120.0 . . ?
C424 C425 C426 120.0 . . ?
C426 C425 H425 120.0 . . ?
C427 C426 H426 120.0 . . ?
C425 C426 C427 120.0 . . ?
C425 C426 H426 120.0 . . ?
C365 C366 H366 120.0 . . ?
C365 C366 C367 120.0 . . ?
C367 C366 H366 120.0 . . ?
C366 C365 H365 120.0 . . ?
C364 C365 C366 120.0 . . ?
C364 C365 H365 120.0 . . ?
C365 C364 H364 120.0 . . ?
C365 C364 C363 120.0 . . ?
C363 C364 H364 120.0 . . ?
C364 C363 H363 120.0 . . ?
C362 C363 C364 120.0 . . ?
C362 C363 H363 120.0 . . ?
C363 C362 C361 120.0 . . ?
C367 C362 C363 120.0 . . ?
C367 C362 C361 120.0 . . ?
C362 C367 C366 120.0 . . ?
C368 C367 C366 120.0 . . ?
C368 C367 C362 120.0 . . ?
C367 C368 H368 120.0 . . ?
C367 C368 C369 120.0 . . ?
C369 C368 H368 120.0 . . ?
C368 C369 H369 120.0 . . ?
C360 C369 C368 120.0 . . ?
C360 C369 H369 120.0 . . ?
C369 C360 S36 117.6(18) . . ?
C361 C360 S36 122.3(19) . . ?
C361 C360 C369 120.0 . . ?
C362 C361 H361 120.0 . . ?
C360 C361 C362 120.0 . . ?
C360 C361 H361 120.0 . . ?
C335 C336 H336 120.0 . . ?
C335 C336 C337 120.0 . . ?
C337 C336 H336 120.0 . . ?
C336 C335 H335 120.0 . . ?
C334 C335 C336 120.0 . . ?
C334 C335 H335 120.0 . . ?
C335 C334 H334 120.0 . . ?
C335 C334 C333 120.0 . . ?
C333 C334 H334 120.0 . . ?
C334 C333 H333 120.0 . . ?
C332 C333 C334 120.0 . . ?
C332 C333 H333 120.0 . . ?
C333 C332 C337 120.0 . . ?
C333 C332 C331 120.0 . . ?
C337 C332 C331 120.0 . . ?
C332 C337 C336 120.0 . . ?
C338 C337 C336 120.0 . . ?
C338 C337 C332 120.0 . . ?
C337 C338 H338 120.0 . . ?
C337 C338 C339 120.0 . . ?
C339 C338 H338 120.0 . . ?
C338 C339 H339 120.0 . . ?
C330 C339 C338 120.0 . . ?
C330 C339 H339 120.0 . . ?
C339 C330 S33 113(2) . . ?
C339 C330 C331 120.0 . . ?
C331 C330 S33 126(2) . . ?
C332 C331 H331 120.0 . . ?
C330 C331 C332 120.0 . . ?
C330 C331 H331 120.0 . . ?
C10 C11 H11 120.0 . . ?
C10 C11 C12 120.0 . . ?
C12 C11 H11 120.0 . . ?
C11 C10 S1 123.9(16) . . ?
C11 C10 C19 120.0 . . ?
C19 C10 S1 115.9(16) . . ?
C10 C19 H19 120.0 . . ?
C10 C19 C18 120.0 . . ?
C18 C19 H19 120.0 . . ?
C19 C18 H18 120.0 . . ?
C17 C18 C19 120.0 . . ?
C17 C18 H18 120.0 . . ?
C18 C17 C16 120.0 . . ?
C12 C17 C18 120.0 . . ?
C12 C17 C16 120.0 . . ?
C17 C12 C11 120.0 . . ?
C17 C12 C13 120.0 . . ?
C13 C12 C11 120.0 . . ?
C12 C13 H13 120.0 . . ?
C12 C13 C14 120.0 . . ?
C14 C13 H13 120.0 . . ?
C13 C14 H14 120.0 . . ?
C13 C14 C15 120.0 . . ?
C15 C14 H14 120.0 . . ?
C14 C15 H15 120.0 . . ?
C16 C15 C14 120.0 . . ?
C16 C15 H15 120.0 . . ?
C17 C16 H16 120.0 . . ?
C15 C16 C17 120.0 . . ?
C15 C16 H16 120.0 . . ?
C250 C251 H251 120.0 . . ?
C250 C251 C252 120.0 . . ?
C252 C251 H251 120.0 . . ?
C251 C250 S25 121.2(19) . . ?
C259 C250 S25 118.8(19) . . ?
C259 C250 C251 120.0 . . ?
C250 C259 H259 120.0 . . ?
C250 C259 C258 120.0 . . ?
C258 C259 H259 120.0 . . ?
C259 C258 H258 120.0 . . ?
C257 C258 C259 120.0 . . ?
C257 C258 H258 120.0 . . ?
C258 C257 C256 120.0 . . ?
C252 C257 C258 120.0 . . ?
C252 C257 C256 120.0 . . ?
C257 C252 C251 120.0 . . ?
C257 C252 C253 120.0 . . ?
C253 C252 C251 120.0 . . ?
C252 C253 H253 120.0 . . ?
C252 C253 C254 120.0 . . ?
C254 C253 H253 120.0 . . ?
C253 C254 H254 120.0 . . ?
C255 C254 C253 120.0 . . ?
C255 C254 H254 120.0 . . ?
C254 C255 H255 120.0 . . ?
C256 C255 C254 120.0 . . ?
C256 C255 H255 120.0 . . ?
C257 C256 H256 120.0 . . ?
C255 C256 C257 120.0 . . ?
C255 C256 H256 120.0 . . ?
C110 C111 H111 120.0 . . ?
C110 C111 C112 120.0 . . ?
C112 C111 H111 120.0 . . ?
C111 C110 S11 121(3) . . ?
C111 C110 C119 120.0 . . ?
C119 C110 S11 119(3) . . ?
C110 C119 H119 120.0 . . ?
C118 C119 C110 120.0 . . ?
C118 C119 H119 120.0 . . ?
C119 C118 H118 120.0 . . ?
C119 C118 C117 120.0 . . ?
C117 C118 H118 120.0 . . ?
C118 C117 C116 120.0 . . ?
C112 C117 C118 120.0 . . ?
C112 C117 C116 120.0 . . ?
C117 C112 C111 120.0 . . ?
C117 C112 C113 120.0 . . ?
C113 C112 C111 120.0 . . ?
C112 C113 H113 120.0 . . ?
C114 C113 C112 120.0 . . ?
C114 C113 H113 120.0 . . ?
C113 C114 H114 120.0 . . ?
C113 C114 C115 120.0 . . ?
C115 C114 H114 120.0 . . ?
C114 C115 H115 120.0 . . ?
C116 C115 C114 120.0 . . ?
C116 C115 H115 120.0 . . ?
C117 C116 H116 120.0 . . ?
C115 C116 C117 120.0 . . ?
C115 C116 H116 120.0 . . ?
C50 C51 H51 120.0 . . ?
C50 C51 C52 120.0 . . ?
C52 C51 H51 120.0 . . ?
C51 C50 S5 123(2) . . ?
C51 C50 C59 120.0 . . ?
C59 C50 S5 117(2) . . ?
C50 C59 H59 120.0 . . ?
C50 C59 C58 120.0 . . ?
C58 C59 H59 120.0 . . ?
C59 C58 H58 120.0 . . ?
C57 C58 C59 120.0 . . ?
C57 C58 H58 120.0 . . ?
C58 C57 C52 120.0 . . ?
C58 C57 C56 120.0 . . ?
C52 C57 C56 120.0 . . ?
C57 C52 C51 120.0 . . ?
C53 C52 C51 120.0 . . ?
C53 C52 C57 120.0 . . ?
C52 C53 H53 120.0 . . ?
C52 C53 C54 120.0 . . ?
C54 C53 H53 120.0 . . ?
C53 C54 H54 120.0 . . ?
C55 C54 C53 120.0 . . ?
C55 C54 H54 120.0 . . ?
C54 C55 H55 120.0 . . ?
C56 C55 C54 120.0 . . ?
C56 C55 H55 120.0 . . ?
C57 C56 H56 120.0 . . ?
C55 C56 C57 120.0 . . ?
C55 C56 H56 120.0 . . ?
C234 C233 H233 120.0 . . ?
C234 C233 C232 120.0 . . ?
C232 C233 H233 120.0 . . ?
C233 C234 H234 120.0 . . ?
C235 C234 C233 120.0 . . ?
C235 C234 H234 120.0 . . ?
C234 C235 H235 120.0 . . ?
C234 C235 C236 120.0 . . ?
C236 C235 H235 120.0 . . ?
C235 C236 H236 120.0 . . ?
C235 C236 C237 120.0 . . ?
C237 C236 H236 120.0 . . ?
C236 C237 C238 120.0 . . ?
C232 C237 C236 120.0 . . ?
C232 C237 C238 120.0 . . ?
C237 C232 C233 120.0 . . ?
C237 C232 C231 120.0 . . ?
C231 C232 C233 120.0 . . ?
C232 C231 H231 120.0 . . ?
C232 C231 C230 120.0 . . ?
C230 C231 H231 120.0 . . ?
C231 C230 S23 120.7(17) . . ?
C239 C230 S23 119.1(17) . . ?
C239 C230 C231 120.0 . . ?
C230 C239 H239 120.0 . . ?
C238 C239 C230 120.0 . . ?
C238 C239 H239 120.0 . . ?
C237 C238 H238 120.0 . . ?
C239 C238 C237 120.0 . . ?
C239 C238 H238 120.0 . . ?
C104 C103 H103 120.0 . . ?
C104 C103 C102 120.0 . . ?
C102 C103 H103 120.0 . . ?
C103 C104 H104 120.0 . . ?
C105 C104 C103 120.0 . . ?
C105 C104 H104 120.0 . . ?
C104 C105 H105 120.0 . . ?
C106 C105 C104 120.0 . . ?
C106 C105 H105 120.0 . . ?
C105 C106 H106 120.0 . . ?
C105 C106 C107 120.0 . . ?
C107 C106 H106 120.0 . . ?
C106 C107 C108 120.0 . . ?
C102 C107 C106 120.0 . . ?
C102 C107 C108 120.0 . . ?
C107 C102 C103 120.0 . . ?
C107 C102 C101 120.0 . . ?
C101 C102 C103 120.0 . . ?
C102 C101 H101 120.0 . . ?
C100 C101 C102 120.0 . . ?
C100 C101 H101 120.0 . . ?
C101 C100 S10 127(3) . . ?
C101 C100 C109 120.0 . . ?
C109 C100 S10 113(3) . . ?
C100 C109 H109 120.0 . . ?
C108 C109 C100 120.0 . . ?
C108 C109 H109 120.0 . . ?
C107 C108 H108 120.0 . . ?
C109 C108 C107 120.0 . . ?
C109 C108 H108 120.0 . . ?
C295 C296 H296 120.0 . . ?
C295 C296 C297 120.0 . . ?
C297 C296 H296 120.0 . . ?
C296 C295 H295 120.0 . . ?
C294 C295 C296 120.0 . . ?
C294 C295 H295 120.0 . . ?
C295 C294 H294 120.0 . . ?
C295 C294 C293 120.0 . . ?
C293 C294 H294 120.0 . . ?
C294 C293 H293 120.0 . . ?
C292 C293 C294 120.0 . . ?
C292 C293 H293 120.0 . . ?
C293 C292 C297 120.0 . . ?
C293 C292 C291 120.0 . . ?
C297 C292 C291 120.0 . . ?
C292 C297 C296 120.0 . . ?
C298 C297 C296 120.0 . . ?
C298 C297 C292 120.0 . . ?
C297 C298 H298 120.0 . . ?
C299 C298 C297 120.0 . . ?
C299 C298 H298 120.0 . . ?
C298 C299 H299 120.0 . . ?
C298 C299 C290 120.0 . . ?
C290 C299 H299 120.0 . . ?
C299 C290 S29 118.7(19) . . ?
C291 C290 S29 121.3(19) . . ?
C291 C290 C299 120.0 . . ?
C292 C291 H291 120.0 . . ?
C290 C291 C292 120.0 . . ?
C290 C291 H291 120.0 . . ?
C194 C193 H193 120.0 . . ?
C194 C193 C192 120.0 . . ?
C192 C193 H193 120.0 . . ?
C193 C194 H194 120.0 . . ?
C195 C194 C193 120.0 . . ?
C195 C194 H194 120.0 . . ?
C194 C195 H195 120.0 . . ?
C196 C195 C194 120.0 . . ?
C196 C195 H195 120.0 . . ?
C195 C196 H196 120.0 . . ?
C195 C196 C197 120.0 . . ?
C197 C196 H196 120.0 . . ?
C196 C197 C198 120.0 . . ?
C192 C197 C196 120.0 . . ?
C192 C197 C198 120.0 . . ?
C197 C192 C193 120.0 . . ?
C197 C192 C191 120.0 . . ?
C191 C192 C193 120.0 . . ?
C192 C191 H191 120.0 . . ?
C190 C191 C192 120.0 . . ?
C190 C191 H191 120.0 . . ?
C191 C190 S19 124(2) . . ?
C199 C190 S19 116(2) . . ?
C199 C190 C191 120.0 . . ?
C190 C199 H199 120.0 . . ?
C190 C199 C198 120.0 . . ?
C198 C199 H199 120.0 . . ?
C197 C198 H198 120.0 . . ?
C199 C198 C197 120.0 . . ?
C199 C198 H198 120.0 . . ?
C384 C383 H383 120.0 . . ?
C384 C383 C382 120.0 . . ?
C382 C383 H383 120.0 . . ?
C383 C384 H384 120.0 . . ?
C385 C384 C383 120.0 . . ?
C385 C384 H384 120.0 . . ?
C384 C385 H385 120.0 . . ?
C384 C385 C386 120.0 . . ?
C386 C385 H385 120.0 . . ?
C385 C386 H386 120.0 . . ?
C385 C386 C387 120.0 . . ?
C387 C386 H386 120.0 . . ?
C386 C387 C388 120.0 . . ?
C382 C387 C386 120.0 . . ?
C382 C387 C388 120.0 . . ?
C387 C382 C383 120.0 . . ?
C387 C382 C381 120.0 . . ?
C381 C382 C383 120.0 . . ?
C382 C381 H381 120.0 . . ?
C382 C381 C380 120.0 . . ?
C380 C381 H381 120.0 . . ?
C381 C380 S38 117.5(18) . . ?
C389 C380 S38 121.3(19) . . ?
C389 C380 C381 120.0 . . ?
C380 C389 H389 120.0 . . ?
C380 C389 C388 120.0 . . ?
C388 C389 H389 120.0 . . ?
C387 C388 H388 120.0 . . ?
C389 C388 C387 120.0 . . ?
C389 C388 H388 120.0 . . ?
C175 C176 H176 120.0 . . ?
C175 C176 C177 120.0 . . ?
C177 C176 H176 120.0 . . ?
C176 C175 H175 120.0 . . ?
C174 C175 C176 120.0 . . ?
C174 C175 H175 120.0 . . ?
C175 C174 H174 120.0 . . ?
C175 C174 C173 120.0 . . ?
C173 C174 H174 120.0 . . ?
C174 C173 H173 120.0 . . ?
C172 C173 C174 120.0 . . ?
C172 C173 H173 120.0 . . ?
C173 C172 C177 120.0 . . ?
C173 C172 C171 120.0 . . ?
C177 C172 C171 120.0 . . ?
C172 C177 C176 120.0 . . ?
C178 C177 C176 120.0 . . ?
C178 C177 C172 120.0 . . ?
C177 C178 H178 120.0 . . ?
C177 C178 C179 120.0 . . ?
C179 C178 H178 120.0 . . ?
C178 C179 H179 120.0 . . ?
C170 C179 C178 120.0 . . ?
C170 C179 H179 120.0 . . ?
C179 C170 S17 113(2) . . ?
C179 C170 C171 120.0 . . ?
C171 C170 S17 125(2) . . ?
C172 C171 H171 120.0 . . ?
C170 C171 C172 120.0 . . ?
C170 C171 H171 120.0 . . ?

loop_
_geom_bond_atom_site_label_1
_geom_bond_atom_site_label_2
_geom_bond_distance
_geom_bond_site_symmetry_2
_geom_bond_publ_flag
Au7 Au22 2.912(4) . ?
Au7 S10 2.31(2) . ?
Au7 S11 2.32(2) . ?
Au18 Au26 2.943(3) . ?
Au18 Au11 2.752(3) . ?
Au18 Au12 2.753(3) . ?
Au18 Au20 2.930(3) . ?
Au18 Au15 3.041(3) . ?
Au18 Au27 2.964(3) . ?
Au18 Au17 3.128(3) . ?
Au18 Au9 3.231(3) . ?
Au18 Au24 2.788(3) . ?
Au18 Au23 2.804(3) . ?
Au18 Au16 2.728(4) . ?
Au18 Au10 3.331(3) . ?
Au6 S9 2.29(3) . ?
Au6 S8 2.26(4) . ?
Au26 Au20 2.934(3) . ?
Au26 Au15 2.790(3) . ?
Au26 Au19 2.805(3) . ?
Au26 Au27 2.894(2) . ?
Au26 Au32 2.733(3) . ?
Au26 Au35 2.756(3) . ?
Au26 Au23 3.182(4) . ?
Au26 Au29 3.052(4) . ?
Au26 Au25 2.716(3) . ?
Au26 Au34 3.304(3) . ?
Au26 Au31 3.342(3) . ?
Au5 Au16 3.011(5) . ?
Au5 S7 2.32(3) . ?
Au5 S8 2.33(3) . ?
Au11 Au12 2.756(3) . ?
Au11 Au20 2.749(3) . ?
Au11 Au15 3.021(3) . ?
Au11 Au19 3.014(3) . ?
Au11 Au9 3.013(3) . ?
Au11 Au13 3.196(3) . ?
Au11 S1 2.351(12) . ?
Au61 Au38 3.130(7) . ?
Au61 Au73 2.917(6) . ?
Au61 Au62 2.681(3) . ?
Au61 Au55 2.771(5) . ?
Au61 Au52 2.738(4) . ?
Au61 Au70 2.885(5) . ?
Au61 Au67 2.997(6) . ?
Au61 S49 2.50(3) . ?
Au61 S27 2.50(4) . ?
Au12 Au20 2.727(3) . ?
Au12 Au21 3.026(3) . ?
Au12 Au17 3.061(3) . ?
Au12 Au14 2.977(3) . ?
Au12 Au10 3.142(3) . ?
Au12 S4 2.367(14) . ?
Au38 S26 2.27(2) . ?
Au38 S27 2.38(4) . ?
Au38 C269 2.62(4) . ?
Au63 Au54 2.790(3) . ?
Au63 Au62 2.905(3) . ?
Au63 Au56 2.949(3) . ?
Au63 Au53 2.946(3) . ?
Au63 Au57 2.811(3) . ?
Au63 Au66 3.057(4) . ?
Au63 Au68 2.741(3) . ?
Au63 Au71 2.742(3) . ?
Au63 Au72 3.248(3) . ?
Au63 Au60 3.183(4) . ?
Au63 Au64 2.716(3) . ?
Au63 Au69 3.363(4) . ?
Au41 Au51 2.965(4) . ?
Au41 S31 2.35(2) . ?
Au41 S32 2.28(2) . ?
Au20 Au19 3.150(3) . ?
Au20 Au27 2.922(3) . ?
Au20 Au21 2.964(3) . ?
Au20 Au30 2.916(3) . ?
Au20 Au14 3.318(3) . ?
Au20 Au13 3.366(3) . ?
Au20 Au29 2.749(3) . ?
Au20 Au22 2.700(4) . ?
Au73 S26 2.50(3) . ?
Au73 S49 2.28(3) . ?
Au15 Au19 2.704(3) . ?
Au15 Au23 2.923(3) . ?
Au15 Au25 2.763(3) . ?
Au15 S14 2.397(16) . ?
Au54 Au53 3.025(3) . ?
Au54 Au48 2.999(3) . ?
Au54 Au57 2.717(4) . ?
Au54 Au60 2.945(3) . ?
Au54 Au64 2.750(3) . ?
Au54 Au46 3.341(3) . ?
Au54 S39 2.373(15) . ?
Au19 Au1 3.313(3) . ?
Au19 Au13 3.365(3) . ?
Au19 Au29 2.934(3) . ?
Au19 Au25 2.721(3) . ?
Au19 S23 2.340(17) . ?
Au27 Au21 2.760(3) . ?
Au27 Au17 2.828(3) . ?
Au27 Au24 3.014(4) . ?
Au27 Au32 2.738(3) . ?
Au27 Au30 3.178(4) . ?
Au27 Au35 2.735(3) . ?
Au27 Au28 2.698(3) . ?
Au27 Au33 3.305(3) . ?
Au62 Au56 2.935(3) . ?
Au62 Au53 2.914(3) . ?
Au62 Au68 2.744(4) . ?
Au62 Au71 2.744(3) . ?
Au62 Au59 2.977(4) . ?
Au62 Au65 3.142(4) . ?
Au62 Au55 2.750(4) . ?
Au62 Au52 2.927(3) . ?
Au62 Au70 3.353(4) . ?
Au62 Au67 3.333(4) . ?
Au56 Au53 2.913(3) . ?
Au56 Au48 2.730(3) . ?
Au56 Au57 3.189(3) . ?
Au56 Au47 2.754(3) . ?
Au56 Au66 2.774(3) . ?
Au56 Au65 2.839(3) . ?
Au56 Au49 3.279(4) . ?
Au56 Au55 3.000(3) . ?
Au56 Au58 2.705(4) . ?
Au56 Au50 3.359(4) . ?
Au53 Au48 2.745(3) . ?
Au53 Au47 2.751(3) . ?
Au53 Au51 2.692(4) . ?
Au53 Au59 2.778(3) . ?
Au53 Au60 2.818(3) . ?
Au53 Au46 3.276(3) . ?
Au53 Au52 3.135(3) . ?
Au21 Au17 2.719(4) . ?
Au21 Au30 2.921(3) . ?
Au21 Au28 2.776(3) . ?
Au21 S20 2.375(19) . ?
Au48 Au57 3.025(3) . ?
Au48 Au47 2.758(3) . ?
Au48 Au46 2.984(3) . ?
Au48 Au50 3.228(4) . ?
Au48 S28 2.376(12) . ?
Au57 Au66 2.954(3) . ?
Au57 Au39 3.310(3) . ?
Au57 Au64 2.720(4) . ?
Au57 Au50 3.379(4) . ?
Au57 S44 2.36(2) . ?
Au47 Au49 2.970(4) . ?
Au47 Au45 3.186(4) . ?
Au47 Au55 3.041(3) . ?
Au47 Au52 3.032(3) . ?
Au47 S25 2.385(14) . ?
Au17 Au24 2.897(3) . ?
Au17 Au28 2.729(3) . ?
Au17 Au10 3.289(3) . ?
Au17 S15 2.366(19) . ?
Au9 Au16 3.028(3) . ?
Au9 S13 2.289(18) . ?
Au9 S14 2.311(15) . ?
Au66 Au71 3.030(4) . ?
Au66 Au72 3.365(4) . ?
Au66 Au65 2.699(3) . ?
Au66 Au58 2.775(4) . ?
Au66 S45 2.393(16) . ?
Au1 S1 2.287(16) . ?
Au1 S2 2.308(15) . ?
Au24 Au32 2.984(4) . ?
Au24 Au23 2.700(3) . ?
Au24 Au16 2.745(3) . ?
Au24 S17 2.371(17) . ?
Au32 Au35 2.765(5) . ?
Au32 Au23 3.068(4) . ?
Au32 Au33 2.997(3) . ?
Au32 Au31 3.170(3) . ?
Au32 S9 2.33(2) . ?
Au68 Au71 2.766(4) . ?
Au68 Au59 3.057(3) . ?
Au68 Au60 3.031(3) . ?
Au68 Au69 3.172(3) . ?
Au68 Au67 2.984(3) . ?
Au68 S33 2.38(2) . ?
Au30 Au35 3.055(4) . ?
Au30 Au29 2.696(3) . ?
Au30 Au22 2.739(4) . ?
Au30 Au8 3.195(3) . ?
Au30 S21 2.378(17) . ?
Au35 Au29 3.042(4) . ?
Au35 Au34 2.998(3) . ?
Au35 Au36 3.223(3) . ?
Au35 S12 2.349(18) . ?
Au23 Au16 2.731(4) . ?
Au23 S16 2.351(19) . ?
Au51 Au59 2.754(3) . ?
Au51 Au60 2.738(3) . ?
Au51 Au46 3.024(3) . ?
Au51 Au45 2.871(3) . ?
Au51 S31 2.43(2) . ?
Au16 Au10 2.864(3) . ?
Au16 S7 2.40(2) . ?
Au3 S4 2.284(17) . ?
Au3 S5 2.305(17) . ?
Au28 Au33 3.002(4) . ?
Au28 Au36 2.868(4) . ?
Au28 Au4 2.957(3) . ?
Au28 S6 2.37(2) . ?
Au2 Au25 2.900(3) . ?
Au2 S2 2.294(14) . ?
Au2 S3 2.298(17) . ?
Au71 Au72 3.002(3) . ?
Au71 Au65 3.019(4) . ?
Au71 Au70 3.215(3) . ?
Au71 S36 2.357(16) . ?
Au14 Au22 2.945(3) . ?
Au14 S22 2.33(2) . ?
Au14 S20 2.29(2) . ?
Au10 S13 2.310(16) . ?
Au10 S15 2.288(15) . ?
Au72 Au64 2.993(3) . ?
Au72 S45 2.25(2) . ?
Au72 S43 2.27(3) . ?
Au13 Au22 2.898(3) . ?
Au13 S22 2.281(19) . ?
Au13 S23 2.316(16) . ?
Au59 Au60 2.706(3) . ?
Au59 Au52 2.892(4) . ?
Au59 Au67 3.369(4) . ?
Au59 S40 2.34(2) . ?
Au29 Au22 2.776(3) . ?
Au29 S24 2.347(17) . ?
Au60 Au42 3.362(4) . ?
Au60 S41 2.364(17) . ?
Au65 Au55 2.918(4) . ?
Au65 Au58 2.719(4) . ?
Au65 Au44 3.246(3) . ?
Au65 S48 2.357(19) . ?
Au39 S28 2.289(14) . ?
Au39 S29 2.269(16) . ?
Au49 Au58 2.949(3) . ?
Au49 S46 2.28(3) . ?
Au49 S47 2.29(3) . ?
Au25 Au34 2.988(3) . ?
Au25 Au31 2.834(4) . ?
Au25 S3 2.379(15) . ?
Au64 Au40 2.903(3) . ?
Au64 Au69 2.833(4) . ?
Au64 S30 2.381(15) . ?
Au40 S30 2.298(16) . ?
Au40 S29 2.307(16) . ?
Au69 S41 2.300(18) . ?
Au69 S43 2.34(2) . ?
Au46 S39 2.261(17) . ?
Au46 S37 2.316(17) . ?
Au34 S24 2.30(2) . ?
Au34 S18 2.35(3) . ?
Au45 S38 2.301(18) . ?
Au45 S37 2.311(19) . ?
Au55 Au52 2.705(5) . ?
Au55 S47 2.34(3) . ?
Au58 Au50 2.869(4) . ?
Au58 Au43 2.874(4) . ?
Au58 S34 2.44(3) . ?
Au22 S10 2.42(2) . ?
Au37 Au52 3.358(4) . ?
Au37 S26 2.22(3) . ?
Au37 S25 2.290(17) . ?
Au52 S38 2.34(2) . ?
Au33 S17 2.33(3) . ?
Au33 S19 2.29(2) . ?
Au8 S12 2.30(2) . ?
Au8 S11 2.27(3) . ?
Au44 S36 2.32(2) . ?
Au44 S35 2.28(3) . ?
Au31 S16 2.33(2) . ?
Au31 S18 2.27(2) . ?
Au50 S46 2.30(2) . ?
Au50 S44 2.30(2) . ?
Au36 S21 2.33(2) . ?
Au36 S19 2.30(2) . ?
Au70 S42 2.30(3) . ?
Au70 S48 2.31(2) . ?
Au43 S35 2.29(2) . ?
Au43 S34 2.31(2) . ?
Au4 S5 2.296(19) . ?
Au4 S6 2.30(2) . ?
Au42 S33 2.29(2) . ?
Au42 S32 2.33(2) . ?
Au67 S42 2.30(3) . ?
Au67 S40 2.28(3) . ?
S17 C170 1.76(3) . ?
S26 C260 1.75(2) . ?
S39 C390 1.81(3) . ?
S24 C240 1.79(3) . ?
S1 C10 1.78(2) . ?
S46 C460 1.84(4) . ?
S22 C220 1.76(3) . ?
S30 C300 1.68(4) . ?
S2 C20 1.78(3) . ?
S44 C440 1.74(3) . ?
S45 C450 1.85(3) . ?
S42 C420 1.79(2) . ?
S13 C130 1.76(3) . ?
S48 C480 1.72(4) . ?
S14 C140 1.72(3) . ?
S41 C410 1.79(3) . ?
S23 C230 1.76(2) . ?
S16 C160 1.67(4) . ?
S25 C250 1.70(3) . ?
S3 C30 1.65(3) . ?
S21 C210 1.81(4) . ?
S28 C280 1.81(2) . ?
S4 C40 1.79(3) . ?
S31 C310 1.72(3) . ?
S20 C200 1.79(4) . ?
S36 C360 1.84(3) . ?
S15 C150 1.77(3) . ?
S38 C380 1.82(3) . ?
S29 C290 1.75(4) . ?
S33 C330 1.71(3) . ?
S7 C70 1.74(4) . ?
S18 C180 1.75(2) . ?
S37 C370 1.80(3) . ?
S35 C350 1.74(4) . ?
S43 C430 1.72(2) . ?
S19 C190 1.79(3) . ?
S9 C90 1.78(3) . ?
S5 C50 1.65(3) . ?
S12 C120 1.79(3) . ?
S47 C470 1.734(19) . ?
S10 C100 1.75(5) . ?
S34 C340 1.71(4) . ?
S40 C400 1.726(18) . ?
S6 C60 1.91(6) . ?
S32 C320 1.77(4) . ?
S11 C110 1.67(4) . ?
S8 C80 1.77(3) . ?
C356 H356 0.9300 . ?
C356 C355 1.3900 . ?
C356 C357 1.3900 . ?
C355 H355 0.9300 . ?
C355 C354 1.3900 . ?
C354 H354 0.9300 . ?
C354 C353 1.3900 . ?
C353 H353 0.9300 . ?
C353 C352 1.3900 . ?
C352 C357 1.3900 . ?
C352 C351 1.3900 . ?
C357 C358 1.3900 . ?
C358 H358 0.9300 . ?
C358 C359 1.3900 . ?
C359 H359 0.9300 . ?
C359 C350 1.3900 . ?
C350 C351 1.3900 . ?
C351 H351 0.9300 . ?
C268 H268 0.9300 . ?
C268 C269 1.3900 . ?
C268 C267 1.3900 . ?
C269 H269 0.9300 . ?
C269 C260 1.3900 . ?
C260 C261 1.3900 . ?
C261 H261 0.9300 . ?
C261 C262 1.3900 . ?
C262 C267 1.3900 . ?
C262 C263 1.3900 . ?
C267 C266 1.3900 . ?
C266 H266 0.9300 . ?
C266 C265 1.3900 . ?
C265 H265 0.9300 . ?
C265 C264 1.3900 . ?
C264 H264 0.9300 . ?
C264 C263 1.3900 . ?
C263 H263 0.9300 . ?
C201 H201 0.9300 . ?
C201 C200 1.3900 . ?
C201 C202 1.3900 . ?
C200 C209 1.3900 . ?
C209 H209 0.9300 . ?
C209 C208 1.3900 . ?
C208 H208 0.9300 . ?
C208 C207 1.3900 . ?
C207 C202 1.3900 . ?
C207 C206 1.3900 . ?
C202 C203 1.3900 . ?
C203 H203 0.9300 . ?
C203 C204 1.3900 . ?
C204 H204 0.9300 . ?
C204 C205 1.3900 . ?
C205 H205 0.9300 . ?
C205 C206 1.3900 . ?
C206 H206 0.9300 . ?
C468 H468 0.9300 . ?
C468 C469 1.3900 . ?
C468 C467 1.3900 . ?
C469 H469 0.9300 . ?
C469 C460 1.3900 . ?
C460 C461 1.3900 . ?
C461 H461 0.9300 . ?
C461 C462 1.3900 . ?
C462 C467 1.3900 . ?
C462 C463 1.3900 . ?
C467 C466 1.3900 . ?
C466 H466 0.9300 . ?
C466 C465 1.3900 . ?
C465 H465 0.9300 . ?
C465 C464 1.3900 . ?
C464 H464 0.9300 . ?
C464 C463 1.3900 . ?
C463 H463 0.9300 . ?
C226 H226 0.9300 . ?
C226 C225 1.3900 . ?
C226 C227 1.3900 . ?
C225 H225 0.9300 . ?
C225 C224 1.3900 . ?
C224 H224 0.9300 . ?
C224 C223 1.3900 . ?
C223 H223 0.9300 . ?
C223 C222 1.3900 . ?
C222 C227 1.3900 . ?
C222 C221 1.3900 . ?
C227 C228 1.3900 . ?
C228 H228 0.9300 . ?
C228 C229 1.3900 . ?
C229 H229 0.9300 . ?
C229 C220 1.3900 . ?
C220 C221 1.3900 . ?
C221 H221 0.9300 . ?
C161 H161 0.9300 . ?
C161 C160 1.3900 . ?
C161 C162 1.3900 . ?
C160 C169 1.3900 . ?
C169 H169 0.9300 . ?
C169 C168 1.3900 . ?
C168 H168 0.9300 . ?
C168 C167 1.3900 . ?
C167 C162 1.3900 . ?
C167 C166 1.3900 . ?
C162 C163 1.3900 . ?
C163 H163 0.9300 . ?
C163 C164 1.3900 . ?
C164 H164 0.9300 . ?
C164 C165 1.3900 . ?
C165 H165 0.9300 . ?
C165 C166 1.3900 . ?
C166 H166 0.9300 . ?
C346 H346 0.9300 . ?
C346 C345 1.3900 . ?
C346 C347 1.3900 . ?
C345 H345 0.9300 . ?
C345 C344 1.3900 . ?
C344 H344 0.9300 . ?
C344 C343 1.3900 . ?
C343 H343 0.9300 . ?
C343 C342 1.3900 . ?
C342 C347 1.3900 . ?
C342 C341 1.3900 . ?
C347 C348 1.3900 . ?
C348 H348 0.9300 . ?
C348 C349 1.3900 . ?
C349 H349 0.9300 . ?
C349 C340 1.3900 . ?
C340 C341 1.3900 . ?
C341 H341 0.9300 . ?
C301 H301 0.9300 . ?
C301 C300 1.3900 . ?
C301 C302 1.3900 . ?
C300 C309 1.3900 . ?
C309 H309 0.9300 . ?
C309 C308 1.3900 . ?
C308 H308 0.9300 . ?
C308 C307 1.3900 . ?
C307 C302 1.3900 . ?
C307 C306 1.3900 . ?
C302 C303 1.3900 . ?
C303 H303 0.9300 . ?
C303 C304 1.3900 . ?
C304 H304 0.9300 . ?
C304 C305 1.3900 . ?
C305 H305 0.9300 . ?
C305 C306 1.3900 . ?
C306 H306 0.9300 . ?
C411 H411 0.9300 . ?
C411 C410 1.3900 . ?
C411 C412 1.3900 . ?
C410 C419 1.3900 . ?
C419 H419 0.9300 . ?
C419 C418 1.3900 . ?
C418 H418 0.9300 . ?
C418 C417 1.3900 . ?
C417 C412 1.3900 . ?
C417 C416 1.3900 . ?
C412 C413 1.3900 . ?
C413 H413 0.9300 . ?
C413 C414 1.3900 . ?
C414 H414 0.9300 . ?
C414 C415 1.3900 . ?
C415 H415 0.9300 . ?
C415 C416 1.3900 . ?
C416 H416 0.9300 . ?
C71 H71 0.9300 . ?
C71 C70 1.3900 . ?
C71 C72 1.3900 . ?
C70 C79 1.3900 . ?
C79 H79 0.9300 . ?
C79 C78 1.3900 . ?
C78 H78 0.9300 . ?
C78 C77 1.3900 . ?
C77 C72 1.3900 . ?
C77 C76 1.3900 . ?
C72 C73 1.3900 . ?
C73 H73 0.9300 . ?
C73 C74 1.3900 . ?
C74 H74 0.9300 . ?
C74 C75 1.3900 . ?
C75 H75 0.9300 . ?
C75 C76 1.3900 . ?
C76 H76 0.9300 . ?
C471 H471 0.9300 . ?
C471 C470 1.3900 . ?
C471 C472 1.3900 . ?
C470 C479 1.3900 . ?
C479 H479 0.9300 . ?
C479 C478 1.3900 . ?
C478 H478 0.9300 . ?
C478 C477 1.3900 . ?
C477 C472 1.3900 . ?
C477 C476 1.3900 . ?
C472 C473 1.3900 . ?
C473 H473 0.9300 . ?
C473 C474 1.3900 . ?
C474 H474 0.9300 . ?
C474 C475 1.3900 . ?
C475 H475 0.9300 . ?
C475 C476 1.3900 . ?
C476 H476 0.9300 . ?
C401 H401 0.9300 . ?
C401 C400 1.3900 . ?
C401 C402 1.3900 . ?
C400 C409 1.3900 . ?
C409 H409 0.9300 . ?
C409 C408 1.3900 . ?
C408 H408 0.9300 . ?
C408 C407 1.3900 . ?
C407 C402 1.3900 . ?
C407 C406 1.3900 . ?
C402 C403 1.3900 . ?
C403 H403 0.9300 . ?
C403 C404 1.3900 . ?
C404 H404 0.9300 . ?
C404 C405 1.3900 . ?
C405 H405 0.9300 . ?
C405 C406 1.3900 . ?
C406 H406 0.9300 . ?
C133 H133 0.9300 . ?
C133 C134 1.3900 . ?
C133 C132 1.3900 . ?
C134 H134 0.9300 . ?
C134 C135 1.3900 . ?
C135 H135 0.9300 . ?
C135 C136 1.3900 . ?
C136 H136 0.9300 . ?
C136 C137 1.3900 . ?
C137 C132 1.3900 . ?
C137 C138 1.3900 . ?
C132 C131 1.3900 . ?
C131 H131 0.9300 . ?
C131 C130 1.3900 . ?
C130 C139 1.3900 . ?
C139 H139 0.9300 . ?
C139 C138 1.3900 . ?
C138 H138 0.9300 . ?
C371 H371 0.9300 . ?
C371 C370 1.3900 . ?
C371 C372 1.3900 . ?
C370 C379 1.3900 . ?
C379 H379 0.9300 . ?
C379 C378 1.3900 . ?
C378 H378 0.9300 . ?
C378 C377 1.3900 . ?
C377 C372 1.3900 . ?
C377 C376 1.3900 . ?
C372 C373 1.3900 . ?
C373 H373 0.9300 . ?
C373 C374 1.3900 . ?
C374 H374 0.9300 . ?
C374 C375 1.3900 . ?
C375 H375 0.9300 . ?
C375 C376 1.3900 . ?
C376 H376 0.9300 . ?
C126 H126 0.9300 . ?
C126 C125 1.3900 . ?
C126 C127 1.3900 . ?
C125 H125 0.9300 . ?
C125 C124 1.3900 . ?
C124 H124 0.9300 . ?
C124 C123 1.3900 . ?
C123 H123 0.9300 . ?
C123 C122 1.3900 . ?
C122 C127 1.3900 . ?
C122 C121 1.3900 . ?
C127 C128 1.3900 . ?
C128 H128 0.9300 . ?
C128 C129 1.3900 . ?
C129 H129 0.9300 . ?
C129 C120 1.3900 . ?
C120 C121 1.3900 . ?
C121 H121 0.9300 . ?
C391 H391 0.9300 . ?
C391 C390 1.3900 . ?
C391 C392 1.3900 . ?
C390 C399 1.3900 . ?
C399 H399 0.9300 . ?
C399 C398 1.3900 . ?
C398 H398 0.9300 . ?
C398 C397 1.3900 . ?
C397 C392 1.3900 . ?
C397 C396 1.3900 . ?
C392 C393 1.3900 . ?
C393 H393 0.9300 . ?
C393 C394 1.3900 . ?
C394 H394 0.9300 . ?
C394 C395 1.3900 . ?
C395 H395 0.9300 . ?
C395 C396 1.3900 . ?
C396 H396 0.9300 . ?
C151 H151 0.9300 . ?
C151 C150 1.3900 . ?
C151 C152 1.3900 . ?
C150 C159 1.3900 . ?
C159 H159 0.9300 . ?
C159 C158 1.3900 . ?
C158 H158 0.9300 . ?
C158 C157 1.3900 . ?
C157 C152 1.3900 . ?
C157 C156 1.3900 . ?
C152 C153 1.3900 . ?
C153 H153 0.9300 . ?
C153 C154 1.3900 . ?
C154 H154 0.9300 . ?
C154 C155 1.3900 . ?
C155 H155 0.9300 . ?
C155 C156 1.3900 . ?
C156 H156 0.9300 . ?
C21 H21 0.9300 . ?
C21 C20 1.3900 . ?
C21 C22 1.3900 . ?
C20 C29 1.3900 . ?
C29 H29 0.9300 . ?
C29 C28 1.3900 . ?
C28 H28 0.9300 . ?
C28 C27 1.3900 . ?
C27 C22 1.3900 . ?
C27 C26 1.3900 . ?
C22 C23 1.3900 . ?
C23 H23 0.9300 . ?
C23 C24 1.3900 . ?
C24 H24 0.9300 . ?
C24 C25 1.3900 . ?
C25 H25 0.9300 . ?
C25 C26 1.3900 . ?
C26 H26 0.9300 . ?
C441 H441 0.9300 . ?
C441 C440 1.3900 . ?
C441 C442 1.3900 . ?
C440 C449 1.3900 . ?
C449 H449 0.9300 . ?
C449 C448 1.3900 . ?
C448 H448 0.9300 . ?
C448 C447 1.3900 . ?
C447 C442 1.3900 . ?
C447 C446 1.3900 . ?
C442 C443 1.3900 . ?
C443 H443 0.9300 . ?
C443 C444 1.3900 . ?
C444 H444 0.9300 . ?
C444 C445 1.3900 . ?
C445 H445 0.9300 . ?
C445 C446 1.3900 . ?
C446 H446 0.9300 . ?
C458 H458 0.9300 . ?
C458 C459 1.3900 . ?
C458 C457 1.3900 . ?
C459 H459 0.9300 . ?
C459 C450 1.3900 . ?
C450 C451 1.3900 . ?
C451 H451 0.9300 . ?
C451 C452 1.3900 . ?
C452 C457 1.3900 . ?
C452 C453 1.3900 . ?
C457 C456 1.3900 . ?
C456 H456 0.9300 . ?
C456 C455 1.3900 . ?
C455 H455 0.9300 . ?
C455 C454 1.3900 . ?
C454 H454 0.9300 . ?
C454 C453 1.3900 . ?
C453 H453 0.9300 . ?
C311 H311 0.9300 . ?
C311 C310 1.3900 . ?
C311 C312 1.3900 . ?
C310 C319 1.3900 . ?
C319 H319 0.9300 . ?
C319 C318 1.3900 . ?
C318 H318 0.9300 . ?
C318 C317 1.3900 . ?
C317 C312 1.3900 . ?
C317 C316 1.3900 . ?
C312 C313 1.3900 . ?
C313 H313 0.9300 . ?
C313 C314 1.3900 . ?
C314 H314 0.9300 . ?
C314 C315 1.3900 . ?
C315 H315 0.9300 . ?
C315 C316 1.3900 . ?
C316 H316 0.9300 . ?
C281 H281 0.9300 . ?
C281 C280 1.3900 . ?
C281 C282 1.3900 . ?
C280 C289 1.3900 . ?
C289 H289 0.9300 . ?
C289 C288 1.3900 . ?
C288 H288 0.9300 . ?
C288 C287 1.3900 . ?
C287 C282 1.3900 . ?
C287 C286 1.3900 . ?
C282 C283 1.3900 . ?
C283 H283 0.9300 . ?
C283 C284 1.3900 . ?
C284 H284 0.9300 . ?
C284 C285 1.3900 . ?
C285 H285 0.9300 . ?
C285 C286 1.3900 . ?
C286 H286 0.9300 . ?
C248 H248 0.9300 . ?
C248 C249 1.3900 . ?
C248 C247 1.3900 . ?
C249 H249 0.9300 . ?
C249 C240 1.3900 . ?
C240 C241 1.3900 . ?
C241 H241 0.9300 . ?
C241 C242 1.3900 . ?
C242 C247 1.3900 . ?
C242 C243 1.3900 . ?
C247 C246 1.3900 . ?
C246 H246 0.9300 . ?
C246 C245 1.3900 . ?
C245 H245 0.9300 . ?
C245 C244 1.3900 . ?
C244 H244 0.9300 . ?
C244 C243 1.3900 . ?
C243 H243 0.9300 . ?
C61 H61 0.9300 . ?
C61 C60 1.3900 . ?
C61 C62 1.3900 . ?
C60 C69 1.3900 . ?
C69 H69 0.9300 . ?
C69 C68 1.3900 . ?
C68 H68 0.9300 . ?
C68 C67 1.3900 . ?
C67 C62 1.3900 . ?
C67 C66 1.3900 . ?
C62 C63 1.3900 . ?
C63 H63 0.9300 . ?
C63 C64 1.3900 . ?
C64 H64 0.9300 . ?
C64 C65 1.3900 . ?
C65 H65 0.9300 . ?
C65 C66 1.3900 . ?
C66 H66 0.9300 . ?
C41 H41 0.9300 . ?
C41 C40 1.3900 . ?
C41 C42 1.3900 . ?
C40 C49 1.3900 . ?
C49 H49 0.9300 . ?
C49 C48 1.3900 . ?
C48 H48 0.9300 . ?
C48 C47 1.3900 . ?
C47 C42 1.3900 . ?
C47 C46 1.3900 . ?
C42 C43 1.3900 . ?
C43 H43 0.9300 . ?
C43 C44 1.3900 . ?
C44 H44 0.9300 . ?
C44 C45 1.3900 . ?
C45 H45 0.9300 . ?
C45 C46 1.3900 . ?
C46 H46 0.9300 . ?
C148 H148 0.9300 . ?
C148 C149 1.3900 . ?
C148 C147 1.3900 . ?
C149 H149 0.9300 . ?
C149 C140 1.3900 . ?
C140 C141 1.3900 . ?
C141 H141 0.9300 . ?
C141 C142 1.3900 . ?
C142 C147 1.3900 . ?
C142 C143 1.3900 . ?
C147 C146 1.3900 . ?
C146 H146 0.9300 . ?
C146 C145 1.3900 . ?
C145 H145 0.9300 . ?
C145 C144 1.3900 . ?
C144 H144 0.9300 . ?
C144 C143 1.3900 . ?
C143 H143 0.9300 . ?
C481 H481 0.9300 . ?
C481 C480 1.3900 . ?
C481 C482 1.3900 . ?
C480 C489 1.3900 . ?
C489 H489 0.9300 . ?
C489 C488 1.3900 . ?
C488 H488 0.9300 . ?
C488 C487 1.3900 . ?
C487 C482 1.3900 . ?
C487 C486 1.3900 . ?
C482 C483 1.3900 . ?
C483 H483 0.9300 . ?
C483 C484 1.3900 . ?
C484 H484 0.9300 . ?
C484 C485 1.3900 . ?
C485 H485 0.9300 . ?
C485 C486 1.3900 . ?
C486 H486 0.9300 . ?
C211 H211 0.9300 . ?
C211 C210 1.3900 . ?
C211 C212 1.3900 . ?
C210 C219 1.3900 . ?
C219 H219 0.9300 . ?
C219 C218 1.3900 . ?
C218 H218 0.9300 . ?
C218 C217 1.3900 . ?
C217 C212 1.3900 . ?
C217 C216 1.3900 . ?
C212 C213 1.3900 . ?
C213 H213 0.9300 . ?
C213 C214 1.3900 . ?
C214 H214 0.9300 . ?
C214 C215 1.3900 . ?
C215 H215 0.9300 . ?
C215 C216 1.3900 . ?
C216 H216 0.9300 . ?
C328 H328 0.9300 . ?
C328 C329 1.3900 . ?
C328 C327 1.3900 . ?
C329 H329 0.9300 . ?
C329 C320 1.3900 . ?
C320 C321 1.3900 . ?
C321 H321 0.9300 . ?
C321 C322 1.3900 . ?
C322 C327 1.3900 . ?
C322 C323 1.3900 . ?
C327 C326 1.3900 . ?
C326 H326 0.9300 . ?
C326 C325 1.3900 . ?
C325 H325 0.9300 . ?
C325 C324 1.3900 . ?
C324 H324 0.9300 . ?
C324 C323 1.3900 . ?
C323 H323 0.9300 . ?
C431 H431 0.9300 . ?
C431 C430 1.3900 . ?
C431 C432 1.3900 . ?
C430 C439 1.3900 . ?
C439 H439 0.9300 . ?
C439 C438 1.3900 . ?
C438 H438 0.9300 . ?
C438 C437 1.3900 . ?
C437 C432 1.3900 . ?
C437 C436 1.3900 . ?
C432 C433 1.3900 . ?
C433 H433 0.9300 . ?
C433 C434 1.3900 . ?
C434 H434 0.9300 . ?
C434 C435 1.3900 . ?
C435 H435 0.9300 . ?
C435 C436 1.3900 . ?
C436 H436 0.9300 . ?
C81 C80 1.3900 . ?
C81 C82 1.3900 . ?
C80 C89 1.3900 . ?
C89 C88 1.3900 . ?
C88 C87 1.3900 . ?
C87 C82 1.3900 . ?
C87 C86 1.3900 . ?
C82 C83 1.3900 . ?
C83 C84 1.3900 . ?
C84 C85 1.3900 . ?
C85 C86 1.3900 . ?
C181 C180 1.3900 . ?
C181 C182 1.3900 . ?
C180 C189 1.3900 . ?
C189 C188 1.3900 . ?
C188 C187 1.3900 . ?
C187 C182 1.3900 . ?
C187 C186 1.3900 . ?
C182 C183 1.3900 . ?
C183 C184 1.3900 . ?
C184 C185 1.3900 . ?
C185 C186 1.3900 . ?
C36 H36 0.9300 . ?
C36 C35 1.3900 . ?
C36 C37 1.3900 . ?
C35 H35 0.9300 . ?
C35 C34 1.3900 . ?
C34 H34 0.9300 . ?
C34 C33 1.3900 . ?
C33 H33 0.9300 . ?
C33 C32 1.3900 . ?
C32 C37 1.3900 . ?
C32 C31 1.3900 . ?
C37 C38 1.3900 . ?
C38 H38 0.9300 . ?
C38 C39 1.3900 . ?
C39 H39 0.9300 . ?
C39 C30 1.3900 . ?
C30 C31 1.3900 . ?
C31 H31 0.9300 . ?
C98 H98 0.9300 . ?
C98 C99 1.3900 . ?
C98 C97 1.3900 . ?
C99 H99 0.9300 . ?
C99 C90 1.3900 . ?
C90 C91 1.3900 . ?
C91 H91 0.9300 . ?
C91 C92 1.3900 . ?
C92 C97 1.3900 . ?
C92 C93 1.3900 . ?
C97 C96 1.3900 . ?
C96 H96 0.9300 . ?
C96 C95 1.3900 . ?
C95 H95 0.9300 . ?
C95 C94 1.3900 . ?
C94 H94 0.9300 . ?
C94 C93 1.3900 . ?
C93 H93 0.9300 . ?
C421 H421 0.9300 . ?
C421 C420 1.3900 . ?
C421 C422 1.3900 . ?
C420 C429 1.3900 . ?
C429 H429 0.9300 . ?
C429 C428 1.3900 . ?
C428 H428 0.9300 . ?
C428 C427 1.3900 . ?
C427 C422 1.3900 . ?
C427 C426 1.3900 . ?
C422 C423 1.3900 . ?
C423 H423 0.9300 . ?
C423 C424 1.3900 . ?
C424 H424 0.9300 . ?
C424 C425 1.3900 . ?
C425 H425 0.9300 . ?
C425 C426 1.3900 . ?
C426 H426 0.9300 . ?
C366 H366 0.9300 . ?
C366 C365 1.3900 . ?
C366 C367 1.3900 . ?
C365 H365 0.9300 . ?
C365 C364 1.3900 . ?
C364 H364 0.9300 . ?
C364 C363 1.3900 . ?
C363 H363 0.9300 . ?
C363 C362 1.3900 . ?
C362 C367 1.3900 . ?
C362 C361 1.3900 . ?
C367 C368 1.3900 . ?
C368 H368 0.9300 . ?
C368 C369 1.3900 . ?
C369 H369 0.9300 . ?
C369 C360 1.3900 . ?
C360 C361 1.3900 . ?
C361 H361 0.9300 . ?
C336 H336 0.9300 . ?
C336 C335 1.3900 . ?
C336 C337 1.3900 . ?
C335 H335 0.9300 . ?
C335 C334 1.3900 . ?
C334 H334 0.9300 . ?
C334 C333 1.3900 . ?
C333 H333 0.9300 . ?
C333 C332 1.3900 . ?
C332 C337 1.3900 . ?
C332 C331 1.3900 . ?
C337 C338 1.3900 . ?
C338 H338 0.9300 . ?
C338 C339 1.3900 . ?
C339 H339 0.9300 . ?
C339 C330 1.3900 . ?
C330 C331 1.3900 . ?
C331 H331 0.9300 . ?
C11 H11 0.9300 . ?
C11 C10 1.3900 . ?
C11 C12 1.3900 . ?
C10 C19 1.3900 . ?
C19 H19 0.9300 . ?
C19 C18 1.3900 . ?
C18 H18 0.9300 . ?
C18 C17 1.3900 . ?
C17 C12 1.3900 . ?
C17 C16 1.3900 . ?
C12 C13 1.3900 . ?
C13 H13 0.9300 . ?
C13 C14 1.3900 . ?
C14 H14 0.9300 . ?
C14 C15 1.3900 . ?
C15 H15 0.9300 . ?
C15 C16 1.3900 . ?
C16 H16 0.9300 . ?
C251 H251 0.9300 . ?
C251 C250 1.3900 . ?
C251 C252 1.3900 . ?
C250 C259 1.3900 . ?
C259 H259 0.9300 . ?
C259 C258 1.3900 . ?
C258 H258 0.9300 . ?
C258 C257 1.3900 . ?
C257 C252 1.3900 . ?
C257 C256 1.3900 . ?
C252 C253 1.3900 . ?
C253 H253 0.9300 . ?
C253 C254 1.3900 . ?
C254 H254 0.9300 . ?
C254 C255 1.3900 . ?
C255 H255 0.9300 . ?
C255 C256 1.3900 . ?
C256 H256 0.9300 . ?
C111 H111 0.9300 . ?
C111 C110 1.3900 . ?
C111 C112 1.3900 . ?
C110 C119 1.3900 . ?
C119 H119 0.9300 . ?
C119 C118 1.3900 . ?
C118 H118 0.9300 . ?
C118 C117 1.3900 . ?
C117 C112 1.3900 . ?
C117 C116 1.3900 . ?
C112 C113 1.3900 . ?
C113 H113 0.9300 . ?
C113 C114 1.3900 . ?
C114 H114 0.9300 . ?
C114 C115 1.3900 . ?
C115 H115 0.9300 . ?
C115 C116 1.3900 . ?
C116 H116 0.9300 . ?
C51 H51 0.9300 . ?
C51 C50 1.3900 . ?
C51 C52 1.3900 . ?
C50 C59 1.3900 . ?
C59 H59 0.9300 . ?
C59 C58 1.3900 . ?
C58 H58 0.9300 . ?
C58 C57 1.3900 . ?
C57 C52 1.3900 . ?
C57 C56 1.3900 . ?
C52 C53 1.3900 . ?
C53 H53 0.9300 . ?
C53 C54 1.3900 . ?
C54 H54 0.9300 . ?
C54 C55 1.3900 . ?
C55 H55 0.9300 . ?
C55 C56 1.3900 . ?
C56 H56 0.9300 . ?
C233 H233 0.9300 . ?
C233 C234 1.3900 . ?
C233 C232 1.3900 . ?
C234 H234 0.9300 . ?
C234 C235 1.3900 . ?
C235 H235 0.9300 . ?
C235 C236 1.3900 . ?
C236 H236 0.9300 . ?
C236 C237 1.3900 . ?
C237 C232 1.3900 . ?
C237 C238 1.3900 . ?
C232 C231 1.3900 . ?
C231 H231 0.9300 . ?
C231 C230 1.3900 . ?
C230 C239 1.3900 . ?
C239 H239 0.9300 . ?
C239 C238 1.3900 . ?
C238 H238 0.9300 . ?
C103 H103 0.9300 . ?
C103 C104 1.3900 . ?
C103 C102 1.3900 . ?
C104 H104 0.9300 . ?
C104 C105 1.3900 . ?
C105 H105 0.9300 . ?
C105 C106 1.3900 . ?
C106 H106 0.9300 . ?
C106 C107 1.3900 . ?
C107 C102 1.3900 . ?
C107 C108 1.3900 . ?
C102 C101 1.3900 . ?
C101 H101 0.9300 . ?
C101 C100 1.3900 . ?
C100 C109 1.3900 . ?
C109 H109 0.9300 . ?
C109 C108 1.3900 . ?
C108 H108 0.9300 . ?
C296 H296 0.9300 . ?
C296 C295 1.3900 . ?
C296 C297 1.3900 . ?
C295 H295 0.9300 . ?
C295 C294 1.3900 . ?
C294 H294 0.9300 . ?
C294 C293 1.3900 . ?
C293 H293 0.9300 . ?
C293 C292 1.3900 . ?
C292 C297 1.3900 . ?
C292 C291 1.3900 . ?
C297 C298 1.3900 . ?
C298 H298 0.9300 . ?
C298 C299 1.3900 . ?
C299 H299 0.9300 . ?
C299 C290 1.3900 . ?
C290 C291 1.3900 . ?
C291 H291 0.9300 . ?
C193 H193 0.9300 . ?
C193 C194 1.3900 . ?
C193 C192 1.3900 . ?
C194 H194 0.9300 . ?
C194 C195 1.3900 . ?
C195 H195 0.9300 . ?
C195 C196 1.3900 . ?
C196 H196 0.9300 . ?
C196 C197 1.3900 . ?
C197 C192 1.3900 . ?
C197 C198 1.3900 . ?
C192 C191 1.3900 . ?
C191 H191 0.9300 . ?
C191 C190 1.3900 . ?
C190 C199 1.3900 . ?
C199 H199 0.9300 . ?
C199 C198 1.3900 . ?
C198 H198 0.9300 . ?
C383 H383 0.9300 . ?
C383 C384 1.3900 . ?
C383 C382 1.3900 . ?
C384 H384 0.9300 . ?
C384 C385 1.3900 . ?
C385 H385 0.9300 . ?
C385 C386 1.3900 . ?
C386 H386 0.9300 . ?
C386 C387 1.3900 . ?
C387 C382 1.3900 . ?
C387 C388 1.3900 . ?
C382 C381 1.3900 . ?
C381 H381 0.9300 . ?
C381 C380 1.3900 . ?
C380 C389 1.3900 . ?
C389 H389 0.9300 . ?
C389 C388 1.3900 . ?
C388 H388 0.9300 . ?
C176 H176 0.9300 . ?
C176 C175 1.3900 . ?
C176 C177 1.3900 . ?
C175 H175 0.9300 . ?
C175 C174 1.3900 . ?
C174 H174 0.9300 . ?
C174 C173 1.3900 . ?
C173 H173 0.9300 . ?
C173 C172 1.3900 . ?
C172 C177 1.3900 . ?
C172 C171 1.3900 . ?
C177 C178 1.3900 . ?
C178 H178 0.9300 . ?
C178 C179 1.3900 . ?
C179 H179 0.9300 . ?
C179 C170 1.3900 . ?
C170 C171 1.3900 . ?
C171 H171 0.9300 . ?

loop_
_geom_torsion_atom_site_label_1
_geom_torsion_atom_site_label_2
_geom_torsion_atom_site_label_3
_geom_torsion_atom_site_label_4
_geom_torsion
_geom_torsion_site_symmetry_1
_geom_torsion_site_symmetry_2
_geom_torsion_site_symmetry_3
_geom_torsion_site_symmetry_4
_geom_torsion_publ_flag
Au7 S10 C100 C101 75(2) . . . . ?
Au7 S10 C100 C109 -104(2) . . . . ?
Au7 S11 C110 C111 24(2) . . . . ?
Au7 S11 C110 C119 -156.8(17) . . . . ?
Au6 S9 C90 C99 169.1(15) . . . . ?
Au6 S9 C90 C91 -11(2) . . . . ?
Au6 S8 C80 C81 -25(3) . . . . ?
Au6 S8 C80 C89 152(2) . . . . ?
Au5 S7 C70 C71 -16(3) . . . . ?
Au5 S7 C70 C79 164.1(19) . . . . ?
Au5 S8 C80 C81 -132(2) . . . . ?
Au5 S8 C80 C89 44(3) . . . . ?
Au11 S1 C10 C11 -100.3(13) . . . . ?
Au11 S1 C10 C19 85.7(14) . . . . ?
Au12 S4 C40 C41 -107.1(14) . . . . ?
Au12 S4 C40 C49 73.7(16) . . . . ?
Au38 S26 C260 C269 31.0(17) . . . . ?
Au38 S26 C260 C261 -149.6(14) . . . . ?
Au38 C269 C260 S26 -26.9(15) . . . . ?
Au38 C269 C260 C261 153.8(13) . . . . ?
Au41 S31 C310 C311 -9(3) . . . . ?
Au41 S31 C310 C319 177.6(18) . . . . ?
Au41 S32 C320 C329 -26(3) . . . . ?
Au41 S32 C320 C321 159.2(14) . . . . ?
Au73 S26 C260 C269 28(2) . . . . ?
Au73 S26 C260 C261 -152.7(12) . . . . ?
Au15 S14 C140 C149 -71.2(17) . . . . ?
Au15 S14 C140 C141 121.6(14) . . . . ?
Au54 S39 C390 C391 -121.7(11) . . . . ?
Au54 S39 C390 C399 68.4(18) . . . . ?
Au19 S23 C230 C231 -62.5(17) . . . . ?
Au19 S23 C230 C239 123.4(16) . . . . ?
Au21 S20 C200 C201 142.0(13) . . . . ?
Au21 S20 C200 C209 -44(2) . . . . ?
Au48 S28 C280 C281 98.0(12) . . . . ?
Au48 S28 C280 C289 -83.1(14) . . . . ?
Au57 S44 C440 C441 -145.9(14) . . . . ?
Au57 S44 C440 C449 46(2) . . . . ?
Au47 S25 C250 C251 111.5(13) . . . . ?
Au47 S25 C250 C259 -67.9(18) . . . . ?
Au17 S15 C150 C151 -64.5(16) . . . . ?
Au17 S15 C150 C159 129.6(17) . . . . ?
Au9 S13 C130 C131 170.3(10) . . . . ?
Au9 S13 C130 C139 -11(2) . . . . ?
Au9 S14 C140 C149 -174.1(12) . . . . ?
Au9 S14 C140 C141 18.7(19) . . . . ?
Au66 S45 C450 C459 -62(2) . . . . ?
Au66 S45 C450 C451 119.6(14) . . . . ?
Au1 S1 C10 C11 9.4(16) . . . . ?
Au1 S1 C10 C19 -164.7(11) . . . . ?
Au1 S2 C20 C21 -133.6(10) . . . . ?
Au1 S2 C20 C29 44.7(15) . . . . ?
Au24 S17 C170 C179 70(2) . . . . ?
Au24 S17 C170 C171 -125.9(16) . . . . ?
Au32 S9 C90 C99 -77(2) . . . . ?
Au32 S9 C90 C91 102.7(19) . . . . ?
Au68 S33 C330 C339 74(2) . . . . ?
Au68 S33 C330 C331 -102(2) . . . . ?
Au30 S21 C210 C211 72.2(14) . . . . ?
Au30 S21 C210 C219 -121.7(17) . . . . ?
Au35 S12 C120 C129 -65(2) . . . . ?
Au35 S12 C120 C121 111.2(17) . . . . ?
Au23 S16 C160 C161 60(2) . . . . ?
Au23 S16 C160 C169 -140.1(15) . . . . ?
Au51 S31 C310 C311 73(3) . . . . ?
Au51 S31 C310 C319 -101(2) . . . . ?
Au16 S7 C70 C71 -101(2) . . . . ?
Au16 S7 C70 C79 79(2) . . . . ?
Au3 S4 C40 C41 3.1(19) . . . . ?
Au3 S4 C40 C49 -176.0(11) . . . . ?
Au3 S5 C50 C51 42.0(18) . . . . ?
Au3 S5 C50 C59 -141.4(15) . . . . ?
Au2 S2 C20 C21 -25.8(14) . . . . ?
Au2 S2 C20 C29 152.5(11) . . . . ?
Au2 S3 C30 C39 139.7(13) . . . . ?
Au2 S3 C30 C31 -33(2) . . . . ?
Au71 S36 C360 C369 74.4(17) . . . . ?
Au71 S36 C360 C361 -109.1(14) . . . . ?
Au14 S22 C220 C229 -44(2) . . . . ?
Au14 S22 C220 C221 136.4(13) . . . . ?
Au14 S20 C200 C201 36.3(17) . . . . ?
Au14 S20 C200 C209 -149.8(14) . . . . ?
Au10 S13 C130 C131 65.7(15) . . . . ?
Au10 S13 C130 C139 -115.1(18) . . . . ?
Au10 S15 C150 C151 -160.6(11) . . . . ?
Au10 S15 C150 C159 34(2) . . . . ?
Au72 S45 C450 C459 -167.9(14) . . . . ?
Au72 S45 C450 C451 14.2(18) . . . . ?
Au72 S43 C430 C431 -11(2) . . . . ?
Au72 S43 C430 C439 169.3(16) . . . . ?
Au13 S22 C220 C229 -145.7(18) . . . . ?
Au13 S22 C220 C221 35(2) . . . . ?
Au13 S23 C230 C231 -163.4(11) . . . . ?
Au13 S23 C230 C239 23(2) . . . . ?
Au59 S40 C400 C401 168(2) . . . . ?
Au59 S40 C400 C409 -12(2) . . . . ?
Au29 S24 C240 C249 71(2) . . . . ?
Au29 S24 C240 C241 -120.7(13) . . . . ?
Au60 S41 C410 C411 -50.5(17) . . . . ?
Au60 S41 C410 C419 139.2(14) . . . . ?
Au65 S48 C480 C481 -63.3(16) . . . . ?
Au65 S48 C480 C489 131.0(15) . . . . ?
Au39 S28 C280 C281 -11.8(16) . . . . ?
Au39 S28 C280 C289 167.1(10) . . . . ?
Au39 S29 C290 C299 -41.2(17) . . . . ?
Au39 S29 C290 C291 136.8(11) . . . . ?
Au49 S46 C460 C469 -158(2) . . . . ?
Au49 S46 C460 C461 24.8(18) . . . . ?
Au49 S47 C470 C471 162.5(12) . . . . ?
Au49 S47 C470 C479 -21.6(18) . . . . ?
Au25 S3 C30 C39 -136.1(13) . . . . ?
Au25 S3 C30 C31 51(2) . . . . ?
Au64 S30 C300 C301 -51.9(19) . . . . ?
Au64 S30 C300 C309 134.6(13) . . . . ?
Au40 S30 C300 C301 29.7(19) . . . . ?
Au40 S30 C300 C309 -143.8(13) . . . . ?
Au40 S29 C290 C299 -148.5(12) . . . . ?
Au40 S29 C290 C291 29.4(15) . . . . ?
Au69 S41 C410 C411 -153.0(11) . . . . ?
Au69 S41 C410 C419 36.7(19) . . . . ?
Au69 S43 C430 C431 -119.2(15) . . . . ?
Au69 S43 C430 C439 61(2) . . . . ?
Au46 S39 C390 C391 -18.2(15) . . . . ?
Au46 S39 C390 C399 171.9(12) . . . . ?
Au46 S37 C370 C371 11(2) . . . . ?
Au46 S37 C370 C379 -169.0(15) . . . . ?
Au34 S24 C240 C249 174.7(14) . . . . ?
Au34 S24 C240 C241 -17.4(19) . . . . ?
Au34 S18 C180 C181 -169.2(13) . . . . ?
Au34 S18 C180 C189 10.8(13) . . . . ?
Au45 S38 C380 C381 168.1(14) . . . . ?
Au45 S38 C380 C389 -24(3) . . . . ?
Au45 S37 C370 C371 111.4(18) . . . . ?
Au45 S37 C370 C379 -68.8(19) . . . . ?
Au55 S47 C470 C471 59.1(18) . . . . ?
Au55 S47 C470 C479 -124.9(16) . . . . ?
Au58 S34 C340 C349 -153.9(18) . . . . ?
Au58 S34 C340 C341 26(3) . . . . ?
Au22 S10 C100 C101 -4(3) . . . . ?
Au22 S10 C100 C109 177.3(17) . . . . ?
Au37 S26 C260 C269 137.7(15) . . . . ?
Au37 S26 C260 C261 -43.0(18) . . . . ?
Au37 S25 C250 C251 -0.5(19) . . . . ?
Au37 S25 C250 C259 -179.9(12) . . . . ?
Au52 S38 C380 C381 66(2) . . . . ?
Au52 S38 C380 C389 -126(2) . . . . ?
Au33 S17 C170 C179 170.5(15) . . . . ?
Au33 S17 C170 C171 -25(2) . . . . ?
Au33 S19 C190 C191 13(2) . . . . ?
Au33 S19 C190 C199 -169.6(14) . . . . ?
Au8 S12 C120 C129 -175.2(13) . . . . ?
Au8 S12 C120 C121 1(2) . . . . ?
Au8 S11 C110 C111 132.6(16) . . . . ?
Au8 S11 C110 C119 -48(2) . . . . ?
Au44 S36 C360 C369 -177.8(13) . . . . ?
Au44 S36 C360 C361 -1.2(17) . . . . ?
Au44 S35 C350 C359 54(2) . . . . ?
Au44 S35 C350 C351 -125.2(19) . . . . ?
Au31 S16 C160 C161 159.5(12) . . . . ?
Au31 S16 C160 C169 -41.1(19) . . . . ?
Au31 S18 C180 C181 -60.5(15) . . . . ?
Au31 S18 C180 C189 119.5(15) . . . . ?
Au50 S46 C460 C469 -52(3) . . . . ?
Au50 S46 C460 C461 130.2(14) . . . . ?
Au50 S44 C440 C441 -45(2) . . . . ?
Au50 S44 C440 C449 147.1(17) . . . . ?
Au36 S21 C210 C211 174.0(10) . . . . ?
Au36 S21 C210 C219 -20(2) . . . . ?
Au36 S19 C190 C191 114.1(17) . . . . ?
Au36 S19 C190 C199 -68.6(19) . . . . ?
Au70 S42 C420 C421 -132.3(14) . . . . ?
Au70 S42 C420 C429 47.7(14) . . . . ?
Au70 S48 C480 C481 -164.0(10) . . . . ?
Au70 S48 C480 C489 30(2) . . . . ?
Au43 S35 C350 C359 163.7(18) . . . . ?
Au43 S35 C350 C351 -15(3) . . . . ?
Au43 S34 C340 C349 129(2) . . . . ?
Au43 S34 C340 C341 -51(3) . . . . ?
Au4 S5 C50 C51 151.4(12) . . . . ?
Au4 S5 C50 C59 -32.1(19) . . . . ?
Au42 S33 C330 C339 -178.2(16) . . . . ?
Au42 S33 C330 C331 5(3) . . . . ?
Au42 S32 C320 C329 -136(2) . . . . ?
Au42 S32 C320 C321 49(2) . . . . ?
Au67 S42 C420 C421 -30.0(15) . . . . ?
Au67 S42 C420 C429 150.1(15) . . . . ?
Au67 S40 C400 C401 59(2) . . . . ?
Au67 S40 C400 C409 -122(2) . . . . ?
S17 C170 C171 C172 -163(3) . . . . ?
S26 C260 C261 C262 -179(2) . . . . ?
S39 C390 C399 C398 169.8(19) . . . . ?
S24 C240 C241 C242 -168(2) . . . . ?
S1 C10 C19 C18 174.3(17) . . . . ?
S46 C460 C461 C462 178(3) . . . . ?
S22 C220 C221 C222 179(3) . . . . ?
S30 C300 C309 C308 174(2) . . . . ?
S2 C20 C29 C28 -178.3(17) . . . . ?
S44 C440 C449 C448 168(3) . . . . ?
S45 C450 C451 C452 178(2) . . . . ?
S42 C420 C429 C428 179.9(4) . . . . ?
S13 C130 C139 C138 -179(2) . . . . ?
S48 C480 C489 C488 166(2) . . . . ?
S14 C140 C141 C142 166(2) . . . . ?
S41 C410 C419 C418 170(2) . . . . ?
S23 C230 C239 C238 174(2) . . . . ?
S16 C160 C169 C168 -160(2) . . . . ?
S25 C250 C259 C258 179(2) . . . . ?
S3 C30 C31 C32 173(2) . . . . ?
S21 C210 C219 C218 -166(2) . . . . ?
S28 C280 C289 C288 -178.9(17) . . . . ?
S4 C40 C49 C48 179.2(19) . . . . ?
S31 C310 C319 C318 174(3) . . . . ?
S20 C200 C209 C208 -174(2) . . . . ?
S36 C360 C361 C362 -176(2) . . . . ?
S15 C150 C159 C158 166(2) . . . . ?
S38 C380 C389 C388 -167(3) . . . . ?
S29 C290 C291 C292 -178.0(19) . . . . ?
S33 C330 C331 C332 177(3) . . . . ?
S7 C70 C79 C78 180(3) . . . . ?
S18 C180 C189 C188 180.0(4) . . . . ?
S37 C370 C379 C378 -180(2) . . . . ?
S35 C350 C351 C352 179(3) . . . . ?
S43 C430 C439 C438 180(3) . . . . ?
S19 C190 C199 C198 -177(2) . . . . ?
S9 C90 C91 C92 180(3) . . . . ?
S5 C50 C59 C58 -177(2) . . . . ?
S12 C120 C121 C122 -176(2) . . . . ?
S47 C470 C479 C478 -175.9(17) . . . . ?
S10 C100 C109 C108 179(3) . . . . ?
S34 C340 C341 C342 180(4) . . . . ?
S40 C400 C409 C408 -179.9(6) . . . . ?
S6 C60 C69 C68 -175(2) . . . . ?
S32 C320 C321 C322 175(3) . . . . ?
S11 C110 C119 C118 -179(3) . . . . ?
S8 C80 C89 C88 -176(2) . . . . ?
C356 C355 C354 C353 0.0 . . . . ?
C356 C357 C358 C359 180.0 . . . . ?
C355 C356 C357 C352 0.0 . . . . ?
C355 C356 C357 C358 180.0 . . . . ?
C355 C354 C353 C352 0.0 . . . . ?
C354 C353 C352 C357 0.0 . . . . ?
C354 C353 C352 C351 180.0 . . . . ?
C353 C352 C357 C356 0.0 . . . . ?
C353 C352 C357 C358 180.0 . . . . ?
C353 C352 C351 C350 180.0 . . . . ?
C352 C357 C358 C359 0.0 . . . . ?
C357 C356 C355 C354 0.0 . . . . ?
C357 C352 C351 C350 0.0 . . . . ?
C357 C358 C359 C350 0.0 . . . . ?
C358 C359 C350 S35 -179(3) . . . . ?
C358 C359 C350 C351 0.0 . . . . ?
C359 C350 C351 C352 0.0 . . . . ?
C351 C352 C357 C356 180.0 . . . . ?
C351 C352 C357 C358 0.0 . . . . ?
C268 C269 C260 S26 179(2) . . . . ?
C268 C269 C260 C261 0.0 . . . . ?
C268 C267 C266 C265 180.0 . . . . ?
C269 C268 C267 C262 0.0 . . . . ?
C269 C268 C267 C266 180.0 . . . . ?
C269 C260 C261 C262 0.0 . . . . ?
C260 C261 C262 C267 0.0 . . . . ?
C260 C261 C262 C263 180.0 . . . . ?
C261 C262 C267 C268 0.0 . . . . ?
C261 C262 C267 C266 180.0 . . . . ?
C261 C262 C263 C264 180.0 . . . . ?
C262 C267 C266 C265 0.0 . . . . ?
C267 C268 C269 Au38 -124(2) . . . . ?
C267 C268 C269 C260 0.0 . . . . ?
C267 C262 C263 C264 0.0 . . . . ?
C267 C266 C265 C264 0.0 . . . . ?
C266 C265 C264 C263 0.0 . . . . ?
C265 C264 C263 C262 0.0 . . . . ?
C263 C262 C267 C268 180.0 . . . . ?
C263 C262 C267 C266 0.0 . . . . ?
C201 C200 C209 C208 0.0 . . . . ?
C201 C202 C203 C204 180.0 . . . . ?
C200 C201 C202 C207 0.0 . . . . ?
C200 C201 C202 C203 180.0 . . . . ?
C200 C209 C208 C207 0.0 . . . . ?
C209 C208 C207 C202 0.0 . . . . ?
C209 C208 C207 C206 180.0 . . . . ?
C208 C207 C202 C201 0.0 . . . . ?
C208 C207 C202 C203 180.0 . . . . ?
C208 C207 C206 C205 180.0 . . . . ?
C207 C202 C203 C204 0.0 . . . . ?
C202 C201 C200 S20 174(2) . . . . ?
C202 C201 C200 C209 0.0 . . . . ?
C202 C207 C206 C205 0.0 . . . . ?
C202 C203 C204 C205 0.0 . . . . ?
C203 C204 C205 C206 0.0 . . . . ?
C204 C205 C206 C207 0.0 . . . . ?
C206 C207 C202 C201 180.0 . . . . ?
C206 C207 C202 C203 0.0 . . . . ?
C468 C469 C460 S46 -177(3) . . . . ?
C468 C469 C460 C461 0.0 . . . . ?
C468 C467 C466 C465 180.0 . . . . ?
C469 C468 C467 C462 0.0 . . . . ?
C469 C468 C467 C466 180.0 . . . . ?
C469 C460 C461 C462 0.0 . . . . ?
C460 C461 C462 C467 0.0 . . . . ?
C460 C461 C462 C463 180.0 . . . . ?
C461 C462 C467 C468 0.0 . . . . ?
C461 C462 C467 C466 180.0 . . . . ?
C461 C462 C463 C464 180.0 . . . . ?
C462 C467 C466 C465 0.0 . . . . ?
C467 C468 C469 C460 0.0 . . . . ?
C467 C462 C463 C464 0.0 . . . . ?
C467 C466 C465 C464 0.0 . . . . ?
C466 C465 C464 C463 0.0 . . . . ?
C465 C464 C463 C462 0.0 . . . . ?
C463 C462 C467 C468 180.0 . . . . ?
C463 C462 C467 C466 0.0 . . . . ?
C226 C225 C224 C223 0.0 . . . . ?
C226 C227 C228 C229 180.0 . . . . ?
C225 C226 C227 C222 0.0 . . . . ?
C225 C226 C227 C228 180.0 . . . . ?
C225 C224 C223 C222 0.0 . . . . ?
C224 C223 C222 C227 0.0 . . . . ?
C224 C223 C222 C221 180.0 . . . . ?
C223 C222 C227 C226 0.0 . . . . ?
C223 C222 C227 C228 180.0 . . . . ?
C223 C222 C221 C220 180.0 . . . . ?
C222 C227 C228 C229 0.0 . . . . ?
C227 C226 C225 C224 0.0 . . . . ?
C227 C222 C221 C220 0.0 . . . . ?
C227 C228 C229 C220 0.0 . . . . ?
C228 C229 C220 S22 -179(3) . . . . ?
C228 C229 C220 C221 0.0 . . . . ?
C229 C220 C221 C222 0.0 . . . . ?
C221 C222 C227 C226 180.0 . . . . ?
C221 C222 C227 C228 0.0 . . . . ?
C161 C160 C169 C168 0.0 . . . . ?
C161 C162 C163 C164 180.0 . . . . ?
C160 C161 C162 C167 0.0 . . . . ?
C160 C161 C162 C163 180.0 . . . . ?
C160 C169 C168 C167 0.0 . . . . ?
C169 C168 C167 C162 0.0 . . . . ?
C169 C168 C167 C166 180.0 . . . . ?
C168 C167 C162 C161 0.0 . . . . ?
C168 C167 C162 C163 180.0 . . . . ?
C168 C167 C166 C165 180.0 . . . . ?
C167 C162 C163 C164 0.0 . . . . ?
C162 C161 C160 S16 158(2) . . . . ?
C162 C161 C160 C169 0.0 . . . . ?
C162 C167 C166 C165 0.0 . . . . ?
C162 C163 C164 C165 0.0 . . . . ?
C163 C164 C165 C166 0.0 . . . . ?
C164 C165 C166 C167 0.0 . . . . ?
C166 C167 C162 C161 180.0 . . . . ?
C166 C167 C162 C163 0.0 . . . . ?
C346 C345 C344 C343 0.0 . . . . ?
C346 C347 C348 C349 180.0 . . . . ?
C345 C346 C347 C342 0.0 . . . . ?
C345 C346 C347 C348 180.0 . . . . ?
C345 C344 C343 C342 0.0 . . . . ?
C344 C343 C342 C347 0.0 . . . . ?
C344 C343 C342 C341 180.0 . . . . ?
C343 C342 C347 C346 0.0 . . . . ?
C343 C342 C347 C348 180.0 . . . . ?
C343 C342 C341 C340 180.0 . . . . ?
C342 C347 C348 C349 0.0 . . . . ?
C347 C346 C345 C344 0.0 . . . . ?
C347 C342 C341 C340 0.0 . . . . ?
C347 C348 C349 C340 0.0 . . . . ?
C348 C349 C340 S34 -180(3) . . . . ?
C348 C349 C340 C341 0.0 . . . . ?
C349 C340 C341 C342 0.0 . . . . ?
C341 C342 C347 C346 180.0 . . . . ?
C341 C342 C347 C348 0.0 . . . . ?
C301 C300 C309 C308 0.0 . . . . ?
C301 C302 C303 C304 180.0 . . . . ?
C300 C301 C302 C307 0.0 . . . . ?
C300 C301 C302 C303 180.0 . . . . ?
C300 C309 C308 C307 0.0 . . . . ?
C309 C308 C307 C302 0.0 . . . . ?
C309 C308 C307 C306 180.0 . . . . ?
C308 C307 C302 C301 0.0 . . . . ?
C308 C307 C302 C303 180.0 . . . . ?
C308 C307 C306 C305 180.0 . . . . ?
C307 C302 C303 C304 0.0 . . . . ?
C302 C301 C300 S30 -173(2) . . . . ?
C302 C301 C300 C309 0.0 . . . . ?
C302 C307 C306 C305 0.0 . . . . ?
C302 C303 C304 C305 0.0 . . . . ?
C303 C304 C305 C306 0.0 . . . . ?
C304 C305 C306 C307 0.0 . . . . ?
C306 C307 C302 C301 180.0 . . . . ?
C306 C307 C302 C303 0.0 . . . . ?
C411 C410 C419 C418 0.0 . . . . ?
C411 C412 C413 C414 180.0 . . . . ?
C410 C411 C412 C417 0.0 . . . . ?
C410 C411 C412 C413 180.0 . . . . ?
C410 C419 C418 C417 0.0 . . . . ?
C419 C418 C417 C412 0.0 . . . . ?
C419 C418 C417 C416 180.0 . . . . ?
C418 C417 C412 C411 0.0 . . . . ?
C418 C417 C412 C413 180.0 . . . . ?
C418 C417 C416 C415 180.0 . . . . ?
C417 C412 C413 C414 0.0 . . . . ?
C412 C411 C410 S41 -170(2) . . . . ?
C412 C411 C410 C419 0.0 . . . . ?
C412 C417 C416 C415 0.0 . . . . ?
C412 C413 C414 C415 0.0 . . . . ?
C413 C414 C415 C416 0.0 . . . . ?
C414 C415 C416 C417 0.0 . . . . ?
C416 C417 C412 C411 180.0 . . . . ?
C416 C417 C412 C413 0.0 . . . . ?
C71 C70 C79 C78 0.0 . . . . ?
C71 C72 C73 C74 180.0 . . . . ?
C70 C71 C72 C77 0.0 . . . . ?
C70 C71 C72 C73 180.0 . . . . ?
C70 C79 C78 C77 0.0 . . . . ?
C79 C78 C77 C72 0.0 . . . . ?
C79 C78 C77 C76 180.0 . . . . ?
C78 C77 C72 C71 0.0 . . . . ?
C78 C77 C72 C73 180.0 . . . . ?
C78 C77 C76 C75 180.0 . . . . ?
C77 C72 C73 C74 0.0 . . . . ?
C72 C71 C70 S7 -180(3) . . . . ?
C72 C71 C70 C79 0.0 . . . . ?
C72 C77 C76 C75 0.0 . . . . ?
C72 C73 C74 C75 0.0 . . . . ?
C73 C74 C75 C76 0.0 . . . . ?
C74 C75 C76 C77 0.0 . . . . ?
C76 C77 C72 C71 180.0 . . . . ?
C76 C77 C72 C73 0.0 . . . . ?
C471 C470 C479 C478 0.0 . . . . ?
C471 C472 C473 C474 180.0 . . . . ?
C470 C471 C472 C477 0.0 . . . . ?
C470 C471 C472 C473 180.0 . . . . ?
C470 C479 C478 C477 0.0 . . . . ?
C479 C478 C477 C472 0.0 . . . . ?
C479 C478 C477 C476 180.0 . . . . ?
C478 C477 C472 C471 0.0 . . . . ?
C478 C477 C472 C473 180.0 . . . . ?
C478 C477 C476 C475 180.0 . . . . ?
C477 C472 C473 C474 0.0 . . . . ?
C472 C471 C470 S47 176.0(17) . . . . ?
C472 C471 C470 C479 0.0 . . . . ?
C472 C477 C476 C475 0.0 . . . . ?
C472 C473 C474 C475 0.0 . . . . ?
C473 C474 C475 C476 0.0 . . . . ?
C474 C475 C476 C477 0.0 . . . . ?
C476 C477 C472 C471 180.0 . . . . ?
C476 C477 C472 C473 0.0 . . . . ?
C401 C400 C409 C408 0.0 . . . . ?
C401 C402 C403 C404 180.0 . . . . ?
C400 C401 C402 C407 0.0 . . . . ?
C400 C401 C402 C403 180.0 . . . . ?
C400 C409 C408 C407 0.0 . . . . ?
C409 C408 C407 C402 0.0 . . . . ?
C409 C408 C407 C406 180.0 . . . . ?
C408 C407 C402 C401 0.0 . . . . ?
C408 C407 C402 C403 180.0 . . . . ?
C408 C407 C406 C405 180.0 . . . . ?
C407 C402 C403 C404 0.0 . . . . ?
C402 C401 C400 S40 179.9(6) . . . . ?
C402 C401 C400 C409 0.0 . . . . ?
C402 C407 C406 C405 0.0 . . . . ?
C402 C403 C404 C405 0.0 . . . . ?
C403 C404 C405 C406 0.0 . . . . ?
C404 C405 C406 C407 0.0 . . . . ?
C406 C407 C402 C401 180.0 . . . . ?
C406 C407 C402 C403 0.0 . . . . ?
C133 C134 C135 C136 0.0 . . . . ?
C133 C132 C131 C130 180.0 . . . . ?
C134 C133 C132 C137 0.0 . . . . ?
C134 C133 C132 C131 180.0 . . . . ?
C134 C135 C136 C137 0.0 . . . . ?
C135 C136 C137 C132 0.0 . . . . ?
C135 C136 C137 C138 180.0 . . . . ?
C136 C137 C132 C133 0.0 . . . . ?
C136 C137 C132 C131 180.0 . . . . ?
C136 C137 C138 C139 180.0 . . . . ?
C137 C132 C131 C130 0.0 . . . . ?
C132 C133 C134 C135 0.0 . . . . ?
C132 C137 C138 C139 0.0 . . . . ?
C132 C131 C130 S13 179(2) . . . . ?
C132 C131 C130 C139 0.0 . . . . ?
C131 C130 C139 C138 0.0 . . . . ?
C130 C139 C138 C137 0.0 . . . . ?
C138 C137 C132 C133 180.0 . . . . ?
C138 C137 C132 C131 0.0 . . . . ?
C371 C370 C379 C378 0.0 . . . . ?
C371 C372 C373 C374 180.0 . . . . ?
C370 C371 C372 C377 0.0 . . . . ?
C370 C371 C372 C373 180.0 . . . . ?
C370 C379 C378 C377 0.0 . . . . ?
C379 C378 C377 C372 0.0 . . . . ?
C379 C378 C377 C376 180.0 . . . . ?
C378 C377 C372 C371 0.0 . . . . ?
C378 C377 C372 C373 180.0 . . . . ?
C378 C377 C376 C375 180.0 . . . . ?
C377 C372 C373 C374 0.0 . . . . ?
C372 C371 C370 S37 180(3) . . . . ?
C372 C371 C370 C379 0.0 . . . . ?
C372 C377 C376 C375 0.0 . . . . ?
C372 C373 C374 C375 0.0 . . . . ?
C373 C374 C375 C376 0.0 . . . . ?
C374 C375 C376 C377 0.0 . . . . ?
C376 C377 C372 C371 180.0 . . . . ?
C376 C377 C372 C373 0.0 . . . . ?
C126 C125 C124 C123 0.0 . . . . ?
C126 C127 C128 C129 180.0 . . . . ?
C125 C126 C127 C122 0.0 . . . . ?
C125 C126 C127 C128 180.0 . . . . ?
C125 C124 C123 C122 0.0 . . . . ?
C124 C123 C122 C127 0.0 . . . . ?
C124 C123 C122 C121 180.0 . . . . ?
C123 C122 C127 C126 0.0 . . . . ?
C123 C122 C127 C128 180.0 . . . . ?
C123 C122 C121 C120 180.0 . . . . ?
C122 C127 C128 C129 0.0 . . . . ?
C127 C126 C125 C124 0.0 . . . . ?
C127 C122 C121 C120 0.0 . . . . ?
C127 C128 C129 C120 0.0 . . . . ?
C128 C129 C120 S12 177(2) . . . . ?
C128 C129 C120 C121 0.0 . . . . ?
C129 C120 C121 C122 0.0 . . . . ?
C121 C122 C127 C126 180.0 . . . . ?
C121 C122 C127 C128 0.0 . . . . ?
C391 C390 C399 C398 0.0 . . . . ?
C391 C392 C393 C394 180.0 . . . . ?
C390 C391 C392 C397 0.0 . . . . ?
C390 C391 C392 C393 180.0 . . . . ?
C390 C399 C398 C397 0.0 . . . . ?
C399 C398 C397 C392 0.0 . . . . ?
C399 C398 C397 C396 180.0 . . . . ?
C398 C397 C392 C391 0.0 . . . . ?
C398 C397 C392 C393 180.0 . . . . ?
C398 C397 C396 C395 180.0 . . . . ?
C397 C392 C393 C394 0.0 . . . . ?
C392 C391 C390 S39 -169.9(19) . . . . ?
C392 C391 C390 C399 0.0 . . . . ?
C392 C397 C396 C395 0.0 . . . . ?
C392 C393 C394 C395 0.0 . . . . ?
C393 C394 C395 C396 0.0 . . . . ?
C394 C395 C396 C397 0.0 . . . . ?
C396 C397 C392 C391 180.0 . . . . ?
C396 C397 C392 C393 0.0 . . . . ?
C151 C150 C159 C158 0.0 . . . . ?
C151 C152 C153 C154 180.0 . . . . ?
C150 C151 C152 C157 0.0 . . . . ?
C150 C151 C152 C153 180.0 . . . . ?
C150 C159 C158 C157 0.0 . . . . ?
C159 C158 C157 C152 0.0 . . . . ?
C159 C158 C157 C156 180.0 . . . . ?
C158 C157 C152 C151 0.0 . . . . ?
C158 C157 C152 C153 180.0 . . . . ?
C158 C157 C156 C155 180.0 . . . . ?
C157 C152 C153 C154 0.0 . . . . ?
C152 C151 C150 S15 -166(2) . . . . ?
C152 C151 C150 C159 0.0 . . . . ?
C152 C157 C156 C155 0.0 . . . . ?
C152 C153 C154 C155 0.0 . . . . ?
C153 C154 C155 C156 0.0 . . . . ?
C154 C155 C156 C157 0.0 . . . . ?
C156 C157 C152 C151 180.0 . . . . ?
C156 C157 C152 C153 0.0 . . . . ?
C21 C20 C29 C28 0.0 . . . . ?
C21 C22 C23 C24 180.0 . . . . ?
C20 C21 C22 C27 0.0 . . . . ?
C20 C21 C22 C23 180.0 . . . . ?
C20 C29 C28 C27 0.0 . . . . ?
C29 C28 C27 C22 0.0 . . . . ?
C29 C28 C27 C26 180.0 . . . . ?
C28 C27 C22 C21 0.0 . . . . ?
C28 C27 C22 C23 180.0 . . . . ?
C28 C27 C26 C25 180.0 . . . . ?
C27 C22 C23 C24 0.0 . . . . ?
C22 C21 C20 S2 178.3(18) . . . . ?
C22 C21 C20 C29 0.0 . . . . ?
C22 C27 C26 C25 0.0 . . . . ?
C22 C23 C24 C25 0.0 . . . . ?
C23 C24 C25 C26 0.0 . . . . ?
C24 C25 C26 C27 0.0 . . . . ?
C26 C27 C22 C21 180.0 . . . . ?
C26 C27 C22 C23 0.0 . . . . ?
C441 C440 C449 C448 0.0 . . . . ?
C441 C442 C443 C444 180.0 . . . . ?
C440 C441 C442 C447 0.0 . . . . ?
C440 C441 C442 C443 180.0 . . . . ?
C440 C449 C448 C447 0.0 . . . . ?
C449 C448 C447 C442 0.0 . . . . ?
C449 C448 C447 C446 180.0 . . . . ?
C448 C447 C442 C441 0.0 . . . . ?
C448 C447 C442 C443 180.0 . . . . ?
C448 C447 C446 C445 180.0 . . . . ?
C447 C442 C443 C444 0.0 . . . . ?
C442 C441 C440 S44 -168(3) . . . . ?
C442 C441 C440 C449 0.0 . . . . ?
C442 C447 C446 C445 0.0 . . . . ?
C442 C443 C444 C445 0.0 . . . . ?
C443 C444 C445 C446 0.0 . . . . ?
C444 C445 C446 C447 0.0 . . . . ?
C446 C447 C442 C441 180.0 . . . . ?
C446 C447 C442 C443 0.0 . . . . ?
C458 C459 C450 S45 -178(2) . . . . ?
C458 C459 C450 C451 0.0 . . . . ?
C458 C457 C456 C455 180.0 . . . . ?
C459 C458 C457 C452 0.0 . . . . ?
C459 C458 C457 C456 180.0 . . . . ?
C459 C450 C451 C452 0.0 . . . . ?
C450 C451 C452 C457 0.0 . . . . ?
C450 C451 C452 C453 180.0 . . . . ?
C451 C452 C457 C458 0.0 . . . . ?
C451 C452 C457 C456 180.0 . . . . ?
C451 C452 C453 C454 180.0 . . . . ?
C452 C457 C456 C455 0.0 . . . . ?
C457 C458 C459 C450 0.0 . . . . ?
C457 C452 C453 C454 0.0 . . . . ?
C457 C456 C455 C454 0.0 . . . . ?
C456 C455 C454 C453 0.0 . . . . ?
C455 C454 C453 C452 0.0 . . . . ?
C453 C452 C457 C458 180.0 . . . . ?
C453 C452 C457 C456 0.0 . . . . ?
C311 C310 C319 C318 0.0 . . . . ?
C311 C312 C313 C314 180.0 . . . . ?
C310 C311 C312 C317 0.0 . . . . ?
C310 C311 C312 C313 180.0 . . . . ?
C310 C319 C318 C317 0.0 . . . . ?
C319 C318 C317 C312 0.0 . . . . ?
C319 C318 C317 C316 180.0 . . . . ?
C318 C317 C312 C311 0.0 . . . . ?
C318 C317 C312 C313 180.0 . . . . ?
C318 C317 C316 C315 180.0 . . . . ?
C317 C312 C313 C314 0.0 . . . . ?
C312 C311 C310 S31 -173(3) . . . . ?
C312 C311 C310 C319 0.0 . . . . ?
C312 C317 C316 C315 0.0 . . . . ?
C312 C313 C314 C315 0.0 . . . . ?
C313 C314 C315 C316 0.0 . . . . ?
C314 C315 C316 C317 0.0 . . . . ?
C316 C317 C312 C311 180.0 . . . . ?
C316 C317 C312 C313 0.0 . . . . ?
C281 C280 C289 C288 0.0 . . . . ?
C281 C282 C283 C284 180.0 . . . . ?
C280 C281 C282 C287 0.0 . . . . ?
C280 C281 C282 C283 180.0 . . . . ?
C280 C289 C288 C287 0.0 . . . . ?
C289 C288 C287 C282 0.0 . . . . ?
C289 C288 C287 C286 180.0 . . . . ?
C288 C287 C282 C281 0.0 . . . . ?
C288 C287 C282 C283 180.0 . . . . ?
C288 C287 C286 C285 180.0 . . . . ?
C287 C282 C283 C284 0.0 . . . . ?
C282 C281 C280 S28 178.8(18) . . . . ?
C282 C281 C280 C289 0.0 . . . . ?
C282 C287 C286 C285 0.0 . . . . ?
C282 C283 C284 C285 0.0 . . . . ?
C283 C284 C285 C286 0.0 . . . . ?
C284 C285 C286 C287 0.0 . . . . ?
C286 C287 C282 C281 180.0 . . . . ?
C286 C287 C282 C283 0.0 . . . . ?
C248 C249 C240 S24 168(2) . . . . ?
C248 C249 C240 C241 0.0 . . . . ?
C248 C247 C246 C245 180.0 . . . . ?
C249 C248 C247 C242 0.0 . . . . ?
C249 C248 C247 C246 180.0 . . . . ?
C249 C240 C241 C242 0.0 . . . . ?
C240 C241 C242 C247 0.0 . . . . ?
C240 C241 C242 C243 180.0 . . . . ?
C241 C242 C247 C248 0.0 . . . . ?
C241 C242 C247 C246 180.0 . . . . ?
C241 C242 C243 C244 180.0 . . . . ?
C242 C247 C246 C245 0.0 . . . . ?
C247 C248 C249 C240 0.0 . . . . ?
C247 C242 C243 C244 0.0 . . . . ?
C247 C246 C245 C244 0.0 . . . . ?
C246 C245 C244 C243 0.0 . . . . ?
C245 C244 C243 C242 0.0 . . . . ?
C243 C242 C247 C248 180.0 . . . . ?
C243 C242 C247 C246 0.0 . . . . ?
C61 C60 C69 C68 0.0 . . . . ?
C61 C62 C63 C64 180.0 . . . . ?
C60 C61 C62 C67 0.0 . . . . ?
C60 C61 C62 C63 180.0 . . . . ?
C60 C69 C68 C67 0.0 . . . . ?
C69 C68 C67 C62 0.0 . . . . ?
C69 C68 C67 C66 180.0 . . . . ?
C68 C67 C62 C61 0.0 . . . . ?
C68 C67 C62 C63 180.0 . . . . ?
C68 C67 C66 C65 180.0 . . . . ?
C67 C62 C63 C64 0.0 . . . . ?
C62 C61 C60 S6 176(2) . . . . ?
C62 C61 C60 C69 0.0 . . . . ?
C62 C67 C66 C65 0.0 . . . . ?
C62 C63 C64 C65 0.0 . . . . ?
C63 C64 C65 C66 0.0 . . . . ?
C64 C65 C66 C67 0.0 . . . . ?
C66 C67 C62 C61 180.0 . . . . ?
C66 C67 C62 C63 0.0 . . . . ?
C41 C40 C49 C48 0.0 . . . . ?
C41 C42 C43 C44 180.0 . . . . ?
C40 C41 C42 C47 0.0 . . . . ?
C40 C41 C42 C43 180.0 . . . . ?
C40 C49 C48 C47 0.0 . . . . ?
C49 C48 C47 C42 0.0 . . . . ?
C49 C48 C47 C46 180.0 . . . . ?
C48 C47 C42 C41 0.0 . . . . ?
C48 C47 C42 C43 180.0 . . . . ?
C48 C47 C46 C45 180.0 . . . . ?
C47 C42 C43 C44 0.0 . . . . ?
C42 C41 C40 S4 -179(2) . . . . ?
C42 C41 C40 C49 0.0 . . . . ?
C42 C47 C46 C45 0.0 . . . . ?
C42 C43 C44 C45 0.0 . . . . ?
C43 C44 C45 C46 0.0 . . . . ?
C44 C45 C46 C47 0.0 . . . . ?
C46 C47 C42 C41 180.0 . . . . ?
C46 C47 C42 C43 0.0 . . . . ?
C148 C149 C140 S14 -168(2) . . . . ?
C148 C149 C140 C141 0.0 . . . . ?
C148 C147 C146 C145 180.0 . . . . ?
C149 C148 C147 C142 0.0 . . . . ?
C149 C148 C147 C146 180.0 . . . . ?
C149 C140 C141 C142 0.0 . . . . ?
C140 C141 C142 C147 0.0 . . . . ?
C140 C141 C142 C143 180.0 . . . . ?
C141 C142 C147 C148 0.0 . . . . ?
C141 C142 C147 C146 180.0 . . . . ?
C141 C142 C143 C144 180.0 . . . . ?
C142 C147 C146 C145 0.0 . . . . ?
C147 C148 C149 C140 0.0 . . . . ?
C147 C142 C143 C144 0.0 . . . . ?
C147 C146 C145 C144 0.0 . . . . ?
C146 C145 C144 C143 0.0 . . . . ?
C145 C144 C143 C142 0.0 . . . . ?
C143 C142 C147 C148 180.0 . . . . ?
C143 C142 C147 C146 0.0 . . . . ?
C481 C480 C489 C488 0.0 . . . . ?
C481 C482 C483 C484 180.0 . . . . ?
C480 C481 C482 C487 0.0 . . . . ?
C480 C481 C482 C483 180.0 . . . . ?
C480 C489 C488 C487 0.0 . . . . ?
C489 C488 C487 C482 0.0 . . . . ?
C489 C488 C487 C486 180.0 . . . . ?
C488 C487 C482 C481 0.0 . . . . ?
C488 C487 C482 C483 180.0 . . . . ?
C488 C487 C486 C485 180.0 . . . . ?
C487 C482 C483 C484 0.0 . . . . ?
C482 C481 C480 S48 -165(2) . . . . ?
C482 C481 C480 C489 0.0 . . . . ?
C482 C487 C486 C485 0.0 . . . . ?
C482 C483 C484 C485 0.0 . . . . ?
C483 C484 C485 C486 0.0 . . . . ?
C484 C485 C486 C487 0.0 . . . . ?
C486 C487 C482 C481 180.0 . . . . ?
C486 C487 C482 C483 0.0 . . . . ?
C211 C210 C219 C218 0.0 . . . . ?
C211 C212 C213 C214 180.0 . . . . ?
C210 C211 C212 C217 0.0 . . . . ?
C210 C211 C212 C213 180.0 . . . . ?
C210 C219 C218 C217 0.0 . . . . ?
C219 C218 C217 C212 0.0 . . . . ?
C219 C218 C217 C216 180.0 . . . . ?
C218 C217 C212 C211 0.0 . . . . ?
C218 C217 C212 C213 180.0 . . . . ?
C218 C217 C216 C215 180.0 . . . . ?
C217 C212 C213 C214 0.0 . . . . ?
C212 C211 C210 S21 167(2) . . . . ?
C212 C211 C210 C219 0.0 . . . . ?
C212 C217 C216 C215 0.0 . . . . ?
C212 C213 C214 C215 0.0 . . . . ?
C213 C214 C215 C216 0.0 . . . . ?
C214 C215 C216 C217 0.0 . . . . ?
C216 C217 C212 C211 180.0 . . . . ?
C216 C217 C212 C213 0.0 . . . . ?
C328 C329 C320 S32 -174(3) . . . . ?
C328 C329 C320 C321 0.0 . . . . ?
C328 C327 C326 C325 180.0 . . . . ?
C329 C328 C327 C322 0.0 . . . . ?
C329 C328 C327 C326 180.0 . . . . ?
C329 C320 C321 C322 0.0 . . . . ?
C320 C321 C322 C327 0.0 . . . . ?
C320 C321 C322 C323 180.0 . . . . ?
C321 C322 C327 C328 0.0 . . . . ?
C321 C322 C327 C326 180.0 . . . . ?
C321 C322 C323 C324 180.0 . . . . ?
C322 C327 C326 C325 0.0 . . . . ?
C327 C328 C329 C320 0.0 . . . . ?
C327 C322 C323 C324 0.0 . . . . ?
C327 C326 C325 C324 0.0 . . . . ?
C326 C325 C324 C323 0.0 . . . . ?
C325 C324 C323 C322 0.0 . . . . ?
C323 C322 C327 C328 180.0 . . . . ?
C323 C322 C327 C326 0.0 . . . . ?
C431 C430 C439 C438 0.0 . . . . ?
C431 C432 C433 C434 180.0 . . . . ?
C430 C431 C432 C437 0.0 . . . . ?
C430 C431 C432 C433 180.0 . . . . ?
C430 C439 C438 C437 0.0 . . . . ?
C439 C438 C437 C432 0.0 . . . . ?
C439 C438 C437 C436 180.0 . . . . ?
C438 C437 C432 C431 0.0 . . . . ?
C438 C437 C432 C433 180.0 . . . . ?
C438 C437 C436 C435 180.0 . . . . ?
C437 C432 C433 C434 0.0 . . . . ?
C432 C431 C430 S43 -180(3) . . . . ?
C432 C431 C430 C439 0.0 . . . . ?
C432 C437 C436 C435 0.0 . . . . ?
C432 C433 C434 C435 0.0 . . . . ?
C433 C434 C435 C436 0.0 . . . . ?
C434 C435 C436 C437 0.0 . . . . ?
C436 C437 C432 C431 180.0 . . . . ?
C436 C437 C432 C433 0.0 . . . . ?
C81 C80 C89 C88 0.0 . . . . ?
C81 C82 C83 C84 180.0 . . . . ?
C80 C81 C82 C87 0.0 . . . . ?
C80 C81 C82 C83 180.0 . . . . ?
C80 C89 C88 C87 0.0 . . . . ?
C89 C88 C87 C82 0.0 . . . . ?
C89 C88 C87 C86 180.0 . . . . ?
C88 C87 C82 C81 0.0 . . . . ?
C88 C87 C82 C83 180.0 . . . . ?
C88 C87 C86 C85 180.0 . . . . ?
C87 C82 C83 C84 0.0 . . . . ?
C82 C81 C80 S8 176(2) . . . . ?
C82 C81 C80 C89 0.0 . . . . ?
C82 C87 C86 C85 0.0 . . . . ?
C82 C83 C84 C85 0.0 . . . . ?
C83 C84 C85 C86 0.0 . . . . ?
C84 C85 C86 C87 0.0 . . . . ?
C86 C87 C82 C81 180.0 . . . . ?
C86 C87 C82 C83 0.0 . . . . ?
C181 C180 C189 C188 0.0 . . . . ?
C181 C182 C183 C184 180.0 . . . . ?
C180 C181 C182 C187 0.0 . . . . ?
C180 C181 C182 C183 180.0 . . . . ?
C180 C189 C188 C187 0.0 . . . . ?
C189 C188 C187 C182 0.0 . . . . ?
C189 C188 C187 C186 180.0 . . . . ?
C188 C187 C182 C181 0.0 . . . . ?
C188 C187 C182 C183 180.0 . . . . ?
C188 C187 C186 C185 180.0 . . . . ?
C187 C182 C183 C184 0.0 . . . . ?
C182 C181 C180 S18 180.0(4) . . . . ?
C182 C181 C180 C189 0.0 . . . . ?
C182 C187 C186 C185 0.0 . . . . ?
C182 C183 C184 C185 0.0 . . . . ?
C183 C184 C185 C186 0.0 . . . . ?
C184 C185 C186 C187 0.0 . . . . ?
C186 C187 C182 C181 180.0 . . . . ?
C186 C187 C182 C183 0.0 . . . . ?
C36 C35 C34 C33 0.0 . . . . ?
C36 C37 C38 C39 180.0 . . . . ?
C35 C36 C37 C32 0.0 . . . . ?
C35 C36 C37 C38 180.0 . . . . ?
C35 C34 C33 C32 0.0 . . . . ?
C34 C33 C32 C37 0.0 . . . . ?
C34 C33 C32 C31 180.0 . . . . ?
C33 C32 C37 C36 0.0 . . . . ?
C33 C32 C37 C38 180.0 . . . . ?
C33 C32 C31 C30 180.0 . . . . ?
C32 C37 C38 C39 0.0 . . . . ?
C37 C36 C35 C34 0.0 . . . . ?
C37 C32 C31 C30 0.0 . . . . ?
C37 C38 C39 C30 0.0 . . . . ?
C38 C39 C30 S3 -174(2) . . . . ?
C38 C39 C30 C31 0.0 . . . . ?
C39 C30 C31 C32 0.0 . . . . ?
C31 C32 C37 C36 180.0 . . . . ?
C31 C32 C37 C38 0.0 . . . . ?
C98 C99 C90 S9 -180(2) . . . . ?
C98 C99 C90 C91 0.0 . . . . ?
C98 C97 C96 C95 180.0 . . . . ?
C99 C98 C97 C92 0.0 . . . . ?
C99 C98 C97 C96 180.0 . . . . ?
C99 C90 C91 C92 0.0 . . . . ?
C90 C91 C92 C97 0.0 . . . . ?
C90 C91 C92 C93 180.0 . . . . ?
C91 C92 C97 C98 0.0 . . . . ?
C91 C92 C97 C96 180.0 . . . . ?
C91 C92 C93 C94 180.0 . . . . ?
C92 C97 C96 C95 0.0 . . . . ?
C97 C98 C99 C90 0.0 . . . . ?
C97 C92 C93 C94 0.0 . . . . ?
C97 C96 C95 C94 0.0 . . . . ?
C96 C95 C94 C93 0.0 . . . . ?
C95 C94 C93 C92 0.0 . . . . ?
C93 C92 C97 C98 180.0 . . . . ?
C93 C92 C97 C96 0.0 . . . . ?
C421 C420 C429 C428 0.0 . . . . ?
C421 C422 C423 C424 180.0 . . . . ?
C420 C421 C422 C427 0.0 . . . . ?
C420 C421 C422 C423 180.0 . . . . ?
C420 C429 C428 C427 0.0 . . . . ?
C429 C428 C427 C422 0.0 . . . . ?
C429 C428 C427 C426 180.0 . . . . ?
C428 C427 C422 C421 0.0 . . . . ?
C428 C427 C422 C423 180.0 . . . . ?
C428 C427 C426 C425 180.0 . . . . ?
C427 C422 C423 C424 0.0 . . . . ?
C422 C421 C420 S42 -179.9(4) . . . . ?
C422 C421 C420 C429 0.0 . . . . ?
C422 C427 C426 C425 0.0 . . . . ?
C422 C423 C424 C425 0.0 . . . . ?
C423 C424 C425 C426 0.0 . . . . ?
C424 C425 C426 C427 0.0 . . . . ?
C426 C427 C422 C421 180.0 . . . . ?
C426 C427 C422 C423 0.0 . . . . ?
C366 C365 C364 C363 0.0 . . . . ?
C366 C367 C368 C369 180.0 . . . . ?
C365 C366 C367 C362 0.0 . . . . ?
C365 C366 C367 C368 180.0 . . . . ?
C365 C364 C363 C362 0.0 . . . . ?
C364 C363 C362 C367 0.0 . . . . ?
C364 C363 C362 C361 180.0 . . . . ?
C363 C362 C367 C366 0.0 . . . . ?
C363 C362 C367 C368 180.0 . . . . ?
C363 C362 C361 C360 180.0 . . . . ?
C362 C367 C368 C369 0.0 . . . . ?
C367 C366 C365 C364 0.0 . . . . ?
C367 C362 C361 C360 0.0 . . . . ?
C367 C368 C369 C360 0.0 . . . . ?
C368 C369 C360 S36 177(2) . . . . ?
C368 C369 C360 C361 0.0 . . . . ?
C369 C360 C361 C362 0.0 . . . . ?
C361 C362 C367 C366 180.0 . . . . ?
C361 C362 C367 C368 0.0 . . . . ?
C336 C335 C334 C333 0.0 . . . . ?
C336 C337 C338 C339 180.0 . . . . ?
C335 C336 C337 C332 0.0 . . . . ?
C335 C336 C337 C338 180.0 . . . . ?
C335 C334 C333 C332 0.0 . . . . ?
C334 C333 C332 C337 0.0 . . . . ?
C334 C333 C332 C331 180.0 . . . . ?
C333 C332 C337 C336 0.0 . . . . ?
C333 C332 C337 C338 180.0 . . . . ?
C333 C332 C331 C330 180.0 . . . . ?
C332 C337 C338 C339 0.0 . . . . ?
C337 C336 C335 C334 0.0 . . . . ?
C337 C332 C331 C330 0.0 . . . . ?
C337 C338 C339 C330 0.0 . . . . ?
C338 C339 C330 S33 -177(3) . . . . ?
C338 C339 C330 C331 0.0 . . . . ?
C339 C330 C331 C332 0.0 . . . . ?
C331 C332 C337 C336 180.0 . . . . ?
C331 C332 C337 C338 0.0 . . . . ?
C11 C10 C19 C18 0.0 . . . . ?
C11 C12 C13 C14 180.0 . . . . ?
C10 C11 C12 C17 0.0 . . . . ?
C10 C11 C12 C13 180.0 . . . . ?
C10 C19 C18 C17 0.0 . . . . ?
C19 C18 C17 C12 0.0 . . . . ?
C19 C18 C17 C16 180.0 . . . . ?
C18 C17 C12 C11 0.0 . . . . ?
C18 C17 C12 C13 180.0 . . . . ?
C18 C17 C16 C15 180.0 . . . . ?
C17 C12 C13 C14 0.0 . . . . ?
C12 C11 C10 S1 -173.8(19) . . . . ?
C12 C11 C10 C19 0.0 . . . . ?
C12 C17 C16 C15 0.0 . . . . ?
C12 C13 C14 C15 0.0 . . . . ?
C13 C14 C15 C16 0.0 . . . . ?
C14 C15 C16 C17 0.0 . . . . ?
C16 C17 C12 C11 180.0 . . . . ?
C16 C17 C12 C13 0.0 . . . . ?
C251 C250 C259 C258 0.0 . . . . ?
C251 C252 C253 C254 180.0 . . . . ?
C250 C251 C252 C257 0.0 . . . . ?
C250 C251 C252 C253 180.0 . . . . ?
C250 C259 C258 C257 0.0 . . . . ?
C259 C258 C257 C252 0.0 . . . . ?
C259 C258 C257 C256 180.0 . . . . ?
C258 C257 C252 C251 0.0 . . . . ?
C258 C257 C252 C253 180.0 . . . . ?
C258 C257 C256 C255 180.0 . . . . ?
C257 C252 C253 C254 0.0 . . . . ?
C252 C251 C250 S25 -179(2) . . . . ?
C252 C251 C250 C259 0.0 . . . . ?
C252 C257 C256 C255 0.0 . . . . ?
C252 C253 C254 C255 0.0 . . . . ?
C253 C254 C255 C256 0.0 . . . . ?
C254 C255 C256 C257 0.0 . . . . ?
C256 C257 C252 C251 180.0 . . . . ?
C256 C257 C252 C253 0.0 . . . . ?
C111 C110 C119 C118 0.0 . . . . ?
C111 C112 C113 C114 180.0 . . . . ?
C110 C111 C112 C117 0.0 . . . . ?
C110 C111 C112 C113 180.0 . . . . ?
C110 C119 C118 C117 0.0 . . . . ?
C119 C118 C117 C112 0.0 . . . . ?
C119 C118 C117 C116 180.0 . . . . ?
C118 C117 C112 C111 0.0 . . . . ?
C118 C117 C112 C113 180.0 . . . . ?
C118 C117 C116 C115 180.0 . . . . ?
C117 C112 C113 C114 0.0 . . . . ?
C112 C111 C110 S11 179(3) . . . . ?
C112 C111 C110 C119 0.0 . . . . ?
C112 C117 C116 C115 0.0 . . . . ?
C112 C113 C114 C115 0.0 . . . . ?
C113 C114 C115 C116 0.0 . . . . ?
C114 C115 C116 C117 0.0 . . . . ?
C116 C117 C112 C111 180.0 . . . . ?
C116 C117 C112 C113 0.0 . . . . ?
C51 C50 C59 C58 0.0 . . . . ?
C51 C52 C53 C54 180.0 . . . . ?
C50 C51 C52 C57 0.0 . . . . ?
C50 C51 C52 C53 180.0 . . . . ?
C50 C59 C58 C57 0.0 . . . . ?
C59 C58 C57 C52 0.0 . . . . ?
C59 C58 C57 C56 180.0 . . . . ?
C58 C57 C52 C51 0.0 . . . . ?
C58 C57 C52 C53 180.0 . . . . ?
C58 C57 C56 C55 180.0 . . . . ?
C57 C52 C53 C54 0.0 . . . . ?
C52 C51 C50 S5 176(2) . . . . ?
C52 C51 C50 C59 0.0 . . . . ?
C52 C57 C56 C55 0.0 . . . . ?
C52 C53 C54 C55 0.0 . . . . ?
C53 C54 C55 C56 0.0 . . . . ?
C54 C55 C56 C57 0.0 . . . . ?
C56 C57 C52 C51 180.0 . . . . ?
C56 C57 C52 C53 0.0 . . . . ?
C233 C234 C235 C236 0.0 . . . . ?
C233 C232 C231 C230 180.0 . . . . ?
C234 C233 C232 C237 0.0 . . . . ?
C234 C233 C232 C231 180.0 . . . . ?
C234 C235 C236 C237 0.0 . . . . ?
C235 C236 C237 C232 0.0 . . . . ?
C235 C236 C237 C238 180.0 . . . . ?
C236 C237 C232 C233 0.0 . . . . ?
C236 C237 C232 C231 180.0 . . . . ?
C236 C237 C238 C239 180.0 . . . . ?
C237 C232 C231 C230 0.0 . . . . ?
C232 C233 C234 C235 0.0 . . . . ?
C232 C237 C238 C239 0.0 . . . . ?
C232 C231 C230 S23 -174(2) . . . . ?
C232 C231 C230 C239 0.0 . . . . ?
C231 C230 C239 C238 0.0 . . . . ?
C230 C239 C238 C237 0.0 . . . . ?
C238 C237 C232 C233 180.0 . . . . ?
C238 C237 C232 C231 0.0 . . . . ?
C103 C104 C105 C106 0.0 . . . . ?
C103 C102 C101 C100 180.0 . . . . ?
C104 C103 C102 C107 0.0 . . . . ?
C104 C103 C102 C101 180.0 . . . . ?
C104 C105 C106 C107 0.0 . . . . ?
C105 C106 C107 C102 0.0 . . . . ?
C105 C106 C107 C108 180.0 . . . . ?
C106 C107 C102 C103 0.0 . . . . ?
C106 C107 C102 C101 180.0 . . . . ?
C106 C107 C108 C109 180.0 . . . . ?
C107 C102 C101 C100 0.0 . . . . ?
C102 C103 C104 C105 0.0 . . . . ?
C102 C107 C108 C109 0.0 . . . . ?
C102 C101 C100 S10 -179(3) . . . . ?
C102 C101 C100 C109 0.0 . . . . ?
C101 C100 C109 C108 0.0 . . . . ?
C100 C109 C108 C107 0.0 . . . . ?
C108 C107 C102 C103 180.0 . . . . ?
C108 C107 C102 C101 0.0 . . . . ?
C296 C295 C294 C293 0.0 . . . . ?
C296 C297 C298 C299 180.0 . . . . ?
C295 C296 C297 C292 0.0 . . . . ?
C295 C296 C297 C298 180.0 . . . . ?
C295 C294 C293 C292 0.0 . . . . ?
C294 C293 C292 C297 0.0 . . . . ?
C294 C293 C292 C291 180.0 . . . . ?
C293 C292 C297 C296 0.0 . . . . ?
C293 C292 C297 C298 180.0 . . . . ?
C293 C292 C291 C290 180.0 . . . . ?
C292 C297 C298 C299 0.0 . . . . ?
C297 C296 C295 C294 0.0 . . . . ?
C297 C292 C291 C290 0.0 . . . . ?
C297 C298 C299 C290 0.0 . . . . ?
C298 C299 C290 S29 178.0(19) . . . . ?
C298 C299 C290 C291 0.0 . . . . ?
C299 C290 C291 C292 0.0 . . . . ?
C291 C292 C297 C296 180.0 . . . . ?
C291 C292 C297 C298 0.0 . . . . ?
C193 C194 C195 C196 0.0 . . . . ?
C193 C192 C191 C190 180.0 . . . . ?
C194 C193 C192 C197 0.0 . . . . ?
C194 C193 C192 C191 180.0 . . . . ?
C194 C195 C196 C197 0.0 . . . . ?
C195 C196 C197 C192 0.0 . . . . ?
C195 C196 C197 C198 180.0 . . . . ?
C196 C197 C192 C193 0.0 . . . . ?
C196 C197 C192 C191 180.0 . . . . ?
C196 C197 C198 C199 180.0 . . . . ?
C197 C192 C191 C190 0.0 . . . . ?
C192 C193 C194 C195 0.0 . . . . ?
C192 C197 C198 C199 0.0 . . . . ?
C192 C191 C190 S19 177(2) . . . . ?
C192 C191 C190 C199 0.0 . . . . ?
C191 C190 C199 C198 0.0 . . . . ?
C190 C199 C198 C197 0.0 . . . . ?
C198 C197 C192 C193 180.0 . . . . ?
C198 C197 C192 C191 0.0 . . . . ?
C383 C384 C385 C386 0.0 . . . . ?
C383 C382 C381 C380 180.0 . . . . ?
C384 C383 C382 C387 0.0 . . . . ?
C384 C383 C382 C381 180.0 . . . . ?
C384 C385 C386 C387 0.0 . . . . ?
C385 C386 C387 C382 0.0 . . . . ?
C385 C386 C387 C388 180.0 . . . . ?
C386 C387 C382 C383 0.0 . . . . ?
C386 C387 C382 C381 180.0 . . . . ?
C386 C387 C388 C389 180.0 . . . . ?
C387 C382 C381 C380 0.0 . . . . ?
C382 C383 C384 C385 0.0 . . . . ?
C382 C387 C388 C389 0.0 . . . . ?
C382 C381 C380 S38 168(3) . . . . ?
C382 C381 C380 C389 0.0 . . . . ?
C381 C380 C389 C388 0.0 . . . . ?
C380 C389 C388 C387 0.0 . . . . ?
C388 C387 C382 C383 180.0 . . . . ?
C388 C387 C382 C381 0.0 . . . . ?
C176 C175 C174 C173 0.0 . . . . ?
C176 C177 C178 C179 180.0 . . . . ?
C175 C176 C177 C172 0.0 . . . . ?
C175 C176 C177 C178 180.0 . . . . ?
C175 C174 C173 C172 0.0 . . . . ?
C174 C173 C172 C177 0.0 . . . . ?
C174 C173 C172 C171 180.0 . . . . ?
C173 C172 C177 C176 0.0 . . . . ?
C173 C172 C177 C178 180.0 . . . . ?
C173 C172 C171 C170 180.0 . . . . ?
C172 C177 C178 C179 0.0 . . . . ?
C177 C176 C175 C174 0.0 . . . . ?
C177 C172 C171 C170 0.0 . . . . ?
C177 C178 C179 C170 0.0 . . . . ?
C178 C179 C170 S17 165(2) . . . . ?
C178 C179 C170 C171 0.0 . . . . ?
C179 C170 C171 C172 0.0 . . . . ?
C171 C172 C177 C176 180.0 . . . . ?
C171 C172 C177 C178 0.0 . . . . ?

loop_
_smtbx_masks_void_nr
_smtbx_masks_void_average_x
_smtbx_masks_void_average_y
_smtbx_masks_void_average_z
_smtbx_masks_void_volume
_smtbx_masks_void_count_electrons
_smtbx_masks_void_content
1 0.500 -0.169 -0.231 4533.1 1181.8 ?
2 0.422 0.309 0.479 7.3 0.0 ?
3 0.578 0.809 0.521 7.3 0.7 ?
